data_2103512
loop_
_publ_author_name
'Pavlovska, A.'
'Werner, S.'
'Maximov, B.'
'Mill, B.'

_publ_section_title
;
 Pressure-induced phase transitions of piezoelectric single crystals
 from the langasite family: La~3~Nb~0.5~Ga~5.5~O~14~ and
 La~3~Ta~0.5~Ga~5.5~O~14~
;
_journal_issue 6
_journal_name_full 'Acta Crystallographica Section B'
_journal_page_first 939
_journal_page_last 947
_journal_paper_doi 10.1107/S0108768102010273
_journal_volume 58
_journal_year 2002
_chemical_formula_sum 'Ga11 La6 O28 Ta'
_chemical_formula_weight 2229.33
_space_group_IT_number 5
_symmetry_space_group_name_Hall 'A 2y'
_symmetry_space_group_name_H-M 'A 1 2 1'
_atom_sites_solution_hydrogens geom
_atom_sites_solution_primary direct
_atom_sites_solution_secondary difmap
_audit_creation_method SHELXL-97
_cell_angle_alpha 90.00
_cell_angle_beta 90.00
_cell_angle_gamma 90.00
_cell_formula_units_Z 1
_cell_length_a 5.013
_cell_length_b 7.944
_cell_length_c 13.759
_cell_measurement_temperature 293(2)
_cell_volume 547.9
_computing_structure_refinement 'SHELXL-97 (Sheldrick, 1997)'
_computing_structure_solution 'SHELXS-97 (Sheldrick, 1990)'
_diffrn_ambient_pressure 14.4E+6
_diffrn_ambient_temperature 293(2)
_diffrn_measured_fraction_theta_full 0.505
_diffrn_measured_fraction_theta_max 0.505
_diffrn_radiation_source synchrotron
_diffrn_radiation_wavelength 0.56000
_diffrn_reflns_av_R_equivalents 0.0436
_diffrn_reflns_av_sigmaI/netI 0.0506
_diffrn_reflns_limit_h_max 6
_diffrn_reflns_limit_h_min -6
_diffrn_reflns_limit_k_max 10
_diffrn_reflns_limit_k_min -10
_diffrn_reflns_limit_l_max 15
_diffrn_reflns_limit_l_min -15
_diffrn_reflns_number 963
_diffrn_reflns_theta_full 22.97
_diffrn_reflns_theta_max 22.97
_diffrn_reflns_theta_min 3.96
_exptl_absorpt_coefficient_mu 15.715
_exptl_crystal_density_diffrn 6.756
_exptl_crystal_density_method 'not measured'
_exptl_crystal_F_000 980
_refine_diff_density_max 1.896
_refine_diff_density_min -1.727
_refine_diff_density_rms 0.409
_refine_ls_abs_structure_details 'Flack H D (1983), Acta Cryst. A39, 876-881'
_refine_ls_abs_structure_Flack 0.08(11)
_refine_ls_extinction_coef 0.0043(13)
_refine_ls_extinction_expression Fc^*^=kFc[1+0.001xFc^2^\l^3^/sin(2\q)]^-1/4^
_refine_ls_extinction_method SHELXL
_refine_ls_goodness_of_fit_ref 1.144
_refine_ls_hydrogen_treatment mixed
_refine_ls_matrix_type full
_refine_ls_number_parameters 75
_refine_ls_number_reflns 700
_refine_ls_number_restraints 1
_refine_ls_restrained_S_all 1.143
_refine_ls_R_factor_all 0.0460
_refine_ls_R_factor_gt 0.0460
_refine_ls_shift/su_max 0.417
_refine_ls_shift/su_mean 0.076
_refine_ls_structure_factor_coef Fsqd
_refine_ls_weighting_details 'calc w=1/[\s^2^(Fo^2^)+(0.1000P)^2^+0.0000P] where P=(Fo^2^+2Fc^2^)/3'
_refine_ls_weighting_scheme calc
_refine_ls_wR_factor_gt 0.1318
_refine_ls_wR_factor_ref 0.1318
_reflns_number_gt 700
_reflns_number_total 700
_reflns_threshold_expression >2sigma(I)
_cod_data_source_file sn0021-14.4d3a2.cif
_cod_data_source_block 14.4d3a2
_cod_depositor_comments
;
The _diffrn_ambient_pressure was taken from the original data block
header, after comparison with the paper text and supplementary
material.

When more than one structure was present in the sn0021.cif file for a
given pressure, the structure with the minimal _refine_ls_R_factor_all
value was taken as the best one, and all others marked with the
'_cod_suboptimal_structure yes' tag.

Changing (with the help of Perl) all _diffrn_radiation_source values in
the files that were reportedly colected on the HASYLAB D3 beamline
(Hamburg) from 'fine-focus sealed tube' to synchrotron.

The command was:

perl -i -ne \
    "s/'fine-focus sealed tube'/synchrotron/; \
    print unless /_diffrn_radiation_type|_diffrn_radiation_monochromator/" \
    *d3*.cif \
    11.57split.cif \
    21.85split.cif \
    22.85split.cif

Saulius Gra\<zulis
;
_cod_database_code 2103512

loop_
_symmetry_equiv_pos_as_xyz
'x, y, z'
'-x, y, -z'
'x, y+1/2, z+1/2'
'-x, y+1/2, -z+1/2'

loop_
_atom_site_label
_atom_site_type_symbol
_atom_site_fract_x
_atom_site_fract_y
_atom_site_fract_z
_atom_site_U_iso_or_equiv
_atom_site_adp_type
_atom_site_occupancy
_atom_site_symmetry_multiplicity
_atom_site_calc_flag
_atom_site_refinement_flags
La1 La -0.0021(9) 0.2160(4) 0.7807(4) 0.0233(10) Uani 1 1 d .
La2 La 0.0000 0.5638(6) 0.0000 0.0220(13) Uani 1 2 d S
Ga1 Ga 0.0000 0.0001(10) 0.0000 0.0289(9) Uani 0.50 2 d SP
Ta Ta 0.0000 0.0001(10) 0.0000 0.0289(9) Uani 0.50 2 d SP
Ga2 Ga 0.5178(7) 0.4963(14) 0.1654(7) 0.0212(10) Uani 1 1 d .
Ga3 Ga 0.5000 0.2286(15) 0.0000 0.019(3) Uani 1 2 d S
Ga4 Ga 0.495(2) 0.3846(10) 0.6194(7) 0.0204(15) Uani 1 1 d .
O1 O 0.166(4) 0.494(8) 0.170(5) 0.019(3) Uiso 1 1 d .
O2 O 0.297(11) 0.967(9) 0.222(5) 0.056(18) Uiso 1 1 d .
O3 O 0.704(7) 0.355(3) 0.079(3) 0.013(6) Uiso 1 1 d .
O4 O -0.348(11) 0.715(6) 0.190(5) 0.060(12) Uiso 1 1 d .
O5 O 0.276(7) 0.104(5) 0.083(3) 0.026(8) Uiso 1 1 d .
O6 O 0.796(6) 0.012(4) 0.120(2) 0.012(6) Uiso 1 1 d .
O7 O 0.226(7) 0.806(5) 0.032(3) 0.019(9) Uiso 1 1 d .

loop_
_atom_site_aniso_label
_atom_site_aniso_U_11
_atom_site_aniso_U_22
_atom_site_aniso_U_33
_atom_site_aniso_U_23
_atom_site_aniso_U_13
_atom_site_aniso_U_12
La1 0.0202(18) 0.0094(17) 0.040(3) -0.0070(11) 0.006(2) 0.0023(12)
La2 0.014(3) 0.028(3) 0.024(4) 0.000 0.001(2) 0.000
Ga1 0.0140(14) 0.024(3) 0.048(5) 0.000 0.004(3) 0.000
Ta 0.0140(14) 0.024(3) 0.048(5) 0.000 0.004(3) 0.000
Ga2 0.024(2) 0.019(3) 0.021(3) 0.008(3) 0.018(3) 0.003(4)
Ga3 0.002(5) 0.022(5) 0.032(8) 0.000 0.002(4) 0.000
Ga4 0.026(4) 0.013(3) 0.023(5) -0.001(2) 0.000(3) -0.010(2)

loop_
_atom_type_symbol
_atom_type_description
_atom_type_scat_dispersion_real
_atom_type_scat_dispersion_imag
_atom_type_scat_source
La La -0.9400 1.6200 'International Tables Vol C Tables 4.2.6.8 and 6.1.1.4'
Ta Ta -0.9400 4.4000 'International Tables Vol C Tables 4.2.6.8 and 6.1.1.4'
Ga Ga 0.2490 1.0600 'International Tables Vol C Tables 4.2.6.8 and 6.1.1.4'
O O 0.0028 0.0036 'International Tables Vol C Tables 4.2.6.8 and 6.1.1.4'

loop_
_geom_angle_atom_site_label_1
_geom_angle_atom_site_label_2
_geom_angle_atom_site_label_3
_geom_angle
_geom_angle_site_symmetry_1
_geom_angle_site_symmetry_3
O4 La1 O5 89.5(19) 3_545 2_556
O4 La1 O6 133.7(16) 3_545 2_656
O5 La1 O6 63.7(11) 2_556 2_656
O4 La1 O1 84.0(17) 3_545 2_556
O5 La1 O1 85.8(14) 2_556 2_556
O6 La1 O1 127.1(16) 2_656 2_556
O4 La1 O2 107(2) 3_545 3_545
O5 La1 O2 144.8(15) 2_556 3_545
O6 La1 O2 116.8(17) 2_656 3_545
O1 La1 O2 65.9(16) 2_556 3_545
O4 La1 O1 85.0(17) 3_545 3_545
O5 La1 O1 113.5(16) 2_556 3_545
O6 La1 O1 73.8(17) 2_656 3_545
O1 La1 O1 157.6(14) 2_556 3_545
O2 La1 O1 99.0(19) 3_545 3_545
O4 La1 O3 151.1(16) 3_545 2_656
O5 La1 O3 84.8(11) 2_556 2_656
O6 La1 O3 67.7(9) 2_656 2_656
O1 La1 O3 67.4(14) 2_556 2_656
O2 La1 O3 65.8(13) 3_545 2_656
O1 La1 O3 123.2(12) 3_545 2_656
O4 La1 O2 60.0(18) 3_545 2_546
O5 La1 O2 52.9(17) 2_556 2_546
O6 La1 O2 73.9(17) 2_656 2_546
O1 La1 O2 121.6(17) 2_556 2_546
O2 La1 O2 161.2(5) 3_545 2_546
O1 La1 O2 68.0(18) 3_545 2_546
O3 La1 O2 132.5(14) 2_656 2_546
O4 La1 Ga2 31.0(14) 3_545 3_445
O5 La1 Ga2 77.1(9) 2_556 3_445
O6 La1 Ga2 103.3(8) 2_656 3_445
O1 La1 Ga2 111.0(9) 2_556 3_445
O2 La1 Ga2 131.1(16) 3_545 3_445
O1 La1 Ga2 65.5(7) 3_545 3_445
O3 La1 Ga2 161.9(7) 2_656 3_445
O2 La1 Ga2 31.8(15) 2_546 3_445
O4 La1 Ga2 135.6(15) 3_545 2_656
O5 La1 Ga2 117.7(9) 2_556 2_656
O6 La1 Ga2 90.6(8) 2_656 2_656
O1 La1 Ga2 65.5(7) 2_556 2_656
O2 La1 Ga2 32.3(15) 3_545 2_656
O1 La1 Ga2 111.0(8) 3_545 2_656
O3 La1 Ga2 33.9(6) 2_656 2_656
O2 La1 Ga2 164.2(15) 2_546 2_656
Ga2 La1 Ga2 163.4(2) 3_445 2_656
O4 La1 Ta 120.5(16) 3_545 1_556
O5 La1 Ta 33.8(8) 2_556 1_556
O6 La1 Ta 32.3(7) 2_656 1_556
O1 La1 Ta 101.8(15) 2_556 1_556
O2 La1 Ta 129.9(15) 3_545 1_556
O1 La1 Ta 100.6(16) 3_545 1_556
O3 La1 Ta 64.8(6) 2_656 1_556
O2 La1 Ta 67.7(15) 2_546 1_556
Ga2 La1 Ta 98.9(2) 3_445 1_556
Ga2 La1 Ta 97.6(2) 2_656 1_556
O4 La1 Ga1 120.5(16) 3_545 1_556
O5 La1 Ga1 33.8(8) 2_556 1_556
O6 La1 Ga1 32.3(7) 2_656 1_556
O1 La1 Ga1 101.8(15) 2_556 1_556
O2 La1 Ga1 129.9(15) 3_545 1_556
O1 La1 Ga1 100.6(16) 3_545 1_556
O3 La1 Ga1 64.8(6) 2_656 1_556
O2 La1 Ga1 67.7(15) 2_546 1_556
Ga2 La1 Ga1 98.9(2) 3_445 1_556
Ga2 La1 Ga1 97.6(2) 2_656 1_556
Ta La1 Ga1 0.0(2) 1_556 1_556
O7 La2 O7 64.6(19) . 2
O7 La2 O1 121.7(17) . 2
O7 La2 O1 81.0(15) 2 2
O7 La2 O1 81.0(15) . .
O7 La2 O1 121.7(17) 2 .
O1 La2 O1 155(3) 2 .
O7 La2 O3 141.3(13) . 1_455
O7 La2 O3 110.6(12) 2 1_455
O1 La2 O3 93.4(14) 2 1_455
O1 La2 O3 69.4(13) . 1_455
O7 La2 O3 110.6(12) . 2_655
O7 La2 O3 141.3(13) 2 2_655
O1 La2 O3 69.4(13) 2 2_655
O1 La2 O3 93.4(14) . 2_655
O3 La2 O3 95.8(13) 1_455 2_655
O7 La2 O4 65.8(15) . 2
O7 La2 O4 78.9(13) 2 2
O1 La2 O4 62.2(13) 2 2
O1 La2 O4 128.5(11) . 2
O3 La2 O4 152.8(12) 1_455 2
O3 La2 O4 65.7(11) 2_655 2
O7 La2 O4 78.9(13) . .
O7 La2 O4 65.8(15) 2 .
O1 La2 O4 128.5(11) 2 .
O1 La2 O4 62.2(13) . .
O3 La2 O4 65.7(11) 1_455 .
O3 La2 O4 152.8(12) 2_655 .
O4 La2 O4 138.3(18) 2 .
O7 La2 Ga2 111.3(10) . 1_455
O7 La2 Ga2 84.7(10) 2 1_455
O1 La2 Ga2 110.6(7) 2 1_455
O1 La2 Ga2 65.1(6) . 1_455
O3 La2 Ga2 33.5(7) 1_455 1_455
O3 La2 Ga2 128.3(7) 2_655 1_455
O4 La2 Ga2 162.8(10) 2 1_455
O4 La2 Ga2 32.7(9) . 1_455
O7 La2 Ga2 84.7(10) . 2_655
O7 La2 Ga2 111.3(10) 2 2_655
O1 La2 Ga2 65.1(6) 2 2_655
O1 La2 Ga2 110.6(7) . 2_655
O3 La2 Ga2 128.3(7) 1_455 2_655
O3 La2 Ga2 33.5(7) 2_655 2_655
O4 La2 Ga2 32.7(9) 2 2_655
O4 La2 Ga2 162.8(10) . 2_655
Ga2 La2 Ga2 161.6(4) 1_455 2_655
O7 La2 Ta 32.3(10) . 1_565
O7 La2 Ta 32.3(10) 2 1_565
O1 La2 Ta 102.6(14) 2 1_565
O1 La2 Ta 102.6(14) . 1_565
O3 La2 Ta 132.1(6) 1_455 1_565
O3 La2 Ta 132.1(6) 2_655 1_565
O4 La2 Ta 69.1(9) 2 1_565
O4 La2 Ta 69.1(9) . 1_565
Ga2 La2 Ta 99.2(2) 1_455 1_565
Ga2 La2 Ta 99.2(2) 2_655 1_565
O7 La2 Ga1 32.3(10) . 1_565
O7 La2 Ga1 32.3(10) 2 1_565
O1 La2 Ga1 102.6(14) 2 1_565
O1 La2 Ga1 102.6(14) . 1_565
O3 La2 Ga1 132.1(6) 1_455 1_565
O3 La2 Ga1 132.1(6) 2_655 1_565
O4 La2 Ga1 69.1(9) 2 1_565
O4 La2 Ga1 69.1(9) . 1_565
Ga2 La2 Ga1 99.2(2) 1_455 1_565
Ga2 La2 Ga1 99.2(2) 2_655 1_565
Ta La2 Ga1 0.000(1) 1_565 1_565
O6 Ga1 O6 174.3(17) 1_455 2_655
O6 Ga1 O7 85.7(15) 1_455 2_545
O6 Ga1 O7 98.8(14) 2_655 2_545
O6 Ga1 O7 98.8(14) 1_455 1_545
O6 Ga1 O7 85.7(15) 2_655 1_545
O7 Ga1 O7 77(2) 2_545 1_545
O6 Ga1 O5 81.8(13) 1_455 .
O6 Ga1 O5 95.8(12) 2_655 .
O7 Ga1 O5 149.7(14) 2_545 .
O7 Ga1 O5 78.2(19) 1_545 .
O6 Ga1 O5 95.8(12) 1_455 2
O6 Ga1 O5 81.8(13) 2_655 2
O7 Ga1 O5 78.2(19) 2_545 2
O7 Ga1 O5 149.7(14) 1_545 2
O5 Ga1 O5 130(2) . 2
O6 Ga1 O2 122.4(14) 1_455 2_545
O6 Ga1 O2 58.1(14) 2_655 2_545
O7 Ga1 O2 59.2(17) 2_545 2_545
O7 Ga1 O2 113.2(18) 1_545 2_545
O5 Ga1 O2 148.8(15) . 2_545
O5 Ga1 O2 37.7(16) 2 2_545
O6 Ga1 O2 58.1(14) 1_455 1_545
O6 Ga1 O2 122.4(14) 2_655 1_545
O7 Ga1 O2 113.2(18) 2_545 1_545
O7 Ga1 O2 59.2(17) 1_545 1_545
O5 Ga1 O2 37.7(16) . 1_545
O5 Ga1 O2 148.8(15) 2 1_545
O2 Ga1 O2 171(2) 2_545 1_545
O6 Ga1 La2 92.9(9) 1_455 1_545
O6 Ga1 La2 92.9(9) 2_655 1_545
O7 Ga1 La2 38.3(12) 2_545 1_545
O7 Ga1 La2 38.3(12) 1_545 1_545
O5 Ga1 La2 114.8(11) . 1_545
O5 Ga1 La2 114.8(11) 2 1_545
O2 Ga1 La2 85.6(12) 2_545 1_545
O2 Ga1 La2 85.6(12) 1_545 1_545
O6 Ga1 La1 40.4(9) 1_455 2_556
O6 Ga1 La1 135.4(9) 2_655 2_556
O7 Ga1 La1 125.7(12) 2_545 2_556
O7 Ga1 La1 101.0(13) 1_545 2_556
O5 Ga1 La1 44.7(11) . 2_556
O5 Ga1 La1 107.3(11) 2 2_556
O2 Ga1 La1 144.9(11) 2_545 2_556
O2 Ga1 La1 42.0(11) 1_545 2_556
La2 Ga1 La1 119.61(13) 1_545 2_556
O6 Ga1 La1 135.4(9) 1_455 1_554
O6 Ga1 La1 40.4(9) 2_655 1_554
O7 Ga1 La1 101.0(13) 2_545 1_554
O7 Ga1 La1 125.7(12) 1_545 1_554
O5 Ga1 La1 107.3(11) . 1_554
O5 Ga1 La1 44.7(11) 2 1_554
O2 Ga1 La1 42.0(11) 2_545 1_554
O2 Ga1 La1 144.9(11) 1_545 1_554
La2 Ga1 La1 119.61(13) 1_545 1_554
La1 Ga1 La1 120.8(3) 2_556 1_554
O6 Ga1 O3 56.8(10) 1_455 1_455
O6 Ga1 O3 117.6(10) 2_655 1_455
O7 Ga1 O3 118.3(13) 2_545 1_455
O7 Ga1 O3 147.2(15) 1_545 1_455
O5 Ga1 O3 76.8(14) . 1_455
O5 Ga1 O3 61.7(13) 2 1_455
O2 Ga1 O3 99.2(13) 2_545 1_455
O2 Ga1 O3 88.1(10) 1_545 1_455
La2 Ga1 O3 146.9(5) 1_545 1_455
La1 Ga1 O3 46.2(7) 2_556 1_455
La1 Ga1 O3 82.2(6) 1_554 1_455
O6 Ta O6 174.3(17) 1_455 2_655
O6 Ta O7 85.7(15) 1_455 2_545
O6 Ta O7 98.8(14) 2_655 2_545
O6 Ta O7 98.8(14) 1_455 1_545
O6 Ta O7 85.7(15) 2_655 1_545
O7 Ta O7 77(2) 2_545 1_545
O6 Ta O5 81.8(13) 1_455 .
O6 Ta O5 95.8(12) 2_655 .
O7 Ta O5 149.7(14) 2_545 .
O7 Ta O5 78.2(19) 1_545 .
O6 Ta O5 95.8(12) 1_455 2
O6 Ta O5 81.8(13) 2_655 2
O7 Ta O5 78.2(19) 2_545 2
O7 Ta O5 149.7(14) 1_545 2
O5 Ta O5 130(2) . 2
O6 Ta Ga3 113.4(10) 1_455 .
O6 Ta Ga3 62.9(10) 2_655 .
O7 Ta Ga3 158.2(12) 2_545 .
O7 Ta Ga3 89.6(11) 1_545 .
O5 Ta Ga3 35.5(11) . .
O5 Ta Ga3 108.8(11) 2 .
O6 Ta Ga3 62.9(9) 1_455 1_455
O6 Ta Ga3 113.4(10) 2_655 1_455
O7 Ta Ga3 89.6(11) 2_545 1_455
O7 Ta Ga3 158.2(12) 1_545 1_455
O5 Ta Ga3 108.8(11) . 1_455
O5 Ta Ga3 35.5(11) 2 1_455
Ga3 Ta Ga3 108.2(5) . 1_455
O6 Ta Ga4 31.8(9) 1_455 3_444
O6 Ta Ga4 151.5(10) 2_655 3_444
O7 Ta Ga4 54.9(12) 2_545 3_444
O7 Ta Ga4 96.8(12) 1_545 3_444
O5 Ta Ga4 112.6(11) . 3_444
O5 Ta Ga4 81.9(11) 2 3_444
Ga3 Ta Ga4 145.2(2) . 3_444
Ga3 Ta Ga4 61.36(19) 1_455 3_444
O6 Ta Ga4 151.5(10) 1_455 4_645
O6 Ta Ga4 31.8(9) 2_655 4_645
O7 Ta Ga4 96.8(12) 2_545 4_645
O7 Ta Ga4 54.9(12) 1_545 4_645
O5 Ta Ga4 81.9(11) . 4_645
O5 Ta Ga4 112.6(11) 2 4_645
Ga3 Ta Ga4 61.36(19) . 4_645
Ga3 Ta Ga4 145.2(2) 1_455 4_645
Ga4 Ta Ga4 146.2(5) 3_444 4_645
O6 Ta Ga4 92.5(10) 1_455 4_545
O6 Ta Ga4 89.2(10) 2_655 4_545
O7 Ta Ga4 35.9(12) 2_545 4_545
O7 Ta Ga4 110.3(13) 1_545 4_545
O5 Ta Ga4 170.6(11) . 4_545
O5 Ta Ga4 42.3(12) 2 4_545
Ga3 Ta Ga4 144.9(2) . 4_545
Ga3 Ta Ga4 61.80(14) 1_455 4_545
Ga4 Ta Ga4 63.2(3) 3_444 4_545
Ga4 Ta Ga4 106.2(3) 4_645 4_545
O6 Ta Ga4 89.2(10) 1_455 3_544
O6 Ta Ga4 92.5(10) 2_655 3_544
O7 Ta Ga4 110.3(13) 2_545 3_544
O7 Ta Ga4 35.9(12) 1_545 3_544
O5 Ta Ga4 42.3(12) . 3_544
O5 Ta Ga4 170.6(11) 2 3_544
Ga3 Ta Ga4 61.80(13) . 3_544
Ga3 Ta Ga4 144.9(2) 1_455 3_544
Ga4 Ta Ga4 106.2(3) 3_444 3_544
Ga4 Ta Ga4 63.2(3) 4_645 3_544
Ga4 Ta Ga4 145.7(4) 4_545 3_544
O3 Ga2 O1 121(2) . .
O3 Ga2 O2 102(2) . 4_645
O1 Ga2 O2 119(3) . 4_645
O3 Ga2 O4 119.0(19) . 1_655
O1 Ga2 O4 111(2) . 1_655
O2 Ga2 O4 77(2) 4_645 1_655
O3 Ga2 O1 60.9(15) . 1_655
O1 Ga2 O1 177(3) . 1_655
O2 Ga2 O1 58(2) 4_645 1_655
O4 Ga2 O1 69(2) 1_655 1_655
O3 Ga2 La1 104.6(11) . 3_654
O1 Ga2 La1 135(2) . 3_654
O2 Ga2 La1 46(2) 4_645 3_654
O4 Ga2 La1 35.6(16) 1_655 3_654
O1 Ga2 La1 44.0(11) 1_655 3_654
O3 Ga2 La2 46.5(9) . 1_655
O1 Ga2 La2 138(2) . 1_655
O2 Ga2 La2 103.2(18) 4_645 1_655
O4 Ga2 La2 73.7(18) 1_655 1_655
O1 Ga2 La2 45.1(12) 1_655 1_655
La1 Ga2 La2 73.90(16) 3_654 1_655
O3 Ga2 La1 52.4(11) . 2_656
O1 Ga2 La1 135(2) . 2_656
O2 Ga2 La1 50(2) 4_645 2_656
O4 Ga2 La1 108.1(16) 1_655 2_656
O1 Ga2 La1 43.5(11) 1_655 2_656
La1 Ga2 La1 74.02(13) 3_654 2_656
La2 Ga2 La1 74.75(17) 1_655 2_656
O3 Ga2 La1 96.9(10) . 2_556
O1 Ga2 La1 41(2) . 2_556
O2 Ga2 La1 97(2) 4_645 2_556
O4 Ga2 La1 144.1(18) 1_655 2_556
O1 Ga2 La1 137.2(12) 1_655 2_556
La1 Ga2 La1 139.4(3) 3_654 2_556
La2 Ga2 La1 141.0(4) 1_655 2_556
La1 Ga2 La1 93.7(3) 2_656 2_556
O3 Ga2 La1 161.5(12) . 3_554
O1 Ga2 La1 41(2) . 3_554
O2 Ga2 La1 93(2) 4_645 3_554
O4 Ga2 La1 74.1(17) 1_655 3_554
O1 Ga2 La1 137.4(11) 1_655 3_554
La1 Ga2 La1 93.4(3) 3_654 3_554
La2 Ga2 La1 139.4(4) 1_655 3_554
La1 Ga2 La1 139.6(3) 2_656 3_554
La1 Ga2 La1 70.85(7) 2_556 3_554
O3 Ga2 La2 92.7(12) . .
O1 Ga2 La2 44(2) . .
O2 Ga2 La2 162.3(18) 4_645 .
O4 Ga2 La2 103.9(17) 1_655 .
O1 Ga2 La2 139.0(12) 1_655 .
La1 Ga2 La2 139.3(4) 3_654 .
La2 Ga2 La2 93.9(2) 1_655 .
La1 Ga2 La2 141.1(4) 2_656 .
La1 Ga2 La2 71.71(18) 2_556 .
La1 Ga2 La2 70.54(16) 3_554 .
O3 Ga2 O2 145.3(16) . .
O1 Ga2 O2 74(2) . .
O2 Ga2 O2 95(2) 4_645 .
O4 Ga2 O2 37.0(17) 1_655 .
O1 Ga2 O2 106.2(14) 1_655 .
La1 Ga2 O2 67.6(9) 3_654 .
La2 Ga2 O2 100.5(10) 1_655 .
La1 Ga2 O2 141.0(10) 2_656 .
La1 Ga2 O2 110.6(8) 2_556 .
La1 Ga2 O2 40.4(9) 3_554 .
La2 Ga2 O2 77.1(10) . .
O5 Ga3 O5 116(2) . 2_655
O5 Ga3 O3 105.6(15) . .
O5 Ga3 O3 108.5(16) 2_655 .
O5 Ga3 O3 108.5(16) . 2_655
O5 Ga3 O3 105.6(15) 2_655 2_655
O3 Ga3 O3 112(2) . 2_655
O5 Ga3 Ta 37.5(11) . .
O5 Ga3 Ta 100.1(13) 2_655 .
O3 Ga3 Ta 142.1(10) . .
O3 Ga3 Ta 82.3(10) 2_655 .
O5 Ga3 Ta 100.1(13) . 1_655
O5 Ga3 Ta 37.5(11) 2_655 1_655
O3 Ga3 Ta 82.3(10) . 1_655
O3 Ga3 Ta 142.1(10) 2_655 1_655
Ta Ga3 Ta 108.2(5) . 1_655
O5 Ga3 O1 68.6(15) . .
O5 Ga3 O1 171.2(13) 2_655 .
O3 Ga3 O1 62.7(12) . .
O3 Ga3 O1 78.3(14) 2_655 .
Ta Ga3 O1 88.1(6) . .
Ta Ga3 O1 136.7(9) 1_655 .
O5 Ga3 O1 171.2(13) . 2_655
O5 Ga3 O1 68.6(15) 2_655 2_655
O3 Ga3 O1 78.3(14) . 2_655
O3 Ga3 O1 62.7(11) 2_655 2_655
Ta Ga3 O1 136.7(9) . 2_655
Ta Ga3 O1 88.1(6) 1_655 2_655
O1 Ga3 O1 107(2) . 2_655
O5 Ga3 O2 22.2(15) . 1_545
O5 Ga3 O2 110.9(14) 2_655 1_545
O3 Ga3 O2 88.4(13) . 1_545
O3 Ga3 O2 129.2(11) 2_655 1_545
Ta Ga3 O2 57.8(9) . 1_545
Ta Ga3 O2 84.1(10) 1_655 1_545
O1 Ga3 O2 70.9(15) . 1_545
O1 Ga3 O2 165.4(12) 2_655 1_545
O5 Ga3 O2 110.9(14) . 2_645
O5 Ga3 O2 22.2(15) 2_655 2_645
O3 Ga3 O2 129.2(11) . 2_645
O3 Ga3 O2 88.4(13) 2_655 2_645
Ta Ga3 O2 84.1(10) . 2_645
Ta Ga3 O2 57.8(9) 1_655 2_645
O1 Ga3 O2 165.4(12) . 2_645
O1 Ga3 O2 71.0(15) 2_655 2_645
O2 Ga3 O2 114.5(19) 1_545 2_645
O5 Ga3 O3 53.8(12) . 1_455
O5 Ga3 O3 147.0(13) 2_655 1_455
O3 Ga3 O3 104.4(11) . 1_455
O3 Ga3 O3 59.2(13) 2_655 1_455
Ta Ga3 O3 51.6(4) . 1_455
Ta Ga3 O3 153.9(6) 1_655 1_455
O1 Ga3 O3 41.7(8) . 1_455
O1 Ga3 O3 117.9(8) 2_655 1_455
O2 Ga3 O3 71.0(9) 1_545 1_455
O2 Ga3 O3 125.4(10) 2_645 1_455
O5 Ga3 O3 147.0(13) . 2_755
O5 Ga3 O3 53.8(12) 2_655 2_755
O3 Ga3 O3 59.2(13) . 2_755
O3 Ga3 O3 104.4(11) 2_655 2_755
Ta Ga3 O3 153.9(6) . 2_755
Ta Ga3 O3 51.6(4) 1_655 2_755
O1 Ga3 O3 117.9(8) . 2_755
O1 Ga3 O3 41.7(8) 2_655 2_755
O2 Ga3 O3 125.4(10) 1_545 2_755
O2 Ga3 O3 71.0(9) 2_645 2_755
O3 Ga3 O3 152.7(8) 1_455 2_755
O2 Ga4 O7 103(2) 3_545 3_545
O2 Ga4 O4 95(3) 3_545 3_645
O7 Ga4 O4 113(2) 3_545 3_645
O2 Ga4 O6 104(2) 3_545 3
O7 Ga4 O6 140.3(14) 3_545 3
O4 Ga4 O6 93(2) 3_645 3
O2 Ga4 Ta 137(2) 3_545 3_655
O7 Ga4 Ta 109.4(13) 3_545 3_655
O4 Ga4 Ta 98.4(19) 3_645 3_655
O6 Ga4 Ta 34.3(9) 3 3_655
O2 Ga4 Ta 83(2) 3_545 3
O7 Ga4 Ta 37.1(12) 3_545 3
O4 Ga4 Ta 146.7(18) 3_645 3
O6 Ga4 Ta 119.9(11) 3 3
Ta Ga4 Ta 106.2(3) 3_655 3
O2 Ga4 O1 62(2) 3_545 2_656
O7 Ga4 O1 162.3(14) 3_545 2_656
O4 Ga4 O1 62(2) 3_645 2_656
O6 Ga4 O1 56.7(12) 3 2_656
Ta Ga4 O1 88.3(7) 3_655 2_656
Ta Ga4 O1 139.1(8) 3 2_656
O2 Ga4 O1 85(2) 3_545 3_545
O7 Ga4 O1 60.9(14) 3_545 3_545
O4 Ga4 O1 57.3(18) 3_645 3_545
O6 Ga4 O1 149.9(13) 3 3_545
Ta Ga4 O1 136.3(8) 3_655 3_545
Ta Ga4 O1 89.4(8) 3 3_545
O1 Ga4 O1 106.3(11) 2_656 3_545
O2 Ga4 La1 92(2) 3_545 1_655
O7 Ga4 La1 139.2(12) 3_545 1_655
O4 Ga4 La1 26.6(18) 3_645 1_655
O6 Ga4 La1 68.0(10) 3 1_655
Ta Ga4 La1 82.4(3) 3_655 1_655
Ta Ga4 La1 171.3(3) 3 1_655
O1 Ga4 La1 40.5(9) 2_656 1_655
O1 Ga4 La1 83.2(8) 3_545 1_655
O2 Ga4 La1 45(2) 3_545 .
O7 Ga4 La1 77.2(13) 3_545 .
O4 Ga4 La1 72.3(18) 3_645 .
O6 Ga4 La1 141.3(10) 3 .
Ta Ga4 La1 170.4(4) 3_655 .
Ta Ga4 La1 83.3(3) 3 .
O1 Ga4 La1 85.2(7) 2_656 .
O1 Ga4 La1 40.4(8) 3_545 .
La1 Ga4 La1 88.06(19) 1_655 .
O2 Ga4 O3 85(2) 3_545 3
O7 Ga4 O3 114.2(14) 3_545 3
O4 Ga4 O3 131.3(19) 3_645 3
O6 Ga4 O3 41.2(11) 3 3
Ta Ga4 O3 55.5(5) 3_655 3
Ta Ga4 O3 81.8(6) 3 3
O1 Ga4 O3 75.5(11) 2_656 3
O1 Ga4 O3 167.5(8) 3_545 3
La1 Ga4 O3 104.7(6) 1_655 3
La1 Ga4 O3 128.9(5) . 3
O2 Ga4 O3 32(2) 3_545 2_656
O7 Ga4 O3 115.4(14) 3_545 2_656
O4 Ga4 O3 63.0(19) 3_645 2_656
O6 Ga4 O3 102.8(10) 3 2_656
Ta Ga4 O3 135.2(6) 3_655 2_656
Ta Ga4 O3 110.0(6) 3 2_656
O1 Ga4 O3 46.9(8) 2_656 2_656
O1 Ga4 O3 70.0(11) 3_545 2_656
La1 Ga4 O3 63.0(5) 1_655 2_656
La1 Ga4 O3 38.6(5) . 2_656
O3 Ga4 O3 104.7(6) 3 2_656
Ga2 O1 La1 111(3) . 2_556
Ga2 O1 La2 107(3) . .
La1 O1 La2 110(2) 2_556 .
Ga2 O1 La1 111(3) . 3_554
La1 O1 La1 110.7(19) 2_556 3_554
La2 O1 La1 108(2) . 3_554
Ga2 O1 O3 143(3) . 1_455
La1 O1 O3 60.1(12) 2_556 1_455
La2 O1 O3 54.3(12) . 1_455
La1 O1 O3 105.6(9) 3_554 1_455
Ga2 O1 O4 145(3) . .
La1 O1 O4 101.7(12) 2_556 .
La2 O1 O4 72.0(15) . .
La1 O1 O4 42.8(13) 3_554 .
O3 O1 O4 65.7(13) 1_455 .
Ga2 O1 O2 149(4) . 4_545
La1 O1 O2 60.0(18) 2_556 4_545
La2 O1 O2 103.7(18) . 4_545
La1 O1 O2 55.8(18) 3_554 4_545
O3 O1 O2 61.6(16) 1_455 4_545
O4 O1 O2 45.8(16) . 4_545
Ga2 O1 O7 83(2) . .
La1 O1 O7 156(2) 2_556 .
La2 O1 O7 45.9(14) . .
La1 O1 O7 81.0(18) 3_554 .
O3 O1 O7 97(2) 1_455 .
O4 O1 O7 72.0(17) . .
O2 O1 O7 118(2) 4_545 .
Ga2 O1 O3 30.8(12) . .
La1 O1 O3 94.6(17) 2_556 .
La2 O1 O3 89.6(17) . .
La1 O1 O3 141.3(18) 3_554 .
O3 O1 O3 112(2) 1_455 .
O4 O1 O3 159(3) . .
O2 O1 O3 154(3) 4_545 .
O7 O1 O3 87.5(15) . .
Ga2 O1 O5 80(2) . .
La1 O1 O5 47.5(11) 2_556 .
La2 O1 O5 85.8(18) . .
La1 O1 O5 158(2) 3_554 .
O3 O1 O5 67.6(14) 1_455 .
O4 O1 O5 133.0(17) . .
O2 O1 O5 105(2) 4_545 .
O7 O1 O5 120(2) . .
O3 O1 O5 53.1(12) . .
Ga2 O1 O6 88(2) . 4_655
La1 O1 O6 77.8(17) 2_556 4_655
La2 O1 O6 157.9(19) . 4_655
La1 O1 O6 51.1(14) 3_554 4_655
O3 O1 O6 120.5(17) 1_455 4_655
O4 O1 O6 86.3(18) . 4_655
O2 O1 O6 61(2) 4_545 4_655
O7 O1 O6 124(2) . 4_655
O3 O1 O6 110.8(17) . 4_655
O5 O1 O6 113(2) . 4_655
Ga2 O1 O2 31.1(16) . 4_645
La1 O1 O2 95(2) 2_556 4_645
La2 O1 O2 138(2) . 4_645
La1 O1 O2 93(2) 3_554 4_645
O3 O1 O2 153(3) 1_455 4_645
O4 O1 O2 136(3) . 4_645
O2 O1 O2 118(3) 4_545 4_645
O7 O1 O2 105.2(19) . 4_645
O3 O1 O2 54.8(14) . 4_645
O5 O1 O2 88(2) . 4_645
O6 O1 O2 57.7(18) 4_655 4_645
Ga2 O1 Ga2 177(3) . 1_455
La1 O1 Ga2 71.0(8) 2_556 1_455
La2 O1 Ga2 69.8(9) . 1_455
La1 O1 Ga2 70.6(7) 3_554 1_455
O3 O1 Ga2 35.2(6) 1_455 1_455
O4 O1 Ga2 34.4(10) . 1_455
O2 O1 Ga2 34.0(14) 4_545 1_455
O7 O1 Ga2 94.7(16) . 1_455
O3 O1 Ga2 148(2) . 1_455
O5 O1 Ga2 99.3(13) . 1_455
O6 O1 Ga2 94.7(13) 4_655 1_455
O2 O1 Ga2 152(3) 4_645 1_455
Ga2 O1 O4 35.9(14) . 1_655
La1 O1 O4 140(2) 2_556 1_655
La2 O1 O4 103(2) . 1_655
La1 O1 O4 79(2) 3_554 1_655
O3 O1 O4 157(3) 1_455 1_655
O4 O1 O4 109(3) . 1_655
O2 O1 O4 132(3) 4_545 1_655
O7 O1 O4 61.3(16) . 1_655
O3 O1 O4 63.4(12) . 1_655
O5 O1 O4 115.9(16) . 1_655
O6 O1 O4 80(2) 4_655 1_655
O2 O1 O4 44.7(14) 4_645 1_655
Ga2 O1 O4 144(2) 1_455 1_655
Ga2 O1 O4 74(2) . 4_545
La1 O1 O4 43.6(13) 2_556 4_545
La2 O1 O4 146(3) . 4_545
La1 O1 O4 103(2) 3_554 4_545
O3 O1 O4 104(2) 1_455 4_545
O4 O1 O4 126.2(17) . 4_545
O2 O1 O4 82(2) 4_545 4_545
O7 O1 O4 157.0(16) . 4_545
O3 O1 O4 75.1(15) . 4_545
O5 O1 O4 60.7(16) . 4_545
O6 O1 O4 52.5(16) 4_655 4_545
O2 O1 O4 52.3(17) 4_645 4_545
Ga2 O1 O4 108.1(18) 1_455 4_545
O4 O1 O4 96.9(15) 1_655 4_545
Ga2 O1 Ga3 61.0(15) . .
La1 O1 Ga3 78.8(15) 2_556 .
La2 O1 Ga3 71.4(14) . .
La1 O1 Ga3 169.7(17) 3_554 .
O3 O1 Ga3 82.2(16) 1_455 .
O4 O1 Ga3 141(2) . .
O2 O1 Ga3 135(2) 4_545 .
O7 O1 Ga3 91.6(16) . .
O3 O1 Ga3 30.2(8) . .
O5 O1 Ga3 31.3(9) . .
O6 O1 Ga3 130.6(17) 4_655 .
O2 O1 Ga3 82.3(15) 4_645 .
Ga2 O1 Ga3 117.5(16) 1_455 .
O4 O1 Ga3 91.5(13) 1_655 .
O4 O1 Ga3 81.0(16) 4_545 .
Ga2 O1 Ga4 62.7(18) . 2_656
La1 O1 Ga4 72.8(16) 2_556 2_656
La2 O1 Ga4 169.4(11) . 2_656
La1 O1 Ga4 80.1(17) 3_554 2_656
O3 O1 Ga4 132(2) 1_455 2_656
O4 O1 Ga4 118(2) . 2_656
O2 O1 Ga4 87(2) 4_545 2_656
O7 O1 Ga4 131.0(16) . 2_656
O3 O1 Ga4 80.0(12) . 2_656
O5 O1 Ga4 89.2(16) . 2_656
O6 O1 Ga4 31.6(9) 4_655 2_656
O2 O1 Ga4 32.1(13) 4_645 2_656
Ga2 O1 Ga4 120.3(16) 1_455 2_656
O4 O1 Ga4 70.9(14) 1_655 2_656
O4 O1 Ga4 31.9(12) 4_545 2_656
Ga3 O1 Ga4 99.7(11) . 2_656
Ga2 O1 Ga4 61.7(17) . 3_554
La1 O1 Ga4 171.0(18) 2_556 3_554
La2 O1 Ga4 77.6(16) . 3_554
La1 O1 Ga4 70.2(14) 3_554 3_554
O3 O1 Ga4 129(2) 1_455 3_554
O4 O1 Ga4 85.0(18) . 3_554
O2 O1 Ga4 124(2) 4_545 3_554
O7 O1 Ga4 32.2(9) . 3_554
O3 O1 Ga4 80.5(10) . 3_554
O5 O1 Ga4 130.8(14) . 3_554
O6 O1 Ga4 96.9(17) 4_655 3_554
O2 O1 Ga4 75.6(15) 4_645 3_554
Ga2 O1 Ga4 116.9(16) 1_455 3_554
O4 O1 Ga4 30.9(11) 1_655 3_554
O4 O1 Ga4 127.5(17) 4_545 3_554
Ga3 O1 Ga4 99.8(11) . 3_554
Ga4 O1 Ga4 98.8(12) 2_656 3_554
Ga2 O1 O2 80(2) . .
La1 O1 O2 151(2) 2_556 .
La2 O1 O2 90.9(19) . .
La1 O1 O2 41.9(13) 3_554 .
O3 O1 O2 126(2) 1_455 .
O4 O1 O2 65.2(16) . .
O2 O1 O2 97(2) 4_545 .
O7 O1 O2 48.0(15) . .
O3 O1 O2 105.5(15) . .
O5 O1 O2 158.4(13) . .
O6 O1 O2 75.8(18) 4_655 .
O2 O1 O2 80.2(17) 4_645 .
Ga2 O1 O2 99.6(15) 1_455 .
O4 O1 O2 44.2(15) 1_655 .
O4 O1 O2 122(2) 4_545 .
Ga3 O1 O2 128.0(14) . .
Ga4 O1 O2 90.2(17) 2_656 .
Ga4 O1 O2 28.3(10) 3_554 .
Ga2 O1 O3 78.1(19) . 2_655
La1 O1 O3 92.7(18) 2_556 2_655
La2 O1 O3 42.6(10) . 2_655
La1 O1 O3 149(2) 3_554 2_655
O3 O1 O3 67.5(16) 1_455 2_655
O4 O1 O3 114(2) . 2_655
O2 O1 O3 129(2) 4_545 2_655
O7 O1 O3 69.9(15) . 2_655
O3 O1 O3 51.2(14) . 2_655
O5 O1 O3 50.1(12) . 2_655
O6 O1 O3 159.4(18) 4_655 2_655
O2 O1 O3 106.0(17) 4_645 2_655
Ga2 O1 O3 99.4(15) 1_455 2_655
O4 O1 O3 96.9(16) 1_655 2_655
O4 O1 O3 108.4(19) 4_545 2_655
Ga3 O1 O3 28.8(7) . 2_655
Ga4 O1 O3 128.2(13) 2_656 2_655
Ga4 O1 O3 90.0(13) 3_554 2_655
O2 O1 O3 116.0(19) . 2_655
Ga2 O1 O6 116(2) . 1_455
La1 O1 O6 25.9(8) 2_556 1_455
La2 O1 O6 84.6(14) . 1_455
La1 O1 O6 125.6(12) 3_554 1_455
O3 O1 O6 40.2(10) 1_455 1_455
O4 O1 O6 99.1(13) . 1_455
O2 O1 O6 69.9(19) 4_545 1_455
O7 O1 O6 130(2) . 1_455
O3 O1 O6 89.6(15) . 1_455
O5 O1 O6 36.5(7) . 1_455
O6 O1 O6 103.3(17) 4_655 1_455
O2 O1 O6 113(2) 4_645 1_455
Ga2 O1 O6 64.6(9) 1_455 1_455
O4 O1 O6 151.5(17) 1_655 1_455
O4 O1 O6 65.6(15) 4_545 1_455
Ga3 O1 O6 64.6(10) . 1_455
Ga4 O1 O6 96.9(15) 2_656 1_455
Ga4 O1 O6 159.6(19) 3_554 1_455
O2 O1 O6 164.2(11) . 1_455
O3 O1 O6 70.0(12) 2_655 1_455
Ga2 O1 O5 124(3) . 4
La1 O1 O5 77.4(14) 2_556 4
La2 O1 O5 122.2(11) . 4
La1 O1 O5 33.3(9) 3_554 4
O3 O1 O5 90.5(11) 1_455 4
O4 O1 O5 50.9(14) . 4
O2 O1 O5 29.3(17) 4_545 4
O7 O1 O5 112.4(17) . 4
O3 O1 O5 148(2) . 4
O5 O1 O5 124.8(18) . 4
O6 O1 O5 37.5(9) 4_655 4
O2 O1 O5 95(2) 4_645 4
Ga2 O1 O5 58.7(8) 1_455 4
O4 O1 O5 103(2) 1_655 4
O4 O1 O5 78.2(18) 4_545 4
Ga3 O1 O5 155.7(19) . 4
Ga4 O1 O5 68.1(12) 2_656 4
Ga4 O1 O5 102.8(15) 3_554 4
O2 O1 O5 74.6(14) . 4
O3 O1 O5 157.8(12) 2_655 4
O6 O1 O5 95.0(11) 1_455 4
Ga2 O1 O7 116(3) . 2
La1 O1 O7 123.9(14) 2_556 2
La2 O1 O7 27.4(10) . 2
La1 O1 O7 80.2(14) 3_554 2
O3 O1 O7 63.9(14) 1_455 2
O4 O1 O7 49.1(14) . 2
O2 O1 O7 90.4(18) 4_545 2
O7 O1 O7 35.0(12) . 2
O3 O1 O7 110.1(19) . 2
O5 O1 O7 112.6(19) . 2
O6 O1 O7 131.2(17) 4_655 2
O2 O1 O7 140(2) 4_645 2
Ga2 O1 O7 61.2(10) 1_455 2
O4 O1 O7 95.6(18) 1_655 2
O4 O1 O7 167.4(18) 4_545 2
Ga3 O1 O7 97.9(16) . 2
Ga4 O1 O7 158.0(18) 2_656 2
Ga4 O1 O7 65.1(11) 3_554 2
O2 O1 O7 68.4(14) . 2
O3 O1 O7 69.2(14) 2_655 2
O6 O1 O7 102.6(13) 1_455 2
O5 O1 O7 99.7(10) 4 2
Ga2 O1 O3 83(2) . 4_655
La1 O1 O3 113.8(19) 2_556 4_655
La2 O1 O3 127.6(19) . 4_655
La1 O1 O3 29.6(9) 3_554 4_655
O3 O1 O3 134.0(12) 1_455 4_655
O4 O1 O3 72.3(16) . 4_655
O2 O1 O3 76(2) 4_545 4_655
O7 O1 O3 87.0(15) . 4_655
O3 O1 O3 113.5(12) . 4_655
O5 O1 O3 145.9(18) . 4_655
O6 O1 O3 36.8(10) 4_655 4_655
O2 O1 O3 63.3(17) 4_645 4_655
Ga2 O1 O3 98.8(12) 1_455 4_655
O4 O1 O3 56.3(17) 1_655 4_655
O4 O1 O3 86.2(18) 4_545 4_655
Ga3 O1 O3 143.7(8) . 4_655
Ga4 O1 O3 56.7(9) 2_656 4_655
Ga4 O1 O3 62.3(10) 3_554 4_655
O2 O1 O3 39.0(11) . 4_655
O3 O1 O3 151.6(15) 2_655 4_655
O6 O1 O3 138.0(15) 1_455 4_655
O5 O1 O3 47.1(9) 4 4_655
O7 O1 O3 101.4(13) 2 4_655
Ga2 O1 Ga3 136(3) . 1_455
La1 O1 Ga3 58.9(10) 2_556 1_455
La2 O1 Ga3 52.7(8) . 1_455
La1 O1 Ga3 113.1(6) 3_554 1_455
O3 O1 Ga3 7.5(7) 1_455 1_455
O4 O1 Ga3 72.8(12) . 1_455
O2 O1 Ga3 68.1(17) 4_545 1_455
O7 O1 Ga3 97.3(16) . 1_455
O3 O1 Ga3 104.9(16) . 1_455
O5 O1 Ga3 61.0(10) . 1_455
O6 O1 Ga3 125.2(13) 4_655 1_455
O2 O1 Ga3 148(2) 4_645 1_455
Ga2 O1 Ga3 42.7(6) 1_455 1_455
O4 O1 Ga3 155(2) 1_655 1_455
O4 O1 Ga3 101.7(17) 4_545 1_455
Ga3 O1 Ga3 74.7(11) . 1_455
Ga4 O1 Ga3 131.7(16) 2_656 1_455
Ga4 O1 Ga3 129.5(17) 3_554 1_455
O2 O1 Ga3 131.5(16) . 1_455
O3 O1 Ga3 60.9(10) 2_655 1_455
O6 O1 Ga3 36.6(6) 1_455 1_455
O5 O1 Ga3 97.2(7) 4 1_455
O7 O1 Ga3 66.1(9) 2 1_455
O3 O1 Ga3 141.5(8) 4_655 1_455
Ga2 O1 O2 82(2) . 1_545
La1 O1 O2 29.3(10) 2_556 1_545
La2 O1 O2 115(2) . 1_545
La1 O1 O2 130(2) 3_554 1_545
O3 O1 O2 79.6(16) 1_455 1_545
O4 O1 O2 131.0(18) . 1_545
O2 O1 O2 88(2) 4_545 1_545
O7 O1 O2 149.0(19) . 1_545
O3 O1 O2 66.2(13) . 1_545
O5 O1 O2 30.5(13) . 1_545
O6 O1 O2 82.5(16) 4_655 1_545
O2 O1 O2 73.6(19) 4_645 1_545
Ga2 O1 O2 99.2(15) 1_455 1_545
O4 O1 O2 115.3(16) 1_655 1_545
O4 O1 O2 31.5(14) 4_545 1_545
Ga3 O1 O2 57.4(13) . 1_545
Ga4 O1 O2 62.6(12) 2_656 1_545
Ga4 O1 O2 143.7(10) 3_554 1_545
O2 O1 O2 152(2) . 1_545
O3 O1 O2 80.5(14) 2_655 1_545
O6 O1 O2 39.4(11) 1_455 1_545
O5 O1 O2 98.5(16) 4 1_545
O7 O1 O2 139.1(18) 2 1_545
O3 O1 O2 117.6(17) 4_655 1_545
Ga3 O1 O2 75.5(13) 1_455 1_545
Ga2 O1 Ga4 139(3) . 2_556
La1 O1 Ga4 53.0(8) 2_556 2_556
La2 O1 Ga4 113.2(6) . 2_556
La1 O1 Ga4 59.2(9) 3_554 2_556
O3 O1 Ga4 67.0(9) 1_455 2_556
O4 O1 Ga4 56.1(12) . 2_556
O2 O1 Ga4 10.8(15) 4_545 2_556
O7 O1 Ga4 128.0(13) . 2_556
O3 O1 Ga4 144(2) . 2_556
O5 O1 Ga4 99.9(13) . 2_556
O6 O1 Ga4 54.1(9) 4_655 2_556
O2 O1 Ga4 109(2) 4_645 2_556
Ga2 O1 Ga4 43.5(6) 1_455 2_556
O4 O1 Ga4 130(2) 1_655 2_556
O4 O1 Ga4 70.9(15) 4_545 2_556
Ga3 O1 Ga4 130.9(15) . 2_556
Ga4 O1 Ga4 76.8(11) 2_656 2_556
Ga4 O1 Ga4 129.3(15) 3_554 2_556
O2 O1 Ga4 101.1(14) . 2_556
O3 O1 Ga4 132.7(13) 2_655 2_556
O6 O1 Ga4 67.2(8) 1_455 2_556
O5 O1 Ga4 28.1(6) 4 2_556
O7 O1 Ga4 101.3(7) 2 2_556
O3 O1 Ga4 74.6(9) 4_655 2_556
Ga3 O1 Ga4 72.7(5) 1_455 2_556
O2 O1 Ga4 79.3(12) 1_545 2_556
Ga2 O1 Ga4 136(3) . 3_454
La1 O1 Ga4 113.7(6) 2_556 3_454
La2 O1 Ga4 58.6(9) . 3_454
La1 O1 Ga4 50.9(9) 3_554 3_454
O3 O1 Ga4 66.7(9) 1_455 3_454
O4 O1 Ga4 16.2(12) . 3_454
O2 O1 Ga4 61.4(16) 4_545 3_454
O7 O1 Ga4 56.6(10) . 3_454
O3 O1 Ga4 143(2) . 3_454
O5 O1 Ga4 133.0(14) . 3_454
O6 O1 Ga4 99.4(13) 4_655 3_454
O2 O1 Ga4 139(2) 4_645 3_454
Ga2 O1 Ga4 42.9(6) 1_455 3_454
O4 O1 Ga4 102.2(18) 1_655 3_454
O4 O1 Ga4 142.4(17) 4_545 3_454
Ga3 O1 Ga4 129.8(17) . 3_454
Ga4 O1 Ga4 130.4(15) 2_656 3_454
Ga4 O1 Ga4 74.1(10) 3_554 3_454
O2 O1 Ga4 60.1(12) . 3_454
O3 O1 Ga4 101.2(14) 2_655 3_454
O6 O1 Ga4 105.0(7) 1_455 3_454
O5 O1 Ga4 66.1(7) 4 3_454
O7 O1 Ga4 33.6(6) 2 3_454
O3 O1 Ga4 78.2(10) 4_655 3_454
Ga3 O1 Ga4 72.7(6) 1_455 3_454
O2 O1 Ga4 142.1(11) 1_545 3_454
Ga4 O1 Ga4 71.9(4) 2_556 3_454
Ga2 O1 Ta 100(2) . .
La1 O1 Ta 47.1(10) 2_556 .
La2 O1 Ta 70.3(13) . .
La1 O1 Ta 148.1(9) 3_554 .
O3 O1 Ta 46.1(10) 1_455 .
O4 O1 Ta 111.8(15) . .
O2 O1 Ta 93(2) 4_545 .
O7 O1 Ta 112.5(18) . .
O3 O1 Ta 70.1(12) . .
O5 O1 Ta 21.9(7) . .
O6 O1 Ta 123.7(18) 4_655 .
O2 O1 Ta 109.9(19) 4_645 .
Ga2 O1 Ta 79.4(10) 1_455 .
O4 O1 Ta 133.1(17) 1_655 .
O4 O1 Ta 76.0(16) 4_545 .
Ga3 O1 Ta 41.8(7) . .
Ga4 O1 Ta 107.2(14) 2_656 .
Ga4 O1 Ta 135.9(16) 3_554 .
O2 O1 Ta 160(2) . .
O3 O1 Ta 46.0(8) 2_655 .
O6 O1 Ta 24.7(5) 1_455 .
O5 O1 Ta 119.6(12) 4 .
O7 O1 Ta 94.7(13) 2 .
O3 O1 Ta 160.5(16) 4_655 .
Ga3 O1 Ta 39.2(5) 1_455 .
O2 O1 Ta 44.6(11) 1_545 .
Ga4 O1 Ta 91.6(9) 2_556 .
Ga4 O1 Ta 111.2(9) 3_454 .
Ga2 O1 Ga1 100(2) . .
La1 O1 Ga1 47.1(10) 2_556 .
La2 O1 Ga1 70.3(13) . .
La1 O1 Ga1 148.1(9) 3_554 .
O3 O1 Ga1 46.1(10) 1_455 .
O4 O1 Ga1 111.8(15) . .
O2 O1 Ga1 93(2) 4_545 .
O7 O1 Ga1 112.5(18) . .
O3 O1 Ga1 70.1(12) . .
O5 O1 Ga1 21.9(7) . .
O6 O1 Ga1 123.7(18) 4_655 .
O2 O1 Ga1 109.9(19) 4_645 .
Ga2 O1 Ga1 79.4(10) 1_455 .
O4 O1 Ga1 133.1(17) 1_655 .
O4 O1 Ga1 76.0(16) 4_545 .
Ga3 O1 Ga1 41.8(7) . .
Ga4 O1 Ga1 107.2(14) 2_656 .
Ga4 O1 Ga1 135.9(16) 3_554 .
O2 O1 Ga1 160(2) . .
O3 O1 Ga1 46.0(8) 2_655 .
O6 O1 Ga1 24.7(5) 1_455 .
O5 O1 Ga1 119.6(12) 4 .
O7 O1 Ga1 94.7(13) 2 .
O3 O1 Ga1 160.5(16) 4_655 .
Ga3 O1 Ga1 39.2(5) 1_455 .
O2 O1 Ga1 44.6(11) 1_545 .
Ga4 O1 Ga1 91.6(9) 2_556 .
Ga4 O1 Ga1 111.2(9) 3_454 .
Ta O1 Ga1 0.00(11) . .
Ga2 O1 O4 78(2) . 2
La1 O1 O4 128(2) 2_556 2
La2 O1 O4 29.6(9) . 2
La1 O1 O4 113(2) 3_554 2
O3 O1 O4 82.0(17) 1_455 2
O4 O1 O4 92.4(19) . 2
O2 O1 O4 132(2) 4_545 2
O7 O1 O4 33.1(11) . 2
O3 O1 O4 66.6(14) . 2
O5 O1 O4 86.8(16) . 2
O6 O1 O4 154.0(18) 4_655 2
O2 O1 O4 108.8(17) 4_645 2
Ga2 O1 O4 98.8(16) 1_455 2
O4 O1 O4 76.0(18) 1_655 2
O4 O1 O4 140(2) 4_545 2
Ga3 O1 O4 60.4(11) . 2
Ga4 O1 O4 140.8(8) 2_656 2
Ga4 O1 O4 57.1(10) 3_554 2
O2 O1 O4 80.0(14) . 2
O3 O1 O4 36.9(9) 2_655 2
O6 O1 O4 102.6(14) 1_455 2
O5 O1 O4 141.6(14) 4 2
O7 O1 O4 43.5(10) 2 2
O3 O1 O4 118.5(13) 4_655 2
Ga3 O1 O4 78.7(12) 1_455 2
O2 O1 O4 116.8(16) 1_545 2
Ga4 O1 O4 142.2(12) 2_556 2
Ga4 O1 O4 76.4(11) 3_454 2
Ta O1 O4 80.9(12) . 2
Ga1 O1 O4 80.9(12) . 2
Ga2 O1 O5 53.2(18) . 4_655
La1 O1 O5 99.9(19) 2_556 4_655
La2 O1 O5 149.2(18) . 4_655
La1 O1 O5 66.8(13) 3_554 4_655
O3 O1 O5 156(2) 1_455 4_655
O4 O1 O5 109.6(19) . 4_655
O2 O1 O5 97(2) 4_545 4_655
O7 O1 O5 104.2(14) . 4_655
O3 O1 O5 80.6(12) . 4_655
O5 O1 O5 110.3(15) . 4_655
O6 O1 O5 36.3(8) 4_655 4_655
O2 O1 O5 26.3(16) 4_645 4_655
Ga2 O1 O5 129.4(16) 1_455 4_655
O4 O1 O5 46.6(15) 1_655 4_655
O4 O1 O5 58.7(16) 4_545 4_655
Ga3 O1 O5 108.6(8) . 4_655
Ga4 O1 O5 27.2(7) 2_656 4_655
Ga4 O1 O5 72.0(10) 3_554 4_655
O2 O1 O5 64.3(14) . 4_655
O3 O1 O5 131.1(9) 2_655 4_655
O6 O1 O5 124.1(16) 1_455 4_655
O5 O1 O5 70.7(11) 4 4_655
O7 O1 O5 132.6(15) 2 4_655
O3 O1 O5 37.8(7) 4_655 4_655
Ga3 O1 O5 158.1(16) 1_455 4_655
O2 O1 O5 88.1(14) 1_545 4_655
Ga4 O1 O5 90.4(12) 2_556 4_655
Ga4 O1 O5 115.8(13) 3_454 4_655
Ta O1 O5 131.1(13) . 4_655
Ga1 O1 O5 131.1(13) . 4_655
O4 O1 O5 122.3(11) 2 4_655
Ga2 O1 O7 116(3) . 4_545
La1 O1 O7 48.9(11) 2_556 4_545
La2 O1 O7 136.1(8) . 4_545
La1 O1 O7 63.5(14) 3_554 4_545
O3 O1 O7 85.4(13) 1_455 4_545
O4 O1 O7 76.0(14) . 4_545
O2 O1 O7 33.9(17) 4_545 4_545
O7 O1 O7 143.5(16) . 4_545
O3 O1 O7 125.3(18) . 4_545
O5 O1 O7 94.8(14) . 4_545
O6 O1 O7 35.7(9) 4_655 4_545
O2 O1 O7 86(2) 4_645 4_545
Ga2 O1 O7 66.8(9) 1_455 4_545
O4 O1 O7 116(2) 1_655 4_545
O4 O1 O7 50.2(14) 4_545 4_545
Ga3 O1 O7 124.7(15) . 4_545
Ga4 O1 O7 53.6(10) 2_656 4_545
Ga4 O1 O7 128.7(16) 3_554 4_545
O2 O1 O7 102.2(16) . 4_545
O3 O1 O7 141.3(15) 2_655 4_545
O6 O1 O7 71.5(8) 1_455 4_545
O5 O1 O7 31.2(8) 4 4_545
O7 O1 O7 123.8(10) 2 4_545
O3 O1 O7 66.6(10) 4_655 4_545
Ga3 O1 O7 89.6(8) 1_455 4_545
O2 O1 O7 67.3(11) 1_545 4_545
Ga4 O1 O7 23.5(6) 2_556 4_545
Ga4 O1 O7 92.2(8) 3_454 4_545
Ta O1 O7 95.3(10) . 4_545
Ga1 O1 O7 95.3(10) . 4_545
O4 O1 O7 165.6(11) 2 4_545
O5 O1 O7 70.5(11) 4_655 4_545
Ga2 O1 Ga1 102(2) . 3
La1 O1 Ga1 71.0(14) 2_556 3
La2 O1 Ga1 147.4(10) . 3
La1 O1 Ga1 47.6(11) 3_554 3
O3 O1 Ga1 106.7(13) 1_455 3
O4 O1 Ga1 75.9(15) . 3
O2 O1 Ga1 47.2(18) 4_545 3
O7 O1 Ga1 127.2(18) . 3
O3 O1 Ga1 123.0(17) . 3
O5 O1 Ga1 112.8(17) . 3
O6 O1 Ga1 14.3(7) 4_655 3
O2 O1 Ga1 71.5(18) 4_645 3
Ga2 O1 Ga1 80.6(10) 1_455 3
O4 O1 Ga1 92.7(19) 1_655 3
O4 O1 Ga1 56.2(15) 4_545 3
Ga3 O1 Ga1 137.3(16) . 3
Ga4 O1 Ga1 43.0(7) 2_656 3
Ga4 O1 Ga1 105.3(14) 3_554 3
O2 O1 Ga1 80.6(15) . 3
O3 O1 Ga1 162.9(17) 2_655 3
O6 O1 Ga1 95.0(12) 1_455 3
O5 O1 Ga1 25.2(6) 4 3
O7 O1 Ga1 123.9(11) 2 3
O3 O1 Ga1 43.1(6) 4_655 3
Ga3 O1 Ga1 111.9(8) 1_455 3
O2 O1 Ga1 82.6(13) 1_545 3
Ga4 O1 Ga1 39.9(5) 2_556 3
Ga4 O1 Ga1 90.5(8) 3_454 3
Ta O1 Ga1 118.1(13) . 3
Ga1 O1 Ga1 118.1(13) . 3
O4 O1 Ga1 160.2(15) 2 3
O5 O1 Ga1 50.5(8) 4_655 3
O7 O1 Ga1 24.0(6) 4_545 3
Ga2 O1 Ta 102(2) . 3
La1 O1 Ta 71.0(14) 2_556 3
La2 O1 Ta 147.4(10) . 3
La1 O1 Ta 47.6(11) 3_554 3
O3 O1 Ta 106.7(13) 1_455 3
O4 O1 Ta 75.9(15) . 3
O2 O1 Ta 47.2(18) 4_545 3
O7 O1 Ta 127.2(18) . 3
O3 O1 Ta 123.0(17) . 3
O5 O1 Ta 112.8(17) . 3
O6 O1 Ta 14.3(7) 4_655 3
O2 O1 Ta 71.5(18) 4_645 3
Ga2 O1 Ta 80.6(10) 1_455 3
O4 O1 Ta 92.7(19) 1_655 3
O4 O1 Ta 56.2(15) 4_545 3
Ga3 O1 Ta 137.3(16) . 3
Ga4 O1 Ta 43.0(7) 2_656 3
Ga4 O1 Ta 105.3(14) 3_554 3
O2 O1 Ta 80.6(15) . 3
O3 O1 Ta 162.9(17) 2_655 3
O6 O1 Ta 95.0(12) 1_455 3
O5 O1 Ta 25.2(6) 4 3
O7 O1 Ta 123.9(11) 2 3
O3 O1 Ta 43.1(6) 4_655 3
Ga3 O1 Ta 111.9(8) 1_455 3
O2 O1 Ta 82.6(13) 1_545 3
Ga4 O1 Ta 39.9(5) 2_556 3
Ga4 O1 Ta 90.5(8) 3_454 3
Ta O1 Ta 118.1(13) . 3
Ga1 O1 Ta 118.1(13) . 3
O4 O1 Ta 160.2(15) 2 3
O5 O1 Ta 50.5(8) 4_655 3
O7 O1 Ta 24.0(6) 4_545 3
Ga1 O1 Ta 0.0(2) 3 3
Ga2 O1 Ga1 99(2) . 1_565
La1 O1 Ga1 147.7(13) 2_556 1_565
La2 O1 Ga1 45.8(11) . 1_565
La1 O1 Ga1 68.9(14) 3_554 1_565
O3 O1 Ga1 88.3(15) 1_455 1_565
O4 O1 Ga1 54.8(14) . 1_565
O2 O1 Ga1 100.6(19) 4_545 1_565
O7 O1 Ga1 17.3(7) . 1_565
O3 O1 Ga1 104.6(15) . 1_565
O5 O1 Ga1 129.5(19) . 1_565
O6 O1 Ga1 117.5(17) 4_655 1_565
O2 O1 Ga1 116.8(19) 4_645 1_565
Ga2 O1 Ga1 79.1(11) 1_455 1_565
O4 O1 Ga1 72.2(15) 1_655 1_565
O4 O1 Ga1 167(2) 4_545 1_565
Ga3 O1 Ga1 105.3(15) . 1_565
Ga4 O1 Ga1 135.5(15) 2_656 1_565
Ga4 O1 Ga1 41.3(7) 3_554 1_565
O2 O1 Ga1 45.4(12) . 1_565
O3 O1 Ga1 80.1(12) 2_655 1_565
O6 O1 Ga1 127.0(13) 1_455 1_565
O5 O1 Ga1 97.6(11) 4 1_565
O7 O1 Ga1 24.6(6) 2 1_565
O3 O1 Ga1 82.3(10) 4_655 1_565
Ga3 O1 Ga1 90.7(10) 1_455 1_565
O2 O1 Ga1 159.9(18) 1_545 1_565
Ga4 O1 Ga1 110.8(8) 2_556 1_565
Ga4 O1 Ga1 39.4(5) 3_454 1_565
Ta O1 Ga1 116.1(13) . 1_565
Ga1 O1 Ga1 116.1(13) . 1_565
O4 O1 Ga1 44.9(8) 2 1_565
O5 O1 Ga1 108.6(12) 4_655 1_565
O7 O1 Ga1 128.1(10) 4_545 1_565
Ga1 O1 Ga1 116.5(12) 3 1_565
Ta O1 Ga1 116.5(12) 3 1_565
Ga2 O1 Ta 99(2) . 1_565
La1 O1 Ta 147.7(13) 2_556 1_565
La2 O1 Ta 45.8(11) . 1_565
La1 O1 Ta 68.9(14) 3_554 1_565
O3 O1 Ta 88.3(15) 1_455 1_565
O4 O1 Ta 54.8(14) . 1_565
O2 O1 Ta 100.6(19) 4_545 1_565
O7 O1 Ta 17.3(7) . 1_565
O3 O1 Ta 104.6(15) . 1_565
O5 O1 Ta 129.5(19) . 1_565
O6 O1 Ta 117.5(17) 4_655 1_565
O2 O1 Ta 116.8(19) 4_645 1_565
Ga2 O1 Ta 79.1(11) 1_455 1_565
O4 O1 Ta 72.2(15) 1_655 1_565
O4 O1 Ta 167(2) 4_545 1_565
Ga3 O1 Ta 105.3(15) . 1_565
Ga4 O1 Ta 135.5(15) 2_656 1_565
Ga4 O1 Ta 41.3(7) 3_554 1_565
O2 O1 Ta 45.4(12) . 1_565
O3 O1 Ta 80.1(12) 2_655 1_565
O6 O1 Ta 127.0(13) 1_455 1_565
O5 O1 Ta 97.6(11) 4 1_565
O7 O1 Ta 24.6(6) 2 1_565
O3 O1 Ta 82.3(10) 4_655 1_565
Ga3 O1 Ta 90.7(10) 1_455 1_565
O2 O1 Ta 159.9(18) 1_545 1_565
Ga4 O1 Ta 110.8(8) 2_556 1_565
Ga4 O1 Ta 39.4(5) 3_454 1_565
Ta O1 Ta 116.1(13) . 1_565
Ga1 O1 Ta 116.1(13) . 1_565
O4 O1 Ta 44.9(8) 2 1_565
O5 O1 Ta 108.6(12) 4_655 1_565
O7 O1 Ta 128.1(10) 4_545 1_565
Ga1 O1 Ta 116.5(12) 3 1_565
Ta O1 Ta 116.5(12) 3 1_565
Ga1 O1 Ta 0.00(10) 1_565 1_565
Ga2 O1 O6 113(2) . 1_465
La1 O1 O6 135.8(8) 2_556 1_465
La2 O1 O6 62.2(13) . 1_465
La1 O1 O6 46.7(11) 3_554 1_465
O3 O1 O6 87.4(13) 1_455 1_465
O4 O1 O6 34.4(12) . 1_465
O2 O1 O6 79.0(18) 4_545 1_465
O7 O1 O6 40.2(9) . 1_465
O3 O1 O6 127.0(17) . 1_465
O5 O1 O6 147(2) . 1_465
O6 O1 O6 97.5(16) 4_655 1_465
O2 O1 O6 119(2) 4_645 1_465
Ga2 O1 O6 65.6(10) 1_455 1_465
O4 O1 O6 79.5(17) 1_655 1_465
O4 O1 O6 150(2) 4_545 1_465
Ga3 O1 O6 128.8(18) . 1_465
Ga4 O1 O6 123.3(16) 2_656 1_465
Ga4 O1 O6 51.5(9) 3_554 1_465
O2 O1 O6 39.1(12) . 1_465
O3 O1 O6 101.9(16) 2_655 1_465
O6 O1 O6 127.1(11) 1_455 1_465
O5 O1 O6 73.6(10) 4 1_465
O7 O1 O6 35.0(7) 2 1_465
O3 O1 O6 66.7(10) 4_655 1_465
Ga3 O1 O6 92.5(10) 1_455 1_465
O2 O1 O6 164.8(10) 1_545 1_465
Ga4 O1 O6 88.4(8) 2_556 1_465
Ga4 O1 O6 22.8(5) 3_454 1_465
Ta O1 O6 127.9(13) . 1_465
Ga1 O1 O6 127.9(13) . 1_465
O4 O1 O6 68.5(12) 2 1_465
O5 O1 O6 101.0(13) 4_655 1_465
O7 O1 O6 104.1(11) 4_545 1_465
Ga1 O1 O6 93.7(10) 3 1_465
Ta O1 O6 93.7(10) 3 1_465
Ga1 O1 O6 24.1(5) 1_565 1_465
Ta O1 O6 24.1(5) 1_565 1_465
Ga2 O1 La1 30.0(15) . 2_656
La1 O1 La1 80.6(12) 2_556 2_656
La2 O1 La1 121.3(13) . 2_656
La1 O1 La1 122.5(17) 3_554 2_656
O3 O1 La1 126.4(18) 1_455 2_656
O4 O1 La1 165(2) . 2_656
O2 O1 La1 128(2) 4_545 2_656
O7 O1 La1 111.5(10) . 2_656
O3 O1 La1 31.9(9) . 2_656
O5 O1 La1 58.9(9) . 2_656
O6 O1 La1 79.8(12) 4_655 2_656
O2 O1 La1 30.1(15) 4_645 2_656
Ga2 O1 La1 151.6(18) 1_455 2_656
O4 O1 La1 63.1(10) 1_655 2_656
O4 O1 La1 47.0(11) 4_545 2_656
Ga3 O1 La1 53.8(5) . 2_656
Ga4 O1 La1 48.5(5) 2_656 2_656
Ga4 O1 La1 91.4(5) 3_554 2_656
O2 O1 La1 105.8(12) . 2_656
O3 O1 La1 80.6(9) 2_655 2_656
O6 O1 La1 89.4(11) 1_455 2_656
O5 O1 La1 116.5(15) 4 2_656
O7 O1 La1 140.9(13) 2 2_656
O3 O1 La1 93.3(9) 4_655 2_656
Ga3 O1 La1 119.8(13) 1_455 2_656
O2 O1 La1 52.6(9) 1_545 2_656
Ga4 O1 La1 117.6(14) 2_556 2_656
Ga4 O1 La1 165.3(12) 3_454 2_656
Ta O1 La1 80.7(8) . 2_656
Ga1 O1 La1 80.7(8) . 2_656
O4 O1 La1 97.7(9) 2 2_656
O5 O1 La1 55.7(7) 4_655 2_656
O7 O1 La1 95.3(12) 4_545 2_656
Ga1 O1 La1 91.2(11) 3 2_656
Ta O1 La1 91.2(11) 3 2_656
Ga1 O1 La1 128.2(8) 1_565 2_656
Ta O1 La1 128.2(8) 1_565 2_656
O6 O1 La1 142.5(11) 1_465 2_656
Ga2 O1 La2 27.9(15) . 1_655
La1 O1 La2 121.9(14) 2_556 1_655
La2 O1 La2 79.3(11) . 1_655
La1 O1 La2 120.8(15) 3_554 1_655
O3 O1 La2 122.4(19) 1_455 1_655
O4 O1 La2 134(2) . 1_655
O2 O1 La2 176(2) 4_545 1_655
O7 O1 La2 62.2(10) . 1_655
O3 O1 La2 27.4(7) . 1_655
O5 O1 La2 78.0(10) . 1_655
O6 O1 La2 114.9(11) 4_655 1_655
O2 O1 La2 59.0(12) 4_645 1_655
Ga2 O1 La2 149.1(19) 1_455 1_655
O4 O1 La2 43.8(12) 1_655 1_655
O4 O1 La2 97.4(12) 4_545 1_655
Ga3 O1 La2 49.0(4) . 1_655
Ga4 O1 La2 90.5(5) 2_656 1_655
Ga4 O1 La2 53.7(5) 3_554 1_655
O2 O1 La2 80.4(11) . 1_655
O3 O1 La2 55.0(7) 2_655 1_655
O6 O1 La2 113.5(12) 1_455 1_655
O5 O1 La2 146.6(14) 4 1_655
O7 O1 La2 91.1(12) 2 1_655
O3 O1 La2 99.9(9) 4_655 1_655
Ga3 O1 La2 116.0(13) 1_455 1_655
O2 O1 La2 93.5(11) 1_545 1_655
Ga4 O1 La2 167.2(14) 2_556 1_655
Ga4 O1 La2 118.8(14) 3_454 1_655
Ta O1 La2 90.5(9) . 1_655
Ga1 O1 La2 90.5(9) . 1_655
O4 O1 La2 50.5(8) 2 1_655
O5 O1 La2 78.8(7) 4_655 1_655
O7 O1 La2 143.8(12) 4_545 1_655
Ga1 O1 La2 129.1(10) 3 1_655
Ta O1 La2 129.1(10) 3 1_655
Ga1 O1 La2 79.4(9) 1_565 1_655
Ta O1 La2 79.4(9) 1_565 1_655
O6 O1 La2 100.2(12) 1_465 1_655
La1 O1 La2 50.4(2) 2_656 1_655
Ga2 O1 O6 51.1(17) . .
La1 O1 O6 64.0(11) 2_556 .
La2 O1 O6 104.3(16) . .
La1 O1 O6 147(2) 3_554 .
O3 O1 O6 98.9(16) 1_455 .
O4 O1 O6 163.6(18) . .
O2 O1 O6 123(2) 4_545 .
O7 O1 O6 117.4(13) . .
O3 O1 O6 31.0(9) . .
O5 O1 O6 31.3(7) . .
O6 O1 O6 97.6(14) 4_655 .
O2 O1 O6 57.5(16) 4_645 .
Ga2 O1 O6 129.2(16) 1_455 .
O4 O1 O6 87.0(12) 1_655 .
O4 O1 O6 49.3(13) 4_545 .
Ga3 O1 O6 33.1(6) . .
Ga4 O1 O6 67.3(9) 2_656 .
Ga4 O1 O6 110.2(6) 3_554 .
O2 O1 O6 131.2(11) . .
O3 O1 O6 61.8(9) 2_655 .
O6 O1 O6 64.6(8) 1_455 .
O5 O1 O6 127.4(16) 4 .
O7 O1 O6 130.9(16) 2 .
O3 O1 O6 119.7(12) 4_655 .
Ga3 O1 O6 92.2(11) 1_455 .
O2 O1 O6 35.2(10) 1_545 .
Ga4 O1 O6 113.9(13) 2_556 .
Ga4 O1 O6 161.8(15) 3_454 .
Ta O1 O6 53.0(7) . .
Ga1 O1 O6 53.0(7) . .
O4 O1 O6 90.9(10) 2 .
O5 O1 O6 81.9(9) 4_655 .
O7 O1 O6 97.9(12) 4_545 .
Ga1 O1 O6 104.8(13) 3 .
Ta O1 O6 104.8(13) 3 .
Ga1 O1 O6 134.0(12) 1_565 .
Ta O1 O6 134.0(12) 1_565 .
O6 O1 O6 157.6(14) 1_465 .
La1 O1 O6 27.7(5) 2_656 .
La2 O1 O6 58.3(5) 1_655 .
Ga2 O1 La1 30.1(14) . 3_654
La1 O1 La1 122.3(17) 2_556 3_654
La2 O1 La1 120.0(15) . 3_654
La1 O1 La1 80.7(12) 3_554 3_654
O3 O1 La1 172.3(19) 1_455 3_654
O4 O1 La1 118.9(19) . 3_654
O2 O1 La1 126(2) 4_545 3_654
O7 O1 La1 79.5(11) . 3_654
O3 O1 La1 60.8(8) . 3_654
O5 O1 La1 108.1(9) . 3_654
O6 O1 La1 66.8(11) 4_655 3_654
O2 O1 La1 27.0(13) 4_645 3_654
Ga2 O1 La1 151.2(17) 1_455 3_654
O4 O1 La1 18.2(11) 1_655 3_654
O4 O1 La1 78.8(14) 4_545 3_654
Ga3 O1 La1 91.0(4) . 3_654
Ga4 O1 La1 53.0(6) 2_656 3_654
Ga4 O1 La1 48.7(5) 3_554 3_654
O2 O1 La1 55.7(11) . 3_654
O3 O1 La1 104.8(8) 2_655 3_654
O6 O1 La1 138.9(13) 1_455 3_654
O5 O1 La1 97.2(13) 4 3_654
O7 O1 La1 113.7(13) 2 3_654
O3 O1 La1 53.0(7) 4_655 3_654
Ga3 O1 La1 165.4(12) 1_455 3_654
O2 O1 La1 99.9(11) 1_545 3_654
Ga4 O1 La1 120.6(14) 2_556 3_654
Ga4 O1 La1 115.8(12) 3_454 3_654
Ta O1 La1 129.0(8) . 3_654
Ga1 O1 La1 129.0(8) . 3_654
O4 O1 La1 91.5(9) 2 3_654
O5 O1 La1 31.0(6) 4_655 3_654
O7 O1 La1 101.5(13) 4_545 3_654
Ga1 O1 La1 80.7(9) 3 3_654
Ta O1 La1 80.7(9) 3 3_654
Ga1 O1 La1 89.9(9) 1_565 3_654
Ta O1 La1 89.9(9) 1_565 3_654
O6 O1 La1 94.0(11) 1_465 3_654
La1 O1 La1 50.2(3) 2_656 3_654
La2 O1 La1 49.9(3) 1_655 3_654
O6 O1 La1 77.0(6) . 3_654
Ga2 O1 O1 108(3) . 2
La1 O1 O1 98.6(13) 2_556 2
La2 O1 O1 12.6(14) . 2
La1 O1 O1 117.8(13) 3_554 2
O3 O1 O1 46.8(12) 1_455 2
O4 O1 O1 79.0(15) . 2
O2 O1 O1 103.0(18) 4_545 2
O7 O1 O1 57.5(14) . 2
O3 O1 O1 85.1(17) . 2
O5 O1 O1 73.8(14) . 2
O6 O1 O1 163.8(10) 4_655 2
O2 O1 O1 138(2) 4_645 2
Ga2 O1 O1 69.4(9) 1_455 2
O4 O1 O1 111.1(19) 1_655 2
O4 O1 O1 133.6(16) 4_545 2
Ga3 O1 O1 62.7(12) . 2
Ga4 O1 O1 162.0(11) 2_656 2
Ga4 O1 O1 88.5(12) 3_554 2
O2 O1 O1 103.4(14) . 2
O3 O1 O1 34.8(10) 2_655 2
O6 O1 O1 72.9(9) 1_455 2
O5 O1 O1 126.4(8) 4 2
O7 O1 O1 38.9(9) 2 2
O3 O1 O1 140.0(8) 4_655 2
Ga3 O1 O1 43.6(6) 1_455 2
O2 O1 O1 102.1(12) 1_545 2
Ga4 O1 O1 111.2(6) 2_556 2
Ga4 O1 O1 67.4(6) 3_454 2
Ta O1 O1 57.7(8) . 2
Ga1 O1 O1 57.7(8) . 2
O4 O1 O1 35.2(9) 2 2
O5 O1 O1 157.4(12) 4_655 2
O7 O1 O1 132.0(7) 4_545 2
Ga1 O1 O1 150.0(6) 3 2
Ta O1 O1 150.0(6) 3 2
Ga1 O1 O1 58.3(7) 1_565 2
Ta O1 O1 58.3(7) 1_565 2
O6 O1 O1 73.9(8) 1_465 2
La1 O1 O1 115.4(11) 2_656 2
La2 O1 O1 80.5(11) 1_655 2
O6 O1 O1 94.8(11) . 2
La1 O1 O1 126.5(12) 3_654 2
Ga2 O1 Ga2 72.2(19) . 4_645
La1 O1 Ga2 40.7(9) 2_556 4_645
La2 O1 Ga2 135.9(19) . 4_645
La1 O1 Ga2 114(2) 3_554 4_645
O3 O1 Ga2 98.9(16) 1_455 4_645
O4 O1 Ga2 133.3(17) . 4_645
O2 O1 Ga2 88(2) 4_545 4_645
O7 O1 Ga2 154.2(9) . 4_645
O3 O1 Ga2 67.7(12) . 4_645
O5 O1 Ga2 50.2(11) . 4_645
O6 O1 Ga2 63.3(12) 4_655 4_645
O2 O1 Ga2 55.2(16) 4_645 4_645
Ga2 O1 Ga2 109.9(14) 1_455 4_645
O4 O1 Ga2 99.6(14) 1_655 4_645
O4 O1 Ga2 10.8(11) 4_545 4_645
Ga3 O1 Ga2 70.6(10) . 4_645
Ga4 O1 Ga2 40.6(7) 2_656 4_645
Ga4 O1 Ga2 130.5(9) 3_554 4_645
O2 O1 Ga2 130.5(17) . 4_645
O3 O1 Ga2 97.6(12) 2_655 4_645
O6 O1 Ga2 59.2(9) 1_455 4_645
O5 O1 Ga2 87.8(13) 4 4_645
O7 O1 Ga2 161.1(15) 2 4_645
O3 O1 Ga2 96.4(12) 4_655 4_645
Ga3 O1 Ga2 95.8(11) 1_455 4_645
O2 O1 Ga2 22.0(9) 1_545 4_645
Ga4 O1 Ga2 77.2(10) 2_556 4_645
Ga4 O1 Ga2 149.1(10) 3_454 4_645
Ta O1 Ga2 66.6(8) . 4_645
Ga1 O1 Ga2 66.6(8) . 4_645
O4 O1 Ga2 130.5(12) 2 4_645
O5 O1 Ga2 66.3(9) 4_655 4_645
O7 O1 Ga2 58.4(8) 4_545 4_645
Ga1 O1 Ga2 66.7(9) 3 4_645
Ta O1 Ga2 66.7(9) 3 4_645
Ga1 O1 Ga2 171.0(5) 1_565 4_645
Ta O1 Ga2 171.0(5) 1_565 4_645
O6 O1 Ga2 160.4(15) 1_465 4_645
La1 O1 Ga2 42.9(5) 2_656 4_645
La2 O1 Ga2 92.1(6) 1_655 4_645
O6 O1 Ga2 39.8(6) . 4_645
La1 O1 Ga2 82.2(7) 3_654 4_645
O1 O1 Ga2 123.6(8) 2 4_645
Ga2 O1 Ga2 69.2(19) . 2_655
La1 O1 Ga2 112.0(18) 2_556 2_655
La2 O1 Ga2 40.2(7) . 2_655
La1 O1 Ga2 134(2) 3_554 2_655
O3 O1 Ga2 81.5(16) 1_455 2_655
O4 O1 Ga2 110.6(19) . 2_655
O2 O1 Ga2 141(2) 4_545 2_655
O7 O1 Ga2 52.7(12) . 2_655
O3 O1 Ga2 49.6(11) . 2_655
O5 O1 Ga2 67.3(12) . 2_655
O6 O1 Ga2 157.1(10) 4_655 2_655
O2 O1 Ga2 100.0(14) 4_645 2_655
Ga2 O1 Ga2 108.0(15) 1_455 2_655
O4 O1 Ga2 79.9(15) 1_655 2_655
O4 O1 Ga2 119.9(16) 4_545 2_655
Ga3 O1 Ga2 39.7(7) . 2_655
Ga4 O1 Ga2 129.2(6) 2_656 2_655
Ga4 O1 Ga2 70.4(10) 3_554 2_655
O2 O1 Ga2 96.8(15) . 2_655
O3 O1 Ga2 19.6(5) 2_655 2_655
O6 O1 Ga2 89.6(12) 1_455 2_655
O5 O1 Ga2 161.4(14) 4 2_655
O7 O1 Ga2 61.8(11) 2 2_655
O3 O1 Ga2 132.3(12) 4_655 2_655
Ga3 O1 Ga2 76.0(9) 1_455 2_655
O2 O1 Ga2 96.5(14) 1_545 2_655
Ga4 O1 Ga2 148.4(11) 2_556 2_655
Ga4 O1 Ga2 95.3(12) 3_454 2_655
Ta O1 Ga2 65.5(8) . 2_655
Ga1 O1 Ga2 65.5(8) . 2_655
O4 O1 Ga2 20.8(6) 2 2_655
O5 O1 Ga2 120.9(7) 4_655 2_655
O7 O1 Ga2 160.9(14) 4_545 2_655
Ga1 O1 Ga2 171.4(7) 3 2_655
Ta O1 Ga2 171.4(7) 3 2_655
Ga1 O1 Ga2 65.6(9) 1_565 2_655
Ta O1 Ga2 65.6(9) 1_565 2_655
O6 O1 Ga2 89.3(12) 1_465 2_655
La1 O1 Ga2 81.5(6) 2_656 2_655
La2 O1 Ga2 42.2(4) 1_655 2_655
O6 O1 Ga2 70.6(7) . 2_655
La1 O1 Ga2 91.0(6) 3_654 2_655
O1 O1 Ga2 38.6(7) 2 2_655
Ga2 O1 Ga2 109.9(10) 4_645 2_655
Ga2 O1 Ga2 71.4(18) . 4_655
La1 O1 Ga2 136(2) 2_556 4_655
La2 O1 Ga2 111.0(18) . 4_655
La1 O1 Ga2 40.5(8) 3_554 4_655
O3 O1 Ga2 142.0(15) 1_455 4_655
O4 O1 Ga2 76.5(16) . 4_655
O2 O1 Ga2 95(2) 4_545 4_655
O7 O1 Ga2 66.5(13) . 4_655
O3 O1 Ga2 101.2(10) . 4_655
O5 O1 Ga2 150.3(10) . 4_655
O6 O1 Ga2 58.1(12) 4_655 4_655
O2 O1 Ga2 63.0(17) 4_645 4_655
Ga2 O1 Ga2 109.3(13) 1_455 4_655
O4 O1 Ga2 38.3(14) 1_655 4_655
O4 O1 Ga2 101.7(18) 4_545 4_655
Ga3 O1 Ga2 129.7(7) . 4_655
Ga4 O1 Ga2 69.9(10) 2_656 4_655
Ga4 O1 Ga2 39.5(6) 3_554 4_655
O2 O1 Ga2 20.4(11) . 4_655
O3 O1 Ga2 129.0(13) 2_655 4_655
O6 O1 Ga2 160.8(16) 1_455 4_655
O5 O1 Ga2 67.5(10) 4 4_655
O7 O1 Ga2 88.7(11) 2 4_655
O3 O1 Ga2 22.8(5) 4_655 4_655
Ga3 O1 Ga2 148.6(11) 1_455 4_655
O2 O1 Ga2 132.2(15) 1_545 4_655
Ga4 O1 Ga2 95.6(11) 2_556 4_655
Ga4 O1 Ga2 75.9(9) 3_454 4_655
Ta O1 Ga2 171.2(5) . 4_655
Ga1 O1 Ga2 171.2(5) . 4_655
O4 O1 Ga2 96.2(11) 2 4_655
O5 O1 Ga2 44.2(7) 4_655 4_655
O7 O1 Ga2 89.4(12) 4_545 4_655
Ga1 O1 Ga2 65.8(8) 3 4_655
Ta O1 Ga2 65.8(8) 3 4_655
Ga1 O1 Ga2 65.8(8) 1_565 4_655
Ta O1 Ga2 65.8(8) 1_565 4_655
O6 O1 Ga2 57.5(8) 1_465 4_655
La1 O1 Ga2 91.5(7) 2_656 4_655
La2 O1 Ga2 81.3(6) 1_655 4_655
O6 O1 Ga2 119.0(8) . 4_655
La1 O1 Ga2 42.5(4) 3_654 4_655
O1 O1 Ga2 123.4(8) 2 4_655
Ga2 O1 Ga2 110.2(11) 4_645 4_655
Ga2 O1 Ga2 109.5(10) 2_655 4_655
Ga2 O1 O1 111(2) . 4_545
La1 O1 O1 11.2(5) 2_556 4_545
La2 O1 O1 119.1(18) . 4_545
La1 O1 O1 101(2) 3_554 4_545
O3 O1 O1 66.6(12) 1_455 4_545
O4 O1 O1 97.7(15) . 4_545
O2 O1 O1 53(2) 4_545 4_545
O7 O1 O1 163.4(19) . 4_545
O3 O1 O1 100.7(12) . 4_545
O5 O1 O1 57.6(7) . 4_545
O6 O1 O1 66.9(19) 4_655 4_545
O2 O1 O1 91(2) 4_645 4_545
Ga2 O1 O1 70.6(11) 1_455 4_545
O4 O1 O1 135(2) 1_655 4_545
O4 O1 O1 39.1(12) 4_545 4_545
Ga3 O1 O1 88.6(9) . 4_545
Ga4 O1 O1 65.2(16) 2_656 4_545
Ga4 O1 O1 163(2) 3_554 4_545
O2 O1 O1 140(2) . 4_545
O3 O1 O1 103.9(14) 2_655 4_545
O6 O1 O1 36.5(7) 1_455 4_545
O5 O1 O1 67.3(16) 4 4_545
O7 O1 O1 128.6(12) 2 4_545
O3 O1 O1 103(2) 4_655 4_545
Ga3 O1 O1 66.7(9) 1_455 4_545
O2 O1 O1 34.6(8) 1_545 4_545
Ga4 O1 O1 44.9(10) 2_556 4_545
Ga4 O1 O1 111.6(8) 3_454 4_545
Ta O1 O1 58.3(7) . 4_545
Ga1 O1 O1 58.3(7) . 4_545
O4 O1 O1 138.9(19) 2 4_545
O5 O1 O1 91.5(19) 4_655 4_545
O7 O1 O1 37.9(12) 4_545 4_545
Ga1 O1 O1 59.8(15) 3 4_545
Ta O1 O1 59.8(15) 3 4_545
Ga1 O1 O1 149.7(8) 1_565 4_545
Ta O1 O1 149.7(8) 1_565 4_545
O6 O1 O1 131.9(9) 1_465 4_545
La1 O1 O1 81.8(9) 2_656 4_545
La2 O1 O1 127.9(8) 1_655 4_545
O6 O1 O1 69.7(5) . 4_545
La1 O1 O1 117.1(17) 3_654 4_545
O1 O1 O1 108.4(13) 2 4_545
Ga2 O1 O1 39.3(6) 4_645 4_545
Ga2 O1 O1 123.1(15) 2_655 4_545
Ga2 O1 O1 125(2) 4_655 4_545
Ga2 O1 O1 111(2) . 4
La1 O1 O1 119.7(19) 2_556 4
La2 O1 O1 97.4(16) . 4
La1 O1 O1 11.1(9) 3_554 4
O3 O1 O1 103.8(12) 1_455 4
O4 O1 O1 38.4(14) . 4
O2 O1 O1 62(2) 4_545 4
O7 O1 O1 70.2(11) . 4
O3 O1 O1 139.4(13) . 4
O5 O1 O1 166.8(13) . 4
O6 O1 O1 61.7(18) 4_655 4
O2 O1 O1 98(2) 4_645 4
Ga2 O1 O1 70.1(10) 1_455 4
O4 O1 O1 76.0(16) 1_655 4
O4 O1 O1 114(3) 4_545 4
Ga3 O1 O1 161.2(18) . 4
Ga4 O1 O1 89.5(19) 2_656 4
Ga4 O1 O1 62.4(5) 3_554 4
O2 O1 O1 34.8(8) . 4
O3 O1 O1 138(2) 2_655 4
O6 O1 O1 130.8(9) 1_455 4
O5 O1 O1 43.1(12) 4 4
O7 O1 O1 70.0(11) 2 4
O3 O1 O1 35.2(10) 4_655 4
Ga3 O1 O1 111.1(9) 1_455 4
O2 O1 O1 141(2) 1_545 4
Ga4 O1 O1 67.0(11) 2_556 4
Ga4 O1 O1 43.0(7) 3_454 4
Ta O1 O1 149.5(8) . 4
Ga1 O1 O1 149.5(8) . 4
O4 O1 O1 102.3(14) 2 4
O5 O1 O1 73.0(14) 4_655 4
O7 O1 O1 73.9(15) 4_545 4
Ga1 O1 O1 58.7(14) 3 4
Ta O1 O1 58.7(14) 3 4
Ga1 O1 O1 57.8(8) 1_565 4
Ta O1 O1 57.8(8) 1_565 4
O6 O1 O1 35.8(7) 1_465 4
La1 O1 O1 127.9(16) 2_656 4
La2 O1 O1 115.2(8) 1_655 4
O6 O1 O1 154.9(19) . 4
La1 O1 O1 81.5(10) 3_654 4
O1 O1 O1 108.4(12) 2 4
Ga2 O1 O1 125(2) 4_645 4
Ga2 O1 O1 122.8(16) 2_655 4
Ga2 O1 O1 39.2(5) 4_655 4
O1 O1 O1 110.2(19) 4_545 4
Ga2 O1 O5 114(2) . 2
La1 O1 O5 60.1(12) 2_556 2
La2 O1 O5 51.0(11) . 2
La1 O1 O5 134.1(9) 3_554 2
O3 O1 O5 28.8(10) 1_455 2
O4 O1 O5 92.5(16) . 2
O2 O1 O5 87(2) 4_545 2
O7 O1 O5 96.3(17) . 2
O3 O1 O5 83.7(14) . 2
O5 O1 O5 43.7(10) . 2
O6 O1 O5 136.8(17) 4_655 2
O2 O1 O5 131.2(19) 4_645 2
Ga2 O1 O5 64.0(10) 1_455 2
O4 O1 O5 139(2) 1_655 2
O4 O1 O5 96.6(17) 4_545 2
Ga3 O1 O5 53.5(8) . 2
Ga4 O1 O5 128.4(15) 2_656 2
Ga4 O1 O5 126.1(17) 3_554 2
O2 O1 O5 141.3(19) . 2
O3 O1 O5 42.6(9) 2_655 2
O6 O1 O5 34.3(7) 1_455 2
O5 O1 O5 116.7(11) 4 2
O7 O1 O5 73.1(11) 2 2
O3 O1 O5 162.7(8) 4_655 2
Ga3 O1 O5 21.3(5) 1_455 2
O2 O1 O5 66.0(12) 1_545 2
Ga4 O1 O5 90.1(8) 2_556 2
Ga4 O1 O5 89.4(9) 3_454 2
Ta O1 O5 22.4(4) . 2
Ga1 O1 O5 22.4(4) . 2
O4 O1 O5 69.3(11) 2 2
O5 O1 O5 153.5(15) 4_655 2
O7 O1 O5 102.3(10) 4_545 2
Ga1 O1 O5 126.2(11) 3 2
Ta O1 O5 126.2(11) 3 2
Ga1 O1 O5 95.9(12) 1_565 2
Ta O1 O5 95.9(12) 1_565 2
O6 O1 O5 105.5(12) 1_465 2
La1 O1 O5 101.2(10) 2_656 2
La2 O1 O5 96.6(10) 1_655 2
O6 O1 O5 73.7(9) . 2
La1 O1 O5 144.3(9) 3_654 2
O1 O1 O5 38.9(8) 2 2
Ga2 O1 O5 88.0(10) 4_645 2
Ga2 O1 O5 60.3(8) 2_655 2
Ga2 O1 O5 161.7(15) 4_655 2
O1 O1 O5 70.5(11) 4_545 2
O1 O1 O5 130.8(13) 4 2
Ga2 O1 O7 49.0(18) . 2_655
La1 O1 O7 146.8(17) 2_556 2_655
La2 O1 O7 64.2(12) . 2_655
La1 O1 O7 101.9(16) 3_554 2_655
O3 O1 O7 117(2) 1_455 2_655
O4 O1 O7 106.6(18) . 2_655
O2 O1 O7 152(2) 4_545 2_655
O7 O1 O7 35.2(11) . 2_655
O3 O1 O7 54.1(10) . 2_655
O5 O1 O7 99.6(13) . 2_655
O6 O1 O7 120.6(15) 4_655 2_655
O2 O1 O7 76.2(14) 4_645 2_655
Ga2 O1 O7 128.4(18) 1_455 2_655
O4 O1 O7 40.8(14) 1_655 2_655
O4 O1 O7 123.0(13) 4_545 2_655
Ga3 O1 O7 68.3(10) . 2_655
Ga4 O1 O7 107.6(8) 2_656 2_655
Ga4 O1 O7 31.8(6) 3_554 2_655
O2 O1 O7 60.1(11) . 2_655
O3 O1 O7 60.2(11) 2_655 2_655
O6 O1 O7 129.7(16) 1_455 2_655
O5 O1 O7 134.6(15) 4 2_655
O7 O1 O7 67.2(11) 2 2_655
O3 O1 O7 91.4(10) 4_655 2_655
Ga3 O1 O7 113.9(15) 1_455 2_655
O2 O1 O7 120.2(12) 1_545 2_655
Ga4 O1 O7 160.1(14) 2_556 2_655
Ga4 O1 O7 91.7(12) 3_454 2_655
Ta O1 O7 105.0(12) . 2_655
Ga1 O1 O7 105.0(12) . 2_655
O4 O1 O7 35.5(9) 2 2_655
O5 O1 O7 86.7(10) 4_655 2_655
O7 O1 O7 156.2(16) 4_545 2_655
Ga1 O1 O7 132.6(12) 3 2_655
Ta O1 O7 132.6(12) 3 2_655
Ga1 O1 O7 52.3(8) 1_565 2_655
Ta O1 O7 52.3(8) 1_565 2_655
O6 O1 O7 72.9(10) 1_465 2_655
La1 O1 O7 76.5(6) 2_656 2_655
La2 O1 O7 27.4(5) 1_655 2_655
O6 O1 O7 85.1(7) . 2_655
La1 O1 O7 56.1(6) 3_654 2_655
O1 O1 O7 70.7(12) 2 2_655
Ga2 O1 O7 119.0(7) 4_645 2_655
Ga2 O1 O7 41.1(7) 2_655 2_655
Ga2 O1 O7 68.9(8) 4_655 2_655
O1 O1 O7 154.7(10) 4_545 2_655
O1 O1 O7 93.4(8) 4 2_655
O5 O1 O7 101.2(13) 2 2_655
Ga2 O1 O1 178(2) . 1_455
La1 O1 O1 70.4(7) 2_556 1_455
La2 O1 O1 70.8(5) . 1_455
La1 O1 O1 70.1(7) 3_554 1_455
O3 O1 O1 35.8(11) 1_455 1_455
O4 O1 O1 34.5(14) . 1_455
O2 O1 O1 33.0(19) 4_545 1_455
O7 O1 O1 95.5(8) . 1_455
O3 O1 O1 148.2(12) . 1_455
O5 O1 O1 99.4(6) . 1_455
O6 O1 O1 93.7(7) 4_655 1_455
O2 O1 O1 150.8(16) 4_645 1_455
Ga2 O1 O1 1.0(12) 1_455 1_455
O4 O1 O1 143.9(14) 1_655 1_455
O4 O1 O1 107.2(11) 4_545 1_455
Ga3 O1 O1 118.0(6) . 1_455
Ga4 O1 O1 119.3(5) 2_656 1_455
Ga4 O1 O1 117.4(6) 3_554 1_455
O2 O1 O1 99.7(9) . 1_455
O3 O1 O1 100.3(7) 2_655 1_455
O6 O1 O1 64.5(6) 1_455 1_455
O5 O1 O1 57.8(8) 4 1_455
O7 O1 O1 62.1(6) 2 1_455
O3 O1 O1 98.2(5) 4_655 1_455
Ga3 O1 O1 43.3(5) 1_455 1_455
O2 O1 O1 98.8(8) 1_545 1_455
Ga4 O1 O1 42.5(7) 2_556 1_455
Ga4 O1 O1 43.4(6) 3_454 1_455
Ta O1 O1 79.7(2) . 1_455
Ga1 O1 O1 79.7(2) . 1_455
O4 O1 O1 99.9(7) 2 1_455
O5 O1 O1 128.5(6) 4_655 1_455
O7 O1 O1 65.8(6) 4_545 1_455
Ga1 O1 O1 79.6(3) 3 1_455
Ta O1 O1 79.6(3) 3 1_455
Ga1 O1 O1 79.8(2) 1_565 1_455
Ta O1 O1 79.8(2) 1_565 1_455
O6 O1 O1 66.0(5) 1_465 1_455
La1 O1 O1 151.1(7) 2_656 1_455
La2 O1 O1 150.2(7) 1_655 1_455
O6 O1 O1 129.1(6) . 1_455
La1 O1 O1 150.8(6) 3_654 1_455
O1 O1 O1 70.4(5) 2 1_455
Ga2 O1 O1 109.2(3) 4_645 1_455
Ga2 O1 O1 109.0(4) 2_655 1_455
Ga2 O1 O1 109.1(3) 4_655 1_455
O1 O1 O1 69.9(6) 4_545 1_455
O1 O1 O1 69.9(6) 4 1_455
O5 O1 O1 64.6(5) 2 1_455
O7 O1 O1 129.3(7) 2_655 1_455
Ga2 O1 O1 2(2) . 1_655
La1 O1 O1 109.6(7) 2_556 1_655
La2 O1 O1 109.2(5) . 1_655
La1 O1 O1 109.9(7) 3_554 1_655
O3 O1 O1 144.2(11) 1_455 1_655
O4 O1 O1 145.5(14) . 1_655
O2 O1 O1 147.1(19) 4_545 1_655
O7 O1 O1 84.5(8) . 1_655
O3 O1 O1 31.8(12) . 1_655
O5 O1 O1 80.6(6) . 1_655
O6 O1 O1 86.3(7) 4_655 1_655
O2 O1 O1 29.2(16) 4_645 1_655
Ga2 O1 O1 179.0(12) 1_455 1_655
O4 O1 O1 36.1(14) 1_655 1_655
O4 O1 O1 72.8(11) 4_545 1_655
Ga3 O1 O1 62.0(6) . 1_655
Ga4 O1 O1 60.7(5) 2_656 1_655
Ga4 O1 O1 62.6(6) 3_554 1_655
O2 O1 O1 80.3(9) . 1_655
O3 O1 O1 79.7(7) 2_655 1_655
O6 O1 O1 115.5(6) 1_455 1_655
O5 O1 O1 122.2(8) 4 1_655
O7 O1 O1 117.9(6) 2 1_655
O3 O1 O1 81.8(5) 4_655 1_655
Ga3 O1 O1 136.7(5) 1_455 1_655
O2 O1 O1 81.2(8) 1_545 1_655
Ga4 O1 O1 137.5(7) 2_556 1_655
Ga4 O1 O1 136.6(6) 3_454 1_655
Ta O1 O1 100.3(2) . 1_655
Ga1 O1 O1 100.3(2) . 1_655
O4 O1 O1 80.1(7) 2 1_655
O5 O1 O1 51.5(6) 4_655 1_655
O7 O1 O1 114.2(6) 4_545 1_655
Ga1 O1 O1 100.4(3) 3 1_655
Ta O1 O1 100.4(3) 3 1_655
Ga1 O1 O1 100.2(2) 1_565 1_655
Ta O1 O1 100.2(2) 1_565 1_655
O6 O1 O1 114.0(5) 1_465 1_655
La1 O1 O1 28.9(7) 2_656 1_655
La2 O1 O1 29.8(7) 1_655 1_655
O6 O1 O1 50.9(6) . 1_655
La1 O1 O1 29.2(6) 3_654 1_655
O1 O1 O1 109.6(5) 2 1_655
Ga2 O1 O1 70.8(3) 4_645 1_655
Ga2 O1 O1 71.0(4) 2_655 1_655
Ga2 O1 O1 70.9(3) 4_655 1_655
O1 O1 O1 110.1(6) 4_545 1_655
O1 O1 O1 110.1(6) 4 1_655
O5 O1 O1 115.4(5) 2 1_655
O7 O1 O1 50.7(7) 2_655 1_655
O1 O1 O1 179.999(11) 1_455 1_655
Ga2 O1 Ga4 71.6(18) . 3_544
La1 O1 Ga4 45.5(9) 2_556 3_544
La2 O1 Ga4 100.7(16) . 3_544
La1 O1 Ga4 149(2) 3_554 3_544
O3 O1 Ga4 80.6(14) 1_455 3_544
O4 O1 Ga4 143.2(16) . 3_544
O2 O1 Ga4 106(2) 4_545 3_544
O7 O1 Ga4 129.1(16) . 3_544
O3 O1 Ga4 49.3(9) . 3_544
O5 O1 Ga4 15.6(8) . 3_544
O6 O1 Ga4 99.1(15) 4_655 3_544
O2 O1 Ga4 73.8(17) 4_645 3_544
Ga2 O1 Ga4 108.8(13) 1_455 3_544
O4 O1 Ga4 107.4(13) 1_655 3_544
O4 O1 Ga4 46.6(13) 4_545 3_544
Ga3 O1 Ga4 37.5(6) . 3_544
Ga4 O1 Ga4 73.8(10) 2_656 3_544
Ga4 O1 Ga4 129.8(7) 3_554 3_544
O2 O1 Ga4 151.5(11) . 3_544
O3 O1 Ga4 62.2(9) 2_655 3_544
O6 O1 Ga4 44.2(7) 1_455 3_544
O5 O1 Ga4 118.5(15) 4 3_544
O7 O1 Ga4 127.9(15) 2 3_544
O3 O1 Ga4 130.4(13) 4_655 3_544
Ga3 O1 Ga4 74.5(9) 1_455 3_544
O2 O1 Ga4 20.0(9) 1_545 3_544
Ga4 O1 Ga4 98.1(11) 2_556 3_544
Ga4 O1 Ga4 147.2(11) 3_454 3_544
Ta O1 Ga4 36.6(5) . 3_544
Ga1 O1 Ga4 36.6(5) . 3_544
O4 O1 Ga4 97.4(11) 2 3_544
O5 O1 Ga4 94.8(10) 4_655 3_544
O7 O1 Ga4 87.3(10) 4_545 3_544
Ga1 O1 Ga4 101.4(12) 3 3_544
Ta O1 Ga4 101.4(12) 3 3_544
Ga1 O1 Ga4 142.1(14) 1_565 3_544
Ta O1 Ga4 142.1(14) 1_565 3_544
O6 O1 Ga4 162.8(16) 1_465 3_544
La1 O1 Ga4 46.1(5) 2_656 3_544
La2 O1 Ga4 76.4(6) 1_655 3_544
O6 O1 Ga4 20.5(4) . 3_544
La1 O1 Ga4 96.3(6) 3_654 3_544
O1 O1 Ga4 88.9(8) 2 3_544
Ga2 O1 Ga4 35.9(4) 4_645 3_544
Ga2 O1 Ga4 76.9(8) 2_655 3_544
Ga2 O1 Ga4 136.8(9) 4_655 3_544
O1 O1 Ga4 53.2(4) 4_545 3_544
O1 O1 Ga4 160(2) 4 3_544
O5 O1 Ga4 58.9(7) 2 3_544
O7 O1 Ga4 101.8(8) 2_655 3_544
O1 O1 Ga4 108.6(3) 1_455 3_544
O1 O1 Ga4 71.4(3) 1_655 3_544
Ga2 O1 Ga4 69.6(19) . 4_655
La1 O1 Ga4 147(2) 2_556 4_655
La2 O1 Ga4 44.8(9) . 4_655
La1 O1 Ga4 99.0(17) 3_554 4_655
O3 O1 Ga4 99.1(18) 1_455 4_655
O4 O1 Ga4 90.3(17) . 4_655
O2 O1 Ga4 136(2) 4_545 4_655
O7 O1 Ga4 19.4(8) . 4_655
O3 O1 Ga4 68.8(11) . 4_655
O5 O1 Ga4 102.6(14) . 4_655
O6 O1 Ga4 134.1(16) 4_655 4_655
O2 O1 Ga4 97.0(15) 4_645 4_655
Ga2 O1 Ga4 107.7(15) 1_455 4_655
O4 O1 Ga4 58.2(14) 1_655 4_655
O4 O1 Ga4 142.5(12) 4_545 4_655
Ga3 O1 Ga4 72.9(10) . 4_655
Ga4 O1 Ga4 127.9(8) 2_656 4_655
Ga4 O1 Ga4 37.2(7) 3_554 4_655
O2 O1 Ga4 61.4(12) . 4_655
O3 O1 Ga4 54.6(9) 2_655 4_655
O6 O1 Ga4 122.5(14) 1_455 4_655
O5 O1 Ga4 131.3(14) 4 4_655
O7 O1 Ga4 46.7(8) 2 4_655
O3 O1 Ga4 99.0(11) 4_655 4_655
Ga3 O1 Ga4 96.9(11) 1_455 4_655
O2 O1 Ga4 130.1(13) 1_545 4_655
Ga4 O1 Ga4 146.3(11) 2_556 4_655
Ga4 O1 Ga4 74.3(9) 3_454 4_655
Ta O1 Ga4 100.1(11) . 4_655
Ga1 O1 Ga4 100.1(11) . 4_655
O4 O1 Ga4 19.9(6) 2 4_655
O5 O1 Ga4 104.8(9) 4_655 4_655
O7 O1 Ga4 162.4(13) 4_545 4_655
Ga1 O1 Ga4 141.9(13) 3 4_655
Ta O1 Ga4 141.9(13) 3 4_655
Ga1 O1 Ga4 36.0(5) 1_565 4_655
Ta O1 Ga4 36.0(5) 1_565 4_655
O6 O1 Ga4 59.5(9) 1_465 4_655
La1 O1 Ga4 95.5(5) 2_656 4_655
La2 O1 Ga4 45.1(5) 1_655 4_655
O6 O1 Ga4 98.2(8) . 4_655
La1 O1 Ga4 75.3(6) 3_654 4_655
O1 O1 Ga4 53.4(8) 2 4_655
Ga2 O1 Ga4 136.4(6) 4_645 4_655
Ga2 O1 Ga4 35.7(5) 2_655 4_655
Ga2 O1 Ga4 76.5(8) 4_655 4_655
O1 O1 Ga4 158.3(18) 4_545 4_655
O1 O1 Ga4 88.5(10) 4 4_655
O5 O1 Ga4 89.1(11) 2 4_655
O7 O1 Ga4 21.0(6) 2_655 4_655
O1 O1 Ga4 108.6(4) 1_455 4_655
O1 O1 Ga4 71.4(4) 1_655 4_655
Ga4 O1 Ga4 110.2(9) 3_544 4_655
Ga2 O1 Ga3 72.7(19) . 3
La1 O1 Ga3 100.8(18) 2_556 3
La2 O1 Ga3 146(2) . 3
La1 O1 Ga3 46.7(11) 3_554 3
O3 O1 Ga3 141.6(15) 1_455 3
O4 O1 Ga3 89.2(18) . 3
O2 O1 Ga3 80(2) 4_545 3
O7 O1 Ga3 102.4(15) . 3
O3 O1 Ga3 101.3(12) . 3
O5 O1 Ga3 126.1(16) . 3
O6 O1 Ga3 24.3(8) 4_655 3
O2 O1 Ga3 47.2(16) 4_645 3
Ga2 O1 Ga3 109.6(13) 1_455 3
O4 O1 Ga3 56.5(16) 1_655 3
O4 O1 Ga3 67.3(16) 4_545 3
Ga3 O1 Ga3 129.4(9) . 3
Ga4 O1 Ga3 36.9(6) 2_656 3
Ga4 O1 Ga3 73.1(10) 3_554 3
O2 O1 Ga3 55.6(13) . 3
O3 O1 Ga3 150.6(7) 2_655 3
O6 O1 Ga3 126.6(15) 1_455 3
O5 O1 Ga3 51.5(9) 4 3
O7 O1 Ga3 121.1(13) 2 3
O3 O1 Ga3 19.9(5) 4_655 3
Ga3 O1 Ga3 147.7(10) 1_455 3
O2 O1 Ga3 98.8(14) 1_545 3
Ga4 O1 Ga3 75.0(9) 2_556 3
Ga4 O1 Ga3 97.2(10) 3_454 3
Ta O1 Ga3 143.3(14) . 3
Ga1 O1 Ga3 143.3(14) . 3
O4 O1 Ga3 129.8(12) 2 3
O5 O1 Ga3 20.8(5) 4_655 3
O7 O1 Ga3 59.6(9) 4_545 3
Ga1 O1 Ga3 36.2(5) 3 3
Ta O1 Ga3 36.2(5) 3 3
Ga1 O1 Ga3 100.6(11) 1_565 3
Ta O1 Ga3 100.6(11) 1_565 3
O6 O1 Ga3 86.5(11) 1_465 3
La1 O1 Ga3 76.0(7) 2_656 3
La2 O1 Ga3 95.9(6) 1_655 3
O6 O1 Ga3 101.0(10) . 3
La1 O1 Ga3 46.0(5) 3_654 3
O1 O1 Ga3 159.0(7) 2 3
Ga2 O1 Ga3 77.1(9) 4_645 3
Ga2 O1 Ga3 136.2(7) 2_655 3
Ga2 O1 Ga3 35.9(5) 4_655 3
O1 O1 Ga3 90.3(19) 4_545 3
O1 O1 Ga3 54.3(12) 4 3
O5 O1 Ga3 160.8(14) 2 3
O7 O1 Ga3 96.7(9) 2_655 3
O1 O1 Ga3 108.8(2) 1_455 3
O1 O1 Ga3 71.2(2) 1_655 3
Ga4 O1 Ga3 110.5(11) 3_544 3
Ga4 O1 Ga3 110.0(9) 4_655 3
Ga2 O1 O2 139(3) . 1_455
La1 O1 O2 107.3(9) 2_556 1_455
La2 O1 O2 74.2(11) . 1_455
La1 O1 O2 37.6(10) 3_554 1_455
O3 O1 O2 72.4(11) 1_455 1_455
O4 O1 O2 6.8(13) . 1_455
O2 O1 O2 49.6(14) 4_545 1_455
O7 O1 O2 68.6(13) . 1_455
O3 O1 O2 156(2) . 1_455
O5 O1 O2 139.8(11) . 1_455
O6 O1 O2 83.8(13) 4_655 1_455
O2 O1 O2 130(2) 4_645 1_455
Ga2 O1 O2 41.2(9) 1_455 1_455
O4 O1 O2 102.6(19) 1_655 1_455
O4 O1 O2 127.7(18) 4_545 1_455
Ga3 O1 O2 144.9(16) . 1_455
Ga4 O1 O2 115.2(14) 2_656 1_455
Ga4 O1 O2 79.0(12) 3_554 1_455
O2 O1 O2 58.4(11) . 1_455
O3 O1 O2 116.6(15) 2_655 1_455
O6 O1 O2 105.8(8) 1_455 1_455
O5 O1 O2 50.3(10) 4 1_455
O7 O1 O2 49.4(9) 2 1_455
O3 O1 O2 66.7(10) 4_655 1_455
Ga3 O1 O2 79.3(7) 1_455 1_455
O2 O1 O2 136.5(15) 1_545 1_455
Ga4 O1 O2 59.4(8) 2_556 1_455
Ga4 O1 O2 15.9(8) 3_454 1_455
Ta O1 O2 118.4(9) . 1_455
Ga1 O1 O2 118.4(9) . 1_455
O4 O1 O2 91.8(12) 2 1_455
O5 O1 O2 104.3(12) 4_655 1_455
O7 O1 O2 77.7(10) 4_545 1_455
Ga1 O1 O2 74.7(9) 3 1_455
Ta O1 O2 74.7(9) 3 1_455
Ga1 O1 O2 51.5(8) 1_565 1_455
Ta O1 O2 51.5(8) 1_565 1_455
O6 O1 O2 29.5(8) 1_465 1_455
La1 O1 O2 159.9(14) 2_656 1_455
La2 O1 O2 129.6(14) 1_655 1_455
O6 O1 O2 170.4(12) . 1_455
La1 O1 O2 112.1(13) 3_654 1_455
O1 O1 O2 82.2(8) 2 1_455
Ga2 O1 O2 136.0(12) 4_645 1_455
Ga2 O1 O2 111.1(13) 2_655 1_455
Ga2 O1 O2 69.8(10) 4_655 1_455
O1 O1 O2 102.5(11) 4_545 1_455
O1 O1 O2 32.1(9) 4 1_455
O5 O1 O2 98.7(9) 2 1_455
O7 O1 O2 102.4(12) 2_655 1_455
O1 O1 O2 41.3(8) 1_455 1_455
O1 O1 O2 138.7(8) 1_655 1_455
Ga4 O1 O2 149.9(10) 3_544 1_455
Ga4 O1 O2 87.4(11) 4_655 1_455
Ga3 O1 O2 84.3(10) 3 1_455
Ga2 O1 O1 52.5(13) . 2_655
La1 O1 O1 114.9(13) 2_556 2_655
La2 O1 O1 56.2(12) . 2_655
La1 O1 O1 134.4(12) 3_554 2_655
O3 O1 O1 97(2) 1_455 2_655
O4 O1 O1 124(2) . 2_655
O2 O1 O1 158(3) 4_545 2_655
O7 O1 O1 56.8(12) . 2_655
O3 O1 O1 35.4(10) . 2_655
O5 O1 O1 67.4(11) . 2_655
O6 O1 O1 140.5(13) 4_655 2_655
O2 O1 O1 83.3(13) 4_645 2_655
Ga2 O1 O1 125(2) 1_455 2_655
O4 O1 O1 66.7(13) 1_655 2_655
O4 O1 O1 109.7(12) 4_545 2_655
Ga3 O1 O1 36.3(10) . 2_655
Ga4 O1 O1 113.2(7) 2_656 2_655
Ga4 O1 O1 64.8(7) 3_554 2_655
O2 O1 O1 93.0(10) . 2_655
O3 O1 O1 30.2(10) 2_655 2_655
O6 O1 O1 97.0(12) 1_455 2_655
O5 O1 O1 167.6(10) 4 2_655
O7 O1 O1 74.8(13) 2 2_655
O3 O1 O1 122.4(7) 4_655 2_655
Ga3 O1 O1 90.6(14) 1_455 2_655
O2 O1 O1 92.7(9) 1_545 2_655
Ga4 O1 O1 162.8(13) 2_556 2_655
Ga4 O1 O1 107.6(13) 3_454 2_655
Ta O1 O1 72.3(9) . 2_655
Ga1 O1 O1 72.3(9) . 2_655
O4 O1 O1 31.3(9) 2 2_655
O5 O1 O1 104.7(8) 4_655 2_655
O7 O1 O1 159.3(8) 4_545 2_655
Ga1 O1 O1 154.7(12) 3 2_655
Ta O1 O1 154.7(12) 3 2_655
Ga1 O1 O1 72.6(9) 1_565 2_655
Ta O1 O1 72.6(9) 1_565 2_655
O6 O1 O1 96.6(11) 1_465 2_655
La1 O1 O1 66.8(3) 2_656 2_655
La2 O1 O1 26.0(3) 1_655 2_655
O6 O1 O1 61.4(5) . 2_655
La1 O1 O1 75.6(4) 3_654 2_655
O1 O1 O1 55.3(12) 2 2_655
Ga2 O1 O1 101.0(3) 4_645 2_655
Ga2 O1 O1 16.7(6) 2_655 2_655
Ga2 O1 O1 100.9(3) 4_655 2_655
O1 O1 O1 124.9(10) 4_545 2_655
O1 O1 O1 124.9(10) 4 2_655
O5 O1 O1 72.7(12) 2 2_655
O7 O1 O1 33.0(7) 2_655 2_655
O1 O1 O1 125.7(9) 1_455 2_655
O1 O1 O1 54.3(9) 1_655 2_655
Ga4 O1 O1 72.8(5) 3_544 2_655
Ga4 O1 O1 37.5(7) 4_655 2_655
Ga3 O1 O1 121.6(7) 3 2_655
O2 O1 O1 122.6(13) 1_455 2_655
Ga2 O1 O3 139(3) . 2
La1 O1 O3 74.5(11) 2_556 2
La2 O1 O3 40.0(6) . 2
La1 O1 O3 104.5(9) 3_554 2
O3 O1 O3 14.8(11) 1_455 2
O4 O1 O3 61.9(14) . 2
O2 O1 O3 70.3(18) 4_545 2
O7 O1 O3 82.2(13) . 2
O3 O1 O3 110.5(17) . 2
O5 O1 O3 74.4(11) . 2
O6 O1 O3 131.5(10) 4_655 2
O2 O1 O3 162(2) 4_645 2
Ga2 O1 O3 38.6(8) 1_455 2
O4 O1 O3 143(2) 1_655 2
O4 O1 O3 117.8(17) 4_545 2
Ga3 O1 O3 81.4(11) . 2
Ga4 O1 O3 146.4(14) 2_656 2
Ga4 O1 O3 114.1(14) 3_554 2
O2 O1 O3 115.7(16) . 2
O3 O1 O3 60.8(9) 2_655 2
O6 O1 O3 53.0(7) 1_455 2
O5 O1 O3 97.2(7) 4 2
O7 O1 O3 49.9(8) 2 2
O3 O1 O3 134.1(10) 4_655 2
Ga3 O1 O3 16.3(4) 1_455 2
O2 O1 O3 91.6(13) 1_545 2
Ga4 O1 O3 77.5(5) 2_556 2
Ga4 O1 O3 58.7(6) 3_454 2
Ta O1 O3 52.5(6) . 2
Ga1 O1 O3 52.5(6) . 2
O4 O1 O3 68.6(10) 2 2
O5 O1 O3 167.7(11) 4_655 2
O7 O1 O3 98.0(7) 4_545 2
Ga1 O1 O3 117.2(6) 3 2
Ta O1 O3 117.2(6) 3 2
Ga1 O1 O3 74.5(8) 1_565 2
Ta O1 O3 74.5(8) 1_565 2
O6 O1 O3 76.9(9) 1_465 2
La1 O1 O3 132.2(12) 2_656 2
La2 O1 O3 113.5(12) 1_655 2
O6 O1 O3 104.7(11) . 2
La1 O1 O3 160.0(14) 3_654 2
O1 O1 O3 34.0(4) 2 2
Ga2 O1 O3 112.1(11) 4_645 2
Ga2 O1 O3 71.3(8) 2_655 2
Ga2 O1 O3 134.1(11) 4_655 2
O1 O1 O3 81.4(10) 4_545 2
O1 O1 O3 99.9(11) 4 2
O5 O1 O3 31.0(6) 2 2
O7 O1 O3 104.0(13) 2_655 2
O1 O1 O3 39.5(6) 1_455 2
O1 O1 O3 140.5(6) 1_655 2
Ga4 O1 O3 89.0(9) 3_544 2
Ga4 O1 O3 84.8(9) 4_655 2
Ga3 O1 O3 148.1(8) 3 2
O2 O1 O3 67.8(8) 1_455 2
O1 O1 O3 87.6(13) 2_655 2
Ga2 O1 Ga2 128(3) . 4_545
La1 O1 Ga2 20.6(4) 2_556 4_545
La2 O1 Ga2 108.6(11) . 4_545
La1 O1 Ga2 92.4(12) 3_554 4_545
O3 O1 Ga2 54.4(11) 1_455 4_545
O4 O1 Ga2 81.8(12) . 4_545
O2 O1 Ga2 39.5(17) 4_545 4_545
O7 O1 Ga2 147.9(11) . 4_545
O3 O1 Ga2 115.2(16) . 4_545
O5 O1 Ga2 66.5(10) . 4_545
O6 O1 Ga2 71.1(11) 4_655 4_545
O2 O1 Ga2 107(2) 4_645 4_545
Ga2 O1 Ga2 53.8(8) 1_455 4_545
O4 O1 Ga2 148(2) 1_655 4_545
O4 O1 Ga2 55.2(13) 4_545 4_545
Ga3 O1 Ga2 97.6(12) . 4_545
Ga4 O1 Ga2 77.7(11) 2_656 4_545
Ga4 O1 Ga2 162.6(14) 3_554 4_545
O2 O1 Ga2 134.3(14) . 4_545
O3 O1 Ga2 105.6(12) 2_655 4_545
O6 O1 Ga2 35.8(6) 1_455 4_545
O5 O1 Ga2 59.9(8) 4 4_545
O7 O1 Ga2 112.9(7) 2 4_545
O3 O1 Ga2 102.7(11) 4_655 4_545
Ga3 O1 Ga2 56.4(5) 1_455 4_545
O2 O1 Ga2 49.4(9) 1_545 4_545
Ga4 O1 Ga2 33.4(4) 2_556 4_545
Ga4 O1 Ga2 95.0(4) 3_454 4_545
Ta O1 Ga2 60.4(6) . 4_545
Ga1 O1 Ga2 60.4(6) . 4_545
O4 O1 Ga2 134.5(13) 2 4_545
O5 O1 Ga2 101.9(13) 4_655 4_545
O7 O1 Ga2 36.5(5) 4_545 4_545
Ga1 O1 Ga2 60.5(6) 3 4_545
Ta O1 Ga2 60.5(6) 3 4_545
Ga1 O1 Ga2 132.9(5) 1_565 4_545
Ta O1 Ga2 132.9(5) 1_565 4_545
O6 O1 Ga2 116.2(6) 1_465 4_545
La1 O1 Ga2 98.6(11) 2_656 4_545
La2 O1 Ga2 142.5(12) 1_655 4_545
O6 O1 Ga2 84.5(10) . 4_545
La1 O1 Ga2 130.7(13) 3_654 4_545
O1 O1 Ga2 100.0(5) 2 4_545
Ga2 O1 Ga2 56.1(6) 4_645 4_545
Ga2 O1 Ga2 125.0(12) 2_655 4_545
Ga2 O1 Ga2 125.4(12) 4_655 4_545
O1 O1 Ga2 16.8(4) 4_545 4_545
O1 O1 Ga2 100.4(11) 4 4_545
O5 O1 Ga2 66.0(7) 2 4_545
O7 O1 Ga2 165.4(14) 2_655 4_545
O1 O1 Ga2 53.1(5) 1_455 4_545
O1 O1 Ga2 126.9(5) 1_655 4_545
Ga4 O1 Ga2 66.1(7) 3_544 4_545
Ga4 O1 Ga2 153.3(11) 4_655 4_545
Ga3 O1 Ga2 95.4(10) 3 4_545
O2 O1 Ga2 87.0(8) 1_455 4_545
O1 O1 Ga2 132.3(8) 2_655 4_545
O3 O1 Ga2 69.0(5) 2 4_545
Ga2 O1 O1 55(2) . 4_645
La1 O1 O1 57.0(7) 2_556 4_645
La2 O1 O1 135.1(19) . 4_645
La1 O1 O1 117(3) 3_554 4_645
O3 O1 O1 112.3(13) 1_455 4_645
O4 O1 O1 148(2) . 4_645
O2 O1 O1 103(2) 4_545 4_645
O7 O1 O1 137.4(11) . 4_645
O3 O1 O1 53.5(10) . 4_645
O5 O1 O1 52.8(7) . 4_645
O6 O1 O1 66.8(17) 4_655 4_645
O2 O1 O1 40.9(19) 4_645 4_645
Ga2 O1 O1 127.1(14) 1_455 4_645
O4 O1 O1 83.8(15) 1_655 4_645
O4 O1 O1 21.8(11) 4_545 4_645
Ga3 O1 O1 64.0(6) . 4_645
Ga4 O1 O1 37.5(11) 2_656 4_645
Ga4 O1 O1 114.3(9) 3_554 4_645
O2 O1 O1 120.5(17) . 4_645
O3 O1 O1 92.7(11) 2_655 4_645
O6 O1 O1 72.1(6) 1_455 4_645
O5 O1 O1 98.1(18) 4 4_645
O7 O1 O1 161.8(19) 2 4_645
O3 O1 O1 93.4(16) 4_655 4_645
Ga3 O1 O1 107.9(8) 1_455 4_645
O2 O1 O1 32.7(8) 1_545 4_645
Ga4 O1 O1 92.7(14) 2_556 4_645
Ga4 O1 O1 163.9(18) 3_454 4_645
Ta O1 O1 73.1(5) . 4_645
Ga1 O1 O1 73.1(5) . 4_645
O4 O1 O1 119.6(13) 2 4_645
O5 O1 O1 58.0(13) 4_655 4_645
O7 O1 O1 71.8(13) 4_545 4_645
Ga1 O1 O1 74.2(15) 3 4_645
Ta O1 O1 74.2(15) 3 4_645
Ga1 O1 O1 153.8(6) 1_565 4_645
Ta O1 O1 153.8(6) 1_565 4_645
O6 O1 O1 159.0(16) 1_465 4_645
La1 O1 O1 25.9(5) 2_656 4_645
La2 O1 O1 75.9(7) 1_655 4_645
O6 O1 O1 30.9(5) . 4_645
La1 O1 O1 67.4(10) 3_654 4_645
O1 O1 O1 124.6(14) 2 4_645
Ga2 O1 O1 17.2(3) 4_645 4_645
Ga2 O1 O1 100.4(11) 2_655 4_645
Ga2 O1 O1 101.6(14) 4_655 4_645
O1 O1 O1 56.5(7) 4_545 4_645
O1 O1 O1 127(3) 4 4_645
O5 O1 O1 95.5(8) 2 4_645
O7 O1 O1 102.3(8) 2_655 4_645
O1 O1 O1 126.4(4) 1_455 4_645
O1 O1 O1 53.6(4) 1_655 4_645
Ga4 O1 O1 37.2(4) 3_544 4_645
Ga4 O1 O1 120.9(8) 4_655 4_645
Ga3 O1 O1 73.6(14) 3 4_645
O2 O1 O1 148.5(18) 1_455 4_645
O1 O1 O1 88.4(6) 2_655 4_645
O3 O1 O1 123.8(9) 2 4_645
Ga2 O1 O1 73.3(7) 4_545 4_645
Ga2 O1 O1 54.1(19) . 4_655
La1 O1 O1 136(2) 2_556 4_655
La2 O1 O1 113.7(16) . 4_655
La1 O1 O1 57.3(9) 3_554 4_655
O3 O1 O1 157.7(14) 1_455 4_655
O4 O1 O1 93.4(15) . 4_655
O2 O1 O1 110(2) 4_545 4_655
O7 O1 O1 67.9(10) . 4_655
O3 O1 O1 84.0(11) . 4_655
O5 O1 O1 133.6(8) . 4_655
O6 O1 O1 62.4(16) 4_655 4_655
O2 O1 O1 48.8(18) 4_645 4_655
Ga2 O1 O1 126.6(12) 1_455 4_655
O4 O1 O1 22.3(13) 1_655 4_655
O4 O1 O1 95(2) 4_545 4_655
Ga3 O1 O1 113.3(9) . 4_655
Ga4 O1 O1 63.8(14) 2_656 4_655
Ga4 O1 O1 36.2(2) 3_554 4_655
O2 O1 O1 31.3(10) . 4_655
O3 O1 O1 118.3(14) 2_655 4_655
O6 O1 O1 160.5(17) 1_455 4_655
O5 O1 O1 81.2(14) 4 4_655
O7 O1 O1 97.0(9) 2 4_655
O3 O1 O1 34.1(8) 4_655 4_655
Ga3 O1 O1 162.6(12) 1_455 4_655
O2 O1 O1 121.9(15) 1_545 4_655
Ga4 O1 O1 108.7(16) 2_556 4_655
Ga4 O1 O1 91.0(6) 3_454 4_655
Ta O1 O1 153.9(6) . 4_655
Ga1 O1 O1 153.9(6) . 4_655
O4 O1 O1 91.8(11) 2 4_655
O5 O1 O1 36.6(11) 4_655 4_655
O7 O1 O1 97.3(17) 4_545 4_655
Ga1 O1 O1 73.4(14) 3 4_655
Ta O1 O1 73.4(14) 3 4_655
Ga1 O1 O1 72.5(6) 1_565 4_655
Ta O1 O1 72.5(6) 1_565 4_655
O6 O1 O1 70.4(5) 1_465 4_655
La1 O1 O1 75.5(8) 2_656 4_655
La2 O1 O1 66.1(7) 1_655 4_655
O6 O1 O1 102.5(8) . 4_655
La1 O1 O1 25.6(7) 3_654 4_655
O1 O1 O1 124.6(14) 2 4_655
Ga2 O1 O1 101.4(13) 4_645 4_655
Ga2 O1 O1 100.1(11) 2_655 4_655
Ga2 O1 O1 17.3(3) 4_655 4_655
O1 O1 O1 127(3) 4_545 4_655
O1 O1 O1 56.5(7) 4 4_655
O5 O1 O1 160.4(18) 2 4_655
O7 O1 O1 59.2(8) 2_655 4_655
O1 O1 O1 126.4(4) 1_455 4_655
O1 O1 O1 53.6(4) 1_655 4_655
Ga4 O1 O1 121.5(7) 3_544 4_655
Ga4 O1 O1 72.2(8) 4_655 4_655
Ga3 O1 O1 38.1(10) 3 4_655
O2 O1 O1 86.6(8) 1_455 4_655
O1 O1 O1 88.4(6) 2_655 4_655
O3 O1 O1 146.4(11) 2 4_655
Ga2 O1 O1 133.5(18) 4_545 4_655
O1 O1 O1 89.4(13) 4_645 4_655
Ga2 O1 Ga2 125(2) . 2
La1 O1 Ga2 91.5(13) 2_556 2
La2 O1 Ga2 20.9(5) . 2
La1 O1 Ga2 106.9(13) 3_554 2
O3 O1 Ga2 33.5(11) 1_455 2
O4 O1 Ga2 65.1(14) . 2
O2 O1 Ga2 86.1(17) 4_545 2
O7 O1 Ga2 64.6(13) . 2
O3 O1 Ga2 101.1(16) . 2
O5 O1 Ga2 79.3(12) . 2
O6 O1 Ga2 146.9(9) 4_655 2
O2 O1 Ga2 155.3(19) 4_645 2
Ga2 O1 Ga2 52.4(9) 1_455 2
O4 O1 Ga2 123.8(19) 1_655 2
O4 O1 Ga2 133.0(18) 4_545 2
Ga3 O1 Ga2 75.9(11) . 2
Ga4 O1 Ga2 164.3(15) 2_656 2
Ga4 O1 Ga2 96.8(13) 3_554 2
O2 O1 Ga2 104.3(16) . 2
O3 O1 Ga2 49.9(9) 2_655 2
O6 O1 Ga2 67.6(8) 1_455 2
O5 O1 Ga2 109.9(7) 4 2
O7 O1 Ga2 35.9(7) 2 2
O3 O1 Ga2 134.1(11) 4_655 2
Ga3 O1 Ga2 32.7(4) 1_455 2
O2 O1 Ga2 103.2(14) 1_545 2
Ga4 O1 Ga2 94.5(5) 2_556 2
Ga4 O1 Ga2 56.3(6) 3_454 2
Ta O1 Ga2 59.5(7) . 2
Ga1 O1 Ga2 59.5(7) . 2
O4 O1 Ga2 49.9(9) 2 2
O5 O1 Ga2 168.3(15) 4_655 2
O7 O1 Ga2 116.3(6) 4_545 2
Ga1 O1 Ga2 133.0(4) 3 2
Ta O1 Ga2 133.0(4) 3 2
Ga1 O1 Ga2 59.7(7) 1_565 2
Ta O1 Ga2 59.7(7) 1_565 2
O6 O1 Ga2 68.6(9) 1_465 2
La1 O1 Ga2 129.7(11) 2_656 2
La2 O1 Ga2 97.4(11) 1_655 2
O6 O1 Ga2 105.6(11) . 2
La1 O1 Ga2 141.0(13) 3_654 2
O1 O1 Ga2 17.0(2) 2 2
Ga2 O1 Ga2 125.1(12) 4_645 2
Ga2 O1 Ga2 55.6(7) 2_655 2
Ga2 O1 Ga2 124.6(12) 4_655 2
O1 O1 Ga2 99.4(12) 4_545 2
O1 O1 Ga2 99.2(13) 4 2
O5 O1 Ga2 37.3(6) 2 2
O7 O1 Ga2 85.1(12) 2_655 2
O1 O1 Ga2 53.4(4) 1_455 2
O1 O1 Ga2 126.6(4) 1_655 2
Ga4 O1 Ga2 94.9(10) 3_544 2
Ga4 O1 Ga2 65.8(8) 4_655 2
Ga3 O1 Ga2 153.4(10) 3 2
O2 O1 Ga2 69.5(8) 1_455 2
O1 O1 Ga2 72.3(12) 2_655 2
O3 O1 Ga2 19.0(3) 2 2
Ga2 O1 Ga2 87.9(6) 4_545 2
O1 O1 Ga2 132.1(12) 4_645 2
O1 O1 Ga2 131.8(13) 4_655 2
Ga2 O1 Ga2 127(2) . 4
La1 O1 Ga2 108.4(10) 2_556 4
La2 O1 Ga2 90.9(12) . 4
La1 O1 Ga2 19.6(6) 3_554 4
O3 O1 Ga2 87.6(9) 1_455 4
O4 O1 Ga2 23.3(13) . 4
O2 O1 Ga2 48.5(17) 4_545 4
O7 O1 Ga2 75.3(12) . 4
O3 O1 Ga2 155.3(15) . 4
O5 O1 Ga2 151.5(9) . 4
O6 O1 Ga2 67.0(11) 4_655 4
O2 O1 Ga2 112(2) 4_645 4
Ga2 O1 Ga2 53.5(7) 1_455 4
O4 O1 Ga2 92.4(18) 1_655 4
O4 O1 Ga2 115.5(18) 4_545 4
Ga3 O1 Ga2 162.4(16) . 4
Ga4 O1 Ga2 97.8(12) 2_656 4
Ga4 O1 Ga2 75.5(10) 3_554 4
O2 O1 Ga2 49.7(10) . 4
O3 O1 Ga2 133.6(14) 2_655 4
O6 O1 Ga2 115.1(6) 1_455 4
O5 O1 Ga2 37.8(6) 4 4
O7 O1 Ga2 64.6(8) 2 4
O3 O1 Ga2 49.0(7) 4_655 4
Ga3 O1 Ga2 94.9(4) 1_455 4
O2 O1 Ga2 134.6(13) 1_545 4
Ga4 O1 Ga2 55.7(5) 2_556 4
Ga4 O1 Ga2 32.6(4) 3_454 4
Ta O1 Ga2 132.9(5) . 4
Ga1 O1 Ga2 132.9(5) . 4
O4 O1 Ga2 104.0(12) 2 4
O5 O1 Ga2 86.4(10) 4_655 4
O7 O1 Ga2 68.4(7) 4_545 4
Ga1 O1 Ga2 59.7(6) 3 4
Ta O1 Ga2 59.7(6) 3 4
Ga1 O1 Ga2 59.8(6) 1_565 4
Ta O1 Ga2 59.8(6) 1_565 4
O6 O1 Ga2 35.8(5) 1_465 4
La1 O1 Ga2 142.1(12) 2_656 4
La2 O1 Ga2 129.1(12) 1_655 4
O6 O1 Ga2 164.4(15) . 4
La1 O1 Ga2 98.0(10) 3_654 4
O1 O1 Ga2 99.9(5) 2 4
Ga2 O1 Ga2 125.5(12) 4_645 4
Ga2 O1 Ga2 124.6(12) 2_655 4
Ga2 O1 Ga2 55.8(6) 4_655 4
O1 O1 Ga2 100.6(12) 4_545 4
O1 O1 Ga2 16.7(5) 4 4
O5 O1 Ga2 115.4(7) 2 4
O7 O1 Ga2 104.4(11) 2_655 4
O1 O1 Ga2 53.2(4) 1_455 4
O1 O1 Ga2 126.8(4) 1_655 4
Ga4 O1 Ga2 153.8(11) 3_544 4
Ga4 O1 Ga2 94.7(10) 4_655 4
Ga3 O1 Ga2 66.2(7) 3 4
O2 O1 Ga2 18.1(7) 1_455 4
O1 O1 Ga2 132.1(9) 2_655 4
O3 O1 Ga2 85.1(5) 2 4
Ga2 O1 Ga2 88.0(5) 4_545 4
O1 O1 Ga2 133.6(18) 4_645 4
O1 O1 Ga2 73.1(6) 4_655 4
Ga2 O1 Ga2 87.6(6) 2 4
Ga2 O1 La1 97(2) . 1_554
La1 O1 La1 82.3(15) 2_556 1_554
La2 O1 La1 36.3(9) . 1_554
La1 O1 La1 141.6(17) 3_554 1_554
O3 O1 La1 48.4(12) 1_455 1_554
O4 O1 La1 100.1(17) . 1_554
O2 O1 La1 110(2) 4_545 1_554
O7 O1 La1 76.1(14) . 1_554
O3 O1 La1 68.3(13) . 1_554
O5 O1 La1 49.5(11) . 1_554
O6 O1 La1 160.0(18) 4_655 1_554
O2 O1 La1 122.8(17) 4_645 1_554
Ga2 O1 La1 80.9(11) 1_455 1_554
O4 O1 La1 115.0(18) 1_655 1_554
O4 O1 La1 110.1(18) 4_545 1_554
Ga3 O1 La1 41.0(7) . 1_554
Ga4 O1 La1 137.7(13) 2_656 1_554
Ga4 O1 La1 102.6(13) 3_554 1_554
O2 O1 La1 124.1(17) . 1_554
O3 O1 La1 19.1(6) 2_655 1_554
O6 O1 La1 57.1(8) 1_455 1_554
O5 O1 La1 138.8(9) 4 1_554
O7 O1 La1 63.4(10) 2 1_554
O3 O1 La1 163.0(14) 4_655 1_554
Ga3 O1 La1 41.9(5) 1_455 1_554
O2 O1 La1 78.9(13) 1_545 1_554
Ga4 O1 La1 114.3(8) 2_556 1_554
Ga4 O1 La1 90.7(9) 3_454 1_554
Ta O1 La1 36.4(5) . 1_554
Ga1 O1 La1 36.4(5) . 1_554
O4 O1 La1 45.5(8) 2 1_554
O5 O1 La1 148.9(7) 4_655 1_554
O7 O1 La1 127.3(10) 4_545 1_554
Ga1 O1 La1 151.3(10) 3 1_554
Ta O1 La1 151.3(10) 3 1_554
Ga1 O1 La1 81.0(10) 1_565 1_554
Ta O1 La1 81.0(10) 1_565 1_554
O6 O1 La1 98.4(12) 1_465 1_554
La1 O1 La1 94.7(8) 2_656 1_554
La2 O1 La1 74.1(8) 1_655 1_554
O6 O1 La1 71.2(8) . 1_554
La1 O1 La1 123.9(8) 3_654 1_554
O1 O1 La1 24.5(6) 2 1_554
Ga2 O1 La1 99.7(10) 4_645 1_554
Ga2 O1 La1 35.2(4) 2_655 1_554
Ga2 O1 La1 141.7(13) 4_655 1_554
O1 O1 La1 93.4(12) 4_545 1_554
O1 O1 La1 132.7(17) 4 1_554
O5 O1 La1 25.2(5) 2 1_554
O7 O1 La1 76.0(10) 2_655 1_554
O1 O1 La1 81.71(18) 1_455 1_554
O1 O1 La1 98.29(18) 1_655 1_554
Ga4 O1 La1 64.5(7) 3_544 1_554
Ga4 O1 La1 65.3(7) 4_655 1_554
Ga3 O1 La1 169.5(4) 3 1_554
O2 O1 La1 104.5(10) 1_455 1_554
O1 O1 La1 48.8(9) 2_655 1_554
O3 O1 La1 42.4(5) 2 1_554
Ga2 O1 La1 90.9(8) 4_545 1_554
O1 O1 La1 100.3(10) 4_645 1_554
O1 O1 La1 135.2(14) 4_655 1_554
Ga2 O1 La1 35.0(4) 2 1_554
Ga2 O1 La1 122.6(8) 4 1_554
Ga2 O1 La2 100(2) . 3_545
La1 O1 La2 36.5(11) 2_556 3_545
La2 O1 La2 144.0(13) . 3_545
La1 O1 La2 83.4(15) 3_554 3_545
O3 O1 La2 89.9(14) 1_455 3_545
O4 O1 La2 98.2(15) . 3_545
O2 O1 La2 53.6(18) 4_545 3_545
O7 O1 La2 164.2(18) . 3_545
O3 O1 La2 103.1(15) . 3_545
O5 O1 La2 75.9(13) . 3_545
O6 O1 La2 41.5(10) 4_655 3_545
O2 O1 La2 72.7(18) 4_645 3_545
Ga2 O1 La2 82.6(11) 1_455 3_545
O4 O1 La2 112.9(18) 1_655 3_545
O4 O1 La2 28.2(12) 4_545 3_545
Ga3 O1 La2 103.5(13) . 3_545
Ga4 O1 La2 42.3(7) 2_656 3_545
Ga4 O1 La2 137.3(15) 3_554 3_545
O2 O1 La2 116.9(17) . 3_545
O3 O1 La2 125.8(14) 2_655 3_545
O6 O1 La2 62.3(9) 1_455 3_545
O5 O1 La2 53.1(9) 4 3_545
O7 O1 La2 143.5(7) 2 3_545
O3 O1 La2 78.0(9) 4_655 3_545
Ga3 O1 La2 91.3(8) 1_455 3_545
O2 O1 La2 46.3(10) 1_545 3_545
Ga4 O1 La2 42.8(6) 2_556 3_545
Ga4 O1 La2 114.3(7) 3_454 3_545
Ta O1 La2 82.4(9) . 3_545
Ga1 O1 La2 82.4(9) . 3_545
O4 O1 La2 162.7(14) 2 3_545
O5 O1 La2 66.8(10) 4_655 3_545
O7 O1 La2 22.7(5) 4_545 3_545
Ga1 O1 La2 37.1(5) 3 3_545
Ta O1 La2 37.1(5) 3 3_545
Ga1 O1 La2 150.6(10) 1_565 3_545
Ta O1 La2 150.6(10) 1_565 3_545
O6 O1 La2 126.6(10) 1_465 3_545
La1 O1 La2 74.9(9) 2_656 3_545
La2 O1 La2 125.2(9) 1_655 3_545
O6 O1 La2 75.2(9) . 3_545
La1 O1 La2 95.3(10) 3_654 3_545
O1 O1 La2 134.1(5) 2 3_545
Ga2 O1 La2 35.8(5) 4_645 3_545
Ga2 O1 La2 142.8(12) 2_655 3_545
Ga2 O1 La2 99.6(11) 4_655 3_545
O1 O1 La2 26.0(11) 4_545 3_545
O1 O1 La2 94.4(16) 4 3_545
O5 O1 La2 96.5(10) 2 3_545
O7 O1 La2 148.7(9) 2_655 3_545
O1 O1 La2 81.7(2) 1_455 3_545
O1 O1 La2 98.3(2) 1_655 3_545
Ga4 O1 La2 66.0(8) 3_544 3_545
Ga4 O1 La2 169.7(6) 4_655 3_545
Ga3 O1 La2 64.4(7) 3 3_545
O2 O1 La2 100.3(10) 1_455 3_545
O1 O1 La2 136.6(5) 2_655 3_545
O3 O1 La2 104.5(7) 2 3_545
Ga2 O1 La2 35.5(4) 4_545 3_545
O1 O1 La2 50.0(9) 4_645 3_545
O1 O1 La2 101.2(16) 4_655 3_545
Ga2 O1 La2 123.3(7) 2 3_545
Ga2 O1 La2 90.8(7) 4 3_545
La1 O1 La2 118.5(10) 1_554 3_545
Ga2 O1 La1 98(2) . 2_566
La1 O1 La1 143.6(13) 2_556 2_566
La2 O1 La1 81.2(14) . 2_566
La1 O1 La1 35.1(10) 3_554 2_566
O3 O1 La1 108.6(13) 1_455 2_566
O4 O1 La1 47.4(13) . 2_566
O2 O1 La1 83.9(19) 4_545 2_566
O7 O1 La1 46.2(11) . 2_566
O3 O1 La1 120.6(13) . 2_566
O5 O1 La1 165.8(19) . 2_566
O6 O1 La1 81.0(13) 4_655 2_566
O2 O1 La1 97.7(19) 4_645 2_566
Ga2 O1 La1 81.7(10) 1_455 2_566
O4 O1 La1 62.1(15) 1_655 2_566
O4 O1 La1 133(2) 4_545 2_566
Ga3 O1 La1 136.5(14) . 2_566
Ga4 O1 La1 102.6(13) 2_656 2_566
Ga4 O1 La1 40.2(6) 3_554 2_566
O2 O1 La1 18.3(10) . 2_566
O3 O1 La1 115.7(14) 2_655 2_566
O6 O1 La1 146.3(7) 1_455 2_566
O5 O1 La1 67.8(9) 4 2_566
O7 O1 La1 55.4(8) 2 2_566
O3 O1 La1 46.4(7) 4_655 2_566
Ga3 O1 La1 114.2(9) 1_455 2_566
O2 O1 La1 163.5(17) 1_545 2_566
Ga4 O1 La1 90.6(8) 2_556 2_566
Ga4 O1 La1 41.9(5) 3_454 2_566
Ta O1 La1 149.9(12) . 2_566
Ga1 O1 La1 149.9(12) . 2_566
O4 O1 La1 79.0(10) 2 2_566
O5 O1 La1 78.9(9) 4_655 2_566
O7 O1 La1 98.5(10) 4_545 2_566
Ga1 O1 La1 81.3(8) 3 2_566
Ta O1 La1 81.3(8) 3 2_566
Ga1 O1 La1 36.5(4) 1_565 2_566
Ta O1 La1 36.5(4) 1_565 2_566
O6 O1 La1 22.2(5) 1_465 2_566
La1 O1 La1 124.1(8) 2_656 2_566
La2 O1 La1 93.8(9) 1_655 2_566
O6 O1 La1 148.9(7) . 2_566
La1 O1 La1 73.9(8) 3_654 2_566
O1 O1 La1 93.6(6) 2 2_566
Ga2 O1 La1 142.8(13) 4_645 2_566
Ga2 O1 La1 98.8(11) 2_655 2_566
Ga2 O1 La1 35.3(4) 4_655 2_566
O1 O1 La1 134.8(14) 4_545 2_566
O1 O1 La1 24.7(5) 4 2_566
O5 O1 La1 127.6(11) 2 2_566
O7 O1 La1 69.5(8) 2_655 2_566
O1 O1 La1 81.9(2) 1_455 2_566
O1 O1 La1 98.1(2) 1_655 2_566
Ga4 O1 La1 169.4(5) 3_544 2_566
Ga4 O1 La1 63.9(7) 4_655 2_566
Ga3 O1 La1 65.8(7) 3 2_566
O2 O1 La1 40.7(8) 1_455 2_566
O1 O1 La1 100.2(5) 2_655 2_566
O3 O1 La1 98.9(8) 2 2_566
Ga2 O1 La1 123.4(7) 4_545 2_566
O1 O1 La1 136.8(13) 4_645 2_566
O1 O1 La1 49.16(11) 4_655 2_566
Ga2 O1 La1 90.4(8) 2 2_566
Ga2 O1 La1 35.4(4) 4 2_566
La1 O1 La1 117.3(11) 1_554 2_566
La2 O1 La1 118.1(10) 3_545 2_566
Ga2 O1 O3 85(2) . 4_645
La1 O1 O3 30.6(10) 2_556 4_645
La2 O1 O3 136.7(18) . 4_645
La1 O1 O3 105.9(18) 3_554 4_645
O3 O1 O3 90.7(16) 1_455 4_645
O4 O1 O3 119.7(16) . 4_645
O2 O1 O3 74.0(19) 4_545 4_645
O7 O1 O3 168.0(10) . 4_645
O3 O1 O3 81.0(14) . 4_645
O5 O1 O3 54.9(12) . 4_645
O6 O1 O3 58.4(12) 4_655 4_645
O2 O1 O3 65.2(17) 4_645 4_645
Ga2 O1 O3 96.8(12) 1_455 4_645
O4 O1 O3 109.9(16) 1_655 4_645
O4 O1 O3 13.0(11) 4_545 4_645
Ga3 O1 O3 80.2(11) . 4_645
Ga4 O1 O3 43.5(8) 2_656 4_645
Ga4 O1 O3 140.5(11) 3_554 4_645
O2 O1 O3 132.3(17) . 4_645
O3 O1 O3 104.8(13) 2_655 4_645
O6 O1 O3 53.4(9) 1_455 4_645
O5 O1 O3 76.6(11) 4 4_645
O7 O1 O3 154.5(10) 2 4_645
O3 O1 O3 94.4(11) 4_655 4_645
Ga3 O1 O3 89.1(10) 1_455 4_645
O2 O1 O3 24.4(10) 1_545 4_645
Ga4 O1 O3 63.7(8) 2_556 4_645
Ga4 O1 O3 135.3(8) 3_454 4_645
Ta O1 O3 66.8(8) . 4_645
Ga1 O1 O3 66.8(8) . 4_645
O4 O1 O3 140.6(12) 2 4_645
O5 O1 O3 70.7(10) 4_655 4_645
O7 O1 O3 46.1(7) 4_545 4_645
Ga1 O1 O3 58.4(8) 3 4_645
Ta O1 O3 58.4(8) 3 4_645
Ga1 O1 O3 174.2(10) 1_565 4_645
Ta O1 O3 174.2(10) 1_565 4_645
O6 O1 O3 150.2(12) 1_465 4_645
La1 O1 O3 56.5(7) 2_656 4_645
La2 O1 O3 105.9(8) 1_655 4_645
O6 O1 O3 51.8(7) . 4_645
La1 O1 O3 91.8(9) 3_654 4_645
O1 O1 O3 124.3(6) 2 4_645
Ga2 O1 O3 13.8(4) 4_645 4_645
Ga2 O1 O3 119.9(11) 2_655 4_645
Ga2 O1 O3 112.2(12) 4_655 4_645
O1 O1 O3 26.6(7) 4_545 4_645
O1 O1 O3 117.0(18) 4 4_645
O5 O1 O3 85.9(10) 2 4_645
O7 O1 O3 132.8(8) 2_655 4_645
O1 O1 O3 96.0(4) 1_455 4_645
O1 O1 O3 84.0(4) 1_655 4_645
Ga4 O1 O3 43.1(6) 3_544 4_645
Ga4 O1 O3 149.7(8) 4_655 4_645
Ga3 O1 O3 76.7(9) 3 4_645
O2 O1 O3 122.8(10) 1_455 4_645
O1 O1 O3 113.2(4) 2_655 4_645
O3 O1 O3 105.0(9) 2 4_645
Ga2 O1 O3 43.2(6) 4_545 4_645
O1 O1 O3 30.7(5) 4_645 4_645
O1 O1 O3 107.2(14) 4_655 4_645
Ga2 O1 O3 121.0(10) 2 4_645
Ga2 O1 O3 114.4(10) 4 4_645
La1 O1 O3 102.5(10) 1_554 4_645
La2 O1 O3 23.6(4) 3_545 4_645
La1 O1 O3 139.2(12) 2_566 4_645
Ga2 O1 O2 137(3) . 1_445
La1 O1 O2 26.9(8) 2_556 1_445
La2 O1 O2 91.4(13) . 1_445
La1 O1 O2 99.9(10) 3_554 1_445
O3 O1 O2 37.3(12) 1_455 1_445
O4 O1 O2 77.5(14) . 1_445
O2 O1 O2 44.1(17) 4_545 1_445
O7 O1 O2 133.2(15) . 1_445
O3 O1 O2 114.5(16) . 1_445
O5 O1 O2 61.7(10) . 1_445
O6 O1 O2 87.8(13) 4_655 1_445
O2 O1 O2 121(2) 4_645 1_445
Ga2 O1 O2 44.7(10) 1_455 1_445
O4 O1 O2 165(2) 1_655 1_445
O4 O1 O2 69.0(16) 4_545 1_445
Ga3 O1 O2 90.4(13) . 1_445
Ga4 O1 O2 94.5(13) 2_656 1_445
Ga4 O1 O2 161.6(13) 3_554 1_445
O2 O1 O2 139.9(15) . 1_445
O3 O1 O2 91.7(12) 2_655 1_445
O6 O1 O2 25.8(7) 1_455 1_445
O5 O1 O2 70.4(10) 4 1_445
O7 O1 O2 98.5(11) 2 1_445
O3 O1 O2 116.5(11) 4_655 1_445
Ga3 O1 O2 39.0(8) 1_455 1_445
O2 O1 O2 54.5(9) 1_545 1_445
Ga4 O1 O2 42.4(6) 2_556 1_445
Ga4 O1 O2 87.6(8) 3_454 1_445
Ta O1 O2 49.4(8) . 1_445
Ga1 O1 O2 49.4(8) . 1_445
O4 O1 O2 117.3(14) 2 1_445
O5 O1 O2 119.3(15) 4_655 1_445
O7 O1 O2 52.4(8) 4_545 1_445
Ga1 O1 O2 76.2(9) 3 1_445
Ta O1 O2 76.2(9) 3 1_445
Ga1 O1 O2 121.2(10) 1_565 1_445
Ta O1 O2 121.2(10) 1_565 1_445
O6 O1 O2 110.3(8) 1_465 1_445
La1 O1 O2 107.0(13) 2_656 1_445
La2 O1 O2 139.3(13) 1_655 1_445
O6 O1 O2 86.7(11) . 1_445
La1 O1 O2 147.2(15) 3_654 1_445
O1 O1 O2 82.6(8) 2 1_445
Ga2 O1 O2 67.4(10) 4_645 1_445
Ga2 O1 O2 110.3(12) 2_655 1_445
Ga2 O1 O2 138.0(11) 4_655 1_445
O1 O1 O2 30.1(9) 4_545 1_445
O1 O1 O2 105.3(10) 4 1_445
O5 O1 O2 50.1(8) 2 1_445
O7 O1 O2 151.3(15) 2_655 1_445
O1 O1 O2 44.3(8) 1_455 1_445
O1 O1 O2 135.7(8) 1_655 1_445
Ga4 O1 O2 66.4(9) 3_544 1_445
Ga4 O1 O2 135.9(13) 4_655 1_445
Ga3 O1 O2 111.9(11) 3 1_445
O2 O1 O2 83.9(8) 1_455 1_445
O1 O1 O2 120.9(12) 2_655 1_445
O3 O1 O2 52.0(7) 2 1_445
Ga2 O1 O2 17.4(7) 4_545 1_445
O1 O1 O2 83.9(8) 4_645 1_445
O1 O1 O2 149.5(18) 4_655 1_445
Ga2 O1 O2 70.7(9) 2 1_445
Ga2 O1 O2 90.2(7) 4 1_445
La1 O1 O2 75.3(9) 1_554 1_445
La2 O1 O2 52.6(8) 3_545 1_445
La1 O1 O2 124.1(8) 2_566 1_445
O3 O1 O2 56.2(10) 4_645 1_445
Ga2 O1 O3 135(2) . 4
La1 O1 O3 91.4(10) 2_556 4
La2 O1 O3 100.4(10) . 4
La1 O1 O3 25.5(5) 3_554 4
O3 O1 O3 81.6(8) 1_455 4
O4 O1 O3 28.4(13) . 4
O2 O1 O3 32.1(17) 4_545 4
O7 O1 O3 92.3(12) . 4
O3 O1 O3 165.9(16) . 4
O5 O1 O3 137.0(11) . 4
O6 O1 O3 58.1(10) 4_655 4
O2 O1 O3 112(2) 4_645 4
Ga2 O1 O3 46.5(8) 1_455 4
O4 O1 O3 104.2(19) 1_655 4
O4 O1 O3 100.9(16) 4_545 4
Ga3 O1 O3 163.7(11) . 4
Ga4 O1 O3 89.6(11) 2_656 4
Ga4 O1 O3 91.8(11) 3_554 4
O2 O1 O3 64.7(11) . 4
O3 O1 O3 141.3(13) 2_655 4
O6 O1 O3 101.2(7) 1_455 4
O5 O1 O3 23.0(6) 4 4
O7 O1 O3 76.7(8) 2 4
O3 O1 O3 52.4(6) 4_655 4
Ga3 O1 O3 89.1(4) 1_455 4
O2 O1 O3 117.3(13) 1_545 4
Ga4 O1 O3 38.5(4) 2_556 4
Ga4 O1 O3 43.1(5) 3_454 4
Ta O1 O3 122.7(6) . 4
Ga1 O1 O3 122.7(6) . 4
O4 O1 O3 118.8(11) 2 4
O5 O1 O3 85.7(10) 4_655 4
O7 O1 O3 51.9(7) 4_545 4
Ga1 O1 O3 47.6(5) 3 4
Ta O1 O3 47.6(5) 3 4
Ga1 O1 O3 76.2(7) 1_565 4
Ta O1 O3 76.2(7) 1_565 4
O6 O1 O3 52.2(6) 1_465 4
La1 O1 O3 137.9(13) 2_656 4
La2 O1 O3 145.0(12) 1_655 4
O6 O1 O3 149.8(13) . 4
La1 O1 O3 105.2(11) 3_654 4
O1 O1 O3 106.7(5) 2 4
Ga2 O1 O3 110.1(10) 4_645 4
Ga2 O1 O3 138.4(11) 2_655 4
Ga2 O1 O3 66.0(7) 4_655 4
O1 O1 O3 83.3(11) 4_545 4
O1 O1 O3 29.8(7) 4 4
O5 O1 O3 110.4(6) 2 4
O7 O1 O3 121.7(11) 2_655 4
O1 O1 O3 45.9(5) 1_455 4
O1 O1 O3 134.1(5) 1_655 4
Ga4 O1 O3 136.5(10) 3_544 4
Ga4 O1 O3 111.7(10) 4_655 4
Ga3 O1 O3 64.9(7) 3 4
O2 O1 O3 27.3(7) 1_455 4
O1 O1 O3 148.8(9) 2_655 4
O3 O1 O3 83.5(5) 2 4
Ga2 O1 O3 71.3(5) 4_545 4
O1 O1 O3 121.2(16) 4_645 4
O1 O1 O3 82.8(9) 4_655 4
Ga2 O1 O3 91.5(5) 2 4
Ga2 O1 O3 17.4(3) 4 4
La1 O1 O3 125.3(7) 1_554 4
La2 O1 O3 74.6(6) 3_545 4
La1 O1 O3 52.2(5) 2_566 4
O3 O1 O3 98.0(9) 4_645 4
O2 O1 O3 75.5(7) 1_445 4
Ga2 O1 O2 82(2) . 3_544
La1 O1 O2 106.3(18) 2_556 3_544
La2 O1 O2 29.4(9) . 3_544
La1 O1 O2 132(2) 3_554 3_544
O3 O1 O2 68.8(15) 1_455 3_544
O4 O1 O2 101.3(19) . 3_544
O2 O1 O2 128.4(19) 4_545 3_544
O7 O1 O2 54.3(14) . 3_544
O3 O1 O2 60.4(13) . 3_544
O5 O1 O2 66.3(14) . 3_544
O6 O1 O2 170.2(11) 4_655 3_544
O2 O1 O2 112.7(16) 4_645 3_544
Ga2 O1 O2 95.1(14) 1_455 3_544
O4 O1 O2 91.6(18) 1_655 3_544
O4 O1 O2 124.5(19) 4_545 3_544
Ga3 O1 O2 43.9(10) . 3_544
Ga4 O1 O2 140.4(10) 2_656 3_544
Ga4 O1 O2 77.8(13) 3_554 3_544
O2 O1 O2 101.6(18) . 3_544
O3 O1 O2 16.4(8) 2_655 3_544
O6 O1 O2 81.8(12) 1_455 3_544
O5 O1 O2 151.5(12) 4 3_544
O7 O1 O2 54.2(11) 2 3_544
O3 O1 O2 139.9(14) 4_655 3_544
Ga3 O1 O2 63.6(9) 1_455 3_544
O2 O1 O2 96.8(15) 1_545 3_544
Ga4 O1 O2 135.6(11) 2_556 3_544
Ga4 O1 O2 87.2(12) 3_454 3_544
Ta O1 O2 59.4(9) . 3_544
Ga1 O1 O2 59.4(9) . 3_544
O4 O1 O2 21.6(8) 2 3_544
O5 O1 O2 134.0(10) 4_655 3_544
O7 O1 O2 152.2(12) 4_545 3_544
Ga1 O1 O2 175.5(8) 3 3_544
Ta O1 O2 175.5(8) 3 3_544
Ga1 O1 O2 63.7(10) 1_565 3_544
Ta O1 O2 63.7(10) 1_565 3_544
O6 O1 O2 85.7(13) 1_465 3_544
La1 O1 O2 91.9(9) 2_656 3_544
La2 O1 O2 55.3(8) 1_655 3_544
O6 O1 O2 76.8(10) . 3_544
La1 O1 O2 103.8(9) 3_654 3_544
O1 O1 O2 25.8(8) 2 3_544
Ga2 O1 O2 113.8(12) 4_645 3_544
Ga2 O1 O2 13.1(6) 2_655 3_544
Ga2 O1 O2 117.3(13) 4_655 3_544
O1 O1 O2 117.6(16) 4_545 3_544
O1 O1 O2 121.3(17) 4 3_544
O5 O1 O2 49.9(9) 2 3_544
O7 O1 O2 51.5(10) 2_655 3_544
O1 O1 O2 96.1(6) 1_455 3_544
O1 O1 O2 83.9(6) 1_655 3_544
Ga4 O1 O2 78.5(10) 3_544 3_544
Ga4 O1 O2 40.9(8) 4_655 3_544
Ga3 O1 O2 148.1(10) 3 3_544
O2 O1 O2 103.1(14) 1_455 3_544
O1 O1 O2 29.6(9) 2_655 3_544
O3 O1 O2 58.3(9) 2 3_544
Ga2 O1 O2 115.8(11) 4_545 3_544
O1 O1 O2 107.6(13) 4_645 3_544
O1 O1 O2 110.5(14) 4_655 3_544
Ga2 O1 O2 42.8(7) 2 3_544
Ga2 O1 O2 118.8(12) 4 3_544
La1 O1 O2 25.0(6) 1_554 3_544
La2 O1 O2 141.3(13) 3_545 3_544
La1 O1 O2 99.5(12) 2_566 3_544
O3 O1 O2 121.1(12) 4_645 3_544
O2 O1 O2 99.8(12) 1_445 3_544
O3 O1 O2 129.7(10) 4 3_544
Ga2 O1 La1 159(3) . 2_456
La1 O1 La1 48.8(4) 2_556 2_456
La2 O1 La1 82.6(6) . 2_456
La1 O1 La1 82.3(5) 3_554 2_456
O3 O1 La1 32.5(9) 1_455 2_456
O4 O1 La1 54.7(11) . 2_456
O2 O1 La1 30.0(17) 4_545 2_456
O7 O1 La1 115.7(11) . 2_456
O3 O1 La1 135.2(16) . 2_456
O5 O1 La1 82.3(9) . 2_456
O6 O1 La1 88.2(10) 4_655 2_456
O2 O1 La1 137(2) 4_645 2_456
Ga2 O1 La1 22.2(6) 1_455 2_456
O4 O1 La1 161(2) 1_655 2_456
O4 O1 La1 87.3(14) 4_545 2_456
Ga3 O1 La1 107.4(11) . 2_456
Ga4 O1 La1 106.0(11) 2_656 2_456
Ga4 O1 La1 139.0(11) 3_554 2_456
O2 O1 La1 118.5(11) . 2_456
O3 O1 La1 99.3(10) 2_655 2_456
O6 O1 La1 45.9(5) 1_455 2_456
O5 O1 La1 59.3(6) 4 2_456
O7 O1 La1 81.0(6) 2 2_456
O3 O1 La1 105.8(8) 4_655 2_456
Ga3 O1 La1 38.4(2) 1_455 2_456
O2 O1 La1 77.3(10) 1_545 2_456
Ga4 O1 La1 34.4(3) 2_556 2_456
Ga4 O1 La1 64.9(3) 3_454 2_456
Ta O1 La1 65.8(5) . 2_456
Ga1 O1 La1 65.8(5) . 2_456
O4 O1 La1 112.1(11) 2 2_456
O5 O1 La1 124.3(12) 4_655 2_456
O7 O1 La1 54.2(5) 4_545 2_456
Ga1 O1 La1 74.3(5) 3 2_456
Ta O1 La1 74.3(5) 3 2_456
Ga1 O1 La1 100.9(6) 1_565 2_456
Ta O1 La1 100.9(6) 1_565 2_456
O6 O1 La1 87.5(5) 1_465 2_456
La1 O1 La1 129.5(12) 2_656 2_456
La2 O1 La1 154.1(13) 1_655 2_456
O6 O1 La1 109.4(10) . 2_456
La1 O1 La1 155.0(13) 3_654 2_456
O1 O1 La1 77.9(5) 2 2_456
Ga2 O1 La1 88.0(8) 4_645 2_456
Ga2 O1 La1 114.0(9) 2_655 2_456
Ga2 O1 La1 122.8(8) 4_655 2_456
O1 O1 La1 48.8(6) 4_545 2_456
O1 O1 La1 85.4(7) 4 2_456
O5 O1 La1 57.5(6) 2 2_456
O7 O1 La1 146.5(13) 2_655 2_456
O1 O1 La1 21.6(5) 1_455 2_456
O1 O1 La1 158.4(5) 1_655 2_456
Ga4 O1 La1 88.9(8) 3_544 2_456
Ga4 O1 La1 125.7(9) 4_655 2_456
Ga3 O1 La1 109.3(8) 3 2_456
O2 O1 La1 61.1(7) 1_455 2_456
O1 O1 La1 129.1(14) 2_655 2_456
O3 O1 La1 43.9(4) 2 2_456
Ga2 O1 La1 32.22(19) 4_545 2_456
O1 O1 La1 105.1(7) 4_645 2_456
O1 O1 La1 139.1(12) 4_655 2_456
Ga2 O1 La1 62.2(3) 2 2_456
Ga2 O1 La1 69.2(3) 4 2_456
La1 O1 La1 80.4(6) 1_554 2_456
La2 O1 La1 64.5(5) 3_545 2_456
La1 O1 La1 101.7(5) 2_566 2_456
O3 O1 La1 75.4(7) 4_645 2_456
O2 O1 La1 22.9(6) 1_445 2_456
O3 O1 La1 56.9(4) 4 2_456
O2 O1 La1 101.2(9) 3_544 2_456
Ga2 O1 La2 156(3) . 1_455
La1 O1 La2 82.6(7) 2_556 1_455
La2 O1 La2 48.5(4) . 1_455
La1 O1 La2 81.4(7) 3_554 1_455
O3 O1 La2 28.6(8) 1_455 1_455
O4 O1 La2 39.0(12) . 1_455
O2 O1 La2 55.2(16) 4_545 1_455
O7 O1 La2 78.3(11) . 1_455
O3 O1 La2 132.2(18) . 1_455
O5 O1 La2 95.7(10) . 1_455
O6 O1 La2 115.1(9) 4_655 1_455
O2 O1 La2 173(2) 4_645 1_455
Ga2 O1 La2 21.3(7) 1_455 1_455
O4 O1 La2 137.0(19) 1_655 1_455
O4 O1 La2 124.6(15) 4_545 1_455
Ga3 O1 La2 104.2(11) . 1_455
Ga4 O1 La2 141.5(10) 2_656 1_455
Ga4 O1 La2 106.2(12) 3_554 1_455
O2 O1 La2 98.1(13) . 1_455
O3 O1 La2 81.1(10) 2_655 1_455
O6 O1 La2 67.7(6) 1_455 1_455
O5 O1 La2 78.0(6) 4 1_455
O7 O1 La2 43.3(6) 2 1_455
O3 O1 La2 111.0(8) 4_655 1_455
Ga3 O1 La2 34.8(3) 1_455 1_455
O2 O1 La2 106.8(12) 1_545 1_455
Ga4 O1 La2 64.7(3) 2_556 1_455
Ga4 O1 La2 38.2(3) 3_454 1_455
Ta O1 La2 73.9(6) . 1_455
Ga1 O1 La2 73.9(6) . 1_455
O4 O1 La2 77.7(10) 2 1_455
O5 O1 La2 147.0(10) 4_655 1_455
O7 O1 La2 87.9(5) 4_545 1_455
Ga1 O1 La2 101.3(4) 3 1_455
Ta O1 La2 101.3(4) 3 1_455
Ga1 O1 La2 65.2(6) 1_565 1_455
Ta O1 La2 65.2(6) 1_565 1_455
O6 O1 La2 59.4(6) 1_465 1_455
La1 O1 La2 154.6(12) 2_656 1_455
La2 O1 La2 127.9(13) 1_655 1_455
O6 O1 La2 126.9(11) . 1_455
La1 O1 La2 153.3(13) 3_654 1_455
O1 O1 La2 48.8(4) 2 1_455
Ga2 O1 La2 123.3(9) 4_645 1_455
Ga2 O1 La2 87.2(9) 2_655 1_455
Ga2 O1 La2 113.8(9) 4_655 1_455
O1 O1 La2 85.5(8) 4_545 1_455
O1 O1 La2 77.2(9) 4 1_455
O5 O1 La2 53.6(6) 2 1_455
O7 O1 La2 109.2(12) 2_655 1_455
O1 O1 La2 22.3(5) 1_455 1_455
O1 O1 La2 157.7(5) 1_655 1_455
Ga4 O1 La2 109.2(9) 3_544 1_455
Ga4 O1 La2 88.2(9) 4_655 1_455
Ga3 O1 La2 126.2(8) 3 1_455
O2 O1 La2 45.1(6) 1_455 1_455
O1 O1 La2 103.9(14) 2_655 1_455
O3 O1 La2 23.0(3) 2 1_455
Ga2 O1 La2 69.6(3) 4_545 1_455
O1 O1 La2 139.0(6) 4_645 1_455
O1 O1 La2 129.2(6) 4_655 1_455
Ga2 O1 La2 31.9(2) 2 1_455
Ga2 O1 La2 62.1(3) 4 1_455
La1 O1 La2 64.0(5) 1_554 1_455
La2 O1 La2 102.1(5) 3_545 1_455
La1 O1 La2 80.0(6) 2_566 1_455
O3 O1 La2 112.1(7) 4_645 1_455
O2 O1 La2 56.1(8) 1_445 1_455
O3 O1 La2 61.3(4) 4 1_455
O2 O1 La2 74.6(9) 3_544 1_455
La1 O1 La2 37.91(16) 2_456 1_455
Ga2 O1 La1 159(3) . 3_454
La1 O1 La1 82.7(5) 2_556 3_454
La2 O1 La1 81.8(6) . 3_454
La1 O1 La1 48.4(3) 3_554 3_454
O3 O1 La1 57.4(7) 1_455 3_454
O4 O1 La1 19.3(11) . 3_454
O2 O1 La1 27.3(15) 4_545 3_454
O7 O1 La1 90.9(11) . 3_454
O3 O1 La1 169.4(18) . 3_454
O5 O1 La1 119.7(9) . 3_454
O6 O1 La1 78.7(9) 4_655 3_454
O2 O1 La1 135(2) 4_645 3_454
Ga2 O1 La1 22.2(6) 1_455 3_454
O4 O1 La1 124.4(19) 1_655 3_454
O4 O1 La1 108.9(15) 4_545 3_454
Ga3 O1 La1 139.5(11) . 3_454
Ga4 O1 La1 108.7(11) 2_656 3_454
Ga4 O1 La1 103.5(10) 3_554 3_454
O2 O1 La1 80.9(11) . 3_454
O3 O1 La1 118.5(11) 2_655 3_454
O6 O1 La1 83.5(5) 1_455 3_454
O5 O1 La1 41.2(5) 4 3_454
O7 O1 La1 63.9(6) 2 3_454
O3 O1 La1 76.8(7) 4_655 3_454
Ga3 O1 La1 64.9(2) 1_455 3_454
O2 O1 La1 111.9(11) 1_545 3_454
Ga4 O1 La1 38.0(3) 2_556 3_454
Ga4 O1 La1 34.3(2) 3_454 3_454
Ta O1 La1 101.0(5) . 3_454
Ga1 O1 La1 101.0(5) . 3_454
O4 O1 La1 107.0(11) 2 3_454
O5 O1 La1 109.9(11) 4_655 3_454
O7 O1 La1 59.9(6) 4_545 3_454
Ga1 O1 La1 65.9(4) 3 3_454
Ta O1 La1 65.9(4) 3 3_454
Ga1 O1 La1 73.6(5) 1_565 3_454
Ta O1 La1 73.6(5) 1_565 3_454
O6 O1 La1 53.7(5) 1_465 3_454
La1 O1 La1 155.2(13) 2_656 3_454
La2 O1 La1 153.0(13) 1_655 3_454
O6 O1 La1 146.3(11) . 3_454
La1 O1 La1 129.1(11) 3_654 3_454
O1 O1 La1 85.2(5) 2 3_454
Ga2 O1 La1 114.8(9) 4_645 3_454
Ga2 O1 La1 122.0(10) 2_655 3_454
Ga2 O1 La1 87.7(7) 4_655 3_454
O1 O1 La1 78.4(7) 4_545 3_454
O1 O1 La1 48.7(6) 4 3_454
O5 O1 La1 86.1(6) 2 3_454
O7 O1 La1 125.8(12) 2_655 3_454
O1 O1 La1 21.7(5) 1_455 3_454
O1 O1 La1 158.3(5) 1_655 3_454
Ga4 O1 La1 126.2(8) 3_544 3_454
Ga4 O1 La1 108.4(9) 4_655 3_454
Ga3 O1 La1 89.2(7) 3 3_454
O2 O1 La1 24.6(7) 1_455 3_454
O1 O1 La1 137.6(14) 2_655 3_454
O3 O1 La1 59.0(4) 2 3_454
Ga2 O1 La1 62.5(3) 4_545 3_454
O1 O1 La1 130.7(13) 4_645 3_454
O1 O1 La1 105.0(8) 4_655 3_454
Ga2 O1 La1 68.9(4) 2 3_454
Ga2 O1 La1 32.15(17) 4 3_454
La1 O1 La1 101.2(6) 1_554 3_454
La2 O1 La1 80.8(5) 3_545 3_454
La1 O1 La1 64.3(5) 2_566 3_454
O3 O1 La1 101.0(7) 4_645 3_454
O2 O1 La1 59.9(6) 1_445 3_454
O3 O1 La1 24.6(4) 4 3_454
O2 O1 La1 110.4(10) 3_544 3_454
La1 O1 La1 37.66(11) 2_456 3_454
La2 O1 La1 37.40(16) 1_455 3_454
Ga2 O1 O2 108(2) . 2
La1 O1 O2 126.1(15) 2_556 2
La2 O1 O2 20.3(11) . 2
La1 O1 O2 88.9(16) 3_554 2
O3 O1 O2 66.5(14) 1_455 2
O4 O1 O2 59.6(16) . 2
O2 O1 O2 100.3(19) 4_545 2
O7 O1 O2 30.5(11) . 2
O3 O1 O2 99.6(16) . 2
O5 O1 O2 106.0(16) . 2
O6 O1 O2 140.0(16) 4_655 2
O2 O1 O2 135(2) 4_645 2
Ga2 O1 O2 69.6(11) 1_455 2
O4 O1 O2 91.6(18) 1_655 2
O4 O1 O2 166(2) 4_545 2
Ga3 O1 O2 88.3(13) . 2
Ga4 O1 O2 160.8(15) 2_656 2
Ga4 O1 O2 62.4(11) 3_554 2
O2 O1 O2 71.2(18) . 2
O3 O1 O2 60.0(10) 2_655 2
O6 O1 O2 102.3(12) 1_455 2
O5 O1 O2 110.1(10) 4 2
O7 O1 O2 10.5(9) 2 2
O3 O1 O2 107.3(13) 4_655 2
Ga3 O1 O2 67.2(9) 1_455 2
O2 O1 O2 134.9(15) 1_545 2
Ga4 O1 O2 111.0(8) 2_556 2
Ga4 O1 O2 44.0(8) 3_454 2
Ta O1 O2 90.4(11) . 2
Ga1 O1 O2 90.4(11) . 2
O4 O1 O2 33.0(8) 2 2
O5 O1 O2 133.6(13) 4_655 2
O7 O1 O2 134.0(7) 4_545 2
Ga1 O1 O2 134.1(10) 3 2
Ta O1 O2 134.1(10) 3 2
Ga1 O1 O2 25.8(7) 1_565 2
Ta O1 O2 25.8(7) 1_565 2
O6 O1 O2 42.5(9) 1_465 2
La1 O1 O2 130.6(11) 2_656 2
La2 O1 O2 81.5(10) 1_655 2
O6 O1 O2 121.1(13) . 2
La1 O1 O2 109.8(11) 3_654 2
O1 O1 O2 32.8(8) 2 2
Ga2 O1 O2 156.2(14) 4_645 2
Ga2 O1 O2 51.3(8) 2_655 2
Ga2 O1 O2 91.6(11) 4_655 2
O1 O1 O2 133.0(14) 4_545 2
O1 O1 O2 78.3(13) 4 2
O5 O1 O2 70.2(11) 2 2
O7 O1 O2 59.1(10) 2_655 2
O1 O1 O2 70.5(5) 1_455 2
O1 O1 O2 109.5(5) 1_655 2
Ga4 O1 O2 120.6(12) 3_544 2
Ga4 O1 O2 38.2(7) 4_655 2
Ga3 O1 O2 126.3(12) 3 2
O2 O1 O2 59.8(12) 1_455 2
O1 O1 O2 64.3(11) 2_655 2
O3 O1 O2 51.8(7) 2 2
Ga2 O1 O2 118.8(7) 4_545 2
O1 O1 O2 151.7(16) 4_645 2
O1 O1 O2 97.0(11) 4_655 2
Ga2 O1 O2 34.8(7) 2 2
Ga2 O1 O2 74.4(8) 4 2
La1 O1 O2 56.5(9) 1_554 2
La2 O1 O2 152.1(6) 3_545 2
La1 O1 O2 60.9(9) 2_566 2
O3 O1 O2 155.7(12) 4_645 2
O2 O1 O2 103.0(7) 1_445 2
O3 O1 O2 87.1(8) 4 2
O2 O1 O2 44.4(8) 3_544 2
La1 O1 O2 88.0(7) 2_456 2
La2 O1 O2 50.1(6) 1_455 2
La1 O1 O2 74.2(7) 3_454 2
Ga2 O1 O2 33.9(17) . 1_655
La1 O1 O2 137.9(15) 2_556 1_655
La2 O1 O2 104.5(14) . 1_655
La1 O1 O2 80.0(12) 3_554 1_655
O3 O1 O2 159(2) 1_455 1_655
O4 O1 O2 111.4(18) . 1_655
O2 O1 O2 133(2) 4_545 1_655
O7 O1 O2 63.2(12) . 1_655
O3 O1 O2 61.9(11) . 1_655
O5 O1 O2 114.1(9) . 1_655
O6 O1 O2 79.3(12) 4_655 1_655
O2 O1 O2 42.6(13) 4_645 1_655
Ga2 O1 O2 145.9(16) 1_455 1_655
O4 O1 O2 2.3(12) 1_655 1_655
O4 O1 O2 94.8(14) 4_545 1_655
Ga3 O1 O2 90.3(6) . 1_655
Ga4 O1 O2 69.2(9) 2_656 1_655
Ga4 O1 O2 33.1(7) 3_554 1_655
O2 O1 O2 46.2(7) . 1_655
O3 O1 O2 96.8(9) 2_655 1_655
O6 O1 O2 149.5(11) 1_455 1_655
O5 O1 O2 103.8(12) 4 1_655
O7 O1 O2 97.7(11) 2 1_655
O3 O1 O2 56.9(8) 4_655 1_655
Ga3 O1 O2 155.5(13) 1_455 1_655
O2 O1 O2 113.0(13) 1_545 1_655
Ga4 O1 O2 130.5(13) 2_556 1_655
Ga4 O1 O2 104.5(12) 3_454 1_655
Ta O1 O2 131.8(8) . 1_655
Ga1 O1 O2 131.8(8) . 1_655
O4 O1 O2 77.0(10) 2 1_655
O5 O1 O2 45.4(8) 4_655 1_655
O7 O1 O2 114.9(13) 4_545 1_655
Ga1 O1 O2 92.3(10) 3 1_655
Ta O1 O2 92.3(10) 3 1_655
Ga1 O1 O2 74.4(9) 1_565 1_655
Ta O1 O2 74.4(9) 1_565 1_655
O6 O1 O2 81.8(11) 1_465 1_655
La1 O1 O2 60.9(7) 2_656 1_655
La2 O1 O2 43.1(6) 1_655 1_655
O6 O1 O2 84.9(7) . 1_655
La1 O1 O2 16.3(7) 3_654 1_655
O1 O1 O2 112.2(11) 2 1_655
Ga2 O1 O2 97.4(9) 4_645 1_655
Ga2 O1 O2 80.1(7) 2_655 1_655
Ga2 O1 O2 39.5(6) 4_655 1_655
O1 O1 O2 133.4(17) 4_545 1_655
O1 O1 O2 77.6(8) 4 1_655
O5 O1 O2 139.3(11) 2 1_655
O7 O1 O2 41.6(8) 2_655 1_655
O1 O1 O2 146.0(7) 1_455 1_655
O1 O1 O2 34.0(7) 1_655 1_655
Ga4 O1 O2 105.4(7) 3_544 1_655
Ga4 O1 O2 59.6(7) 4_655 1_655
Ga3 O1 O2 56.1(7) 3 1_655
O2 O1 O2 104.7(13) 1_455 1_655
O1 O1 O2 66.6(7) 2_655 1_655
O3 O1 O2 144.2(13) 2 1_655
Ga2 O1 O2 146.8(12) 4_545 1_655
O1 O1 O2 81.6(9) 4_645 1_655
O1 O1 O2 23.2(8) 4_655 1_655
Ga2 O1 O2 125.3(11) 2 1_655
Ga2 O1 O2 94.1(10) 4 1_655
La1 O1 O2 115.1(9) 1_554 1_655
La2 O1 O2 111.3(10) 3_545 1_655
La1 O1 O2 64.2(8) 2_566 1_655
O3 O1 O2 107.8(9) 4_645 1_655
O2 O1 O2 163.5(17) 1_445 1_655
O3 O1 O2 105.5(11) 4 1_655
O2 O1 O2 92.1(10) 3_544 1_655
La1 O1 O2 162.2(11) 2_456 1_655
La2 O1 O2 139.3(12) 1_455 1_655
La1 O1 O2 126.2(11) 3_454 1_655
O2 O1 O2 93.5(13) 2 1_655
Ga2 O1 O3 30.8(17) . 2_755
La1 O1 O3 106.0(12) 2_556 2_755
La2 O1 O3 81.1(10) . 2_755
La1 O1 O3 135.9(12) 3_554 2_755
O3 O1 O3 113.5(16) 1_455 2_755
O4 O1 O3 146.5(19) . 2_755
O2 O1 O3 166(2) 4_545 2_755
O7 O1 O3 75.0(10) . 2_755
O3 O1 O3 12.5(9) . 2_755
O5 O1 O3 61.9(8) . 2_755
O6 O1 O3 117.5(10) 4_655 2_755
O2 O1 O3 59.8(15) 4_645 2_755
Ga2 O1 O3 146.7(16) 1_455 2_755
O4 O1 O3 57.4(13) 1_655 2_755
O4 O1 O3 87.1(12) 4_545 2_755
Ga3 O1 O3 34.1(4) . 2_755
Ga4 O1 O3 88.4(5) 2_656 2_755
Ga4 O1 O3 69.9(6) 3_554 2_755
O2 O1 O3 96.4(10) . 2_755
O3 O1 O3 47.3(5) 2_655 2_755
O6 O1 O3 97.8(10) 1_455 2_755
O5 O1 O3 154.4(12) 4 2_755
O7 O1 O3 99.0(12) 2 2_755
O3 O1 O3 111.8(8) 4_655 2_755
Ga3 O1 O3 106.2(10) 1_455 2_755
O2 O1 O3 78.2(9) 1_545 2_755
Ga4 O1 O3 157.0(13) 2_556 2_755
Ga4 O1 O3 130.4(12) 3_454 2_755
Ta O1 O3 75.9(7) . 2_755
Ga1 O1 O3 75.9(7) . 2_755
O4 O1 O3 55.7(7) 2 2_755
O5 O1 O3 83.8(6) 4_655 2_755
O7 O1 O3 137.0(11) 4_545 2_755
Ga1 O1 O3 130.9(8) 3 2_755
Ta O1 O3 130.9(8) 3 2_755
Ga1 O1 O3 92.2(8) 1_565 2_755
Ta O1 O3 92.2(8) 1_565 2_755
O6 O1 O3 114.6(11) 1_465 2_755
La1 O1 O3 42.0(4) 2_656 2_755
La2 O1 O3 16.2(3) 1_655 2_755
O6 O1 O3 43.3(5) . 2_755
La1 O1 O3 59.1(4) 3_654 2_755
O1 O1 O3 78.7(10) 2 2_755
Ga2 O1 O3 80.0(5) 4_645 2_755
Ga2 O1 O3 40.9(4) 2_655 2_755
Ga2 O1 O3 95.6(5) 4_655 2_755
O1 O1 O3 112.8(7) 4_545 2_755
O1 O1 O3 131.2(7) 4 2_755
O5 O1 O3 85.4(8) 2 2_755
O7 O1 O3 41.9(6) 2_655 2_755
O1 O1 O3 147.6(6) 1_455 2_755
O1 O1 O3 32.4(6) 1_655 2_755
Ga4 O1 O3 60.5(5) 3_544 2_755
Ga4 O1 O3 56.4(4) 4_655 2_755
Ga3 O1 O3 103.5(5) 3 2_755
O2 O1 O3 143.6(13) 1_455 2_755
O1 O1 O3 25.0(5) 2_655 2_755
O3 O1 O3 108.1(10) 2 2_755
Ga2 O1 O3 126.5(10) 4_545 2_755
O1 O1 O3 65.3(7) 4_645 2_755
O1 O1 O3 79.4(7) 4_655 2_755
Ga2 O1 O3 95.5(9) 2 2_755
Ga2 O1 O3 145.3(10) 4 2_755
La1 O1 O3 66.0(6) 1_554 2_755
La2 O1 O3 115.3(8) 3_545 2_755
La1 O1 O3 110.0(8) 2_566 2_755
O3 O1 O3 93.5(7) 4_645 2_755
O2 O1 O3 123.5(12) 1_445 2_755
O3 O1 O3 161.0(11) 4 2_755
O2 O1 O3 53.0(8) 3_544 2_755
La1 O1 O3 141.5(10) 2_456 2_755
La2 O1 O3 127.4(10) 1_455 2_755
La1 O1 O3 162.6(12) 3_454 2_755
O2 O1 O3 88.6(8) 2 2_755
O2 O1 O3 56.3(6) 1_655 2_755
Ga2 O1 O2 66(2) . 2_655
La1 O1 O2 144.6(19) 2_556 2_655
La2 O1 O2 46.5(11) . 2_655
La1 O1 O2 102.8(17) 3_554 2_655
O3 O1 O2 100.4(18) 1_455 2_655
O4 O1 O2 94.9(18) . 2_655
O2 O1 O2 140(2) 4_545 2_655
O7 O1 O2 23.9(9) . 2_655
O3 O1 O2 64.1(12) . 2_655
O5 O1 O2 99.0(15) . 2_655
O6 O1 O2 134.9(15) 4_655 2_655
O2 O1 O2 94.1(16) 4_645 2_655
Ga2 O1 O2 111.3(15) 1_455 2_655
O4 O1 O2 57.1(16) 1_655 2_655
O4 O1 O2 138.2(14) 4_545 2_655
Ga3 O1 O2 68.8(11) . 2_655
Ga4 O1 O2 125.6(8) 2_656 2_655
Ga4 O1 O2 38.8(9) 3_554 2_655
O2 O1 O2 64.2(16) . 2_655
O3 O1 O2 51.9(9) 2_655 2_655
O6 O1 O2 120.9(14) 1_455 2_655
O5 O1 O2 135.5(14) 4 2_655
O7 O1 O2 50.6(10) 2 2_655
O3 O1 O2 101.0(12) 4_655 2_655
Ga3 O1 O2 97.7(12) 1_455 2_655
O2 O1 O2 125.8(11) 1_545 2_655
Ga4 O1 O2 150.8(11) 2_556 2_655
Ga4 O1 O2 78.9(10) 3_454 2_655
Ta O1 O2 97.7(12) . 2_655
Ga1 O1 O2 97.7(12) . 2_655
O4 O1 O2 19.3(8) 2 2_655
O5 O1 O2 103.7(10) 4_655 2_655
O7 O1 O2 166.2(13) 4_545 2_655
Ga1 O1 O2 144.1(13) 3 2_655
Ta O1 O2 144.1(13) 3 2_655
Ga1 O1 O2 40.6(7) 1_565 2_655
Ta O1 O2 40.6(7) 1_565 2_655
O6 O1 O2 64.1(10) 1_465 2_655
La1 O1 O2 91.2(7) 2_656 2_655
La2 O1 O2 40.8(7) 1_655 2_655
O6 O1 O2 93.5(9) . 2_655
La1 O1 O2 73.6(8) 3_654 2_655
O1 O1 O2 54.0(9) 2 2_655
Ga2 O1 O2 131.8(8) 4_645 2_655
Ga2 O1 O2 32.6(8) 2_655 2_655
Ga2 O1 O2 78.3(9) 4_655 2_655
O1 O1 O2 155.7(17) 4_545 2_655
O1 O1 O2 92.5(12) 4 2_655
O5 O1 O2 88.3(12) 2 2_655
O7 O1 O2 18.0(8) 2_655 2_655
O1 O1 O2 112.3(6) 1_455 2_655
O1 O1 O2 67.7(6) 1_655 2_655
Ga4 O1 O2 105.9(10) 3_544 2_655
Ga4 O1 O2 4.6(5) 4_655 2_655
Ga3 O1 O2 110.7(10) 3 2_655
O2 O1 O2 92.1(14) 1_455 2_655
O1 O1 O2 33.1(8) 2_655 2_655
O3 O1 O2 86.4(10) 2 2_655
Ga2 O1 O2 153.7(12) 4_545 2_655
O1 O1 O2 116.4(9) 4_645 2_655
O1 O1 O2 72.6(11) 4_655 2_655
Ga2 O1 O2 67.4(9) 2 2_655
Ga2 O1 O2 99.2(10) 4 2_655
La1 O1 O2 63.9(9) 1_554 2_655
La2 O1 O2 165.9(7) 3_545 2_655
La1 O1 O2 67.8(9) 2_566 2_655
O3 O1 O2 145.1(9) 4_645 2_655
O2 O1 O2 136.5(10) 1_445 2_655
O3 O1 O2 116.2(11) 4 2_655
O2 O1 O2 39.1(7) 3_544 2_655
La1 O1 O2 128.4(10) 2_456 2_655
La2 O1 O2 91.4(10) 1_455 2_655
La1 O1 O2 112.9(10) 3_454 2_655
O2 O1 O2 41.7(6) 2 2_655
O2 O1 O2 58.4(11) 1_655 2_655
O3 O1 O2 51.7(6) 2_755 2_655
Ga2 O1 O3 112(2) . 3_455
La1 O1 O3 92.0(14) 2_556 3_455
La2 O1 O3 124.3(13) . 3_455
La1 O1 O3 20.7(11) 3_554 3_455
O3 O1 O3 104.6(11) 1_455 3_455
O4 O1 O3 53.3(15) . 3_455
O2 O1 O3 45.0(19) 4_545 3_455
O7 O1 O3 101.7(14) . 3_455
O3 O1 O3 140.4(17) . 3_455
O5 O1 O3 138.2(16) . 3_455
O6 O1 O3 33.6(9) 4_655 3_455
O2 O1 O3 85.7(19) 4_645 3_455
Ga2 O1 O3 70.6(9) 1_455 3_455
O4 O1 O3 87.3(18) 1_655 3_455
O4 O1 O3 83.4(17) 4_545 3_455
Ga3 O1 O3 164.1(16) . 3_455
Ga4 O1 O3 64.9(9) 2_656 3_455
Ga4 O1 O3 87.2(11) 3_554 3_455
O2 O1 O3 59.3(11) . 3_455
O3 O1 O3 166.9(12) 2_655 3_455
O6 O1 O3 111.3(10) 1_455 3_455
O5 O1 O3 16.5(6) 4 3_455
O7 O1 O3 98.0(10) 2 3_455
O3 O1 O3 31.0(7) 4_655 3_455
Ga3 O1 O3 111.8(5) 1_455 3_455
O2 O1 O3 109.0(14) 1_545 3_455
Ga4 O1 O3 44.6(6) 2_556 3_455
Ga4 O1 O3 65.8(7) 3_454 3_455
Ta O1 O3 136.0(9) . 3_455
Ga1 O1 O3 136.0(9) . 3_455
O4 O1 O3 134.1(12) 2 3_455
O5 O1 O3 59.8(8) 4_655 3_455
O7 O1 O3 43.5(7) 4_545 3_455
Ga1 O1 O3 27.2(4) 3 3_455
Ta O1 O3 27.2(4) 3 3_455
Ga1 O1 O3 89.5(9) 1_565 3_455
Ta O1 O3 89.5(9) 1_565 3_455
O6 O1 O3 66.5(8) 1_465 3_455
La1 O1 O3 112.2(11) 2_656 3_455
La2 O1 O3 130.9(10) 1_655 3_455
O6 O1 O3 131.0(13) . 3_455
La1 O1 O3 82.9(9) 3_654 3_455
O1 O1 O3 132.3(6) 2 3_455
Ga2 O1 O3 93.9(10) 4_645 3_455
Ga2 O1 O3 154.4(13) 2_655 3_455
Ga2 O1 O3 51.0(6) 4_655 3_455
O1 O1 O3 81.3(15) 4_545 3_455
O1 O1 O3 31.8(11) 4 3_455
O5 O1 O3 132.2(7) 2 3_455
O7 O1 O3 118.8(11) 2_655 3_455
O1 O1 O3 69.9(4) 1_455 3_455
O1 O1 O3 110.1(4) 1_655 3_455
Ga4 O1 O3 128.4(12) 3_544 3_455
Ga4 O1 O3 119.2(10) 4_655 3_455
Ga3 O1 O3 39.2(5) 3 3_455
O2 O1 O3 50.3(8) 1_455 3_455
O1 O1 O3 151.7(6) 2_655 3_455
O3 O1 O3 108.9(5) 2 3_455
Ga2 O1 O3 75.8(6) 4_545 3_455
O1 O1 O3 100.1(16) 4_645 3_455
O1 O1 O3 65.0(10) 4_655 3_455
Ga2 O1 O3 117.7(6) 2 3_455
Ga2 O1 O3 33.5(5) 4 3_455
La1 O1 O3 151.2(6) 1_554 3_455
La2 O1 O3 62.7(6) 3_545 3_455
La1 O1 O3 55.6(6) 2_566 3_455
O3 O1 O3 85.3(8) 4_645 3_455
O2 O1 O3 86.9(8) 1_445 3_455
O3 O1 O3 26.2(7) 4 3_455
O2 O1 O3 152.0(13) 3_544 3_455
La1 O1 O3 74.9(5) 2_456 3_455
La2 O1 O3 87.3(5) 1_455 3_455
La1 O1 O3 50.1(5) 3_454 3_455
O2 O1 O3 107.6(10) 2 3_455
O2 O1 O3 87.9(9) 1_655 3_455
O3 O1 O3 141.9(8) 2_755 3_455
O2 O1 O3 122.7(11) 2_655 3_455
Ga2 O1 O3 68.3(19) . 3
La1 O1 O3 106.2(18) 2_556 3
La2 O1 O3 142.3(18) . 3
La1 O1 O3 48.1(10) 3_554 3
O3 O1 O3 147.0(16) 1_455 3
O4 O1 O3 90.9(18) . 3
O2 O1 O3 85(2) 4_545 3
O7 O1 O3 97.4(14) . 3
O3 O1 O3 97.7(13) . 3
O5 O1 O3 127.7(15) . 3
O6 O1 O3 30.3(9) 4_655 3
O2 O1 O3 44.8(16) 4_645 3
Ga2 O1 O3 113.9(13) 1_455 3
O4 O1 O3 50.4(16) 1_655 3
O4 O1 O3 70.8(16) 4_545 3
Ga3 O1 O3 126.8(8) . 3
Ga4 O1 O3 39.4(7) 2_656 3
Ga4 O1 O3 67.4(9) 3_554 3
O2 O1 O3 51.5(12) . 3
O3 O1 O3 145.5(6) 2_655 3
O6 O1 O3 132.0(14) 1_455 3
O5 O1 O3 56.6(9) 4 3
O7 O1 O3 118.6(12) 2 3
O3 O1 O3 19.2(6) 4_655 3
Ga3 O1 O3 153.4(9) 1_455 3
O2 O1 O3 102.0(14) 1_545 3
Ga4 O1 O3 80.8(10) 2_556 3
Ga4 O1 O3 97.4(10) 3_454 3
Ta O1 O3 146.6(13) . 3
Ga1 O1 O3 146.6(13) . 3
O4 O1 O3 123.9(11) 2 3
O5 O1 O3 18.8(6) 4_655 3
O7 O1 O3 65.7(9) 4_545 3
Ga1 O1 O3 42.3(6) 3 3
Ta O1 O3 42.3(6) 3 3
Ga1 O1 O3 96.9(9) 1_565 3
Ta O1 O3 96.9(9) 1_565 3
O6 O1 O3 84.6(10) 1_465 3
La1 O1 O3 74.4(7) 2_656 3
La2 O1 O3 90.5(6) 1_655 3
O6 O1 O3 100.5(9) . 3
La1 O1 O3 40.6(6) 3_654 3
O1 O1 O3 154.7(6) 2 3
Ga2 O1 O3 80.1(8) 4_645 3
Ga2 O1 O3 130.3(7) 2_655 3
Ga2 O1 O3 31.3(5) 4_655 3
O1 O1 O3 95.9(18) 4_545 3
O1 O1 O3 54.4(12) 4 3
O5 O1 O3 166.3(13) 2 3
O7 O1 O3 90.5(9) 2_655 3
O1 O1 O3 113.1(3) 1_455 3
O1 O1 O3 66.9(3) 1_655 3
Ga4 O1 O3 112.0(9) 3_544 3
Ga4 O1 O3 104.1(8) 4_655 3
Ga3 O1 O3 6.1(3) 3 3
O2 O1 O3 85.5(10) 1_455 3
O1 O1 O3 115.9(7) 2_655 3
O3 O1 O3 151.7(8) 2 3
Ga2 O1 O3 101.5(10) 4_545 3
O1 O1 O3 74.9(13) 4_645 3
O1 O1 O3 32.1(10) 4_655 3
Ga2 O1 O3 153.0(10) 2 3
Ga2 O1 O3 67.7(7) 4 3
La1 O1 O3 164.6(5) 1_554 3
La2 O1 O3 69.9(7) 3_545 3
La1 O1 O3 63.2(6) 2_566 3
O3 O1 O3 80.9(7) 4_645 3
O2 O1 O3 118.1(11) 1_445 3
O3 O1 O3 68.3(8) 4 3
O2 O1 O3 141.9(10) 3_544 3
La1 O1 O3 115.0(9) 2_456 3
La2 O1 O3 129.0(8) 1_455 3
La1 O1 O3 92.8(8) 3_454 3
O2 O1 O3 122.7(12) 2 3
O2 O1 O3 50.1(7) 1_655 3
O3 O1 O3 98.9(5) 2_755 3
O2 O1 O3 104.6(9) 2_655 3
O3 O1 O3 43.3(5) 3_455 3
Ga2 O1 O3 39.6(17) . 4_755
La1 O1 O3 119.0(16) 2_556 4_755
La2 O1 O3 127.7(14) . 4_755
La1 O1 O3 71.9(10) 3_554 4_755
O3 O1 O3 177.1(15) 1_455 4_755
O4 O1 O3 112.3(18) . 4_755
O2 O1 O3 115(2) 4_545 4_755
O7 O1 O3 84.3(12) . 4_755
O3 O1 O3 70.2(10) . 4_755
O5 O1 O3 114.0(10) . 4_755
O6 O1 O3 56.8(10) 4_655 4_755
O2 O1 O3 27.4(15) 4_645 4_755
Ga2 O1 O3 142.2(15) 1_455 4_755
O4 O1 O3 24.7(14) 1_655 4_755
O4 O1 O3 75.7(14) 4_545 4_755
Ga3 O1 O3 100.4(5) . 4_755
Ga4 O1 O3 46.9(6) 2_656 4_755
Ga4 O1 O3 52.3(7) 3_554 4_755
O2 O1 O3 52.8(11) . 4_755
O3 O1 O3 115.4(8) 2_655 4_755
O6 O1 O3 139.9(12) 1_455 4_755
O5 O1 O3 86.6(11) 4 4_755
O7 O1 O3 116.7(11) 2 4_755
O3 O1 O3 43.3(5) 4_655 4_755
Ga3 O1 O3 174.9(10) 1_455 4_755
O2 O1 O3 100.7(11) 1_545 4_755
Ga4 O1 O3 110.2(11) 2_556 4_755
Ga4 O1 O3 112.1(10) 3_454 4_755
Ta O1 O3 135.7(7) . 4_755
Ga1 O1 O3 135.7(7) . 4_755
O4 O1 O3 100.4(8) 2 4_755
O5 O1 O3 21.9(6) 4_655 4_755
O7 O1 O3 92.0(11) 4_545 4_755
Ga1 O1 O3 70.5(7) 3 4_755
Ta O1 O3 70.5(7) 3 4_755
Ga1 O1 O3 92.2(8) 1_565 4_755
Ta O1 O3 92.2(8) 1_565 4_755
O6 O1 O3 91.9(9) 1_465 4_755
La1 O1 O3 55.2(5) 2_656 4_755
La2 O1 O3 60.5(5) 1_655 4_755
O6 O1 O3 82.8(6) . 4_755
La1 O1 O3 10.6(4) 3_654 4_755
O1 O1 O3 135.6(9) 2 4_755
Ga2 O1 O3 80.9(6) 4_645 4_755
Ga2 O1 O3 101.4(5) 2_655 4_755
Ga2 O1 O3 36.4(4) 4_655 4_755
O1 O1 O3 112.0(16) 4_545 4_755
O1 O1 O3 74.1(10) 4 4_755
O5 O1 O3 153.8(8) 2 4_755
O7 O1 O3 64.9(7) 2_655 4_755
O1 O1 O3 141.6(4) 1_455 4_755
O1 O1 O3 38.4(4) 1_655 4_755
Ga4 O1 O3 100.7(6) 3_544 4_755
Ga4 O1 O3 82.9(6) 4_655 4_755
Ga3 O1 O3 35.5(3) 3 4_755
O2 O1 O3 105.8(11) 1_455 4_755
O1 O1 O3 86.1(6) 2_655 4_755
O3 O1 O3 166.4(12) 2 4_755
Ga2 O1 O3 123.7(10) 4_545 4_755
O1 O1 O3 68.1(9) 4_645 4_755
O1 O1 O3 21.4(7) 4_655 4_755
Ga2 O1 O3 148.3(10) 2 4_755
Ga2 O1 O3 90.2(8) 4 4_755
La1 O1 O3 134.5(6) 1_554 4_755
La2 O1 O3 88.3(7) 3_545 4_755
La1 O1 O3 70.4(6) 2_566 4_755
O3 O1 O3 88.6(8) 4_645 4_755
O2 O1 O3 140.9(13) 1_445 4_755
O3 O1 O3 95.7(9) 4 4_755
O2 O1 O3 114.0(7) 3_544 4_755
La1 O1 O3 144.6(10) 2_456 4_755
La2 O1 O3 150.1(10) 1_455 4_755
La1 O1 O3 120.1(9) 3_454 4_755
O2 O1 O3 114.7(10) 2 4_755
O2 O1 O3 23.4(6) 1_655 4_755
O3 O1 O3 69.4(4) 2_755 4_755
O2 O1 O3 81.8(8) 2_655 4_755
O3 O1 O3 72.6(8) 3_455 4_755
O3 O1 O3 30.1(5) 3 4_755
Ga4 O2 Ga2 115(3) 3_554 4_655
Ga4 O2 O5 62(3) 3_554 1_565
Ga2 O2 O5 135(4) 4_655 1_565
Ga4 O2 La1 106(3) 3_554 3_554
Ga2 O2 La1 97(3) 4_655 3_554
O5 O2 La1 128(3) 1_565 3_554
Ga4 O2 O7 39.4(16) 3_554 .
Ga2 O2 O7 151(3) 4_655 .
O5 O2 O7 55.5(19) 1_565 .
La1 O2 O7 82.7(19) 3_554 .
Ga4 O2 La1 126(4) 3_554 2_566
Ga2 O2 La1 103(3) 4_655 2_566
O5 O2 La1 64(2) 1_565 2_566
La1 O2 La1 106(2) 3_554 2_566
O7 O2 La1 105(3) . 2_566
Ga4 O2 O3 128(3) 3_554 4_655
Ga2 O2 O3 39.8(18) 4_655 4_655
O5 O2 O3 168(3) 1_565 4_655
La1 O2 O3 58.0(15) 3_554 4_655
O7 O2 O3 135(3) . 4_655
La1 O2 O3 105(2) 2_566 4_655
Ga4 O2 O4 130(4) 3_554 4
Ga2 O2 O4 53(2) 4_655 4
O5 O2 O4 92(4) 1_565 4
La1 O2 O4 123(3) 3_554 4
O7 O2 O4 148(4) . 4
La1 O2 O4 53(2) 2_566 4
O3 O2 O4 77(3) 4_655 4
Ga4 O2 O6 37.6(13) 3_554 1_565
Ga2 O2 O6 88(2) 4_655 1_565
O5 O2 O6 64(2) 1_565 1_565
La1 O2 O6 137(3) 3_554 1_565
O7 O2 O6 74.0(18) . 1_565
La1 O2 O6 114(3) 2_566 1_565
O3 O2 O6 120(3) 4_655 1_565
O4 O2 O6 93(3) 4 1_565
Ga4 O2 O1 153(3) 3_554 4
Ga2 O2 O1 88(3) 4_655 4
O5 O2 O1 113(3) 1_565 4
La1 O2 O1 54.1(17) 3_554 4
O7 O2 O1 114(3) . 4
La1 O2 O1 56.2(18) 2_566 4
O3 O2 O1 61(2) 4_655 4
O4 O2 O1 75(3) 4 4
O6 O2 O1 168(3) 1_565 4
Ga4 O2 O4 42(2) 3_554 1_655
Ga2 O2 O4 84(2) 4_655 1_655
O5 O2 O4 105(3) 1_565 1_655
La1 O2 O4 82(2) 3_554 1_655
O7 O2 O4 67(2) . 1_655
La1 O2 O4 169(3) 2_566 1_655
O3 O2 O4 86(2) 4_655 1_655
O4 O2 O4 130(3) 4 1_655
O6 O2 O4 56.4(16) 1_565 1_655
O1 O2 O4 134(3) 4 1_655
Ga4 O2 O6 98(3) 3_554 1_465
Ga2 O2 O6 147(3) 4_655 1_465
O5 O2 O6 58.4(18) 1_565 1_465
La1 O2 O6 75.4(16) 3_554 1_465
O7 O2 O6 61.1(16) . 1_465
La1 O2 O6 51.3(13) 2_566 1_465
O3 O2 O6 120(3) 4_655 1_465
O4 O2 O6 104(3) 4 1_465
O6 O2 O6 120(3) 1_565 1_465
O1 O2 O6 61.7(18) 4 1_465
O4 O2 O6 125(3) 1_655 1_465
Ga4 O2 O1 86(2) 3_554 4_655
Ga2 O2 O1 30.1(15) 4_655 4_655
O5 O2 O1 115(3) 1_565 4_655
La1 O2 O1 114(3) 3_554 4_655
O7 O2 O1 124(3) . 4_655
La1 O2 O1 118(3) 2_566 4_655
O3 O2 O1 64(2) 4_655 4_655
O4 O2 O1 66(3) 4 4_655
O6 O2 O1 58.1(16) 1_565 4_655
O1 O2 O1 118(3) 4 4_655
O4 O2 O1 63.8(19) 1_655 4_655
O6 O2 O1 169(3) 1_465 4_655
Ga4 O2 Ta 65(2) 3_554 1_565
Ga2 O2 Ta 167(3) 4_655 1_565
O5 O2 Ta 33.1(14) 1_565 1_565
La1 O2 Ta 94.8(17) 3_554 1_565
O7 O2 Ta 35.1(11) . 1_565
La1 O2 Ta 70.3(17) 2_566 1_565
O3 O2 Ta 151(2) 4_655 1_565
O4 O2 Ta 117(3) 4 1_565
O6 O2 Ta 86.1(19) 1_565 1_565
O1 O2 Ta 96(2) 4 1_565
O4 O2 Ta 101(2) 1_655 1_565
O6 O2 Ta 34.7(10) 1_465 1_565
O1 O2 Ta 144(2) 4_655 1_565
Ga4 O2 Ga1 65(2) 3_554 1_565
Ga2 O2 Ga1 167(3) 4_655 1_565
O5 O2 Ga1 33.1(14) 1_565 1_565
La1 O2 Ga1 94.8(17) 3_554 1_565
O7 O2 Ga1 35.1(11) . 1_565
La1 O2 Ga1 70.3(17) 2_566 1_565
O3 O2 Ga1 151(2) 4_655 1_565
O4 O2 Ga1 117(3) 4 1_565
O6 O2 Ga1 86.1(19) 1_565 1_565
O1 O2 Ga1 96(2) 4 1_565
O4 O2 Ga1 101(2) 1_655 1_565
O6 O2 Ga1 34.7(10) 1_465 1_565
O1 O2 Ga1 144(2) 4_655 1_565
Ta O2 Ga1 0.0(3) 1_565 1_565
Ga4 O2 O4 100(2) 3_554 .
Ga2 O2 O4 126(3) 4_655 .
O5 O2 O4 97(2) 1_565 .
La1 O2 O4 32.3(11) 3_554 .
O7 O2 O4 64.3(17) . .
La1 O2 O4 84.9(17) 2_566 .
O3 O2 O4 86.8(18) 4_655 .
O4 O2 O4 127(2) 4 .
O6 O2 O4 138(2) 1_565 .
O1 O2 O4 52.7(18) 4 .
O4 O2 O4 98(2) 1_655 .
O6 O2 O4 43.8(13) 1_465 .
O1 O2 O4 146(3) 4_655 .
Ta O2 O4 64.4(14) 1_565 .
Ga1 O2 O4 64.4(14) 1_565 .
Ga4 O2 O1 67(2) 3_554 .
Ga2 O2 O1 112(3) 4_655 .
O5 O2 O1 108(3) 1_565 .
La1 O2 O1 39.1(12) 3_554 .
O7 O2 O1 52.5(15) . .
La1 O2 O1 132(2) 2_566 .
O3 O2 O1 82.9(19) 4_655 .
O4 O2 O1 159(4) 4 .
O6 O2 O1 100.1(17) 1_565 .
O1 O2 O1 92(2) 4 .
O4 O2 O1 50.6(17) 1_655 .
O6 O2 O1 83.2(16) 1_465 .
O1 O2 O1 108(2) 4_655 .
Ta O2 O1 80.4(15) 1_565 .
Ga1 O2 O1 80.4(15) 1_565 .
O4 O2 O1 47.8(11) . .
Ga4 O2 Ga2 50.6(18) 3_554 .
Ga2 O2 Ga2 98(3) 4_655 .
O5 O2 Ga2 108(2) 1_565 .
La1 O2 Ga2 60.2(14) 3_554 .
O7 O2 Ga2 56.5(14) . .
La1 O2 Ga2 156(2) 2_566 .
O3 O2 Ga2 84.0(17) 4_655 .
O4 O2 Ga2 150(3) 4 .
O6 O2 Ga2 77.3(14) 1_565 .
O1 O2 Ga2 114(2) 4 .
O4 O2 Ga2 24.7(14) 1_655 .
O6 O2 Ga2 105.1(18) 1_465 .
O1 O2 Ga2 85.2(19) 4_655 .
Ta O2 Ga2 91.0(14) 1_565 .
Ga1 O2 Ga2 91.0(14) 1_565 .
O4 O2 Ga2 73.7(13) . .
O1 O2 Ga2 25.9(6) . .
Ga4 O2 Ga3 55.9(19) 3_554 1_565
Ga2 O2 Ga3 118(3) 4_655 1_565
O5 O2 Ga3 18.8(13) 1_565 1_565
La1 O2 Ga3 144(2) 3_554 1_565
O7 O2 Ga3 63.7(16) . 1_565
La1 O2 Ga3 73.3(18) 2_566 1_565
O3 O2 Ga3 158(2) 4_655 1_565
O4 O2 Ga3 86(3) 4 1_565
O6 O2 Ga3 46.8(12) 1_565 1_565
O1 O2 Ga3 128(3) 4 1_565
O4 O2 Ga3 96(2) 1_655 1_565
O6 O2 Ga3 77.1(17) 1_465 1_565
O1 O2 Ga3 96.7(18) 4_655 1_565
Ta O2 Ga3 50.2(10) 1_565 1_565
Ga1 O2 Ga3 50.2(10) 1_565 1_565
O4 O2 Ga3 114.6(19) . 1_565
O1 O2 Ga3 114.8(17) . 1_565
Ga2 O2 Ga3 106.2(14) . 1_565
Ga4 O2 O6 98(3) 3_554 4_655
Ga2 O2 O6 74(2) 4_655 4_655
O5 O2 O6 149(3) 1_565 4_655
La1 O2 O6 29.7(11) 3_554 4_655
O7 O2 O6 94.1(19) . 4_655
La1 O2 O6 129(2) 2_566 4_655
O3 O2 O6 41.3(10) 4_655 4_655
O4 O2 O6 118(3) 4 4_655
O6 O2 O6 117(2) 1_565 4_655
O1 O2 O6 72.4(19) 4 4_655
O4 O2 O6 61.7(19) 1_655 4_655
O6 O2 O6 104.9(18) 1_465 4_655
O1 O2 O6 85(2) 4_655 4_655
Ta O2 O6 118.4(17) 1_565 4_655
Ga1 O2 O6 118.4(17) 1_565 4_655
O4 O2 O6 61.3(12) . 4_655
O1 O2 O6 41.6(13) . 4_655
Ga2 O2 O6 47.9(9) . 4_655
Ga3 O2 O6 154.0(17) 1_565 4_655
Ga4 O2 La1 61.3(18) 3_554 3_654
Ga2 O2 La1 57.3(17) 4_655 3_654
O5 O2 La1 117(2) 1_565 3_654
La1 O2 La1 93(2) 3_554 3_654
O7 O2 La1 93.7(18) . 3_654
La1 O2 La1 154(2) 2_566 3_654
O3 O2 La1 70.4(17) 4_655 3_654
O4 O2 La1 102(3) 4 3_654
O6 O2 La1 54.4(12) 1_565 3_654
O1 O2 La1 130(3) 4 3_654
O4 O2 La1 27.8(13) 1_655 3_654
O6 O2 La1 153(2) 1_465 3_654
O1 O2 La1 36.4(13) 4_655 3_654
Ta O2 La1 125.7(16) 1_565 3_654
Ga1 O2 La1 125.7(16) 1_565 3_654
O4 O2 La1 119.2(18) . 3_654
O1 O2 La1 73.2(13) . 3_654
Ga2 O2 La1 49.1(8) . 3_654
Ga3 O2 La1 101.1(13) 1_565 3_654
O6 O2 La1 65.2(12) 4_655 3_654
Ga4 O2 La1 72.4(17) 3_554 2_666
Ga2 O2 La1 60.1(16) 4_655 2_666
O5 O2 La1 78(2) 1_565 2_666
La1 O2 La1 151(3) 3_554 2_666
O7 O2 La1 108(2) . 2_666
La1 O2 La1 98(2) 2_566 2_666
O3 O2 La1 99(2) 4_655 2_666
O4 O2 La1 60(2) 4 2_666
O6 O2 La1 34.9(9) 1_565 2_666
O1 O2 La1 134(3) 4 2_666
O4 O2 La1 77.7(15) 1_655 2_666
O6 O2 La1 134(2) 1_465 2_666
O1 O2 La1 37.7(13) 4_655 2_666
Ta O2 La1 109.6(18) 1_565 2_666
Ga1 O2 La1 109.6(18) 1_565 2_666
O4 O2 La1 172(2) . 2_666
O1 O2 La1 128.1(16) . 2_666
Ga2 O2 La1 102.3(13) . 2_666
Ga3 O2 La1 59.8(9) 1_565 2_666
O6 O2 La1 121.1(17) 4_655 2_666
La1 O2 La1 59.6(8) 3_654 2_666
Ga4 O2 O5 88(2) 3_554 4_655
Ga2 O2 O5 48(2) 4_655 4_655
O5 O2 O5 149(2) 1_565 4_655
La1 O2 O5 66.4(16) 3_554 4_655
O7 O2 O5 108(2) . 4_655
La1 O2 O5 144(2) 2_566 4_655
O3 O2 O5 39.8(12) 4_655 4_655
O4 O2 O5 100(3) 4 4_655
O6 O2 O5 87.6(17) 1_565 4_655
O1 O2 O5 97(2) 4 4_655
O4 O2 O5 46.3(16) 1_655 4_655
O6 O2 O5 142(2) 1_465 4_655
O1 O2 O5 48.6(16) 4_655 4_655
Ta O2 O5 142.6(19) 1_565 4_655
Ga1 O2 O5 142.6(19) 1_565 4_655
O4 O2 O5 97.7(16) . 4_655
O1 O2 O5 64.5(15) . 4_655
Ga2 O2 O5 51.7(10) . 4_655
Ga3 O2 O5 134.3(14) 1_565 4_655
O6 O2 O5 36.7(8) 4_655 4_655
La1 O2 O5 33.3(8) 3_654 4_655
La1 O2 O5 84.4(12) 2_666 4_655
Ga4 O2 Ga4 101(2) 3_554 3_454
Ga2 O2 Ga4 141(3) 4_655 3_454
O5 O2 Ga4 75.2(19) 1_565 3_454
La1 O2 Ga4 56.8(11) 3_554 3_454
O7 O2 Ga4 61.9(14) . 3_454
La1 O2 Ga4 63.8(13) 2_566 3_454
O3 O2 Ga4 105.2(19) 4_655 3_454
O4 O2 Ga4 114(3) 4 3_454
O6 O2 Ga4 132(2) 1_565 3_454
O1 O2 Ga4 53.6(16) 4 3_454
O4 O2 Ga4 116(2) 1_655 3_454
O6 O2 Ga4 18.7(8) 1_465 3_454
O1 O2 Ga4 169(3) 4_655 3_454
Ta O2 Ga4 46.4(8) 1_565 3_454
Ga1 O2 Ga4 46.4(8) 1_565 3_454
O4 O2 Ga4 25.2(9) . 3_454
O1 O2 Ga4 68.5(11) . 3_454
Ga2 O2 Ga4 92.9(13) . 3_454
Ga3 O2 Ga4 93.9(15) 1_565 3_454
O6 O2 Ga4 86.3(12) 4_655 3_454
La1 O2 Ga4 141.7(17) 3_654 3_454
La1 O2 Ga4 152(2) 2_666 3_454
O5 O2 Ga4 122.9(16) 4_655 3_454
Ga4 O2 O3 69(2) 3_554 1_565
Ga2 O2 O3 93(2) 4_655 1_565
O5 O2 O3 41.6(17) 1_565 1_565
La1 O2 O3 169(3) 3_554 1_565
O7 O2 O3 88(2) . 1_565
La1 O2 O3 72.3(17) 2_566 1_565
O3 O2 O3 133(2) 4_655 1_565
O4 O2 O3 64(2) 4 1_565
O6 O2 O3 42.1(12) 1_565 1_565
O1 O2 O3 127(3) 4 1_565
O4 O2 O3 98.5(18) 1_655 1_565
O6 O2 O3 96(2) 1_465 1_565
O1 O2 O3 75.6(16) 4_655 1_565
Ta O2 O3 74.6(15) 1_565 1_565
Ga1 O2 O3 74.6(15) 1_565 1_565
O4 O2 O3 138(2) . 1_565
O1 O2 O3 134.9(19) . 1_565
Ga2 O2 O3 117.6(15) . 1_565
Ga3 O2 O3 25.4(7) 1_565 1_565
O6 O2 O3 157.1(14) 4_655 1_565
La1 O2 O3 91.9(10) 3_654 1_565
La1 O2 O3 37.9(7) 2_666 1_565
O5 O2 O3 121.5(12) 4_655 1_565
Ga4 O2 O3 114.3(17) 3_454 1_565
Ga4 O2 La2 163(3) 3_554 3
Ga2 O2 La2 51.7(15) 4_655 3
O5 O2 La2 134(3) 1_565 3
La1 O2 La2 69.8(14) 3_554 3
O7 O2 La2 149(2) . 3
La1 O2 La2 69.8(13) 2_566 3
O3 O2 La2 35.5(11) 4_655 3
O4 O2 La2 54(2) 4 3
O6 O2 La2 137(2) 1_565 3
O1 O2 La2 36.2(16) 4 3
O4 O2 La2 121(2) 1_655 3
O6 O2 La2 96.5(16) 1_465 3
O1 O2 La2 81.7(19) 4_655 3
Ta O2 La2 130.7(16) 1_565 3
Ga1 O2 La2 130.7(16) 1_565 3
O4 O2 La2 84.3(14) . 3
O1 O2 La2 106.7(18) . 3
Ga2 O2 La2 116.8(18) . 3
Ga3 O2 La2 136.6(18) 1_565 3
O6 O2 La2 69.4(12) 4_655 3
La1 O2 La2 102.4(16) 3_654 3
La1 O2 La2 103.4(13) 2_666 3
O5 O2 La2 74.9(13) 4_655 3
Ga4 O2 La2 89.8(11) 3_454 3
O3 O2 La2 118.1(17) 1_565 3
Ga4 O2 Ga4 124(2) 3_554 2_666
Ga2 O2 Ga4 46.9(16) 4_655 2_666
O5 O2 Ga4 94(2) 1_565 2_666
La1 O2 Ga4 127(2) 3_554 2_666
O7 O2 Ga4 149(3) . 2_666
La1 O2 Ga4 60.9(13) 2_566 2_666
O3 O2 Ga4 75.3(16) 4_655 2_666
O4 O2 Ga4 8.6(17) 4 2_666
O6 O2 Ga4 86.5(16) 1_565 2_666
O1 O2 Ga4 82(2) 4 2_666
O4 O2 Ga4 121(2) 1_655 2_666
O6 O2 Ga4 112(2) 1_465 2_666
O1 O2 Ga4 57.7(16) 4_655 2_666
Ta O2 Ga4 122(2) 1_565 2_666
Ga1 O2 Ga4 122(2) 1_565 2_666
O4 O2 Ga4 134.3(17) . 2_666
O1 O2 Ga4 158(2) . 2_666
Ga2 O2 Ga4 142.5(18) . 2_666
Ga3 O2 Ga4 85.4(14) 1_565 2_666
O6 O2 Ga4 116.4(17) 4_655 2_666
La1 O2 Ga4 94.1(13) 3_654 2_666
La1 O2 Ga4 52.4(8) 2_666 2_666
O5 O2 Ga4 94.6(15) 4_655 2_666
Ga4 O2 Ga4 122.3(15) 3_454 2_666
O3 O2 Ga4 62.1(11) 1_565 2_666
La2 O2 Ga4 57.0(8) 3 2_666
Ga4 O2 Ga3 113(3) 3_554 3
Ga2 O2 Ga3 36.4(18) 4_655 3
O5 O2 Ga3 169(3) 1_565 3
La1 O2 Ga3 62.4(15) 3_554 3
O7 O2 Ga3 128(2) . 3
La1 O2 Ga3 120(2) 2_566 3
O3 O2 Ga3 15.8(9) 4_655 3
O4 O2 Ga3 84(3) 4 3
O6 O2 Ga3 106.0(19) 1_565 3
O1 O2 Ga3 76(2) 4 3
O4 O2 Ga3 70.7(19) 1_655 3
O6 O2 Ga3 133(2) 1_465 3
O1 O2 Ga3 53.6(15) 4_655 3
Ta O2 Ga3 156.2(19) 1_565 3
Ga1 O2 Ga3 156.2(19) 1_565 3
O4 O2 Ga3 94.0(16) . 3
O1 O2 Ga3 77.5(17) . 3
Ga2 O2 Ga3 72.5(13) . 3
Ga3 O2 Ga3 150.2(16) 1_565 3
O6 O2 Ga3 37.9(8) 4_655 3
La1 O2 Ga3 54.7(9) 3_654 3
La1 O2 Ga3 91.0(13) 2_666 3
O5 O2 Ga3 24.4(6) 4_655 3
Ga4 O2 Ga3 115.9(15) 3_454 3
O3 O2 Ga3 128.0(15) 1_565 3
La2 O2 Ga3 50.5(8) 3 3
Ga4 O2 Ga3 80.1(11) 2_666 3
Ga4 O2 O7 4.1(15) 3_554 2_655
Ga2 O2 O7 116(2) 4_655 2_655
O5 O2 O7 59(2) 1_565 2_655
La1 O2 O7 109.3(19) 3_554 2_655
O7 O2 O7 40.0(15) . 2_655
La1 O2 O7 123(2) 2_566 2_655
O3 O2 O7 131(2) 4_655 2_655
O4 O2 O7 127(3) 4 2_655
O6 O2 O7 35.3(10) 1_565 2_655
O1 O2 O7 154(3) 4 2_655
O4 O2 O7 45.9(16) 1_655 2_655
O6 O2 O7 96.8(19) 1_465 2_655
O1 O2 O7 86.0(16) 4_655 2_655
Ta O2 O7 63.2(12) 1_565 2_655
Ga1 O2 O7 63.2(12) 1_565 2_655
O4 O2 O7 102.3(17) . 2_655
O1 O2 O7 70.3(13) . 2_655
Ga2 O2 O7 54.7(9) . 2_655
Ga3 O2 O7 51.9(9) 1_565 2_655
O6 O2 O7 102.5(15) 4_655 2_655
La1 O2 O7 63.5(9) 3_654 2_655
La1 O2 O7 70.3(9) 2_666 2_655
O5 O2 O7 91.6(13) 4_655 2_655
Ga4 O2 O7 101.5(14) 3_454 2_655
O3 O2 O7 65.0(12) 1_565 2_655
La2 O2 O7 165.8(19) 3 2_655
Ga4 O2 O7 121.1(15) 2_666 2_655
Ga3 O2 O7 116.0(15) 3 2_655
Ga4 O2 La2 55.0(16) 3_554 .
Ga2 O2 La2 144(3) 4_655 .
O5 O2 La2 76(2) 1_565 .
La1 O2 La2 59.8(12) 3_554 .
O7 O2 La2 22.9(10) . .
La1 O2 La2 110.3(19) 2_566 .
O3 O2 La2 114.1(19) 4_655 .
O4 O2 La2 163(3) 4 .
O6 O2 La2 92.4(16) 1_565 .
O1 O2 La2 98(2) 4 .
O4 O2 La2 66.2(18) 1_655 .
O6 O2 La2 59.4(12) 1_465 .
O1 O2 La2 130(2) 4_655 .
Ta O2 La2 47.7(8) 1_565 .
Ga1 O2 La2 47.7(8) 1_565 .
O4 O2 La2 45.3(11) . .
O1 O2 La2 32.9(10) . .
Ga2 O2 La2 46.8(7) . .
Ga3 O2 La2 86.2(12) 1_565 .
O6 O2 La2 73.5(11) 4_655 .
La1 O2 La2 93.8(12) 3_654 .
La1 O2 La2 127.3(14) 2_666 .
O5 O2 La2 95.9(14) 4_655 .
Ga4 O2 La2 52.0(7) 3_454 .
O3 O2 La2 110.6(17) 1_565 .
La2 O2 La2 127.7(15) 3 .
Ga4 O2 La2 169(2) 2_666 .
Ga3 O2 La2 110.3(15) 3 .
O7 O2 La2 57.1(9) 2_655 .
Ga4 O2 Ga2 142(3) 3_554 4
Ga2 O2 Ga2 100(2) 4_655 4
O5 O2 Ga2 104(2) 1_565 4
La1 O2 Ga2 53.0(10) 3_554 4
O7 O2 Ga2 103.0(18) . 4
La1 O2 Ga2 53.4(11) 2_566 4
O3 O2 Ga2 71.2(16) 4_655 4
O4 O2 Ga2 83(2) 4 4
O6 O2 Ga2 167(3) 1_565 4
O1 O2 Ga2 12.0(14) 4 4
O4 O2 Ga2 135(2) 1_655 4
O6 O2 Ga2 50.0(10) 1_465 4
O1 O2 Ga2 130(2) 4_655 4
Ta O2 Ga2 84.6(12) 1_565 4
Ga1 O2 Ga2 84.6(12) 1_565 4
O4 O2 Ga2 43.9(10) . 4
O1 O2 Ga2 87.6(13) . 4
Ga2 O2 Ga2 112.2(15) . 4
Ga3 O2 Ga2 120.1(18) 1_565 4
O6 O2 Ga2 76.1(11) 4_655 4
La1 O2 Ga2 138.8(19) 3_654 4
La1 O2 Ga2 142.5(16) 2_666 4
O5 O2 Ga2 105.5(15) 4_655 4
Ga4 O2 Ga2 41.7(6) 3_454 4
O3 O2 Ga2 125.7(16) 1_565 4
La2 O2 Ga2 48.2(7) 3 4
Ga4 O2 Ga2 90.4(12) 2_666 4
Ga3 O2 Ga2 86.1(12) 3 4
O7 O2 Ga2 143.0(16) 2_655 4
La2 O2 Ga2 88.3(10) . 4
Ga4 O2 O2 65(2) 3_554 4_645
Ga2 O2 O2 75(3) 4_655 4_645
O5 O2 O2 127(3) 1_565 4_645
La1 O2 O2 62.4(12) 3_554 4_645
O7 O2 O2 79.7(17) . 4_645
La1 O2 O2 167(3) 2_566 4_645
O3 O2 O2 64.4(19) 4_655 4_645
O4 O2 O2 127(4) 4 4_645
O6 O2 O2 79(2) 1_565 4_645
O1 O2 O2 111(3) 4 4_645
O4 O2 O2 23.9(14) 1_655 4_645
O6 O2 O2 125(2) 1_465 4_645
O1 O2 O2 66(2) 4_655 4_645
Ta O2 O2 114.5(19) 1_565 4_645
Ga1 O2 O2 114.5(19) 1_565 4_645
O4 O2 O2 86.5(13) . 4_645
O1 O2 O2 42.1(9) . 4_645
Ga2 O2 O2 23.6(7) . 4_645
Ga3 O2 O2 119(2) 1_565 4_645
O6 O2 O2 38.4(10) 4_655 4_645
La1 O2 O2 32.7(13) 3_654 4_645
La1 O2 O2 92(2) 2_666 4_645
O5 O2 O2 28.4(14) 4_655 4_645
Ga4 O2 O2 109.9(14) 3_454 4_645
O3 O2 O2 120.3(19) 1_565 4_645
La2 O2 O2 100(2) 3 4_645
Ga4 O2 O2 120(2) 2_666 4_645
Ga3 O2 O2 50.9(17) 3 4_645
O7 O2 O2 68.7(15) 2_655 4_645
La2 O2 O2 69.6(11) . 4_645
Ga2 O2 O2 113.9(18) 4 4_645
Ga4 O2 O2 102(3) 3_554 4_655
Ga2 O2 O2 61(2) 4_655 4_655
O5 O2 O2 75(2) 1_565 4_655
La1 O2 O2 151(3) 3_554 4_655
O7 O2 O2 126(3) . 4_655
La1 O2 O2 64.5(10) 2_566 4_655
O3 O2 O2 96(2) 4_655 4_655
O4 O2 O2 28.3(15) 4 4_655
O6 O2 O2 65.5(19) 1_565 4_655
O1 O2 O2 103(2) 4 4_655
O4 O2 O2 112(2) 1_655 4_655
O6 O2 O2 111(2) 1_465 4_655
O1 O2 O2 58(2) 4_655 4_655
Ta O2 O2 106(2) 1_565 4_655
Ga1 O2 O2 106(2) 1_565 4_655
O4 O2 O2 149(2) . 4_655
O1 O2 O2 163(2) . 4_655
Ga2 O2 O2 137(2) . 4_655
Ga3 O2 O2 62.7(15) 1_565 4_655
O6 O2 O2 135(2) 4_655 4_655
La1 O2 O2 90.5(18) 3_654 4_655
La1 O2 O2 35.1(12) 2_666 4_655
O5 O2 O2 104(2) 4_655 4_655
Ga4 O2 O2 127.5(19) 3_454 4_655
O3 O2 O2 38.4(11) 1_565 4_655
La2 O2 O2 81.1(16) 3 4_655
Ga4 O2 O2 24.1(9) 2_666 4_655
Ga3 O2 O2 97(2) 3 4_655
O7 O2 O2 98(2) 2_655 4_655
La2 O2 O2 149(2) . 4_655
Ga2 O2 O2 108.3(16) 4 4_655
O2 O2 O2 123(3) 4_645 4_655
Ga4 O2 O1 107(3) 3_554 1_565
Ga2 O2 O1 96(2) 4_655 1_565
O5 O2 O1 51(2) 1_565 1_565
La1 O2 O1 134.9(19) 3_554 1_565
O7 O2 O1 105(2) . 1_565
La1 O2 O1 29.1(10) 2_566 1_565
O3 O2 O1 118(2) 4_655 1_565
O4 O2 O1 44(2) 4 1_565
O6 O2 O1 86.0(18) 1_565 1_565
O1 O2 O1 84(2) 4 1_565
O4 O2 O1 142(2) 1_655 1_565
O6 O2 O1 70.5(17) 1_465 1_565
O1 O2 O1 98(2) 4_655 1_565
Ta O2 O1 73.0(16) 1_565 1_565
Ga1 O2 O1 73.0(16) 1_565 1_565
O4 O2 O1 111.2(17) . 1_565
O1 O2 O1 152(2) . 1_565
Ga2 O2 O1 157.7(19) . 1_565
Ga3 O2 O1 51.6(12) 1_565 1_565
O6 O2 O1 154.0(17) 4_655 1_565
La1 O2 O1 129.4(15) 3_654 1_565
La1 O2 O1 69.9(11) 2_666 1_565
O5 O2 O1 143.1(18) 4_655 1_565
Ga4 O2 O1 87.2(14) 3_454 1_565
O3 O2 O1 43.9(9) 1_565 1_565
La2 O2 O1 85.5(14) 3 1_565
Ga4 O2 O1 48.8(11) 2_666 1_565
Ga3 O2 O1 127.1(16) 3 1_565
O7 O2 O1 103.4(17) 2_655 1_565
La2 O2 O1 120.6(18) . 1_565
Ga2 O2 O1 82.3(12) 4 1_565
O2 O2 O1 162(2) 4_645 1_565
O2 O2 O1 40.8(8) 4_655 1_565
Ga4 O2 O7 68(2) 3_554 2
Ga2 O2 O7 169(3) 4_655 2
O5 O2 O7 56.1(17) 1_565 2
La1 O2 O7 72.1(14) 3_554 2
O7 O2 O7 28.8(14) . 2
La1 O2 O7 82.4(17) 2_566 2
O3 O2 O7 130(2) 4_655 2
O4 O2 O7 135(3) 4 2
O6 O2 O7 99.2(18) 1_565 2
O1 O2 O7 87.2(19) 4 2
O4 O2 O7 93(2) 1_655 2
O6 O2 O7 33.2(10) 1_465 2
O1 O2 O7 153(2) 4_655 2
Ta O2 O7 23.4(7) 1_565 2
Ga1 O2 O7 23.4(7) 1_565 2
O4 O2 O7 43.8(13) . 2
O1 O2 O7 59.1(12) . 2
Ga2 O2 O7 75.2(11) . 2
Ga3 O2 O7 72.1(12) 1_565 2
O6 O2 O7 95.1(13) 4_655 2
La1 O2 O7 120.3(15) 3_654 2
La1 O2 O7 129.2(17) 2_666 2
O5 O2 O7 123.6(16) 4_655 2
Ga4 O2 O7 33.7(7) 3_454 2
O3 O2 O7 97.2(16) 1_565 2
La2 O2 O7 123.3(12) 3 2
Ga4 O2 O7 141.4(19) 2_666 2
Ga3 O2 O7 132.9(17) 3 2
O7 O2 O7 67.8(11) 2_655 2
La2 O2 O7 28.5(6) . 2
Ga2 O2 O7 75.4(10) 4 2
O2 O2 O7 98.1(15) 4_645 2
O2 O2 O7 129(2) 4_655 2
O1 O2 O7 93.3(17) 1_565 2
Ga4 O2 O5 122(3) 3_554 4
Ga2 O2 O5 85(2) 4_655 4
O5 O2 O5 138(2) 1_565 4
La1 O2 O5 17.1(8) 3_554 4
O7 O2 O5 99.3(18) . 4
La1 O2 O5 97.5(16) 2_566 4
O3 O2 O5 44.9(13) 4_655 4
O4 O2 O5 106(3) 4 4
O6 O2 O5 148(2) 1_565 4
O1 O2 O5 41.9(16) 4 4
O4 O2 O5 92(2) 1_655 4
O6 O2 O5 80.3(14) 1_465 4
O1 O2 O5 107(2) 4_655 4
Ta O2 O5 106.4(14) 1_565 4
Ga1 O2 O5 106.4(14) 1_565 4
O4 O2 O5 42.0(10) . 4
O1 O2 O5 55.3(12) . 4
Ga2 O2 O5 73.4(13) . 4
Ga3 O2 O5 156.4(17) 1_565 4
O6 O2 O5 31.7(7) 4_655 4
La1 O2 O5 96.1(16) 3_654 4
La1 O2 O5 143.9(19) 2_666 4
O5 O2 O5 64.6(11) 4_655 4
Ga4 O2 O5 62.7(8) 3_454 4
O3 O2 O5 169.0(17) 1_565 4
La2 O2 O5 52.7(9) 3 4
Ga4 O2 O5 109.6(15) 2_666 4
Ga3 O2 O5 53.2(10) 3 4
O7 O2 O5 125.5(17) 2_655 4
La2 O2 O5 76.5(10) . 4
Ga2 O2 O5 44.5(7) 4 4
O2 O2 O5 69.6(14) 4_645 4
O2 O2 O5 134(2) 4_655 4
O1 O2 O5 125.4(14) 1_565 4
O7 O2 O5 85.2(11) 2 4
Ga4 O2 Ta 27.7(13) 3_554 1_665
Ga2 O2 Ta 99(2) 4_655 1_665
O5 O2 Ta 56.0(18) 1_565 1_665
La1 O2 Ta 132(2) 3_554 1_665
O7 O2 Ta 62.1(14) . 1_665
La1 O2 Ta 113(2) 2_566 1_665
O3 O2 Ta 130(2) 4_655 1_665
O4 O2 Ta 102(2) 4 1_665
O6 O2 Ta 12.2(9) 1_565 1_665
O1 O2 Ta 169(3) 4 1_665
O4 O2 Ta 56.0(15) 1_655 1_665
O6 O2 Ta 109(2) 1_465 1_665
O1 O2 Ta 69.7(15) 4_655 1_665
Ta O2 Ta 74.8(12) 1_565 1_665
Ga1 O2 Ta 74.8(12) 1_565 1_665
O4 O2 Ta 126.2(17) . 1_665
O1 O2 Ta 93.4(13) . 1_665
Ga2 O2 Ta 73.4(9) . 1_665
Ga3 O2 Ta 41.2(6) 1_565 1_665
O6 O2 Ta 117.7(15) 4_655 1_665
La1 O2 Ta 60.8(7) 3_654 1_665
La1 O2 Ta 46.2(6) 2_666 1_665
O5 O2 Ta 93.9(12) 4_655 1_665
Ga4 O2 Ta 119.8(15) 3_454 1_665
O3 O2 Ta 44.2(7) 1_565 1_665
La2 O2 Ta 149.1(15) 3 1_665
Ga4 O2 Ta 96.4(12) 2_666 1_665
Ga3 O2 Ta 114.8(13) 3 1_665
O7 O2 Ta 24.7(5) 2_655 1_665
La2 O2 Ta 81.4(10) . 1_665
Ga2 O2 Ta 158.9(18) 4 1_665
O2 O2 Ta 79.6(16) 4_645 1_665
O2 O2 Ta 73.9(17) 4_655 1_665
O1 O2 Ta 87.2(13) 1_565 1_665
O7 O2 Ta 87.0(11) 2 1_665
O5 O2 Ta 146.8(17) 4 1_665
Ga4 O2 Ga1 27.7(13) 3_554 1_665
Ga2 O2 Ga1 99(2) 4_655 1_665
O5 O2 Ga1 56.0(18) 1_565 1_665
La1 O2 Ga1 132(2) 3_554 1_665
O7 O2 Ga1 62.1(14) . 1_665
La1 O2 Ga1 113(2) 2_566 1_665
O3 O2 Ga1 130(2) 4_655 1_665
O4 O2 Ga1 102(2) 4 1_665
O6 O2 Ga1 12.2(9) 1_565 1_665
O1 O2 Ga1 169(3) 4 1_665
O4 O2 Ga1 56.0(15) 1_655 1_665
O6 O2 Ga1 109(2) 1_465 1_665
O1 O2 Ga1 69.7(15) 4_655 1_665
Ta O2 Ga1 74.8(12) 1_565 1_665
Ga1 O2 Ga1 74.8(12) 1_565 1_665
O4 O2 Ga1 126.2(17) . 1_665
O1 O2 Ga1 93.4(13) . 1_665
Ga2 O2 Ga1 73.4(9) . 1_665
Ga3 O2 Ga1 41.2(6) 1_565 1_665
O6 O2 Ga1 117.7(15) 4_655 1_665
La1 O2 Ga1 60.8(7) 3_654 1_665
La1 O2 Ga1 46.2(6) 2_666 1_665
O5 O2 Ga1 93.9(12) 4_655 1_665
Ga4 O2 Ga1 119.8(15) 3_454 1_665
O3 O2 Ga1 44.2(7) 1_565 1_665
La2 O2 Ga1 149.1(15) 3 1_665
Ga4 O2 Ga1 96.4(12) 2_666 1_665
Ga3 O2 Ga1 114.8(13) 3 1_665
O7 O2 Ga1 24.7(5) 2_655 1_665
La2 O2 Ga1 81.4(10) . 1_665
Ga2 O2 Ga1 158.9(18) 4 1_665
O2 O2 Ga1 79.6(16) 4_645 1_665
O2 O2 Ga1 73.9(17) 4_655 1_665
O1 O2 Ga1 87.2(13) 1_565 1_665
O7 O2 Ga1 87.0(11) 2 1_665
O5 O2 Ga1 146.8(17) 4 1_665
Ta O2 Ga1 0.0(2) 1_665 1_665
Ga4 O2 O6 47.2(19) 3_554 2_665
Ga2 O2 O6 152(3) 4_655 2_665
O5 O2 O6 25.2(15) 1_565 2_665
La1 O2 O6 107.8(18) 3_554 2_665
O7 O2 O6 30.3(12) . 2_665
La1 O2 O6 82.2(18) 2_566 2_665
O3 O2 O6 165(2) 4_655 2_665
O4 O2 O6 118(3) 4 2_665
O6 O2 O6 66.0(16) 1_565 2_665
O1 O2 O6 116(2) 4 2_665
O4 O2 O6 88(2) 1_655 2_665
O6 O2 O6 54.8(14) 1_465 2_665
O1 O2 O6 124(2) 4_655 2_665
Ta O2 O6 20.2(6) 1_565 2_665
Ga1 O2 O6 20.2(6) 1_565 2_665
O4 O2 O6 80.9(15) . 2_665
O1 O2 O6 82.6(14) . 2_665
Ga2 O2 O6 84.5(12) . 2_665
Ga3 O2 O6 36.3(7) 1_565 2_665
O6 O2 O6 124.1(16) 4_655 2_665
La1 O2 O6 108.3(13) 3_654 2_665
La1 O2 O6 92.3(13) 2_666 2_665
O5 O2 O6 133.6(15) 4_655 2_665
Ga4 O2 O6 66.0(10) 3_454 2_665
O3 O2 O6 61.7(12) 1_565 2_665
La2 O2 O6 149.3(16) 3 2_665
Ga4 O2 O6 119.5(17) 2_666 2_665
Ga3 O2 O6 156.9(16) 3 2_665
O7 O2 O6 44.8(8) 2_655 2_665
La2 O2 O6 51.0(8) . 2_665
Ga2 O2 O6 104.8(13) 4 2_665
O2 O2 O6 106.1(19) 4_645 2_665
O2 O2 O6 98(2) 4_655 2_665
O1 O2 O6 75.2(15) 1_565 2_665
O7 O2 O6 37.1(8) 2 2_665
O5 O2 O6 122.2(14) 4 2_665
Ta O2 O6 54.6(8) 1_665 2_665
Ga1 O2 O6 54.6(8) 1_665 2_665
Ga4 O2 Ga2 94(2) 3_554 1_565
Ga2 O2 Ga2 84(2) 4_655 1_565
O5 O2 Ga2 52.5(18) 1_565 1_565
La1 O2 Ga2 157(2) 3_554 1_565
O7 O2 Ga2 107(2) . 1_565
La1 O2 Ga2 52.1(13) 2_566 1_565
O3 O2 Ga2 117.7(19) 4_655 1_565
O4 O2 Ga2 42(2) 4 1_565
O6 O2 Ga2 65.2(14) 1_565 1_565
O1 O2 Ga2 103(2) 4 1_565
O4 O2 Ga2 121(2) 1_655 1_565
O6 O2 Ga2 90.8(19) 1_465 1_565
O1 O2 Ga2 78.5(17) 4_655 1_565
Ta O2 Ga2 83.0(15) 1_565 1_565
Ga1 O2 Ga2 83.0(15) 1_565 1_565
O4 O2 Ga2 133.6(19) . 1_565
O1 O2 Ga2 158.5(19) . 1_565
Ga2 O2 Ga2 142.2(15) . 1_565
Ga3 O2 Ga2 43.7(8) 1_565 1_565
O6 O2 Ga2 158.3(17) 4_655 1_565
La1 O2 Ga2 106.4(12) 3_654 1_565
La1 O2 Ga2 46.8(7) 2_666 1_565
O5 O2 Ga2 126.8(15) 4_655 1_565
Ga4 O2 Ga2 108.7(16) 3_454 1_565
O3 O2 Ga2 25.2(6) 1_565 1_565
La2 O2 Ga2 94.4(12) 3 1_565
Ga4 O2 Ga2 42.4(7) 2_666 1_565
Ga3 O2 Ga2 120.5(14) 3 1_565
O7 O2 Ga2 90.0(13) 2_655 1_565
La2 O2 Ga2 128.1(17) . 1_565
Ga2 O2 Ga2 104.3(14) 4 1_565
O2 O2 Ga2 139(2) 4_645 1_565
O2 O2 Ga2 23.4(8) 4_655 1_565
O1 O2 Ga2 23.3(5) 1_565 1_565
O7 O2 Ga2 106.1(17) 2 1_565
O5 O2 Ga2 143.9(15) 4 1_565
Ta O2 Ga2 69.0(10) 1_665 1_565
Ga1 O2 Ga2 69.0(10) 1_665 1_565
O6 O2 Ga2 77.2(12) 2_665 1_565
Ga4 O2 Ga4 25.4(16) 3_554 4_655
Ga2 O2 Ga4 137(2) 4_655 4_655
O5 O2 Ga4 40.2(17) 1_565 4_655
La1 O2 Ga4 108.4(18) 3_554 4_655
O7 O2 Ga4 26.4(11) . 4_655
La1 O2 Ga4 103(2) 2_566 4_655
O3 O2 Ga4 151(2) 4_655 4_655
O4 O2 Ga4 126(3) 4 4_655
O6 O2 Ga4 50.3(12) 1_565 4_655
O1 O2 Ga4 135(2) 4 4_655
O4 O2 Ga4 66.6(18) 1_655 4_655
O6 O2 Ga4 74.5(15) 1_465 4_655
O1 O2 Ga4 106.8(18) 4_655 4_655
Ta O2 Ga4 40.3(7) 1_565 4_655
Ga1 O2 Ga4 40.3(7) 1_565 4_655
O4 O2 Ga4 89.9(15) . 4_655
O1 O2 Ga4 74.0(13) . 4_655
Ga2 O2 Ga4 67.9(9) . 4_655
Ga3 O2 Ga4 41.0(6) 1_565 4_655
O6 O2 Ga4 113.8(14) 4_655 4_655
La1 O2 Ga4 86.6(11) 3_654 4_655
La1 O2 Ga4 82.5(11) 2_666 4_655
O5 O2 Ga4 112.9(14) 4_655 4_655
Ga4 O2 Ga4 82.1(11) 3_454 4_655
O3 O2 Ga4 62.6(11) 1_565 4_655
La2 O2 Ga4 170.9(17) 3 4_655
Ga4 O2 Ga4 124.7(16) 2_666 4_655
Ga3 O2 Ga4 137.3(15) 3 4_655
O7 O2 Ga4 23.2(7) 2_655 4_655
La2 O2 Ga4 48.9(6) . 4_655
Ga2 O2 Ga4 123.3(14) 4 4_655
O2 O2 Ga4 87.0(16) 4_645 4_655
O2 O2 Ga4 101(2) 4_655 4_655
O1 O2 Ga4 90.1(16) 1_565 4_655
O7 O2 Ga4 48.9(8) 2 4_655
O5 O2 Ga4 125.4(14) 4 4_655
Ta O2 Ga4 38.1(5) 1_665 4_655
Ga1 O2 Ga4 38.1(5) 1_665 4_655
O6 O2 Ga4 21.8(5) 2_665 4_655
Ga2 O2 Ga4 84.5(12) 1_565 4_655
Ga4 O2 O3 105(3) 3_554 1_465
Ga2 O2 O3 127(3) 4_655 1_465
O5 O2 O3 44.3(17) 1_565 1_465
La1 O2 O3 105.4(16) 3_554 1_465
O7 O2 O3 80.6(19) . 1_465
La1 O2 O3 24.8(9) 2_566 1_465
O3 O2 O3 127(2) 4_655 1_465
O4 O2 O3 75(3) 4 1_465
O6 O2 O3 105(2) 1_565 1_465
O1 O2 O3 69.3(18) 4 1_465
O4 O2 O3 146(3) 1_655 1_465
O6 O2 O3 33.9(11) 1_465 1_465
O1 O2 O3 135(2) 4_655 1_465
Ta O2 O3 45.5(10) 1_565 1_465
Ga1 O2 O3 45.5(10) 1_565 1_465
O4 O2 O3 76.2(13) . 1_465
O1 O2 O3 116.6(16) . 1_465
Ga2 O2 O3 135.0(17) . 1_465
Ga3 O2 O3 58.7(11) 1_565 1_465
O6 O2 O3 134.5(13) 4_655 1_465
La1 O2 O3 159.4(16) 3_654 1_465
La1 O2 O3 103.2(15) 2_666 1_465
O5 O2 O3 166.4(15) 4_655 1_465
Ga4 O2 O3 51.3(8) 3_454 1_465
O3 O2 O3 68.3(10) 1_565 1_465
La2 O2 O3 92.2(12) 3 1_465
Ga4 O2 O3 81.7(13) 2_666 1_465
Ga3 O2 O3 142.5(15) 3 1_465
O7 O2 O3 101.5(16) 2_655 1_465
La2 O2 O3 88.5(13) . 1_465
Ga2 O2 O3 61.6(9) 4 1_465
O2 O2 O3 158(2) 4_645 1_465
O2 O2 O3 77.4(13) 4_655 1_465
O1 O2 O3 36.6(9) 1_565 1_465
O7 O2 O3 59.9(11) 2 1_465
O5 O2 O3 104.2(10) 4 1_465
Ta O2 O3 99.5(14) 1_665 1_465
Ga1 O2 O3 99.5(14) 1_665 1_465
O6 O2 O3 58.2(10) 2_665 1_465
Ga2 O2 O3 57.5(10) 1_565 1_465
Ga4 O2 O3 79.6(13) 4_655 1_465
Ga4 O2 O5 34.7(18) 3_554 2_665
Ga2 O2 O5 119(2) 4_655 2_665
O5 O2 O5 32.5(17) 1_565 2_665
La1 O2 O5 134(2) 3_554 2_665
O7 O2 O5 51.5(16) . 2_665
La1 O2 O5 94(2) 2_566 2_665
O3 O2 O5 154(2) 4_655 2_665
O4 O2 O5 102(3) 4 2_665
O6 O2 O5 33.6(12) 1_565 2_665
O1 O2 O5 145(3) 4 2_665
O4 O2 O5 74.6(19) 1_655 2_665
O6 O2 O5 86.3(18) 1_465 2_665
O1 O2 O5 91.0(16) 4_655 2_665
Ta O2 O5 53.0(11) 1_565 2_665
Ga1 O2 O5 53.0(11) 1_565 2_665
O4 O2 O5 113.1(19) . 2_665
O1 O2 O5 97.5(16) . 2_665
Ga2 O2 O5 85.3(12) . 2_665
Ga3 O2 O5 21.3(5) 1_565 2_665
O6 O2 O5 133.2(16) 4_655 2_665
La1 O2 O5 84.3(10) 3_654 2_665
La1 O2 O5 59.7(9) 2_666 2_665
O5 O2 O5 116.9(14) 4_655 2_665
Ga4 O2 O5 99.4(15) 3_454 2_665
O3 O2 O5 37.8(9) 1_565 2_665
La2 O2 O5 155.8(18) 3 2_665
Ga4 O2 O5 99.6(14) 2_666 2_665
Ga3 O2 O5 138.6(14) 3 2_665
O7 O2 O5 30.7(8) 2_655 2_665
La2 O2 O5 74.2(11) . 2_665
Ga2 O2 O5 135.2(18) 4 2_665
O2 O2 O5 98.3(18) 4_645 2_665
O2 O2 O5 75.5(17) 4_655 2_665
O1 O2 O5 72.7(14) 1_565 2_665
O7 O2 O5 69.7(12) 2 2_665
O5 O2 O5 150.7(17) 4 2_665
Ta O2 O5 23.8(5) 1_665 2_665
Ga1 O2 O5 23.8(5) 1_665 2_665
O6 O2 O5 33.5(7) 2_665 2_665
Ga2 O2 O5 61.4(10) 1_565 2_665
Ga4 O2 O5 25.3(7) 4_655 2_665
O3 O2 O5 76.7(13) 1_465 2_665
Ga4 O2 O2 122.5(19) 3_554 1_455
Ga2 O2 O2 120.7(18) 4_655 1_455
O5 O2 O2 87.2(18) 1_565 1_455
La1 O2 O2 55.2(15) 3_554 1_455
O7 O2 O2 83.1(15) . 1_455
La1 O2 O2 53.2(14) 2_566 1_455
O3 O2 O2 89.9(16) 4_655 1_455
O4 O2 O2 96(2) 4 1_455
O6 O2 O2 149.9(16) 1_565 1_455
O1 O2 O2 33.0(19) 4 1_455
O4 O2 O2 130.9(16) 1_655 1_455
O6 O2 O2 30.1(14) 1_465 1_455
O1 O2 O2 150.8(16) 4_655 1_455
Ta O2 O2 64.1(9) 1_565 1_455
Ga1 O2 O2 64.1(9) 1_565 1_455
O4 O2 O2 32.4(12) . 1_455
O1 O2 O2 80.3(9) . 1_455
Ga2 O2 O2 106.1(8) . 1_455
Ga3 O2 O2 105.4(9) 1_565 1_455
O6 O2 O2 83.7(8) 4_655 1_455
La1 O2 O2 148.5(9) 3_654 1_455
La1 O2 O2 150.8(10) 2_666 1_455
O5 O2 O2 118.5(8) 4_655 1_455
Ga4 O2 O2 21.2(8) 3_454 1_455
O3 O2 O2 119.2(8) 1_565 1_455
La2 O2 O2 69.1(8) 3 1_455
Ga4 O2 O2 104.7(8) 2_666 1_455
Ga3 O2 O2 103.4(7) 3 1_455
O7 O2 O2 122.7(9) 2_655 1_455
La2 O2 O2 71.4(7) . 1_455
Ga2 O2 O2 20.9(9) 4 1_455
O2 O2 O2 116.7(13) 4_645 1_455
O2 O2 O2 116.7(13) 4_655 1_455
O1 O2 O2 81.2(8) 1_565 1_455
O7 O2 O2 54.8(7) 2 1_455
O5 O2 O2 54.0(9) 4 1_455
Ta O2 O2 139.0(8) 1_665 1_455
Ga1 O2 O2 139.0(8) 1_665 1_455
O6 O2 O2 84.3(7) 2_665 1_455
Ga2 O2 O2 104.5(8) 1_565 1_455
Ga4 O2 O2 102.4(7) 4_655 1_455
O3 O2 O2 50.9(7) 1_465 1_455
O5 O2 O2 116.3(9) 2_665 1_455
Ga4 O2 O2 57.5(19) 3_554 1_655
Ga2 O2 O2 59.3(18) 4_655 1_655
O5 O2 O2 92.8(18) 1_565 1_655
La1 O2 O2 124.8(14) 3_554 1_655
O7 O2 O2 96.9(15) . 1_655
La1 O2 O2 126.8(14) 2_566 1_655
O3 O2 O2 90.1(16) 4_655 1_655
O4 O2 O2 84(2) 4 1_655
O6 O2 O2 30.1(16) 1_565 1_655
O1 O2 O2 147.0(19) 4 1_655
O4 O2 O2 49.1(16) 1_655 1_655
O6 O2 O2 149.9(14) 1_465 1_655
O1 O2 O2 29.2(16) 4_655 1_655
Ta O2 O2 115.9(9) 1_565 1_655
Ga1 O2 O2 115.9(9) 1_565 1_655
O4 O2 O2 147.6(12) . 1_655
O1 O2 O2 99.7(9) . 1_655
Ga2 O2 O2 73.9(8) . 1_655
Ga3 O2 O2 74.6(9) 1_565 1_655
O6 O2 O2 96.3(8) 4_655 1_655
La1 O2 O2 31.5(10) 3_654 1_655
La1 O2 O2 29.2(10) 2_666 1_655
O5 O2 O2 61.5(8) 4_655 1_655
Ga4 O2 O2 158.8(8) 3_454 1_655
O3 O2 O2 60.8(8) 1_565 1_655
La2 O2 O2 110.9(8) 3 1_655
Ga4 O2 O2 75.3(8) 2_666 1_655
Ga3 O2 O2 76.6(7) 3 1_655
O7 O2 O2 57.3(9) 2_655 1_655
La2 O2 O2 108.6(7) . 1_655
Ga2 O2 O2 159.1(9) 4 1_655
O2 O2 O2 63.3(13) 4_645 1_655
O2 O2 O2 63.3(13) 4_655 1_655
O1 O2 O2 98.8(8) 1_565 1_655
O7 O2 O2 125.2(7) 2 1_655
O5 O2 O2 126.0(9) 4 1_655
Ta O2 O2 41.0(8) 1_665 1_655
Ga1 O2 O2 41.0(8) 1_665 1_655
O6 O2 O2 95.7(7) 2_665 1_655
Ga2 O2 O2 75.5(8) 1_565 1_655
Ga4 O2 O2 77.6(7) 4_655 1_655
O3 O2 O2 129.1(7) 1_465 1_655
O5 O2 O2 63.7(9) 2_665 1_655
O2 O2 O2 179.999(12) 1_455 1_655
Ga4 O2 O7 117(2) 3_554 4_655
Ga2 O2 O7 26.1(16) 4_655 4_655
O5 O2 O7 111(2) 1_565 4_655
La1 O2 O7 119(2) 3_554 4_655
O7 O2 O7 155.1(19) . 4_655
La1 O2 O7 82.3(16) 2_566 4_655
O3 O2 O7 61.2(15) 4_655 4_655
O4 O2 O7 29(2) 4 4_655
O6 O2 O7 81.2(15) 1_565 4_655
O1 O2 O7 90(2) 4 4_655
O4 O2 O7 101.3(18) 1_655 4_655
O6 O2 O7 133(2) 1_465 4_655
O1 O2 O7 37.7(14) 4_655 4_655
Ta O2 O7 142(2) 1_565 4_655
Ga1 O2 O7 142(2) 1_565 4_655
O4 O2 O7 140.6(17) . 4_655
O1 O2 O7 137(2) . 4_655
Ga2 O2 O7 120.8(16) . 4_655
Ga3 O2 O7 97.1(13) 1_565 4_655
O6 O2 O7 99.6(16) 4_655 4_655
La1 O2 O7 73.6(10) 3_654 4_655
La1 O2 O7 47.1(8) 2_666 4_655
O5 O2 O7 73.1(13) 4_655 4_655
Ga4 O2 O7 139.4(14) 3_454 4_655
O3 O2 O7 71.7(12) 1_565 4_655
La2 O2 O7 56.3(9) 3 4_655
Ga4 O2 O7 22.0(6) 2_666 4_655
Ga3 O2 O7 61.7(10) 3 4_655
O7 O2 O7 116.0(12) 2_655 4_655
La2 O2 O7 167.4(16) . 4_655
Ga2 O2 O7 100.4(11) 4 4_655
O2 O2 O7 98(2) 4_645 4_655
O2 O2 O7 35.8(13) 4_655 4_655
O1 O2 O7 70.1(13) 1_565 4_655
O7 O2 O7 163(2) 2 4_655
O5 O2 O7 103.3(15) 4 4_655
Ta O2 O7 93.0(10) 1_665 4_655
Ga1 O2 O7 93.0(10) 1_665 4_655
O6 O2 O7 133.4(16) 2_665 4_655
Ga2 O2 O7 58.8(9) 1_565 4_655
Ga4 O2 O7 129.2(13) 4_655 4_655
O3 O2 O7 103.7(14) 1_465 4_655
O5 O2 O7 104.9(12) 2_665 4_655
O2 O2 O7 118.9(7) 1_455 4_655
O2 O2 O7 61.1(7) 1_655 4_655
Ga4 O2 Ga4 84(2) 3_554 2_656
Ga2 O2 Ga4 70(2) 4_655 2_656
O5 O2 Ga4 144(3) 1_565 2_656
La1 O2 Ga4 46.5(12) 3_554 2_656
O7 O2 Ga4 90.5(18) . 2_656
La1 O2 Ga4 147(2) 2_566 2_656
O3 O2 Ga4 47.8(11) 4_655 2_656
O4 O2 Ga4 121(3) 4 2_656
O6 O2 Ga4 98.0(17) 1_565 2_656
O1 O2 Ga4 91(2) 4 2_656
O4 O2 Ga4 44.1(16) 1_655 2_656
O6 O2 Ga4 119.0(19) 1_465 2_656
O1 O2 Ga4 71.7(18) 4_655 2_656
Ta O2 Ga4 121.9(16) 1_565 2_656
Ga1 O2 Ga4 121.9(16) 1_565 2_656
O4 O2 Ga4 75.6(13) . 2_656
O1 O2 Ga4 41.7(12) . 2_656
Ga2 O2 Ga4 36.2(7) . 2_656
Ga3 O2 Ga4 139.5(14) 1_565 2_656
O6 O2 Ga4 18.8(5) 4_655 2_656
La1 O2 Ga4 47.0(8) 3_654 2_656
La1 O2 Ga4 105.2(14) 2_666 2_656
O5 O2 Ga4 23.7(6) 4_655 2_656
Ga4 O2 Ga4 100.8(13) 3_454 2_656
O3 O2 Ga4 138.7(12) 1_565 2_656
La2 O2 Ga4 81.5(12) 3 2_656
Ga4 O2 Ga4 116.3(15) 2_666 2_656
Ga3 O2 Ga4 37.5(6) 3 2_656
O7 O2 Ga4 88.0(12) 2_655 2_656
La2 O2 Ga4 74.2(10) . 2_656
Ga2 O2 Ga4 94.9(13) 4 2_656
O2 O2 Ga4 20.3(9) 4_645 2_656
O2 O2 Ga4 128(2) 4_655 2_656
O1 O2 Ga4 164.6(17) 1_565 2_656
O7 O2 Ga4 100.7(13) 2 2_656
O5 O2 Ga4 50.4(9) 4 2_656
Ta O2 Ga4 99.9(11) 1_665 2_656
Ga1 O2 Ga4 99.9(11) 1_665 2_656
O6 O2 Ga4 120.0(13) 2_665 2_656
Ga2 O2 Ga4 150.2(14) 1_565 2_656
Ga4 O2 Ga4 103.9(11) 4_655 2_656
O3 O2 Ga4 151.6(12) 1_465 2_656
O5 O2 Ga4 118.2(13) 2_665 2_656
O2 O2 Ga4 101.5(6) 1_455 2_656
O2 O2 Ga4 78.5(7) 1_655 2_656
O7 O2 Ga4 95.8(13) 4_655 2_656
Ga4 O2 O2 99(2) 3_554 4_545
Ga2 O2 O2 106(3) 4_655 4_545
O5 O2 O2 119(3) 1_565 4_545
La1 O2 O2 9.1(4) 3_554 4_545
O7 O2 O2 73.7(16) . 4_545
La1 O2 O2 106(2) 2_566 4_545
O3 O2 O2 66.9(17) 4_655 4_545
O4 O2 O2 131(3) 4 4_545
O6 O2 O2 133.2(18) 1_565 4_545
O1 O2 O2 59(2) 4 4_545
O4 O2 O2 80.1(16) 1_655 4_545
O6 O2 O2 70.0(19) 1_465 4_545
O1 O2 O2 120(3) 4_655 4_545
Ta O2 O2 86.4(18) 1_565 4_545
Ga1 O2 O2 86.4(18) 1_565 4_545
O4 O2 O2 26.2(11) . 4_545
O1 O2 O2 33.2(6) . 4_545
Ga2 O2 O2 56.7(4) . 4_545
Ga3 O2 O2 135(2) 1_565 4_545
O6 O2 O2 35.2(9) 4_655 4_545
La1 O2 O2 95.3(13) 3_654 4_545
La1 O2 O2 155(2) 2_666 4_545
O5 O2 O2 71.5(13) 4_655 4_545
Ga4 O2 O2 51.4(13) 3_454 4_545
O3 O2 O2 160(3) 1_565 4_545
La2 O2 O2 78.1(18) 3 4_545
Ga4 O2 O2 135(2) 2_666 4_545
Ga3 O2 O2 70.3(15) 3 4_545
O7 O2 O2 102.2(14) 2_655 4_545
La2 O2 O2 50.8(10) . 4_545
Ga2 O2 O2 55.5(14) 4 4_545
O2 O2 O2 63.1(4) 4_645 4_545
O2 O2 O2 159(3) 4_655 4_545
O1 O2 O2 134.8(19) 1_565 4_545
O7 O2 O2 63.4(14) 2 4_545
O5 O2 O2 25.7(11) 4 4_545
Ta O2 O2 126.2(15) 1_665 4_545
Ga1 O2 O2 126.2(15) 1_665 4_545
O6 O2 O2 98.7(18) 2_665 4_545
Ga2 O2 O2 158.2(18) 1_565 4_545
Ga4 O2 O2 99.6(16) 4_655 4_545
O3 O2 O2 101.9(17) 1_465 4_545
O5 O2 O2 125(2) 2_665 4_545
O2 O2 O2 53.6(11) 1_455 4_545
O2 O2 O2 126.4(11) 1_655 4_545
O7 O2 O2 128(2) 4_655 4_545
Ga4 O2 O2 49.7(8) 2_656 4_545
Ga4 O2 O2 136(4) 3_554 4
Ga2 O2 O2 94(2) 4_655 4
O5 O2 O2 73(2) 1_565 4
La1 O2 O2 103(2) 3_554 4
O7 O2 O2 114(3) . 4
La1 O2 O2 9.69(18) 2_566 4
O3 O2 O2 96(2) 4_655 4
O4 O2 O2 46.9(16) 4 4
O6 O2 O2 119.3(19) 1_565 4
O1 O2 O2 50(2) 4 4
O4 O2 O2 175(2) 1_655 4
O6 O2 O2 57.6(18) 1_465 4
O1 O2 O2 113(2) 4_655 4
Ta O2 O2 79(2) 1_565 4
Ga1 O2 O2 79(2) 1_565 4
O4 O2 O2 86.1(19) . 4
O1 O2 O2 134(2) . 4
Ga2 O2 O2 159.8(19) . 4
Ga3 O2 O2 81.4(14) 1_565 4
O6 O2 O2 122.0(19) 4_655 4
La1 O2 O2 149(2) 3_654 4
La1 O2 O2 97.7(10) 2_666 4
O5 O2 O2 134(2) 4_655 4
Ga4 O2 O2 67.5(17) 3_454 4
O3 O2 O2 77.3(10) 1_565 4
La2 O2 O2 60.3(13) 3 4
Ga4 O2 O2 55.3(8) 2_666 4
Ga3 O2 O2 110.3(19) 3 4
O7 O2 O2 132(2) 2_655 4
La2 O2 O2 117(2) . 4
Ga2 O2 O2 49.5(13) 4 4
O2 O2 O2 159(3) 4_645 4
O2 O2 O2 63.1(4) 4_655 4
O1 O2 O2 33.4(6) 1_565 4
O7 O2 O2 90(2) 2 4
O5 O2 O2 92.0(16) 4 4
Ta O2 O2 120.2(16) 1_665 4
Ga1 O2 O2 120.2(16) 1_665 4
O6 O2 O2 91.9(19) 2_665 4
Ga2 O2 O2 54.8(5) 1_565 4
Ga4 O2 O2 112(2) 4_655 4
O3 O2 O2 34.2(11) 1_465 4
O5 O2 O2 102.6(17) 2_665 4
O2 O2 O2 53.6(11) 1_455 4
O2 O2 O2 126.4(11) 1_655 4
O7 O2 O2 75.6(12) 4_655 4
Ga4 O2 O2 139.1(19) 2_656 4
O2 O2 O2 105(2) 4_545 4
Ga4 O2 O3 39.7(19) 3_554 .
Ga2 O2 O3 103(2) 4_655 .
O5 O2 O3 98(2) 1_565 .
La1 O2 O3 69.9(14) 3_554 .
O7 O2 O3 49.8(15) . .
La1 O2 O3 155(2) 2_566 .
O3 O2 O3 93.7(16) 4_655 .
O4 O2 O3 151(3) 4 .
O6 O2 O3 67.8(13) 1_565 .
O1 O2 O3 124(2) 4 .
O4 O2 O3 21.3(15) 1_655 .
O6 O2 O3 104.5(17) 1_465 .
O1 O2 O3 85.0(17) 4_655 .
Ta O2 O3 84.8(13) 1_565 .
Ga1 O2 O3 84.8(13) 1_565 .
O4 O2 O3 79.2(13) . .
O1 O2 O3 32.8(8) . .
Ga2 O2 O3 11.0(5) . .
Ga3 O2 O3 95.3(12) 1_565 .
O6 O2 O3 58.9(9) 4_655 .
La1 O2 O3 48.8(7) 3_654 .
La1 O2 O3 95.8(10) 2_666 .
O5 O2 O3 58.7(9) 4_655 .
Ga4 O2 O3 95.2(12) 3_454 .
O3 O2 O3 107.1(12) 1_565 .
La2 O2 O3 127.5(16) 3 .
Ga4 O2 O3 142.4(13) 2_666 .
Ga3 O2 O3 81.2(11) 3 .
O7 O2 O3 43.7(9) 2_655 .
La2 O2 O3 45.1(8) . .
Ga2 O2 O3 120.5(13) 4 .
O2 O2 O3 30.5(10) 4_645 .
O2 O2 O3 130.9(17) 4_655 .
O1 O2 O3 146.9(16) 1_565 .
O7 O2 O3 72.3(11) 2 .
O5 O2 O3 84.0(12) 4 .
Ta O2 O3 63.0(8) 1_665 .
Ga1 O2 O3 63.0(8) 1_665 .
O6 O2 O3 75.7(11) 2_665 .
Ga2 O2 O3 132.0(12) 1_565 .
Ga4 O2 O3 57.8(8) 4_655 .
O3 O2 O3 130.2(17) 1_465 .
O5 O2 O3 74.3(10) 2_665 .
O2 O2 O3 111.2(6) 1_455 .
O2 O2 O3 68.8(6) 1_655 .
O7 O2 O3 122.4(12) 4_655 .
Ga4 O2 O3 46.2(6) 2_656 .
O2 O2 O3 65.5(8) 4_545 .
O2 O2 O3 162(2) 4 .
Ga4 O2 Ga2 92(2) 3_554 1_455
Ga2 O2 Ga2 125(3) 4_655 1_455
O5 O2 Ga2 100(2) 1_565 1_455
La1 O2 Ga2 27.7(9) 3_554 1_455
O7 O2 Ga2 59.2(13) . 1_455
La1 O2 Ga2 96.7(16) 2_566 1_455
O3 O2 Ga2 85.5(16) 4_655 1_455
O4 O2 Ga2 137(3) 4 1_455
O6 O2 Ga2 129.3(18) 1_565 1_455
O1 O2 Ga2 62.0(18) 4 1_455
O4 O2 Ga2 86.5(19) 1_655 1_455
O6 O2 Ga2 52.9(12) 1_465 1_455
O1 O2 Ga2 138(2) 4_655 1_455
Ta O2 Ga2 67.2(10) 1_565 1_455
Ga1 O2 Ga2 67.2(10) 1_565 1_455
O4 O2 Ga2 12.0(8) . 1_455
O1 O2 Ga2 35.9(6) . 1_455
Ga2 O2 Ga2 61.8(9) . 1_455
Ga3 O2 Ga2 116.5(14) 1_565 1_455
O6 O2 Ga2 53.9(9) 4_655 1_455
La1 O2 Ga2 107.8(14) 3_654 1_455
La1 O2 Ga2 163.0(15) 2_666 1_455
O5 O2 Ga2 89.2(12) 4_655 1_455
Ga4 O2 Ga2 35.2(5) 3_454 1_455
O3 O2 Ga2 141.7(17) 1_565 1_455
La2 O2 Ga2 90.1(11) 3 1_455
Ga4 O2 Ga2 144.2(14) 2_666 1_455
Ga3 O2 Ga2 89.7(12) 3 1_455
O7 O2 Ga2 94.3(12) 2_655 1_455
La2 O2 Ga2 37.7(5) . 1_455
Ga2 O2 Ga2 54.5(7) 4 1_455
O2 O2 Ga2 75.2(10) 4_645 1_455
O2 O2 Ga2 161.1(18) 4_655 1_455
O1 O2 Ga2 122.3(14) 1_565 1_455
O7 O2 Ga2 44.4(7) 2 1_455
O5 O2 Ga2 41.7(7) 4 1_455
Ta O2 Ga2 118.9(12) 1_665 1_455
Ga1 O2 Ga2 118.9(12) 1_665 1_455
O6 O2 Ga2 80.7(10) 2_665 1_455
Ga2 O2 Ga2 143.7(16) 1_565 1_455
Ga4 O2 Ga2 85.5(10) 4_655 1_455
O3 O2 Ga2 86.4(10) 1_465 1_455
O5 O2 Ga2 110.3(13) 2_665 1_455
O2 O2 Ga2 44.4(7) 1_455 1_455
O2 O2 Ga2 135.6(7) 1_655 1_455
O7 O2 Ga2 144.7(14) 4_655 1_455
Ga4 O2 Ga2 66.1(8) 2_656 1_455
O2 O2 Ga2 19.4(9) 4_545 1_455
O2 O2 Ga2 98.0(16) 4 1_455
O3 O2 Ga2 67.5(8) . 1_455
Ga4 O2 La2 104(2) 3_554 3_655
Ga2 O2 La2 11.6(12) 4_655 3_655
O5 O2 La2 126(2) 1_565 3_655
La1 O2 La2 106(2) 3_554 3_655
O7 O2 La2 142(2) . 3_655
La1 O2 La2 107.3(18) 2_566 3_655
O3 O2 La2 49.8(14) 4_655 3_655
O4 O2 La2 55(2) 4 3_655
O6 O2 La2 75.9(14) 1_565 3_655
O1 O2 La2 99(2) 4 3_655
O4 O2 La2 77.7(17) 1_655 3_655
O6 O2 La2 156.3(19) 1_465 3_655
O1 O2 La2 18.8(13) 4_655 3_655
Ta O2 La2 159.0(18) 1_565 3_655
Ga1 O2 La2 159.0(18) 1_565 3_655
O4 O2 La2 136.5(19) . 3_655
O1 O2 La2 112.9(18) . 3_655
Ga2 O2 La2 95.3(14) . 3_655
Ga3 O2 La2 108.9(13) 1_565 3_655
O6 O2 La2 80.0(13) 4_655 3_655
La1 O2 La2 50.0(7) 3_654 3_655
La1 O2 La2 49.5(7) 2_666 3_655
O5 O2 La2 48.6(9) 4_655 3_655
Ga4 O2 La2 152.4(15) 3_454 3_655
O3 O2 La2 84.8(11) 1_565 3_655
La2 O2 La2 63.0(9) 3 3_655
Ga4 O2 La2 47.6(7) 2_666 3_655
Ga3 O2 La2 43.4(6) 3 3_655
O7 O2 La2 104.8(11) 2_655 3_655
La2 O2 La2 142.1(16) . 3_655
Ga2 O2 La2 111.2(13) 4 3_655
O2 O2 La2 72.7(19) 4_645 3_655
O2 O2 La2 56.5(15) 4_655 3_655
O1 O2 La2 94.8(13) 1_565 3_655
O7 O2 La2 170.2(15) 2 3_655
O5 O2 La2 94.6(14) 4 3_655
Ta O2 La2 87.8(9) 1_665 3_655
Ga1 O2 La2 87.8(9) 1_665 3_655
O6 O2 La2 141.0(13) 2_665 3_655
Ga2 O2 La2 79.7(9) 1_565 3_655
Ga4 O2 La2 125.4(12) 4_655 3_655
O3 O2 La2 129.2(15) 1_465 3_655
O5 O2 La2 107.5(11) 2_665 3_655
O2 O2 La2 132.1(6) 1_455 3_655
O2 O2 La2 47.9(6) 1_655 3_655
O7 O2 La2 25.6(5) 4_655 3_655
Ga4 O2 La2 72.0(10) 2_656 3_655
O2 O2 La2 114(2) 4_545 3_655
O2 O2 La2 99.9(15) 4 3_655
O3 O2 La2 97.9(10) . 3_655
Ga2 O2 La2 133.1(15) 1_455 3_655
Ga4 O2 O3 66(2) 3_554 2_665
Ga2 O2 O3 127(3) 4_655 2_665
O5 O2 O3 7.7(15) 1_565 2_665
La1 O2 O3 134(2) 3_554 2_665
O7 O2 O3 62.9(17) . 2_665
La1 O2 O3 60.6(15) 2_566 2_665
O3 O2 O3 161(2) 4_655 2_665
O4 O2 O3 85(3) 4 2_665
O6 O2 O3 62.4(16) 1_565 2_665
O1 O2 O3 113(2) 4 2_665
O4 O2 O3 108(2) 1_655 2_665
O6 O2 O3 62.4(15) 1_465 2_665
O1 O2 O3 110(2) 4_655 2_665
Ta O2 O3 40.1(10) 1_565 2_665
Ga1 O2 O3 40.1(10) 1_565 2_665
O4 O2 O3 102.7(18) . 2_665
O1 O2 O3 115.3(17) . 2_665
Ga2 O2 O3 113.8(15) . 2_665
Ga3 O2 O3 15.6(5) 1_565 2_665
O6 O2 O3 156.8(16) 4_655 2_665
La1 O2 O3 116.5(15) 3_654 2_665
La1 O2 O3 72.7(12) 2_666 2_665
O5 O2 O3 149.8(15) 4_655 2_665
Ga4 O2 O3 80.0(13) 3_454 2_665
O3 O2 O3 35.3(10) 1_565 2_665
La2 O2 O3 128.7(15) 3 2_665
Ga4 O2 O3 86.9(12) 2_666 2_665
Ga3 O2 O3 163.2(16) 3 2_665
O7 O2 O3 62.6(12) 2_655 2_665
La2 O2 O3 83.3(12) . 2_665
Ga2 O2 O3 104.6(15) 4 2_665
O2 O2 O3 131(2) 4_645 2_665
O2 O2 O3 67.2(14) 4_655 2_665
O1 O2 O3 44.3(11) 1_565 2_665
O7 O2 O3 63.3(12) 2 2_665
O5 O2 O3 142.6(16) 4 2_665
Ta O2 O3 56.1(9) 1_665 2_665
Ga1 O2 O3 56.1(9) 1_665 2_665
O6 O2 O3 32.7(8) 2_665 2_665
Ga2 O2 O3 44.8(7) 1_565 2_665
Ga4 O2 O3 45.9(8) 4_655 2_665
O3 O2 O3 43.4(10) 1_465 2_665
O5 O2 O3 33.9(8) 2_665 2_665
O2 O2 O3 89.9(9) 1_455 2_665
O2 O2 O3 90.1(9) 1_655 2_665
O7 O2 O3 103.0(13) 4_655 2_665
Ga4 O2 O3 149.8(13) 2_656 2_665
O2 O2 O3 126(2) 4_545 2_665
O2 O2 O3 69.5(13) 4 2_665
O3 O2 O3 103.6(12) . 2_665
Ga2 O2 O3 107.0(13) 1_455 2_665
La2 O2 O3 119.8(13) 3_655 2_665
Ga4 O2 La2 18.4(17) 3_554 1_655
Ga2 O2 La2 102(2) 4_655 1_655
O5 O2 La2 81(2) 1_565 1_655
La1 O2 La2 95.2(16) 3_554 1_655
O7 O2 La2 49.2(13) . 1_655
La1 O2 La2 145(2) 2_566 1_655
O3 O2 La2 109.8(18) 4_655 1_655
O4 O2 La2 134(2) 4 1_655
O6 O2 La2 43.0(10) 1_565 1_655
O1 O2 La2 149(2) 4 1_655
O4 O2 La2 24.0(15) 1_655 1_655
O6 O2 La2 110.3(17) 1_465 1_655
O1 O2 La2 75.9(16) 4_655 1_655
Ta O2 La2 80.3(11) 1_565 1_655
Ga1 O2 La2 80.3(11) 1_565 1_655
O4 O2 La2 99.6(14) . 1_655
O1 O2 La2 57.1(9) . 1_655
Ga2 O2 La2 35.7(5) . 1_655
Ga3 O2 La2 73.2(9) 1_565 1_655
O6 O2 La2 82.1(11) 4_655 1_655
La1 O2 La2 45.6(6) 3_654 1_655
La1 O2 La2 74.2(9) 2_666 1_655
O5 O2 La2 70.2(10) 4_655 1_655
Ga4 O2 La2 108.5(12) 3_454 1_655
O3 O2 La2 81.9(10) 1_565 1_655
La2 O2 La2 145.1(17) 3 1_655
Ga4 O2 La2 125.9(12) 2_666 1_655
Ga3 O2 La2 94.7(12) 3 1_655
O7 O2 La2 22.0(6) 2_655 1_655
La2 O2 La2 57.1(7) . 1_655
Ga2 O2 La2 143.3(14) 4 1_655
O2 O2 La2 46.7(12) 4_645 1_655
O2 O2 La2 108.0(18) 4_655 1_655
O1 O2 La2 123.8(15) 1_565 1_655
O7 O2 La2 77.6(9) 2 1_655
O5 O2 La2 109.2(14) 4 1_655
Ta O2 La2 37.7(5) 1_665 1_655
Ga1 O2 La2 37.7(5) 1_665 1_655
O6 O2 La2 64.4(8) 2_665 1_655
Ga2 O2 La2 106.7(11) 1_565 1_655
Ga4 O2 La2 42.9(5) 4_655 1_655
O3 O2 La2 122.4(15) 1_465 1_655
O5 O2 La2 51.9(7) 2_665 1_655
O2 O2 La2 128.5(6) 1_455 1_655
O2 O2 La2 51.5(6) 1_655 1_655
O7 O2 La2 112.2(10) 4_655 1_655
Ga4 O2 La2 66.4(8) 2_656 1_655
O2 O2 La2 90.2(9) 4_545 1_655
O2 O2 La2 154(2) 4 1_655
O3 O2 La2 25.3(4) . 1_655
Ga2 O2 La2 88.8(9) 1_455 1_655
La2 O2 La2 93.3(9) 3_655 1_655
O3 O2 La2 84.5(11) 2_665 1_655
Ga4 O2 Ta 116(3) 3_554 3
Ga2 O2 Ta 69(2) 4_655 3
O5 O2 Ta 157(2) 1_565 3
La1 O2 Ta 28.8(10) 3_554 3
O7 O2 Ta 106.9(19) . 3
La1 O2 Ta 112.8(18) 2_566 3
O3 O2 Ta 30.0(10) 4_655 3
O4 O2 Ta 104(3) 4 3
O6 O2 Ta 131(2) 1_565 3
O1 O2 Ta 56.9(18) 4 3
O4 O2 Ta 78.0(19) 1_655 3
O6 O2 Ta 100.7(16) 1_465 3
O1 O2 Ta 87.0(19) 4_655 3
Ta O2 Ta 123.6(15) 1_565 3
Ga1 O2 Ta 123.6(15) 1_565 3
O4 O2 Ta 60.1(11) . 3
O1 O2 Ta 55.5(13) . 3
Ga2 O2 Ta 65.1(10) . 3
Ga3 O2 Ta 170.4(16) 1_565 3
O6 O2 Ta 17.2(5) 4_655 3
La1 O2 Ta 76.6(12) 3_654 3
La1 O2 Ta 124.7(16) 2_666 3
O5 O2 Ta 44.2(8) 4_655 3
Ga4 O2 Ta 82.7(10) 3_454 3
O3 O2 Ta 161.8(16) 1_565 3
La2 O2 Ta 52.7(8) 3 3
Ga4 O2 Ta 104.1(13) 2_666 3
Ga3 O2 Ta 33.9(6) 3 3
O7 O2 Ta 119.8(15) 2_655 3
La2 O2 Ta 84.6(11) . 3
Ga2 O2 Ta 62.6(9) 4 3
O2 O2 Ta 54.2(13) 4_645 3
O2 O2 Ta 126(2) 4_655 3
O1 O2 Ta 136.8(14) 1_565 3
O7 O2 Ta 100.7(12) 2 3
O5 O2 Ta 20.6(6) 4 3
Ta O2 Ta 133.8(15) 1_665 3
Ga1 O2 Ta 133.8(15) 1_665 3
O6 O2 Ta 135.2(13) 2_665 3
Ga2 O2 Ta 145.9(14) 1_565 3
Ga4 O2 Ta 129.4(13) 4_655 3
O3 O2 Ta 123.9(10) 1_465 3
O5 O2 Ta 150.4(15) 2_665 3
O2 O2 Ta 74.4(6) 1_455 3
O2 O2 Ta 105.6(6) 1_655 3
O7 O2 Ta 91.3(12) 4_655 3
Ga4 O2 Ta 33.9(5) 2_656 3
O2 O2 Ta 37.3(11) 4_545 3
O2 O2 Ta 105.4(17) 4 3
O3 O2 Ta 76.1(9) . 3
Ga2 O2 Ta 56.4(7) 1_455 3
La2 O2 Ta 77.0(10) 3_655 3
O3 O2 Ta 162.6(15) 2_665 3
La2 O2 Ta 99.2(11) 1_655 3
Ga4 O2 Ga1 116(3) 3_554 3
Ga2 O2 Ga1 69(2) 4_655 3
O5 O2 Ga1 157(2) 1_565 3
La1 O2 Ga1 28.8(10) 3_554 3
O7 O2 Ga1 106.9(19) . 3
La1 O2 Ga1 112.8(18) 2_566 3
O3 O2 Ga1 30.0(10) 4_655 3
O4 O2 Ga1 104(3) 4 3
O6 O2 Ga1 131(2) 1_565 3
O1 O2 Ga1 56.9(18) 4 3
O4 O2 Ga1 78.0(19) 1_655 3
O6 O2 Ga1 100.7(16) 1_465 3
O1 O2 Ga1 87.0(19) 4_655 3
Ta O2 Ga1 123.6(15) 1_565 3
Ga1 O2 Ga1 123.6(15) 1_565 3
O4 O2 Ga1 60.1(11) . 3
O1 O2 Ga1 55.5(13) . 3
Ga2 O2 Ga1 65.1(10) . 3
Ga3 O2 Ga1 170.4(16) 1_565 3
O6 O2 Ga1 17.2(5) 4_655 3
La1 O2 Ga1 76.6(12) 3_654 3
La1 O2 Ga1 124.7(16) 2_666 3
O5 O2 Ga1 44.2(8) 4_655 3
Ga4 O2 Ga1 82.7(10) 3_454 3
O3 O2 Ga1 161.8(16) 1_565 3
La2 O2 Ga1 52.7(8) 3 3
Ga4 O2 Ga1 104.1(13) 2_666 3
Ga3 O2 Ga1 33.9(6) 3 3
O7 O2 Ga1 119.8(15) 2_655 3
La2 O2 Ga1 84.6(11) . 3
Ga2 O2 Ga1 62.6(9) 4 3
O2 O2 Ga1 54.2(13) 4_645 3
O2 O2 Ga1 126(2) 4_655 3
O1 O2 Ga1 136.8(14) 1_565 3
O7 O2 Ga1 100.7(12) 2 3
O5 O2 Ga1 20.6(6) 4 3
Ta O2 Ga1 133.8(15) 1_665 3
Ga1 O2 Ga1 133.8(15) 1_665 3
O6 O2 Ga1 135.2(13) 2_665 3
Ga2 O2 Ga1 145.9(14) 1_565 3
Ga4 O2 Ga1 129.4(13) 4_655 3
O3 O2 Ga1 123.9(10) 1_465 3
O5 O2 Ga1 150.4(15) 2_665 3
O2 O2 Ga1 74.4(6) 1_455 3
O2 O2 Ga1 105.6(6) 1_655 3
O7 O2 Ga1 91.3(12) 4_655 3
Ga4 O2 Ga1 33.9(5) 2_656 3
O2 O2 Ga1 37.3(11) 4_545 3
O2 O2 Ga1 105.4(17) 4 3
O3 O2 Ga1 76.1(9) . 3
Ga2 O2 Ga1 56.4(7) 1_455 3
La2 O2 Ga1 77.0(10) 3_655 3
O3 O2 Ga1 162.6(15) 2_665 3
La2 O2 Ga1 99.2(11) 1_655 3
Ta O2 Ga1 0.00(12) 3 3
Ga4 O2 Ga3 96(2) 3_554 1_465
Ga2 O2 Ga3 144(3) 4_655 1_465
O5 O2 Ga3 44.6(16) 1_565 1_465
La1 O2 Ga3 92.5(15) 3_554 1_465
O7 O2 Ga3 65.0(15) . 1_465
La1 O2 Ga3 41.0(12) 2_566 1_465
O3 O2 Ga3 131(2) 4_655 1_465
O4 O2 Ga3 93(3) 4 1_465
O6 O2 Ga3 108(2) 1_565 1_465
O1 O2 Ga3 69.9(18) 4 1_465
O4 O2 Ga3 132(2) 1_655 1_465
O6 O2 Ga3 17.2(9) 1_465 1_465
O1 O2 Ga3 152(2) 4_655 1_465
Ta O2 Ga3 31.4(6) 1_565 1_465
Ga1 O2 Ga3 31.4(6) 1_565 1_465
O4 O2 Ga3 61.0(11) . 1_465
O1 O2 Ga3 98.1(13) . 1_465
Ga2 O2 Ga3 116.9(13) . 1_465
Ga3 O2 Ga3 62.6(10) 1_565 1_465
O6 O2 Ga3 122.1(12) 4_655 1_465
La1 O2 Ga3 157.0(15) 3_654 1_465
La1 O2 Ga3 116.7(16) 2_666 1_465
O5 O2 Ga3 158.8(14) 4_655 1_465
Ga4 O2 Ga3 35.9(6) 3_454 1_465
O3 O2 Ga3 79.2(12) 1_565 1_465
La2 O2 Ga3 100.5(11) 3 1_465
Ga4 O2 Ga3 100.2(14) 2_666 1_465
Ga3 O2 Ga3 145.6(13) 3 1_465
O7 O2 Ga3 93.6(13) 2_655 1_465
La2 O2 Ga3 70.1(9) . 1_465
Ga2 O2 Ga3 59.5(8) 4 1_465
O2 O2 Ga3 139.4(18) 4_645 1_465
O2 O2 Ga3 95.2(15) 4_655 1_465
O1 O2 Ga3 54.7(11) 1_565 1_465
O7 O2 Ga3 41.7(7) 2 1_465
O5 O2 Ga3 95.9(10) 4 1_465
Ta O2 Ga3 99.5(13) 1_665 1_465
Ga1 O2 Ga3 99.5(13) 1_665 1_465
O6 O2 Ga3 48.8(7) 2_665 1_465
Ga2 O2 Ga3 73.9(11) 1_565 1_465
Ga4 O2 Ga3 70.5(9) 4_655 1_465
O3 O2 Ga3 18.6(5) 1_465 1_465
O5 O2 Ga3 75.7(12) 2_665 1_465
O2 O2 Ga3 42.8(7) 1_455 1_465
O2 O2 Ga3 137.2(7) 1_655 1_465
O7 O2 Ga3 122.2(14) 4_655 1_465
Ga4 O2 Ga3 136.0(12) 2_656 1_465
O2 O2 Ga3 87.2(16) 4_545 1_465
O2 O2 Ga3 49.4(14) 4 1_465
O3 O2 Ga3 113.5(12) . 1_465
Ga2 O2 Ga3 69.9(7) 1_455 1_465
La2 O2 Ga3 147.7(14) 3_655 1_465
O3 O2 Ga3 47.2(8) 2_665 1_465
La2 O2 Ga3 111.7(11) 1_655 1_465
Ta O2 Ga3 116.5(10) 3 1_465
Ga1 O2 Ga3 116.5(10) 3 1_465
Ga4 O2 O3 116(2) 3_554 3
Ga2 O2 O3 18.8(18) 4_655 3
O5 O2 O3 153(2) 1_565 3
La1 O2 O3 79.1(16) 3_554 3
O7 O2 O3 142(2) . 3
La1 O2 O3 112.0(19) 2_566 3
O3 O2 O3 23.6(14) 4_655 3
O4 O2 O3 68(3) 4 3
O6 O2 O3 97.8(17) 1_565 3
O1 O2 O3 81(2) 4 3
O4 O2 O3 77.1(17) 1_655 3
O6 O2 O3 142.2(18) 1_465 3
O1 O2 O3 40.6(14) 4_655 3
Ta O2 O3 173.8(18) 1_565 3
Ga1 O2 O3 173.8(18) 1_565 3
O4 O2 O3 109.7(16) . 3
O1 O2 O3 94.2(17) . 3
Ga2 O2 O3 85.2(12) . 3
Ga3 O2 O3 135.7(13) 1_565 3
O6 O2 O3 55.5(9) 4_655 3
La1 O2 O3 54.5(8) 3_654 3
La1 O2 O3 76.1(10) 2_666 3
O5 O2 O3 33.6(7) 4_655 3
Ga4 O2 O3 128.8(14) 3_454 3
O3 O2 O3 111.5(13) 1_565 3
La2 O2 O3 48.1(9) 3 3
Ga4 O2 O3 63.5(10) 2_666 3
Ga3 O2 O3 17.6(4) 3 3
O7 O2 O3 117.8(13) 2_655 3
La2 O2 O3 127.0(15) . 3
Ga2 O2 O3 92.3(12) 4 3
O2 O2 O3 62.0(17) 4_645 3
O2 O2 O3 79.7(19) 4_655 3
O1 O2 O3 111.9(15) 1_565 3
O7 O2 O3 150.5(16) 2 3
O5 O2 O3 67.9(11) 4 3
Ta O2 O3 108.6(10) 1_665 3
Ga1 O2 O3 108.6(10) 1_665 3
O6 O2 O3 162.4(12) 2_665 3
Ga2 O2 O3 103.0(12) 1_565 3
Ga4 O2 O3 141.0(12) 4_655 3
O3 O2 O3 136.8(16) 1_465 3
O5 O2 O3 131.3(11) 2_665 3
O2 O2 O3 112.3(6) 1_455 3
O2 O2 O3 67.7(6) 1_655 3
O7 O2 O3 44.2(9) 4_655 3
Ga4 O2 O3 52.9(7) 2_656 3
O2 O2 O3 87.4(17) 4_545 3
O2 O2 O3 102.5(19) 4 3
O3 O2 O3 92.2(10) . 3
Ga2 O2 O3 106.7(12) 1_455 3
La2 O2 O3 26.9(5) 3_655 3
O3 O2 O3 146.1(13) 2_665 3
La2 O2 O3 99.3(10) 1_655 3
Ta O2 O3 50.3(7) 3 3
Ga1 O2 O3 50.3(7) 3 3
Ga3 O2 O3 148.5(12) 1_465 3
Ga4 O2 O1 43.1(19) 3_554 1_655
Ga2 O2 O1 79(2) 4_655 1_655
O5 O2 O1 104(2) 1_565 1_655
La1 O2 O1 88.5(17) 3_554 1_655
O7 O2 O1 72.3(16) . 1_655
La1 O2 O1 165(2) 2_566 1_655
O3 O2 O1 85.3(18) 4_655 1_655
O4 O2 O1 122(3) 4 1_655
O6 O2 O1 50.9(12) 1_565 1_655
O1 O2 O1 138(3) 4 1_655
O4 O2 O1 7.9(14) 1_655 1_655
O6 O2 O1 132.0(18) 1_465 1_655
O1 O2 O1 56.6(16) 4_655 1_655
Ta O2 O1 105.4(14) 1_565 1_655
Ga1 O2 O1 105.4(14) 1_565 1_655
O4 O2 O1 106.3(15) . 1_655
O1 O2 O1 58.4(11) . 1_655
Ga2 O2 O1 32.6(7) . 1_655
Ga3 O2 O1 93.0(12) 1_565 1_655
O6 O2 O1 66.1(11) 4_655 1_655
La1 O2 O1 21.5(7) 3_654 1_655
La1 O2 O1 70.1(10) 2_666 1_655
O5 O2 O1 45.5(10) 4_655 1_655
Ga4 O2 O1 124.1(14) 3_454 1_655
O3 O2 O1 92.9(10) 1_565 1_655
La2 O2 O1 120.1(17) 3 1_655
Ga4 O2 O1 113.5(14) 2_666 1_655
Ga3 O2 O1 69.8(12) 3 1_655
O7 O2 O1 46.2(10) 2_655 1_655
La2 O2 O1 73.3(10) . 1_655
Ga2 O2 O1 141.2(17) 4 1_655
O2 O2 O1 27.7(12) 4_645 1_655
O2 O2 O1 104.6(18) 4_655 1_655
O1 O2 O1 136.5(15) 1_565 1_655
O7 O2 O1 98.9(12) 2 1_655
O5 O2 O1 97.3(15) 4 1_655
Ta O2 O1 52.2(8) 1_665 1_655
Ga1 O2 O1 52.2(8) 1_665 1_655
O6 O2 O1 89.9(11) 2_665 1_655
Ga2 O2 O1 114.0(12) 1_565 1_655
Ga4 O2 O1 68.3(9) 4_655 1_655
O3 O2 O1 147.7(16) 1_465 1_655
O5 O2 O1 72.8(10) 2_665 1_655
O2 O2 O1 138.7(8) 1_455 1_655
O2 O2 O1 41.3(8) 1_655 1_655
O7 O2 O1 94.3(12) 4_655 1_655
Ga4 O2 O1 47.7(8) 2_656 1_655
O2 O2 O1 87.2(10) 4_545 1_655
O2 O2 O1 167.7(16) 4 1_655
O3 O2 O1 28.9(7) . 1_655
Ga2 O2 O1 94.3(11) 1_455 1_655
La2 O2 O1 71.4(10) 3_655 1_655
O3 O2 O1 106.7(13) 2_665 1_655
La2 O2 O1 25.5(7) 1_655 1_655
Ta O2 O1 81.6(12) 3 1_655
Ga1 O2 O1 81.6(12) 3 1_655
Ga3 O2 O1 136.8(13) 1_465 1_655
O3 O2 O1 73.8(10) 3 1_655
Ga4 O2 O3 81(2) 3_554 4_755
Ga2 O2 O3 34.3(15) 4_655 4_755
O5 O2 O3 122(2) 1_565 4_755
La1 O2 O3 103.4(19) 3_554 4_755
O7 O2 O3 117.3(19) . 4_755
La1 O2 O3 130.6(19) 2_566 4_755
O3 O2 O3 60.2(14) 4_655 4_755
O4 O2 O3 78(2) 4 4_755
O6 O2 O3 60.0(14) 1_565 4_755
O1 O2 O3 119(2) 4 4_755
O4 O2 O3 52.8(15) 1_655 4_755
O6 O2 O3 178(2) 1_465 4_755
O1 O2 O3 12.9(14) 4_655 4_755
Ta O2 O3 144.6(15) 1_565 4_755
Ga1 O2 O3 144.6(15) 1_565 4_755
O4 O2 O3 134.8(17) . 4_755
O1 O2 O3 94.9(14) . 4_755
Ga2 O2 O3 72.9(10) . 4_755
Ga3 O2 O3 103.4(12) 1_565 4_755
O6 O2 O3 73.8(10) 4_655 4_755
La1 O2 O3 24.9(5) 3_654 4_755
La1 O2 O3 47.4(8) 2_666 4_755
O5 O2 O3 37.1(6) 4_655 4_755
Ga4 O2 O3 160.0(17) 3_454 4_755
O3 O2 O3 85.1(10) 1_565 4_755
La2 O2 O3 84.5(11) 3 4_755
Ga4 O2 O3 69.7(10) 2_666 4_755
Ga3 O2 O3 47.1(6) 3 4_755
O7 O2 O3 82.0(10) 2_655 4_755
La2 O2 O3 118.7(12) . 4_755
Ga2 O2 O3 130.5(15) 4 4_755
O2 O2 O3 52.7(15) 4_645 4_755
O2 O2 O3 70.5(16) 4_655 4_755
O1 O2 O3 111.3(13) 1_565 4_755
O7 O2 O3 145.0(13) 2 4_755
O5 O2 O3 99.1(13) 4 4_755
Ta O2 O3 70.4(9) 1_665 4_755
Ga1 O2 O3 70.4(9) 1_665 4_755
O6 O2 O3 124.6(12) 2_665 4_755
Ga2 O2 O3 90.8(11) 1_565 4_755
Ga4 O2 O3 104.6(11) 4_655 4_755
O3 O2 O3 147.8(14) 1_465 4_755
O5 O2 O3 93.5(10) 2_665 4_755
O2 O2 O3 150.1(7) 1_455 4_755
O2 O2 O3 29.9(7) 1_655 4_755
O7 O2 O3 48.7(8) 4_655 4_755
Ga4 O2 O3 59.5(7) 2_656 4_755
O2 O2 O3 108.6(15) 4_545 4_755
O2 O2 O3 124.3(17) 4 4_755
O3 O2 O3 73.6(8) . 4_755
Ga2 O2 O3 125.5(13) 1_455 4_755
La2 O2 O3 25.4(5) 3_655 4_755
O3 O2 O3 118.3(14) 2_665 4_755
La2 O2 O3 68.2(7) 1_655 4_755
Ta O2 O3 78.6(9) 3 4_755
Ga1 O2 O3 78.6(9) 3 4_755
Ga3 O2 O3 164.1(14) 1_465 4_755
O3 O2 O3 38.2(7) 3 4_755
O1 O2 O3 46.2(8) 1_655 4_755
Ga4 O2 O3 74(2) 3_554 1_455
Ga2 O2 O3 129(3) 4_655 1_455
O5 O2 O3 95(2) 1_565 1_455
La1 O2 O3 37.3(10) 3_554 1_455
O7 O2 O3 45.3(13) . 1_455
La1 O2 O3 110.2(16) 2_566 1_455
O3 O2 O3 93.4(16) 4_655 1_455
O4 O2 O3 155(3) 4 1_455
O6 O2 O3 111.5(17) 1_565 1_455
O1 O2 O3 79.9(18) 4 1_455
O4 O2 O3 71.0(18) 1_655 1_455
O6 O2 O3 60.9(13) 1_465 1_455
O1 O2 O3 130(2) 4_655 1_455
Ta O2 O3 63.5(10) 1_565 1_455
Ga1 O2 O3 63.5(10) 1_565 1_455
O4 O2 O3 28.9(9) . 1_455
O1 O2 O3 22.4(8) . 1_455
Ga2 O2 O3 46.7(8) . 1_455
Ga3 O2 O3 107.9(14) 1_565 1_455
O6 O2 O3 55.0(9) 4_655 1_455
La1 O2 O3 95.3(12) 3_654 1_455
La1 O2 O3 145.1(13) 2_666 1_455
O5 O2 O3 85.0(12) 4_655 1_455
Ga4 O2 O3 46.4(7) 3_454 1_455
O3 O2 O3 132.7(18) 1_565 1_455
La2 O2 O3 105.8(12) 3 1_455
Ga4 O2 O3 161.9(14) 2_666 1_455
Ga3 O2 O3 92.9(12) 3 1_455
O7 O2 O3 76.9(11) 2_655 1_455
La2 O2 O3 22.5(5) . 1_455
Ga2 O2 O3 72.4(8) 4 1_455
O2 O2 O3 64.5(11) 4_645 1_455
O2 O2 O3 170(2) 4_655 1_455
O1 O2 O3 130.9(14) 1_565 1_455
O7 O2 O3 40.4(8) 2 1_455
O5 O2 O3 54.0(8) 4 1_455
Ta O2 O3 101.7(11) 1_665 1_455
Ga1 O2 O3 101.7(11) 1_665 1_455
O6 O2 O3 71.8(10) 2_665 1_455
Ga2 O2 O3 146.4(15) 1_565 1_455
Ga4 O2 O3 71.3(9) 4_655 1_455
O3 O2 O3 94.5(11) 1_465 1_455
O5 O2 O3 96.6(13) 2_665 1_455
O2 O2 O3 60.5(5) 1_455 1_455
O2 O2 O3 119.5(5) 1_655 1_455
O7 O2 O3 154.4(16) 4_655 1_455
Ga4 O2 O3 61.3(7) 2_656 1_455
O2 O2 O3 28.4(9) 4_545 1_455
O2 O2 O3 113.3(15) 4 1_455
O3 O2 O3 50.7(6) . 1_455
Ga2 O2 O3 18.0(3) 1_455 1_455
La2 O2 O3 133.3(14) 3_655 1_455
O3 O2 O3 102.6(12) 2_665 1_455
La2 O2 O3 70.9(8) 1_655 1_455
Ta O2 O3 63.4(7) 3 1_455
Ga1 O2 O3 63.4(7) 3 1_455
Ga3 O2 O3 76.2(7) 1_465 1_455
O3 O2 O3 110.5(12) 3 1_455
O1 O2 O3 78.8(10) 1_655 1_455
O3 O2 O3 117.2(11) 4_755 1_455
Ga4 O2 O3 141(2) 3_554 4
Ga2 O2 O3 93(2) 4_655 4
O5 O2 O3 116(2) 1_565 4
La1 O2 O3 40.7(9) 3_554 4
O7 O2 O3 104.5(18) . 4
La1 O2 O3 67.2(14) 2_566 4
O3 O2 O3 60.0(13) 4_655 4
O4 O2 O3 89(2) 4 4
O6 O2 O3 178(2) 1_565 4
O1 O2 O3 13.9(16) 4 4
O4 O2 O3 122(2) 1_655 4
O6 O2 O3 59.9(13) 1_465 4
O1 O2 O3 123(2) 4_655 4
Ta O2 O3 93.3(13) 1_565 4
Ga1 O2 O3 93.3(13) 1_565 4
O4 O2 O3 40.7(10) . 4
O1 O2 O3 78.0(11) . 4
Ga2 O2 O3 100.9(12) . 4
Ga3 O2 O3 133.8(16) 1_565 4
O6 O2 O3 62.0(8) 4_655 4
La1 O2 O3 124.9(16) 3_654 4
La1 O2 O3 146.8(14) 2_666 4
O5 O2 O3 91.8(11) 4_655 4
Ga4 O2 O3 47.4(8) 3_454 4
O3 O2 O3 139.4(14) 1_565 4
La2 O2 O3 44.4(6) 3 4
Ga4 O2 O3 95.4(11) 2_666 4
Ga3 O2 O3 73.9(9) 3 4
O7 O2 O3 142.9(14) 2_655 4
La2 O2 O3 85.8(10) . 4
Ga2 O2 O3 14.3(5) 4 4
O2 O2 O3 100.0(15) 4_645 4
O2 O2 O3 116.5(17) 4_655 4
O1 O2 O3 95.6(12) 1_565 4
O7 O2 O3 79.6(10) 2 4
O5 O2 O3 30.4(5) 4 4
Ta O2 O3 166.5(14) 1_665 4
Ga1 O2 O3 166.5(14) 1_665 4
O6 O2 O3 113.3(13) 2_665 4
Ga2 O2 O3 116.6(12) 1_565 4
Ga4 O2 O3 128.5(13) 4_655 4
O3 O2 O3 75.6(9) 1_465 4
O5 O2 O3 146.1(16) 2_665 4
O2 O2 O3 29.9(8) 1_455 4
O2 O2 O3 150.1(8) 1_655 4
O7 O2 O3 100.3(10) 4_655 4
Ga4 O2 O3 80.7(9) 2_656 4
O2 O2 O3 44.9(12) 4_545 4
O2 O2 O3 62.4(14) 4 4
O3 O2 O3 110.3(11) . 4
Ga2 O2 O3 48.8(6) 1_455 4
La2 O2 O3 105.1(11) 3_655 4
O3 O2 O3 118.1(15) 2_665 4
La2 O2 O3 135.1(12) 1_655 4
Ta O2 O3 48.4(5) 3 4
Ga1 O2 O3 48.4(5) 3 4
Ga3 O2 O3 71.8(9) 1_465 4
O3 O2 O3 82.6(10) 3 4
O1 O2 O3 127.6(14) 1_655 4
O3 O2 O3 120.2(13) 4_755 4
O3 O2 O3 66.6(7) 1_455 4
Ga4 O2 La1 77(2) 3_554 2_556
Ga2 O2 La1 104(3) 4_655 2_556
O5 O2 La1 117(2) 1_565 2_556
La1 O2 La1 29.0(9) 3_554 2_556
O7 O2 La1 62.7(14) . 2_556
La1 O2 La1 129.3(18) 2_566 2_556
O3 O2 La1 72.8(13) 4_655 2_556
O4 O2 La1 148(3) 4 2_556
O6 O2 La1 108.9(16) 1_565 2_556
O1 O2 La1 83(2) 4 2_556
O4 O2 La1 55.9(16) 1_655 2_556
O6 O2 La1 84.7(15) 1_465 2_556
O1 O2 La1 106(2) 4_655 2_556
Ta O2 La1 87.9(12) 1_565 2_556
Ga1 O2 La1 87.9(12) 1_565 2_556
O4 O2 La1 44.6(10) . 2_556
O1 O2 La1 11.1(9) . 2_556
Ga2 O2 La1 32.1(5) . 2_556
Ga3 O2 La1 125.7(13) 1_565 2_556
O6 O2 La1 31.8(7) 4_655 2_556
La1 O2 La1 74.7(11) 3_654 2_556
La1 O2 La1 133.1(14) 2_666 2_556
O5 O2 La1 59.6(9) 4_655 2_556
Ga4 O2 La1 68.0(9) 3_454 2_556
O3 O2 La1 145.8(15) 1_565 2_556
La2 O2 La1 95.6(12) 3 2_556
Ga4 O2 La1 148.1(17) 2_666 2_556
Ga3 O2 La1 69.0(10) 3 2_556
O7 O2 La1 81.0(11) 2_655 2_556
La2 O2 La1 41.7(6) . 2_556
Ga2 O2 La1 80.1(10) 4 2_556
O2 O2 La1 42.1(8) 4_645 2_556
O2 O2 La1 164(2) 4_655 2_556
O1 O2 La1 155.2(15) 1_565 2_556
O7 O2 La1 65.4(9) 2 2_556
O5 O2 La1 44.6(7) 4 2_556
Ta O2 La1 103.3(11) 1_665 2_556
Ga1 O2 La1 103.3(11) 1_665 2_556
O6 O2 La1 92.4(10) 2_665 2_556
Ga2 O2 La1 169.4(15) 1_565 2_556
Ga4 O2 La1 85.0(9) 4_655 2_556
O3 O2 La1 118.7(11) 1_465 2_556
O5 O2 La1 108.6(12) 2_665 2_556
O2 O2 La1 76.1(6) 1_455 2_556
O2 O2 La1 103.9(6) 1_655 2_556
O7 O2 La1 130.5(15) 4_655 2_556
Ga4 O2 La1 35.9(5) 2_656 2_556
O2 O2 La1 24.6(5) 4_545 2_556
O2 O2 La1 128.8(16) 4 2_556
O3 O2 La1 41.1(5) . 2_556
Ga2 O2 La1 33.1(4) 1_455 2_556
La2 O2 La1 107.9(13) 3_655 2_556
O3 O2 La1 125.0(12) 2_665 2_556
La2 O2 La1 66.2(7) 1_655 2_556
Ta O2 La1 44.6(5) 3 2_556
Ga1 O2 La1 44.6(5) 3 2_556
Ga3 O2 La1 100.9(9) 1_465 2_556
O3 O2 La1 86.3(10) 3 2_556
O1 O2 La1 63.3(9) 1_655 2_556
O3 O2 La1 93.5(10) 4_755 2_556
O3 O2 La1 25.4(4) 1_455 2_556
O3 O2 La1 69.2(7) 4 2_556
Ga4 O2 La2 91(3) 3_554 1_565
Ga2 O2 La2 118(3) 4_655 1_565
O5 O2 La2 29.8(17) 1_565 1_565
La1 O2 La2 129.3(18) 3_554 1_565
O7 O2 La2 81.8(18) . 1_565
La1 O2 La2 35.7(12) 2_566 1_565
O3 O2 La2 138.6(18) 4_655 1_565
O4 O2 La2 67(3) 4 1_565
O6 O2 La2 82.3(17) 1_565 1_565
O1 O2 La2 90(2) 4 1_565
O4 O2 La2 133(2) 1_655 1_565
O6 O2 La2 54.9(13) 1_465 1_565
O1 O2 La2 115(2) 4_655 1_565
Ta O2 La2 50.0(10) 1_565 1_565
Ga1 O2 La2 50.0(10) 1_565 1_565
O4 O2 La2 98.6(15) . 1_565
O1 O2 La2 130.2(17) . 1_565
Ga2 O2 La2 137.1(15) . 1_565
Ga3 O2 La2 37.8(7) 1_565 1_565
O6 O2 La2 158.8(13) 4_655 1_565
La1 O2 La2 135.6(14) 3_654 1_565
La1 O2 La2 79.7(12) 2_666 1_565
O5 O2 La2 163.4(14) 4_655 1_565
Ga4 O2 La2 73.4(10) 3_454 1_565
O3 O2 La2 44.0(8) 1_565 1_565
La2 O2 La2 103.9(12) 3 1_565
Ga4 O2 La2 71.8(11) 2_666 1_565
Ga3 O2 La2 150.2(14) 3 1_565
O7 O2 La2 87.7(13) 2_655 1_565
La2 O2 La2 97.7(12) . 1_565
Ga2 O2 La2 84.5(11) 4 1_565
O2 O2 La2 156(2) 4_645 1_565
O2 O2 La2 59.4(12) 4_655 1_565
O1 O2 La2 23.3(9) 1_565 1_565
O7 O2 La2 71.3(11) 2 1_565
O5 O2 La2 128.3(12) 4 1_565
Ta O2 La2 78.7(11) 1_665 1_565
Ga1 O2 La2 78.7(11) 1_665 1_565
O6 O2 La2 52.7(8) 2_665 1_565
Ga2 O2 La2 36.7(6) 1_565 1_565
Ga4 O2 La2 70.0(10) 4_655 1_565
O3 O2 La2 24.3(5) 1_465 1_565
O5 O2 La2 58.4(10) 2_665 1_565
O2 O2 La2 75.2(6) 1_455 1_565
O2 O2 La2 104.8(6) 1_655 1_565
O7 O2 La2 92.3(12) 4_655 1_565
Ga4 O2 La2 171.9(13) 2_656 1_565
O2 O2 La2 124.8(18) 4_545 1_565
O2 O2 La2 44.4(10) 4 1_565
O3 O2 La2 127.6(13) . 1_565
Ga2 O2 La2 107.4(11) 1_455 1_565
La2 O2 La2 115.7(12) 3_655 1_565
O3 O2 La2 25.1(4) 2_665 1_565
La2 O2 La2 109.6(11) 1_655 1_565
Ta O2 La2 147.0(11) 3 1_565
Ga1 O2 La2 147.0(11) 3 1_565
Ga3 O2 La2 37.7(5) 1_465 1_565
O3 O2 La2 135.2(13) 3 1_565
O1 O2 La2 130.8(12) 1_655 1_565
O3 O2 La2 126.6(11) 4_755 1_565
O3 O2 La2 111.0(10) 1_455 1_565
O3 O2 La2 98.8(10) 4 1_565
La1 O2 La2 136.4(11) 2_556 1_565
Ga4 O2 O3 150(3) 3_554 3_455
Ga2 O2 O3 64(2) 4_655 3_455
O5 O2 O3 142(2) 1_565 3_455
La1 O2 O3 48.0(10) 3_554 3_455
O7 O2 O3 128.6(19) . 3_455
La1 O2 O3 80.2(15) 2_566 3_455
O3 O2 O3 31.6(15) 4_655 3_455
O4 O2 O3 75(2) 4 3_455
O6 O2 O3 151(2) 1_565 3_455
O1 O2 O3 29.2(16) 4 3_455
O4 O2 O3 111(2) 1_655 3_455
O6 O2 O3 89.2(13) 1_465 3_455
O1 O2 O3 92.8(19) 4_655 3_455
Ta O2 O3 123.1(12) 1_565 3_455
Ga1 O2 O3 123.1(12) 1_565 3_455
O4 O2 O3 65.4(12) . 3_455
O1 O2 O3 85.5(14) . 3_455
Ga2 O2 O3 99.4(13) . 3_455
Ga3 O2 O3 153.3(15) 1_565 3_455
O6 O2 O3 51.6(7) 4_655 3_455
La1 O2 O3 101.3(14) 3_654 3_455
La1 O2 O3 122.0(15) 2_666 3_455
O5 O2 O3 68.9(10) 4_655 3_455
Ga4 O2 O3 77.1(8) 3_454 3_455
O3 O2 O3 139.6(17) 1_565 3_455
La2 O2 O3 21.8(6) 3 3_455
Ga4 O2 O3 78.8(11) 2_666 3_455
Ga3 O2 O3 46.8(7) 3 3_455
O7 O2 O3 154.1(17) 2_655 3_455
La2 O2 O3 106.5(11) . 3_455
Ga2 O2 O3 39.7(6) 4 3_455
O2 O2 O3 87.3(17) 4_645 3_455
O2 O2 O3 103(2) 4_655 3_455
O1 O2 O3 102.4(13) 1_565 3_455
O7 O2 O3 108.1(10) 2 3_455
O5 O2 O3 30.9(6) 4 3_455
Ta O2 O3 161.4(14) 1_665 3_455
Ga1 O2 O3 161.4(14) 1_665 3_455
O6 O2 O3 143.1(11) 2_665 3_455
Ga2 O2 O3 115.1(13) 1_565 3_455
Ga4 O2 O3 155.0(13) 4_655 3_455
O3 O2 O3 97.6(9) 1_465 3_455
O5 O2 O3 174.2(15) 2_665 3_455
O2 O2 O3 59.2(6) 1_455 3_455
O2 O2 O3 120.8(6) 1_655 3_455
O7 O2 O3 75.7(11) 4_655 3_455
Ga4 O2 O3 67.2(8) 2_656 3_455
O2 O2 O3 56.3(13) 4_545 3_455
O2 O2 O3 71.9(14) 4 3_455
O3 O2 O3 110.4(11) . 3_455
Ga2 O2 O3 69.5(7) 1_455 3_455
La2 O2 O3 75.6(10) 3_655 3_455
O3 O2 O3 140.3(13) 2_665 3_455
La2 O2 O3 133.4(13) 1_655 3_455
Ta O2 O3 34.4(4) 3 3_455
Ga1 O2 O3 34.4(4) 3 3_455
Ga3 O2 O3 99.1(8) 1_465 3_455
O3 O2 O3 53.0(7) 3 3_455
O1 O2 O3 113.0(13) 1_655 3_455
O3 O2 O3 91.1(10) 4_755 3_455
O3 O2 O3 84.2(8) 1_455 3_455
O3 O2 O3 29.8(7) 4 3_455
La1 O2 O3 74.5(8) 2_556 3_455
La2 O2 O3 115.9(10) 1_565 3_455
Ga4 O2 O3 40.0(15) 3_554 2_655
Ga2 O2 O3 130(3) 4_655 2_655
O5 O2 O3 79.1(19) 1_565 2_655
La1 O2 O3 67.6(14) 3_554 2_655
O7 O2 O3 24.4(12) . 2_655
La1 O2 O3 127(2) 2_566 2_655
O3 O2 O3 112.3(17) 4_655 2_655
O4 O2 O3 169(3) 4 2_655
O6 O2 O3 77.2(14) 1_565 2_655
O1 O2 O3 114(2) 4 2_655
O4 O2 O3 48.2(16) 1_655 2_655
O6 O2 O3 77.2(13) 1_465 2_655
O1 O2 O3 111(2) 4_655 2_655
Ta O2 O3 58.4(9) 1_565 2_655
Ga1 O2 O3 58.4(9) 1_565 2_655
O4 O2 O3 61.7(12) . 2_655
O1 O2 O3 30.9(11) . 2_655
Ga2 O2 O3 32.5(7) . 2_655
Ga3 O2 O3 84.0(9) 1_565 2_655
O6 O2 O3 71.5(11) 4_655 2_655
La1 O2 O3 76.0(11) 3_654 2_655
La1 O2 O3 111.4(12) 2_666 2_655
O5 O2 O3 84.2(12) 4_655 2_655
Ga4 O2 O3 70.8(9) 3_454 2_655
O3 O2 O3 104.8(13) 1_565 2_655
La2 O2 O3 137.1(15) 3 2_655
Ga4 O2 O3 163.8(15) 2_666 2_655
Ga3 O2 O3 103.6(13) 3 2_655
O7 O2 O3 42.9(8) 2_655 2_655
La2 O2 O3 18.8(4) . 2_655
Ga2 O2 O3 105.6(12) 4 2_655
O2 O2 O3 56.1(13) 4_645 2_655
O2 O2 O3 141(2) 4_655 2_655
O1 O2 O3 129.2(16) 1_565 2_655
O7 O2 O3 44.6(7) 2 2_655
O5 O2 O3 84.6(11) 4 2_655
Ta O2 O3 67.6(8) 1_665 2_655
Ga1 O2 O3 67.6(8) 1_665 2_655
O6 O2 O3 54.1(7) 2_665 2_655
Ga2 O2 O3 127.6(13) 1_565 2_655
Ga4 O2 O3 43.1(5) 4_655 2_655
O3 O2 O3 103.0(12) 1_465 2_655
O5 O2 O3 67.0(9) 2_665 2_655
O2 O2 O3 90.0(7) 1_455 2_655
O2 O2 O3 90.0(7) 1_655 2_655
O7 O2 O3 149.2(14) 4_655 2_655
Ga4 O2 O3 66.1(8) 2_656 2_655
O2 O2 O3 59.7(11) 4_545 2_655
O2 O2 O3 134(2) 4 2_655
O3 O2 O3 27.8(8) . 2_655
Ga2 O2 O3 52.1(7) 1_455 2_655
La2 O2 O3 125.6(13) 3_655 2_655
O3 O2 O3 86.2(10) 2_665 2_655
La2 O2 O3 38.7(5) 1_655 2_655
Ta O2 O3 86.4(10) 3 2_655
Ga1 O2 O3 86.4(10) 3 2_655
Ga3 O2 O3 85.7(9) 1_465 2_655
O3 O2 O3 117.6(13) 3 2_655
O1 O2 O3 55.0(9) 1_655 2_655
O3 O2 O3 100.9(11) 4_755 2_655
O3 O2 O3 34.3(7) 1_455 2_655
O3 O2 O3 100.8(11) 4 2_655
La1 O2 O3 42.0(5) 2_556 2_655
La2 O2 O3 106.2(10) 1_565 2_655
O3 O2 O3 115.5(11) 3_455 2_655
Ga4 O2 O1 77(2) 3_554 1_665
Ga2 O2 O1 69(2) 4_655 1_665
O5 O2 O1 66(2) 1_565 1_665
La1 O2 O1 166(2) 3_554 1_665
O7 O2 O1 106.3(19) . 1_665
La1 O2 O1 82.9(17) 2_566 1_665
O3 O2 O1 109.2(19) 4_655 1_665
O4 O2 O1 53(2) 4 1_665
O6 O2 O1 40.4(12) 1_565 1_665
O1 O2 O1 128(2) 4 1_665
O4 O2 O1 91.1(17) 1_655 1_665
O6 O2 O1 119(2) 1_465 1_665
O1 O2 O1 52.0(16) 4_655 1_665
Ta O2 O1 98.8(16) 1_565 1_665
Ga1 O2 O1 98.8(16) 1_565 1_665
O4 O2 O1 162(2) . 1_665
O1 O2 O1 139.9(15) . 1_665
Ga2 O2 O1 115.1(12) . 1_665
Ga3 O2 O1 48.9(9) 1_565 1_665
O6 O2 O1 136.5(15) 4_655 1_665
La1 O2 O1 75.3(9) 3_654 1_665
La1 O2 O1 15.9(6) 2_666 1_665
O5 O2 O1 99.9(12) 4_655 1_665
Ga4 O2 O1 137.2(17) 3_454 1_665
O3 O2 O1 24.4(9) 1_565 1_665
La2 O2 O1 103.8(13) 3 1_665
Ga4 O2 O1 47.6(9) 2_666 1_665
Ga3 O2 O1 103.6(12) 3 1_665
O7 O2 O1 73.7(11) 2_655 1_665
La2 O2 O1 128.5(14) . 1_665
Ga2 O2 O1 132.4(15) 4 1_665
O2 O2 O1 107.6(18) 4_645 1_665
O2 O2 O1 25.2(12) 4_655 1_665
O1 O2 O1 54.5(9) 1_565 1_665
O7 O2 O1 121.0(16) 2 1_665
O5 O2 O1 153.4(16) 4 1_665
Ta O2 O1 49.0(8) 1_665 1_665
Ga1 O2 O1 49.0(8) 1_665 1_665
O6 O2 O1 84.3(12) 2_665 1_665
Ga2 O2 O1 31.2(6) 1_565 1_665
Ga4 O2 O1 79.9(11) 4_655 1_665
O3 O2 O1 87.3(12) 1_465 1_665
O5 O2 O1 54.9(9) 2_665 1_665
O2 O2 O1 135.7(8) 1_455 1_665
O2 O2 O1 44.3(8) 1_655 1_665
O7 O2 O1 50.2(9) 4_655 1_665
Ga4 O2 O1 121.1(12) 2_656 1_665
O2 O2 O1 170.6(17) 4_545 1_665
O2 O2 O1 84.2(9) 4 1_665
O3 O2 O1 107.0(9) . 1_665
Ga2 O2 O1 164.9(15) 1_455 1_665
La2 O2 O1 60.4(8) 3_655 1_665
O3 O2 O1 59.7(10) 2_665 1_665
La2 O2 O1 83.1(9) 1_655 1_665
Ta O2 O1 137.4(13) 3 1_665
Ga1 O2 O1 137.4(13) 3 1_665
Ga3 O2 O1 101.3(13) 1_465 1_665
O3 O2 O1 87.2(10) 3 1_665
O1 O2 O1 83.9(8) 1_655 1_665
O3 O2 O1 62.8(8) 4_755 1_665
O3 O2 O1 150.3(13) 1_455 1_665
O3 O2 O1 141.6(13) 4 1_665
La1 O2 O1 147.0(12) 2_556 1_665
La2 O2 O1 64.0(9) 1_565 1_665
O3 O2 O1 125.0(13) 3_455 1_665
O3 O2 O1 116.6(11) 2_655 1_665
Ga4 O2 O2 26(2) 3_554 2_655
Ga2 O2 O2 130(3) 4_655 2_655
O5 O2 O2 35.9(19) 1_565 2_655
La1 O2 O2 118.1(17) 3_554 2_655
O7 O2 O2 36.1(15) . 2_655
La1 O2 O2 100.0(19) 2_566 2_655
O3 O2 O2 154(2) 4_655 2_655
O4 O2 O2 117(2) 4 2_655
O6 O2 O2 42.7(11) 1_565 2_655
O1 O2 O2 141(3) 4 2_655
O4 O2 O2 68.9(18) 1_655 2_655
O6 O2 O2 79.2(17) 1_465 2_655
O1 O2 O2 100.5(19) 4_655 2_655
Ta O2 O2 44.5(9) 1_565 2_655
Ga1 O2 O2 44.5(9) 1_565 2_655
O4 O2 O2 99.1(17) . 2_655
O1 O2 O2 82.9(13) . 2_655
Ga2 O2 O2 74.1(10) . 2_655
Ga3 O2 O2 32.8(9) 1_565 2_655
O6 O2 O2 121.4(9) 4_655 2_655
La1 O2 O2 85.2(11) 3_654 2_655
La1 O2 O2 73.4(10) 2_666 2_655
O5 O2 O2 114.6(12) 4_655 2_655
Ga4 O2 O2 89.0(15) 3_454 2_655
O3 O2 O2 53.0(11) 1_565 2_655
La2 O2 O2 169.1(12) 3 2_655
Ga4 O2 O2 115.1(11) 2_666 2_655
Ga3 O2 O2 138.9(14) 3 2_655
O7 O2 O2 23.0(9) 2_655 2_655
La2 O2 O2 58.7(10) . 2_655
Ga2 O2 O2 129.1(19) 4 2_655
O2 O2 O2 91.1(16) 4_645 2_655
O2 O2 O2 91.1(16) 4_655 2_655
O1 O2 O2 83.6(12) 1_565 2_655
O7 O2 O2 56.9(12) 2 2_655
O5 O2 O2 135.1(12) 4 2_655
Ta O2 O2 30.8(5) 1_665 2_655
Ga1 O2 O2 30.8(5) 1_665 2_655
O6 O2 O2 24.5(7) 2_665 2_655
Ga2 O2 O2 75.7(8) 1_565 2_655
Ga4 O2 O2 9.8(8) 4_655 2_655
O3 O2 O2 78.6(13) 1_465 2_655
O5 O2 O2 15.6(9) 2_665 2_655
O2 O2 O2 108.4(11) 1_455 2_655
O2 O2 O2 71.6(11) 1_655 2_655
O7 O2 O2 119.8(12) 4_655 2_655
Ga4 O2 O2 109.4(8) 2_656 2_655
O2 O2 O2 109.4(18) 4_545 2_655
O2 O2 O2 109.4(18) 4 2_655
O3 O2 O2 63.5(7) . 2_655
Ga2 O2 O2 95.2(12) 1_455 2_655
La2 O2 O2 118.6(14) 3_655 2_655
O3 O2 O2 40.4(8) 2_665 2_655
La2 O2 O2 44.8(7) 1_655 2_655
Ta O2 O2 137.8(6) 3 2_655
Ga1 O2 O2 137.8(6) 3 2_655
Ga3 O2 O2 72.5(11) 1_465 2_655
O3 O2 O2 138.1(14) 3 2_655
O1 O2 O2 69.2(10) 1_655 2_655
O3 O2 O2 100.1(13) 4_755 2_655
O3 O2 O2 81.1(10) 1_455 2_655
O3 O2 O2 136.3(17) 4 2_655
La1 O2 O2 94.0(7) 2_556 2_655
La2 O2 O2 65.4(7) 1_565 2_655
O3 O2 O2 164.5(14) 3_455 2_655
O3 O2 O2 52.1(7) 2_655 2_655
O1 O2 O2 70.2(10) 1_665 2_655
Ga4 O2 O1 146(3) 3_554 3
Ga2 O2 O1 37.3(15) 4_655 3
O5 O2 O1 147(3) 1_565 3
La1 O2 O1 70.2(15) 3_554 3
O7 O2 O1 153(2) . 3
La1 O2 O1 85.7(16) 2_566 3
O3 O2 O1 20.9(10) 4_655 3
O4 O2 O1 58(2) 4 3
O6 O2 O1 124.8(19) 1_565 3
O1 O2 O1 51.2(19) 4 3
O4 O2 O1 105(2) 1_655 3
O6 O2 O1 112.7(16) 1_465 3
O1 O2 O1 67.0(16) 4_655 3
Ta O2 O1 147.4(15) 1_565 3
Ga1 O2 O1 147.4(15) 1_565 3
O4 O2 O1 92.5(14) . 3
O1 O2 O1 101.6(18) . 3
Ga2 O2 O1 104.9(15) . 3
Ga3 O2 O1 143.4(16) 1_565 3
O6 O2 O1 60.6(10) 4_655 3
La1 O2 O1 85.0(12) 3_654 3
La1 O2 O1 94.9(12) 2_666 3
O5 O2 O1 58.5(10) 4_655 3
Ga4 O2 O1 103.4(11) 3_454 3
O3 O2 O1 119.7(16) 1_565 3
La2 O2 O1 17.4(6) 3 3
Ga4 O2 O1 58.1(10) 2_666 3
Ga3 O2 O1 34.3(6) 3 3
O7 O2 O1 148.5(16) 2_655 3
La2 O2 O1 129.8(14) . 3
Ga2 O2 O1 63.1(8) 4 3
O2 O2 O1 85(2) 4_645 3
O2 O2 O1 81.3(18) 4_655 3
O1 O2 O1 96.8(15) 1_565 3
O7 O2 O1 135.3(12) 2 3
O5 O2 O1 53.9(9) 4 3
Ta O2 O1 136.7(13) 1_665 3
Ga1 O2 O1 136.7(13) 1_665 3
O6 O2 O1 166.7(14) 2_665 3
Ga2 O2 O1 99.8(13) 1_565 3
Ga4 O2 O1 171.4(15) 4_655 3
O3 O2 O1 109.1(13) 1_465 3
O5 O2 O1 154.4(14) 2_665 3
O2 O2 O1 83.9(6) 1_455 3
O2 O2 O1 96.1(6) 1_655 3
O7 O2 O1 49.6(9) 4_655 3
Ga4 O2 O1 68.7(10) 2_656 3
O2 O2 O1 79.2(17) 4_545 3
O2 O2 O1 76.0(16) 4 3
O3 O2 O1 114.6(13) . 3
Ga2 O2 O1 95.2(10) 1_455 3
La2 O2 O1 48.9(6) 3_655 3
O3 O2 O1 141.0(14) 2_665 3
La2 O2 O1 128.5(14) 1_655 3
Ta O2 O1 46.2(7) 3 3
Ga1 O2 O1 46.2(7) 3 3
Ga3 O2 O1 117.9(11) 1_465 3
O3 O2 O1 30.8(6) 3 3
O1 O2 O1 103.1(14) 1_655 3
O3 O2 O1 68.0(8) 4_755 3
O3 O2 O1 107.5(11) 1_455 3
O3 O2 O1 56.2(6) 4 3
La1 O2 O1 90.8(11) 2_556 3
La2 O2 O1 117.8(12) 1_565 3
O3 O2 O1 27.3(6) 3_455 3
O3 O2 O1 132.1(14) 2_655 3
O1 O2 O1 99.8(12) 1_665 3
O2 O2 O1 167.5(16) 2_655 3
Ga4 O2 O2 63(2) 3_554 2
Ga2 O2 O2 171(3) 4_655 2
O5 O2 O2 36.6(18) 1_565 2
La1 O2 O2 91.5(16) 3_554 2
O7 O2 O2 31.3(16) . 2
La1 O2 O2 73.9(15) 2_566 2
O3 O2 O2 149(2) 4_655 2
O4 O2 O2 121(3) 4 2
O6 O2 O2 86.6(18) 1_565 2
O1 O2 O2 97(2) 4 2
O4 O2 O2 98(2) 1_655 2
O6 O2 O2 35.4(9) 1_465 2
O1 O2 O2 145(2) 4_655 2
Ta O2 O2 4.4(12) 1_565 2
Ga1 O2 O2 4.4(12) 1_565 2
O4 O2 O2 61.8(13) . 2
O1 O2 O2 76.0(14) . 2
Ga2 O2 O2 86.9(11) . 2
Ga3 O2 O2 53.1(9) 1_565 2
O6 O2 O2 114.3(10) 4_655 2
La1 O2 O2 123.3(14) 3_654 2
La1 O2 O2 111.9(15) 2_666 2
O5 O2 O2 138.3(11) 4_655 2
Ga4 O2 O2 45.3(8) 3_454 2
O3 O2 O2 77.9(13) 1_565 2
La2 O2 O2 131.9(16) 3 2
Ga4 O2 O2 126.1(11) 2_666 2
Ga3 O2 O2 152.2(10) 3 2
O7 O2 O2 61.7(12) 2_655 2
La2 O2 O2 43.3(10) . 2
Ga2 O2 O2 84.8(12) 4 2
O2 O2 O2 110.4(18) 4_645 2
O2 O2 O2 110.4(18) 4_655 2
O1 O2 O2 77.4(12) 1_565 2
O7 O2 O2 19.6(10) 2 2
O5 O2 O2 103.7(12) 4 2
Ta O2 O2 75.0(12) 1_665 2
Ga1 O2 O2 75.0(12) 1_665 2
O6 O2 O2 20.7(6) 2_665 2
Ga2 O2 O2 87.2(10) 1_565 2
Ga4 O2 O2 39.1(7) 4_655 2
O3 O2 O2 49.2(9) 1_465 2
O5 O2 O2 54.1(10) 2_665 2
O2 O2 O2 64.0(10) 1_455 2
O2 O2 O2 116.0(10) 1_655 2
O7 O2 O2 145.9(11) 4_655 2
Ga4 O2 O2 117.6(7) 2_656 2
O2 O2 O2 83.0(16) 4_545 2
O2 O2 O2 83.0(16) 4 2
O3 O2 O2 81.0(10) . 2
Ga2 O2 O2 63.8(8) 1_455 2
La2 O2 O2 161.4(15) 3_655 2
O3 O2 O2 43.8(8) 2_665 2
La2 O2 O2 77.7(10) 1_655 2
Ta O2 O2 120.2(10) 3 2
Ga1 O2 O2 120.2(10) 3 2
Ga3 O2 O2 34.3(6) 1_465 2
O3 O2 O2 169.9(8) 3 2
O1 O2 O2 102.5(12) 1_655 2
O3 O2 O2 143.7(15) 4_755 2
O3 O2 O2 59.4(7) 1_455 2
O3 O2 O2 92.6(13) 4 2
La1 O2 O2 83.6(7) 2_556 2
La2 O2 O2 54.3(6) 1_565 2
O3 O2 O2 122.4(12) 3_455 2
O3 O2 O2 54.3(7) 2_655 2
O1 O2 O2 101.9(12) 1_665 2
O2 O2 O2 44.4(9) 2_655 2
O1 O2 O2 147.9(14) 3 2
Ga4 O2 O1 52.8(17) 3_554 2
Ga2 O2 O1 154(3) 4_655 2
O5 O2 O1 64.9(19) 1_565 2
La1 O2 O1 68.7(14) 3_554 2
O7 O2 O1 15.2(12) . 2
La1 O2 O1 102.7(17) 2_566 2
O3 O2 O1 124.5(18) 4_655 2
O4 O2 O1 154(3) 4 2
O6 O2 O1 88.8(15) 1_565 2
O1 O2 O1 100.3(19) 4 2
O4 O2 O1 72.2(18) 1_655 2
O6 O2 O1 53.3(12) 1_465 2
O1 O2 O1 135(2) 4_655 2
Ta O2 O1 37.1(9) 1_565 2
Ga1 O2 O1 37.1(9) 1_565 2
O4 O2 O1 49.3(12) . 2
O1 O2 O1 43.7(14) . 2
Ga2 O2 O1 55.5(9) . 2
Ga3 O2 O1 76.3(11) 1_565 2
O6 O2 O1 84.2(12) 4_655 2
La1 O2 O1 100.0(12) 3_654 2
La1 O2 O1 123.1(13) 2_666 2
O5 O2 O1 106.0(14) 4_655 2
Ga4 O2 O1 49.7(7) 3_454 2
O3 O2 O1 101.2(15) 1_565 2
La2 O2 O1 133.5(12) 3 2
Ga4 O2 O1 158.7(18) 2_666 2
Ga3 O2 O1 121.2(14) 3 2
O7 O2 O1 54.0(9) 2_655 2
La2 O2 O1 10.9(6) . 2
Ga2 O2 O1 89.5(9) 4 2
O2 O2 O1 78.9(14) 4_645 2
O2 O2 O1 139(2) 4_655 2
O1 O2 O1 110.1(14) 1_565 2
O7 O2 O1 20.4(6) 2 2
O5 O2 O1 84.9(10) 4 2
Ta O2 O1 77.0(9) 1_665 2
Ga1 O2 O1 77.0(9) 1_665 2
O6 O2 O1 40.6(8) 2_665 2
Ga2 O2 O1 117.4(14) 1_565 2
Ga4 O2 O1 41.4(6) 4_655 2
O3 O2 O1 79.5(11) 1_465 2
O5 O2 O1 66.3(10) 2_665 2
O2 O2 O1 70.5(5) 1_455 2
O2 O2 O1 109.5(5) 1_655 2
O7 O2 O1 170.0(11) 4_655 2
Ga4 O2 O1 84.9(10) 2_656 2
O2 O2 O1 59.6(13) 4_545 2
O2 O2 O1 110.3(19) 4 2
O3 O2 O1 52.0(8) . 2
Ga2 O2 O1 44.1(6) 1_455 2
La2 O2 O1 149.8(13) 3_655 2
O3 O2 O1 72.6(10) 2_665 2
La2 O2 O1 58.9(6) 1_655 2
Ta O2 O1 94.7(10) 3 2
Ga1 O2 O1 94.7(10) 3 2
Ga3 O2 O1 61.7(7) 1_465 2
O3 O2 O1 137.8(13) 3 2
O1 O2 O1 78.7(11) 1_655 2
O3 O2 O1 124.9(11) 4_755 2
O3 O2 O1 31.6(7) 1_455 2
O3 O2 O1 89.6(9) 4 2
La1 O2 O1 52.5(7) 2_556 2
La2 O2 O1 87.0(10) 1_565 2
O3 O2 O1 113.6(10) 3_455 2
O3 O2 O1 24.2(5) 2_655 2
O1 O2 O1 121.2(11) 1_665 2
O2 O2 O1 51.1(9) 2_655 2
O1 O2 O1 138.8(13) 3 2
O2 O2 O1 32.7(8) 2 2
Ga4 O2 O1 100(2) 3_554 1_455
Ga2 O2 O1 126(3) 4_655 1_455
O5 O2 O1 98(2) 1_565 1_455
La1 O2 O1 30.8(12) 3_554 1_455
O7 O2 O1 64.3(15) . 1_455
La1 O2 O1 86.6(15) 2_566 1_455
O3 O2 O1 85.9(17) 4_655 1_455
O4 O2 O1 128(2) 4 1_455
O6 O2 O1 137.1(18) 1_565 1_455
O1 O2 O1 53.4(18) 4 1_455
O4 O2 O1 97(2) 1_655 1_455
O6 O2 O1 45.5(12) 1_465 1_455
O1 O2 O1 144(2) 4_655 1_455
Ta O2 O1 65.5(10) 1_565 1_455
Ga1 O2 O1 65.5(10) 1_565 1_455
O4 O2 O1 1.8(9) . 1_455
O1 O2 O1 46.2(7) . 1_455
Ga2 O2 O1 72.1(10) . 1_455
Ga3 O2 O1 115.7(14) 1_565 1_455
O6 O2 O1 59.6(10) 4_655 1_455
La1 O2 O1 117.4(15) 3_654 1_455
La1 O2 O1 172.1(14) 2_666 1_455
O5 O2 O1 96.1(13) 4_655 1_455
Ga4 O2 O1 27.0(7) 3_454 1_455
O3 O2 O1 139.3(16) 1_565 1_455
La2 O2 O1 84.4(10) 3 1_455
Ga4 O2 O1 135.3(13) 2_666 1_455
Ga3 O2 O1 92.7(12) 3 1_455
O7 O2 O1 101.8(12) 2_655 1_455
La2 O2 O1 44.7(7) . 1_455
Ga2 O2 O1 44.9(7) 4 1_455
O2 O2 O1 84.7(12) 4_645 1_455
O2 O2 O1 150.7(17) 4_655 1_455
O1 O2 O1 113.0(13) 1_565 1_455
O7 O2 O1 44.5(8) 2 1_455
O5 O2 O1 41.0(8) 4 1_455
Ta O2 O1 125.9(12) 1_665 1_455
Ga1 O2 O1 125.9(12) 1_665 1_455
O6 O2 O1 81.6(10) 2_665 1_455
Ga2 O2 O1 135.4(14) 1_565 1_455
Ga4 O2 O1 90.1(10) 4_655 1_455
O3 O2 O1 78.0(9) 1_465 1_455
O5 O2 O1 113.5(13) 2_665 1_455
O2 O2 O1 34.0(7) 1_455 1_455
O2 O2 O1 146.0(7) 1_655 1_455
O7 O2 O1 140.6(12) 4_655 1_455
Ga4 O2 O1 73.9(10) 2_656 1_455
O2 O2 O1 24.5(12) 4_545 1_455
O2 O2 O1 87.7(15) 4 1_455
O3 O2 O1 77.8(9) . 1_455
Ga2 O2 O1 10.4(5) 1_455 1_455
La2 O2 O1 135.5(14) 3_655 1_455
O3 O2 O1 104.0(13) 2_665 1_455
La2 O2 O1 98.5(10) 1_655 1_455
Ta O2 O1 58.8(8) 3 1_455
Ga1 O2 O1 58.8(8) 3 1_455
Ga3 O2 O1 62.7(8) 1_465 1_455
O3 O2 O1 108.6(11) 3 1_455
O1 O2 O1 104.7(13) 1_655 1_455
O3 O2 O1 133.1(13) 4_755 1_455
O3 O2 O1 27.6(5) 1_455 1_455
O3 O2 O1 41.1(7) 4 1_455
La1 O2 O1 42.8(6) 2_556 1_455
La2 O2 O1 100.3(10) 1_565 1_455
O3 O2 O1 65.2(8) 3_455 1_455
O3 O2 O1 60.8(8) 2_655 1_455
O1 O2 O1 163.5(17) 1_665 1_455
O2 O2 O1 99.3(13) 2_655 1_455
O1 O2 O1 92.1(10) 3 1_455
O2 O2 O1 62.7(10) 2 1_455
O1 O2 O1 49.1(9) 2 1_455
Ga4 O2 O1 13.5(15) 3_554 2_655
Ga2 O2 O1 121(2) 4_655 2_655
O5 O2 O1 68(2) 1_565 2_655
La1 O2 O1 92.7(16) 3_554 2_655
O7 O2 O1 30.4(13) . 2_655
La1 O2 O1 130(2) 2_566 2_655
O3 O2 O1 123.9(18) 4_655 2_655
O4 O2 O1 143(3) 4 2_655
O6 O2 O1 50.8(11) 1_565 2_655
O1 O2 O1 140(2) 4 2_655
O4 O2 O1 40.4(17) 1_655 2_655
O6 O2 O1 91.4(15) 1_465 2_655
O1 O2 O1 94.2(15) 4_655 2_655
Ta O2 O1 61.7(10) 1_565 2_655
Ga1 O2 O1 61.7(10) 1_565 2_655
O4 O2 O1 87.4(14) . 2_655
O1 O2 O1 53.9(12) . 2_655
Ga2 O2 O1 41.2(8) . 2_655
Ga3 O2 O1 65.2(9) 1_565 2_655
O6 O2 O1 88.8(12) 4_655 2_655
La1 O2 O1 64.4(8) 3_654 2_655
La1 O2 O1 85.4(9) 2_666 2_655
O5 O2 O1 86.1(12) 4_655 2_655
Ga4 O2 O1 91.3(11) 3_454 2_655
O3 O2 O1 81.2(11) 1_565 2_655
La2 O2 O1 158.1(17) 3 2_655
Ga4 O2 O1 137.3(13) 2_666 2_655
Ga3 O2 O1 110.1(13) 3 2_655
O7 O2 O1 16.7(7) 2_655 2_655
La2 O2 O1 42.4(6) . 2_655
Ga2 O2 O1 130.5(12) 4 2_655
O2 O2 O1 59.6(14) 4_645 2_655
O2 O2 O1 115.0(19) 4_655 2_655
O1 O2 O1 116.5(14) 1_565 2_655
O7 O2 O1 59.1(8) 2 2_655
O5 O2 O1 109.1(13) 4 2_655
Ta O2 O1 41.1(6) 1_665 2_655
Ga1 O2 O1 41.1(6) 1_665 2_655
O6 O2 O1 47.5(8) 2_665 2_655
Ga2 O2 O1 105.9(12) 1_565 2_655
Ga4 O2 O1 27.5(6) 4_655 2_655
O3 O2 O1 105.5(14) 1_465 2_655
O5 O2 O1 44.9(8) 2_665 2_655
O2 O2 O1 112.3(6) 1_455 2_655
O2 O2 O1 67.7(6) 1_655 2_655
O7 O2 O1 128.7(10) 4_655 2_655
Ga4 O2 O1 76.8(9) 2_656 2_655
O2 O2 O1 85.5(12) 4_545 2_655
O2 O2 O1 139(2) 4 2_655
O3 O2 O1 30.6(7) . 2_655
Ga2 O2 O1 78.5(8) 1_455 2_655
La2 O2 O1 112.0(10) 3_655 2_655
O3 O2 O1 73.0(10) 2_665 2_655
La2 O2 O1 19.0(4) 1_655 2_655
Ta O2 O1 105.7(11) 3 2_655
Ga1 O2 O1 105.7(11) 3 2_655
Ga3 O2 O1 93.1(10) 1_465 2_655
O3 O2 O1 117.4(11) 3 2_655
O1 O2 O1 43.7(11) 1_655 2_655
O3 O2 O1 87.1(8) 4_755 2_655
O3 O2 O1 60.8(8) 1_455 2_655
O3 O2 O1 127.3(11) 4 2_655
La1 O2 O1 64.7(8) 2_556 2_655
La2 O2 O1 97.4(10) 1_565 2_655
O3 O2 O1 138.9(13) 3_455 2_655
O3 O2 O1 26.5(5) 2_655 2_655
O1 O2 O1 90.1(8) 1_665 2_655
O2 O2 O1 32.9(8) 2_655 2_655
O1 O2 O1 144.4(15) 3 2_655
O2 O2 O1 58.9(9) 2 2_655
O1 O2 O1 41.7(6) 2 2_655
O1 O2 O1 86.7(10) 1_455 2_655
Ga4 O2 O1 79(2) 3_554 2_565
Ga2 O2 O1 137(3) 4_655 2_565
O5 O2 O1 18.0(16) 1_565 2_565
La1 O2 O1 119.2(18) 3_554 2_565
O7 O2 O1 63.1(16) . 2_565
La1 O2 O1 47.9(14) 2_566 2_565
O3 O2 O1 152.9(19) 4_655 2_565
O4 O2 O1 86(3) 4 2_565
O6 O2 O1 81.0(17) 1_565 2_565
O1 O2 O1 95(2) 4 2_565
O4 O2 O1 121(2) 1_655 2_565
O6 O2 O1 44.5(13) 1_465 2_565
O1 O2 O1 127(2) 4_655 2_565
Ta O2 O1 31.2(10) 1_565 2_565
Ga1 O2 O1 31.2(10) 1_565 2_565
O4 O2 O1 86.9(14) . 2_565
O1 O2 O1 111.6(14) . 2_565
Ga2 O2 O1 119.3(15) . 2_565
Ga3 O2 O1 34.4(7) 1_565 2_565
O6 O2 O1 147.3(14) 4_655 2_565
La1 O2 O1 134.6(13) 3_654 2_565
La1 O2 O1 89.5(12) 2_666 2_565
O5 O2 O1 167.1(13) 4_655 2_565
Ga4 O2 O1 62.8(10) 3_454 2_565
O3 O2 O1 51.5(9) 1_565 2_565
La2 O2 O1 117.6(13) 3 2_565
Ga4 O2 O1 90.6(13) 2_666 2_565
Ga3 O2 O1 167.8(14) 3 2_565
O7 O2 O1 75.6(12) 2_655 2_565
La2 O2 O1 78.9(11) . 2_565
Ga2 O2 O1 86.2(11) 4 2_565
O2 O2 O1 141(2) 4_645 2_565
O2 O2 O1 76.2(15) 4_655 2_565
O1 O2 O1 42.2(13) 1_565 2_565
O7 O2 O1 53.4(10) 2 2_565
O5 O2 O1 124.5(11) 4 2_565
Ta O2 O1 73.8(10) 1_665 2_565
Ga1 O2 O1 73.8(10) 1_665 2_565
O6 O2 O1 35.2(8) 2_665 2_565
Ga2 O2 O1 52.8(9) 1_565 2_565
Ga4 O2 O1 54.9(9) 4_655 2_565
O3 O2 O1 26.4(7) 1_465 2_565
O5 O2 O1 50.5(9) 2_665 2_565
O2 O2 O1 71.2(5) 1_455 2_565
O2 O2 O1 108.8(5) 1_655 2_565
O7 O2 O1 110.6(14) 4_655 2_565
Ga4 O2 O1 153.0(13) 2_656 2_565
O2 O2 O1 112.5(18) 4_545 2_565
O2 O2 O1 57.6(14) 4 2_565
O3 O2 O1 110.9(13) . 2_565
Ga2 O2 O1 93.5(10) 1_455 2_565
La2 O2 O1 132.5(13) 3_655 2_565
O3 O2 O1 18.8(6) 2_665 2_565
La2 O2 O1 97.2(11) 1_655 2_565
Ta O2 O1 145.0(10) 3 2_565
Ga1 O2 O1 145.0(10) 3 2_565
Ga3 O2 O1 28.6(5) 1_465 2_565
O3 O2 O1 154.1(14) 3 2_565
O1 O2 O1 121.7(10) 1_655 2_565
O3 O2 O1 136.3(11) 4_755 2_565
O3 O2 O1 93.7(10) 1_455 2_565
O3 O2 O1 99.5(10) 4 2_565
La1 O2 O1 118.8(11) 2_556 2_565
La2 O2 O1 18.9(6) 1_565 2_565
O3 O2 O1 123.8(9) 3_455 2_565
O3 O2 O1 87.6(10) 2_655 2_565
O1 O2 O1 75.1(11) 1_665 2_565
O2 O2 O1 52.6(9) 2_655 2_565
O1 O2 O1 133.6(14) 3 2_565
O2 O2 O1 35.6(8) 2 2_565
O1 O2 O1 68.1(9) 2 2_565
O1 O2 O1 88.5(8) 1_455 2_565
O1 O2 O1 82.1(10) 2_655 2_565
Ga4 O2 O1 124(3) 3_554 1_465
Ga2 O2 O1 115(2) 4_655 1_465
O5 O2 O1 65.3(19) 1_565 1_465
La1 O2 O1 91.4(14) 3_554 1_465
O7 O2 O1 94.0(18) . 1_465
La1 O2 O1 17.4(10) 2_566 1_465
O3 O2 O1 106.2(17) 4_655 1_465
O4 O2 O1 69(2) 4 1_465
O6 O2 O1 125(2) 1_565 1_465
O1 O2 O1 48.5(18) 4 1_465
O4 O2 O1 161(2) 1_655 1_465
O6 O2 O1 35.4(12) 1_465 1_465
O1 O2 O1 135(2) 4_655 1_465
Ta O2 O1 60.9(11) 1_565 1_465
Ga1 O2 O1 60.9(11) 1_565 1_465
O4 O2 O1 67.8(12) . 1_465
O1 O2 O1 114.7(13) . 1_465
Ga2 O2 O1 139.3(14) . 1_465
Ga3 O2 O1 79.1(12) 1_565 1_465
O6 O2 O1 117.9(11) 4_655 1_465
La1 O2 O1 171.4(15) 3_654 1_465
La1 O2 O1 114.2(14) 2_666 1_465
O5 O2 O1 145.4(13) 4_655 1_465
Ga4 O2 O1 46.4(8) 3_454 1_465
O3 O2 O1 84.7(11) 1_565 1_465
La2 O2 O1 72.5(10) 3 1_465
Ga4 O2 O1 77.3(11) 2_666 1_465
Ga3 O2 O1 122.0(12) 3 1_465
O7 O2 O1 121.5(15) 2_655 1_465
La2 O2 O1 94.8(11) . 1_465
Ga2 O2 O1 42.1(8) 4 1_465
O2 O2 O1 153.5(17) 4_645 1_465
O2 O2 O1 81.9(12) 4_655 1_465
O1 O2 O1 44.4(7) 1_565 1_465
O7 O2 O1 68.1(10) 2 1_465
O5 O2 O1 86.3(9) 4 1_465
Ta O2 O1 120.3(14) 1_665 1_465
Ga1 O2 O1 120.3(14) 1_665 1_465
O6 O2 O1 77.0(11) 2_665 1_465
Ga2 O2 O1 67.7(10) 1_565 1_465
Ga4 O2 O1 98.8(12) 4_655 1_465
O3 O2 O1 21.0(7) 1_465 1_465
O5 O2 O1 97.7(13) 2_665 1_465
O2 O2 O1 36.8(7) 1_455 1_465
O2 O2 O1 143.2(7) 1_655 1_465
O7 O2 O1 97.8(11) 4_655 1_465
Ga4 O2 O1 136.6(12) 2_656 1_465
O2 O2 O1 90.5(15) 4_545 1_465
O2 O2 O1 22.2(12) 4 1_465
O3 O2 O1 139.9(12) . 1_465
Ga2 O2 O1 79.5(9) 1_455 1_465
La2 O2 O1 121.7(11) 3_655 1_465
O3 O2 O1 64.2(10) 2_665 1_465
La2 O2 O1 141.0(13) 1_655 1_465
Ta O2 O1 104.6(9) 3 1_465
Ga1 O2 O1 104.6(9) 3 1_465
Ga3 O2 O1 29.5(6) 1_465 1_465
O3 O2 O1 119.6(11) 3 1_465
O1 O2 O1 166.3(16) 1_655 1_465
O3 O2 O1 146.5(12) 4_755 1_465
O3 O2 O1 92.8(8) 1_455 1_465
O3 O2 O1 56.3(8) 4 1_465
La1 O2 O1 112.4(10) 2_556 1_465
La2 O2 O1 42.4(6) 1_565 1_465
O3 O2 O1 76.6(7) 3_455 1_465
O3 O2 O1 112.5(11) 2_655 1_465
O1 O2 O1 98.9(13) 1_665 1_465
O2 O2 O1 99.0(12) 2_655 1_465
O1 O2 O1 89.8(9) 3 1_465
O2 O2 O1 63.7(9) 2 1_465
O1 O2 O1 88.5(8) 2 1_465
O1 O2 O1 69.5(6) 1_455 1_465
O1 O2 O1 122.6(10) 2_655 1_465
O1 O2 O1 47.4(9) 2_565 1_465
Ga4 O2 O3 48.5(19) 3_554 2_765
Ga2 O2 O3 95(2) 4_655 2_765
O5 O2 O3 47.4(16) 1_565 2_765
La1 O2 O3 154.2(18) 3_554 2_765
O7 O2 O3 76.0(16) . 2_765
La1 O2 O3 93.8(17) 2_566 2_765
O3 O2 O3 133(2) 4_655 2_765
O4 O2 O3 82(2) 4 2_765
O6 O2 O3 20.7(12) 1_565 2_765
O1 O2 O3 150(2) 4 2_765
O4 O2 O3 76.5(18) 1_655 2_765
O6 O2 O3 105.7(18) 1_465 2_765
O1 O2 O3 68.9(16) 4_655 2_765
Ta O2 O3 75.8(11) 1_565 2_765
Ga1 O2 O3 75.8(11) 1_565 2_765
O4 O2 O3 138.2(17) . 2_765
O1 O2 O3 115.1(13) . 2_765
Ga2 O2 O3 95.5(11) . 2_765
Ga3 O2 O3 28.8(5) 1_565 2_765
O6 O2 O3 137.4(13) 4_655 2_765
La1 O2 O3 74.1(10) 3_654 2_765
La1 O2 O3 34.7(7) 2_666 2_765
O5 O2 O3 106.7(11) 4_655 2_765
Ga4 O2 O3 121.7(14) 3_454 2_765
O3 O2 O3 22.3(5) 1_565 2_765
La2 O2 O3 134.2(12) 3 2_765
Ga4 O2 O3 77.5(10) 2_666 2_765
Ga3 O2 O3 121.7(12) 3 2_765
O7 O2 O3 45.0(8) 2_655 2_765
La2 O2 O3 98.0(10) . 2_765
Ga2 O2 O3 146.3(15) 4 2_765
O2 O2 O3 99.2(17) 4_645 2_765
O2 O2 O3 53.8(14) 4_655 2_765
O1 O2 O3 66.0(9) 1_565 2_765
O7 O2 O3 94.6(11) 2 2_765
O5 O2 O3 168.6(14) 4 2_765
Ta O2 O3 22.2(5) 1_665 2_765
Ga1 O2 O3 22.2(5) 1_665 2_765
O6 O2 O3 57.7(8) 2_665 2_765
Ga2 O2 O3 46.9(6) 1_565 2_765
Ga4 O2 O3 49.6(7) 4_655 2_765
O3 O2 O3 85.3(10) 1_465 2_765
O5 O2 O3 25.2(6) 2_665 2_765
O2 O2 O3 134.1(7) 1_455 2_765
O2 O2 O3 45.9(7) 1_655 2_765
O7 O2 O3 79.9(9) 4_655 2_765
Ga4 O2 O3 118.7(11) 2_656 2_765
O2 O2 O3 147.0(17) 4_545 2_765
O2 O2 O3 99.3(11) 4 2_765
O3 O2 O3 85.2(7) . 2_765
Ga2 O2 O3 135.1(11) 1_455 2_765
La2 O2 O3 83.7(9) 3_655 2_765
O3 O2 O3 44.2(6) 2_665 2_765
La2 O2 O3 59.9(7) 1_655 2_765
Ta O2 O3 150.8(12) 3 2_765
Ga1 O2 O3 150.8(12) 3 2_765
Ga3 O2 O3 91.4(10) 1_465 2_765
O3 O2 O3 109.4(9) 3 2_765
O1 O2 O3 71.5(9) 1_655 2_765
O3 O2 O3 74.7(8) 4_755 2_765
O3 O2 O3 120.0(10) 1_455 2_765
O3 O2 O3 160.5(14) 4 2_765
La1 O2 O3 125.4(10) 2_556 2_765
La2 O2 O3 61.9(6) 1_565 2_765
O3 O2 O3 155.4(12) 3_455 2_765
O3 O2 O3 87.3(8) 2_655 2_765
O1 O2 O3 30.5(7) 1_665 2_765
O2 O2 O3 40.0(6) 2_655 2_765
O1 O2 O3 129.2(11) 3 2_765
O2 O2 O3 77.7(9) 2 2_765
O1 O2 O3 91.0(9) 2 2_765
O1 O2 O3 138.7(12) 1_455 2_765
O1 O2 O3 61.7(7) 2_655 2_765
O1 O2 O3 62.9(7) 2_565 2_765
O1 O2 O3 104.2(11) 1_465 2_765
Ga4 O2 O1 56(2) 3_554 2_665
Ga2 O2 O1 111(2) 4_655 2_665
O5 O2 O1 25.7(16) 1_565 2_665
La1 O2 O1 150(2) 3_554 2_665
O7 O2 O1 68.8(16) . 2_665
La1 O2 O1 75.6(17) 2_566 2_665
O3 O2 O1 151(2) 4_655 2_665
O4 O2 O1 82(3) 4 2_665
O6 O2 O1 41.8(14) 1_565 2_665
O1 O2 O1 131(2) 4 2_665
O4 O2 O1 93.6(19) 1_655 2_665
O6 O2 O1 83.7(17) 1_465 2_665
O1 O2 O1 89.7(16) 4_655 2_665
Ta O2 O1 57.2(11) 1_565 2_665
Ga1 O2 O1 57.2(11) 1_565 2_665
O4 O2 O1 121.6(17) . 2_665
O1 O2 O1 118.5(14) . 2_665
Ga2 O2 O1 106.9(13) . 2_665
Ga3 O2 O1 7.0(5) 1_565 2_665
O6 O2 O1 154.5(14) 4_655 2_665
La1 O2 O1 96.2(10) 3_654 2_665
La1 O2 O1 52.7(9) 2_666 2_665
O5 O2 O1 129.2(11) 4_655 2_665
Ga4 O2 O1 100.8(13) 3_454 2_665
O3 O2 O1 19.2(8) 1_565 2_665
La2 O2 O1 134.4(15) 3 2_665
Ga4 O2 O1 80.6(12) 2_666 2_665
Ga3 O2 O1 143.3(12) 3 2_665
O7 O2 O1 52.2(10) 2_655 2_665
La2 O2 O1 91.6(12) . 2_665
Ga2 O2 O1 124.9(14) 4 2_665
O2 O2 O1 117.4(18) 4_645 2_665
O2 O2 O1 57.2(15) 4_655 2_665
O1 O2 O1 51.4(12) 1_565 2_665
O7 O2 O1 78.9(12) 2 2_665
O5 O2 O1 163.4(14) 4 2_665
Ta O2 O1 37.9(7) 1_665 2_665
Ga1 O2 O1 37.9(7) 1_665 2_665
O6 O2 O1 42.6(8) 2_665 2_665
Ga2 O2 O1 40.1(8) 1_565 2_665
Ga4 O2 O1 44.6(8) 4_655 2_665
O3 O2 O1 63.3(9) 1_465 2_665
O5 O2 O1 21.8(8) 2_665 2_665
O2 O2 O1 111.5(5) 1_455 2_665
O2 O2 O1 68.5(5) 1_655 2_665
O7 O2 O1 90.9(11) 4_655 2_665
Ga4 O2 O1 137.7(11) 2_656 2_665
O2 O2 O1 141(2) 4_545 2_665
O2 O2 O1 83.0(12) 4 2_665
O3 O2 O1 95.9(10) . 2_665
Ga2 O2 O1 123.2(12) 1_455 2_665
La2 O2 O1 101.8(10) 3_655 2_665
O3 O2 O1 21.6(6) 2_665 2_665
La2 O2 O1 72.4(8) 1_655 2_665
Ta O2 O1 171.6(12) 3 2_665
Ga1 O2 O1 171.6(12) 3 2_665
Ga3 O2 O1 68.8(9) 1_465 2_665
O3 O2 O1 128.7(10) 3 2_665
O1 O2 O1 90.1(8) 1_655 2_665
O3 O2 O1 96.8(9) 4_755 2_665
O3 O2 O1 113.6(12) 1_455 2_665
O3 O2 O1 139.0(12) 4 2_665
La1 O2 O1 129.6(12) 2_556 2_665
La2 O2 O1 41.0(5) 1_565 2_665
O3 O2 O1 153.7(13) 3_455 2_665
O3 O2 O1 87.6(9) 2_655 2_665
O1 O2 O1 42.0(11) 1_665 2_665
O2 O2 O1 35.6(8) 2_655 2_665
O1 O2 O1 138.5(14) 3 2_665
O2 O2 O1 60.0(9) 2 2_665
O1 O2 O1 82.0(10) 2 2_665
O1 O2 O1 122.7(10) 1_455 2_665
O1 O2 O1 66.7(8) 2_655 2_665
O1 O2 O1 40.3(5) 2_565 2_665
O1 O2 O1 83.2(10) 1_465 2_665
O3 O2 O1 22.6(4) 2_765 2_665
Ga4 O2 O3 95(2) 3_554 2_565
Ga2 O2 O3 142(2) 4_655 2_565
O5 O2 O3 41.9(16) 1_565 2_565
La1 O2 O3 95.9(16) 3_554 2_565
O7 O2 O3 65.8(16) . 2_565
La1 O2 O3 39.7(12) 2_566 2_565
O3 O2 O3 133(2) 4_655 2_565
O4 O2 O3 91(3) 4 2_565
O6 O2 O3 105.7(19) 1_565 2_565
O1 O2 O3 72.0(19) 4 2_565
O4 O2 O3 133(2) 1_655 2_565
O6 O2 O3 20.7(12) 1_465 2_565
O1 O2 O3 149(2) 4_655 2_565
Ta O2 O3 31.5(8) 1_565 2_565
Ga1 O2 O3 31.5(8) 1_565 2_565
O4 O2 O3 64.5(13) . 2_565
O1 O2 O3 100.9(14) . 2_565
Ga2 O2 O3 118.9(13) . 2_565
Ga3 O2 O3 59.7(9) 1_565 2_565
O6 O2 O3 125.6(13) 4_655 2_565
La1 O2 O3 156.1(14) 3_654 2_565
La1 O2 O3 113.2(14) 2_666 2_565
O5 O2 O3 162.2(13) 4_655 2_565
Ga4 O2 O3 39.3(8) 3_454 2_565
O3 O2 O3 75.8(11) 1_565 2_565
La2 O2 O3 101.5(11) 3 2_565
Ga4 O2 O3 97.9(12) 2_666 2_565
Ga3 O2 O3 148.0(12) 3 2_565
O7 O2 O3 92.6(13) 2_655 2_565
La2 O2 O3 72.2(10) . 2_565
Ga2 O2 O3 62.0(9) 4 2_565
O2 O2 O3 141.8(19) 4_645 2_565
O2 O2 O3 92.0(14) 4_655 2_565
O1 O2 O3 51.7(9) 1_565 2_565
O7 O2 O3 43.7(9) 2 2_565
O5 O2 O3 99.2(11) 4 2_565
Ta O2 O3 97.2(12) 1_665 2_565
Ga1 O2 O3 97.2(12) 1_665 2_565
O6 O2 O3 47.8(8) 2_665 2_565
Ga2 O2 O3 70.5(9) 1_565 2_565
Ga4 O2 O3 69.6(9) 4_655 2_565
O3 O2 O3 16.2(6) 1_465 2_565
O5 O2 O3 73.4(11) 2_665 2_565
O2 O2 O3 45.8(6) 1_455 2_565
O2 O2 O3 134.2(6) 1_655 2_565
O7 O2 O3 119.9(12) 4_655 2_565
Ga4 O2 O3 139.3(12) 2_656 2_565
O2 O2 O3 90.7(16) 4_545 2_565
O2 O2 O3 48.4(14) 4 2_565
O3 O2 O3 114.9(11) . 2_565
Ga2 O2 O3 73.3(9) 1_455 2_565
La2 O2 O3 145.5(12) 3_655 2_565
O3 O2 O3 44.1(6) 2_665 2_565
La2 O2 O3 111.4(11) 1_655 2_565
Ta O2 O3 119.8(10) 3 2_565
Ga1 O2 O3 119.8(10) 3 2_565
Ga3 O2 O3 3.5(3) 1_465 2_565
O3 O2 O3 149.2(11) 3 2_565
O1 O2 O3 136.8(12) 1_655 2_565
O3 O2 O3 160.6(13) 4_755 2_565
O3 O2 O3 79.2(7) 1_455 2_565
O3 O2 O3 74.6(9) 4 2_565
La1 O2 O3 104.1(9) 2_556 2_565
La2 O2 O3 34.2(3) 1_565 2_565
O3 O2 O3 101.3(8) 3_455 2_565
O3 O2 O3 87.3(9) 2_655 2_565
O1 O2 O3 97.9(11) 1_665 2_565
O2 O2 O3 71.0(10) 2_655 2_565
O1 O2 O3 118.9(10) 3 2_565
O2 O2 O3 34.7(6) 2 2_565
O1 O2 O3 63.5(8) 2 2_565
O1 O2 O3 66.2(8) 1_455 2_565
O1 O2 O3 93.1(9) 2_655 2_565
O1 O2 O3 25.4(3) 2_565 2_565
O1 O2 O3 29.6(6) 1_465 2_565
O3 O2 O3 88.4(8) 2_765 2_565
O1 O2 O3 65.7(7) 2_665 2_565
Ga4 O2 O1 109(2) 3_554 3_655
Ga2 O2 O1 7.1(16) 4_655 3_655
O5 O2 O1 136(2) 1_565 3_655
La1 O2 O1 95.8(18) 3_554 3_655
O7 O2 O1 144(2) . 3_655
La1 O2 O1 109.7(18) 2_566 3_655
O3 O2 O1 40.0(14) 4_655 3_655
O4 O2 O1 59(2) 4 3_655
O6 O2 O1 83.9(16) 1_565 3_655
O1 O2 O1 92.5(19) 4 3_655
O4 O2 O1 77.0(18) 1_655 3_655
O6 O2 O1 153.2(17) 1_465 3_655
O1 O2 O1 25.8(16) 4_655 3_655
Ta O2 O1 168.9(16) 1_565 3_655
Ga1 O2 O1 168.9(16) 1_565 3_655
O4 O2 O1 126.6(17) . 3_655
O1 O2 O1 106.1(18) . 3_655
Ga2 O2 O1 91.5(13) . 3_655
Ga3 O2 O1 118.8(12) 1_565 3_655
O6 O2 O1 70.7(11) 4_655 3_655
La1 O2 O1 50.4(8) 3_654 3_655
La1 O2 O1 59.3(9) 2_666 3_655
O5 O2 O1 41.8(9) 4_655 3_655
Ga4 O2 O1 144.1(13) 3_454 3_655
O3 O2 O1 94.7(12) 1_565 3_655
La2 O2 O1 56.9(8) 3 3_655
Ga4 O2 O1 52.9(9) 2_666 3_655
Ga3 O2 O1 33.6(6) 3 3_655
O7 O2 O1 109.9(11) 2_655 3_655
La2 O2 O1 137.5(15) . 3_655
Ga2 O2 O1 104.4(12) 4 3_655
O2 O2 O1 68.1(18) 4_645 3_655
O2 O2 O1 65.0(17) 4_655 3_655
O1 O2 O1 101.4(14) 1_565 3_655
O7 O2 O1 165.2(17) 2 3_655
O5 O2 O1 84.7(12) 4 3_655
Ta O2 O1 95.5(10) 1_665 3_655
Ga1 O2 O1 95.5(10) 1_665 3_655
O6 O2 O1 149.8(11) 2_665 3_655
Ga2 O2 O1 88.4(11) 1_565 3_655
Ga4 O2 O1 132.0(11) 4_655 3_655
O3 O2 O1 133.4(14) 1_465 3_655
O5 O2 O1 116.5(10) 2_665 3_655
O2 O2 O1 125.3(5) 1_455 3_655
O2 O2 O1 54.7(5) 1_655 3_655
O7 O2 O1 31.4(8) 4_655 3_655
Ga4 O2 O1 64.5(8) 2_656 3_655
O2 O2 O1 103.9(18) 4_545 3_655
O2 O2 O1 101.3(17) 4 3_655
O3 O2 O1 95.8(10) . 3_655
Ga2 O2 O1 123.3(13) 1_455 3_655
La2 O2 O1 10.0(5) 3_655 3_655
O3 O2 O1 129.7(13) 2_665 3_655
La2 O2 O1 95.6(9) 1_655 3_655
Ta O2 O1 67.1(8) 3 3_655
Ga1 O2 O1 67.1(8) 3 3_655
Ga3 O2 O1 150.6(12) 1_465 3_655
O3 O2 O1 16.9(5) 3 3_655
O1 O2 O1 71.7(9) 1_655 3_655
O3 O2 O1 28.0(5) 4_755 3_655
O3 O2 O1 125.0(12) 1_455 3_655
O3 O2 O1 96.8(10) 4 3_655
La1 O2 O1 99.9(11) 2_556 3_655
La2 O2 O1 123.5(11) 1_565 3_655
O3 O2 O1 67.1(8) 3_455 3_655
O3 O2 O1 123.4(12) 2_655 3_655
O1 O2 O1 70.4(8) 1_665 3_655
O2 O2 O1 126.3(14) 2_655 3_655
O1 O2 O1 41.4(5) 3 3_655
O2 O2 O1 170.5(14) 2 3_655
O1 O2 O1 147.0(14) 2 3_655
O1 O2 O1 125.5(13) 1_455 3_655
O1 O2 O1 114.5(10) 2_655 3_655
O1 O2 O1 141.2(14) 2_565 3_655
O1 O2 O1 121.9(12) 1_465 3_655
O3 O2 O1 93.2(9) 2_765 3_655
O1 O2 O1 111.8(11) 2_665 3_655
O3 O2 O1 149.3(11) 2_565 3_655
Ga4 O2 O1 133(2) 3_554 4_455
Ga2 O2 O1 109(2) 4_655 4_455
O5 O2 O1 96(2) 1_565 4_455
La1 O2 O1 53.2(12) 3_554 4_455
O7 O2 O1 94.1(17) . 4_455
La1 O2 O1 52.7(12) 2_566 4_455
O3 O2 O1 79.5(17) 4_655 4_455
O4 O2 O1 89(2) 4 4_455
O6 O2 O1 160(2) 1_565 4_455
O1 O2 O1 21.4(12) 4 4_455
O4 O2 O1 134(2) 1_655 4_455
O6 O2 O1 41.0(12) 1_465 4_455
O1 O2 O1 139(2) 4_655 4_455
Ta O2 O1 75.4(11) 1_565 4_455
Ga1 O2 O1 75.4(11) 1_565 4_455
O4 O2 O1 37.9(11) . 4_455
O1 O2 O1 84.2(11) . 4_455
Ga2 O2 O1 109.8(12) . 4_455
Ga3 O2 O1 113.8(14) 1_565 4_455
O6 O2 O1 79.3(10) 4_655 4_455
La1 O2 O1 144.1(16) 3_654 4_455
La1 O2 O1 147.5(15) 2_666 4_455
O5 O2 O1 111.5(12) 4_655 4_455
Ga4 O2 O1 32.5(7) 3_454 4_455
O3 O2 O1 123.4(13) 1_565 4_455
La2 O2 O1 57.5(8) 3 4_455
Ga4 O2 O1 96.9(12) 2_666 4_455
Ga3 O2 O1 93.8(11) 3 4_455
O7 O2 O1 134.0(14) 2_655 4_455
La2 O2 O1 80.7(9) . 4_455
Ga2 O2 O1 9.3(6) 4 4_455
O2 O2 O1 115.6(15) 4_645 4_455
O2 O2 O1 112.4(15) 4_655 4_455
O1 O2 O1 81.7(10) 1_565 4_455
O7 O2 O1 66.2(9) 2 4_455
O5 O2 O1 48.0(7) 4 4_455
Ta O2 O1 150.2(15) 1_665 4_455
Ga1 O2 O1 150.2(15) 1_665 4_455
O6 O2 O1 95.7(11) 2_665 4_455
Ga2 O2 O1 104.7(12) 1_565 4_455
Ga4 O2 O1 114.0(12) 4_655 4_455
O3 O2 O1 56.4(7) 1_465 4_455
O5 O2 O1 126.9(14) 2_665 4_455
O2 O2 O1 11.6(8) 1_455 4_455
O2 O2 O1 168.4(8) 1_655 4_455
O7 O2 O1 108.8(11) 4_655 4_455
Ga4 O2 O1 97.9(10) 2_656 4_455
O2 O2 O1 53.9(12) 4_545 4_455
O2 O2 O1 50.7(13) 4 4_455
O3 O2 O1 116.7(11) . 4_455
Ga2 O2 O1 49.3(7) 1_455 4_455
La2 O2 O1 120.5(12) 3_655 4_455
O3 O2 O1 98.1(12) 2_665 4_455
La2 O2 O1 137.2(12) 1_655 4_455
Ta O2 O1 67.5(8) 3 4_455
Ga1 O2 O1 67.5(8) 3 4_455
Ga3 O2 O1 51.8(7) 1_465 4_455
O3 O2 O1 101.2(10) 3 4_455
O1 O2 O1 141.2(15) 1_655 4_455
O3 O2 O1 139.4(13) 4_755 4_455
O3 O2 O1 66.8(7) 1_455 4_455
O3 O2 O1 20.1(7) 4 4_455
La1 O2 O1 78.1(8) 2_556 4_455
La2 O2 O1 80.3(9) 1_565 4_455
O3 O2 O1 48.3(6) 3_455 4_455
O3 O2 O1 98.6(11) 2_655 4_455
O1 O2 O1 134.9(14) 1_665 4_455
O2 O2 O1 119.9(16) 2_655 4_455
O1 O2 O1 72.4(9) 3 4_455
O2 O2 O1 75.5(11) 2 4_455
O1 O2 O1 81.0(7) 2 4_455
O1 O2 O1 39.2(5) 1_455 4_455
O1 O2 O1 122.5(12) 2_655 4_455
O1 O2 O1 79.4(7) 2_565 4_455
O1 O2 O1 38.7(5) 1_465 4_455
O3 O2 O1 141.7(12) 2_765 4_455
O1 O2 O1 119.3(12) 2_665 4_455
O3 O2 O1 54.5(7) 2_565 4_455
O1 O2 O1 113.7(9) 3_655 4_455
Ga2 O3 Ga3 115.6(18) . .
Ga2 O3 La2 100.0(12) . 1_655
Ga3 O3 La2 116.8(17) . 1_655
Ga2 O3 La1 93.7(14) . 2_656
Ga3 O3 La1 121.5(14) . 2_656
La2 O3 La1 104.9(13) 1_655 2_656
Ga2 O3 O6 122.0(16) . .
Ga3 O3 O6 71.1(12) . .
La2 O3 O6 129.6(14) 1_655 .
La1 O3 O6 50.7(9) 2_656 .
Ga2 O3 O1 83.9(15) . 1_655
Ga3 O3 O1 160.5(18) . 1_655
La2 O3 O1 56.3(14) 1_655 1_655
La1 O3 O1 52.6(15) 2_656 1_655
O6 O3 O1 98.8(18) . 1_655
Ga2 O3 O2 38.1(14) . 4_645
Ga3 O3 O2 138(2) . 4_645
La2 O3 O2 102.0(18) 1_655 4_645
La1 O3 O2 56.2(13) 2_656 4_645
O6 O3 O2 96.3(15) . 4_645
O1 O3 O2 57.7(19) 1_655 4_645
Ga2 O3 O4 30.6(10) . 1_655
Ga3 O3 O4 136.8(18) . 1_655
La2 O3 O4 70.4(13) 1_655 1_655
La1 O3 O4 93.8(15) 2_656 1_655
O6 O3 O4 140.1(19) . 1_655
O1 O3 O4 61.2(15) 1_655 1_655
O2 O3 O4 43.9(16) 4_645 1_655
Ga2 O3 O5 91.8(15) . .
Ga3 O3 O5 38.2(10) . .
La2 O3 O5 154.5(16) 1_655 .
La1 O3 O5 96.7(11) 2_656 .
O6 O3 O5 57.3(9) . .
O1 O3 O5 148(2) 1_655 .
O2 O3 O5 101.1(18) 4_645 .
O4 O3 O5 122.0(17) 1_655 .
Ga2 O3 O5 152.2(18) . 2_655
Ga3 O3 O5 36.7(9) . 2_655
La2 O3 O5 95.8(12) 1_655 2_655
La1 O3 O5 104.1(11) 2_656 2_655
O6 O3 O5 59.9(11) . 2_655
O1 O3 O5 123.8(16) 1_655 2_655
O2 O3 O5 156.1(16) 4_645 2_655
O4 O3 O5 159.9(18) 1_655 2_655
O5 O3 O5 65.5(14) . 2_655
Ga2 O3 O1 28.6(12) . .
Ga3 O3 O1 87.0(16) . .
La2 O3 O1 116.6(14) 1_655 .
La1 O3 O1 109.5(17) 2_656 .
O6 O3 O1 113.5(17) . .
O1 O3 O1 112(2) 1_655 .
O2 O3 O1 61.0(18) 4_645 .
O4 O3 O1 55.9(14) 1_655 .
O5 O3 O1 66.9(15) . .
O5 O3 O1 123.7(16) 2_655 .
Ga2 O3 O3 96.9(16) . 2_655
Ga3 O3 O3 33.9(11) . 2_655
La2 O3 O3 95.3(13) 1_655 2_655
La1 O3 O3 155.1(7) 2_656 2_655
O6 O3 O3 105.0(10) . 2_655
O1 O3 O3 151.0(19) 1_655 2_655
O2 O3 O3 134(2) 4_645 2_655
O4 O3 O3 106.7(13) 1_655 2_655
O5 O3 O3 60.6(12) . 2_655
O5 O3 O3 58.8(11) 2_655 2_655
O1 O3 O3 72.7(16) . 2_655
Ga2 O3 O5 137.5(17) . 1_655
Ga3 O3 O5 99.1(12) . 1_655
La2 O3 O5 84.1(10) 1_655 1_655
La1 O3 O5 45.3(8) 2_656 1_655
O6 O3 O5 46.4(9) . 1_655
O1 O3 O5 63.2(13) 1_655 1_655
O2 O3 O5 99.5(18) 4_645 1_655
O4 O3 O5 124.1(15) 1_655 1_655
O5 O3 O5 102.3(12) . 1_655
O5 O3 O5 66.6(13) 2_655 1_655
O1 O3 O5 153.1(18) . 1_655
O3 O3 O5 125.1(13) 2_655 1_655
Ga2 O3 Ta 157.1(15) . 1_655
Ga3 O3 Ta 65.8(8) . 1_655
La2 O3 Ta 99.0(9) 1_655 1_655
La1 O3 Ta 69.0(7) 2_656 1_655
O6 O3 Ta 35.2(6) . 1_655
O1 O3 Ta 96.2(14) 1_655 1_655
O2 O3 Ta 124.6(17) 4_645 1_655
O4 O3 Ta 157.4(16) 1_655 1_655
O5 O3 Ta 76.1(8) . 1_655
O5 O3 Ta 35.5(7) 2_655 1_655
O1 O3 Ta 142.6(14) . 1_655
O3 O3 Ta 93.9(9) 2_655 1_655
O5 O3 Ta 33.3(7) 1_655 1_655
Ga2 O3 Ga1 157.1(15) . 1_655
Ga3 O3 Ga1 65.8(8) . 1_655
La2 O3 Ga1 99.0(9) 1_655 1_655
La1 O3 Ga1 69.0(7) 2_656 1_655
O6 O3 Ga1 35.2(6) . 1_655
O1 O3 Ga1 96.2(14) 1_655 1_655
O2 O3 Ga1 124.6(17) 4_645 1_655
O4 O3 Ga1 157.4(16) 1_655 1_655
O5 O3 Ga1 76.1(8) . 1_655
O5 O3 Ga1 35.5(7) 2_655 1_655
O1 O3 Ga1 142.6(14) . 1_655
O3 O3 Ga1 93.9(9) 2_655 1_655
O5 O3 Ga1 33.3(7) 1_655 1_655
Ta O3 Ga1 0.00(15) 1_655 1_655
Ga2 O3 O1 119.9(15) . 2_655
Ga3 O3 O1 72.9(13) . 2_655
La2 O3 O1 43.9(10) 1_655 2_655
La1 O3 O1 134.5(12) 2_656 2_655
O6 O3 O1 116.9(14) . 2_655
O1 O3 O1 98(2) 1_655 2_655
O2 O3 O1 142.7(18) 4_645 2_655
O4 O3 O1 100.9(18) 1_655 2_655
O5 O3 O1 110.7(14) . 2_655
O5 O3 O1 60.0(13) 2_655 2_655
O1 O3 O1 114.5(18) . 2_655
O3 O3 O1 56.1(10) 2_655 2_655
O5 O3 O1 92.3(10) 1_655 2_655
Ta O3 O1 82.8(11) 1_655 2_655
Ga1 O3 O1 82.8(11) 1_655 2_655
Ga2 O3 Ga2 104.1(13) . 2_655
Ga3 O3 Ga2 56.8(11) . 2_655
La2 O3 Ga2 65.2(8) 1_655 2_655
La1 O3 Ga2 160.7(11) 2_656 2_655
O6 O3 Ga2 121.5(11) . 2_655
O1 O3 Ga2 121.4(16) 1_655 2_655
O2 O3 Ga2 139.9(16) 4_645 2_655
O4 O3 Ga2 97.8(13) 1_655 2_655
O5 O3 Ga2 90.1(12) . 2_655
O5 O3 Ga2 62.6(10) 2_655 2_655
O1 O3 Ga2 89.8(15) . 2_655
O3 O3 Ga2 30.3(7) 2_655 2_655
O5 O3 Ga2 115.6(10) 1_655 2_655
Ta O3 Ga2 95.4(8) 1_655 2_655
Ga1 O3 Ga2 95.4(8) 1_655 2_655
O1 O3 Ga2 27.7(4) 2_655 2_655
Ga2 O3 O3 140.6(12) . 2_755
Ga3 O3 O3 96.0(14) . 2_755
La2 O3 O3 42.1(7) 1_655 2_755
La1 O3 O3 88.6(13) 2_656 2_755
O6 O3 O3 89.2(10) . 2_755
O1 O3 O3 66.6(15) 1_655 2_755
O2 O3 O3 124(2) 4_645 2_755
O4 O3 O3 110.0(13) 1_655 2_755
O5 O3 O3 127.1(12) . 2_755
O5 O3 O3 62.2(10) 2_655 2_755
O1 O3 O3 156.8(16) . 2_755
O3 O3 O3 97.2(18) 2_655 2_755
O5 O3 O3 49.2(9) 1_655 2_755
Ta O3 O3 56.9(5) 1_655 2_755
Ga1 O3 O3 56.9(5) 1_655 2_755
O1 O3 O3 45.9(9) 2_655 2_755
Ga2 O3 O3 73.0(10) 2_655 2_755
Ga2 O3 Ga4 110.2(12) . 3_544
Ga3 O3 Ga4 53.3(8) . 3_544
La2 O3 Ga4 149.5(10) 1_655 3_544
La1 O3 Ga4 69.8(7) 2_656 3_544
O6 O3 Ga4 25.2(8) . 3_544
O1 O3 Ga4 121.6(17) 1_655 3_544
O2 O3 Ga4 99.2(14) 4_645 3_544
O4 O3 Ga4 138.5(16) 1_655 3_544
O5 O3 Ga4 32.2(7) . 3_544
O5 O3 Ga4 58.6(8) 2_655 3_544
O1 O3 Ga4 92.8(13) . 3_544
O3 O3 Ga4 85.4(7) 2_655 3_544
O5 O3 Ga4 70.9(7) 1_655 3_544
Ta O3 Ga4 50.6(4) 1_655 3_544
Ga1 O3 Ga4 50.6(4) 1_655 3_544
O1 O3 Ga4 118.1(12) 2_655 3_544
Ga2 O3 Ga4 109.7(8) 2_655 3_544
O3 O3 Ga4 107.4(5) 2_755 3_544
Ga2 O3 La2 59.5(9) . .
Ga3 O3 La2 64.6(11) . .
La2 O3 La2 97.5(10) 1_655 .
La1 O3 La2 148.0(11) 2_656 .
O6 O3 La2 126.4(13) . .
O1 O3 La2 131.7(13) 1_655 .
O2 O3 La2 97.2(16) 4_645 .
O4 O3 La2 72.3(11) 1_655 .
O5 O3 La2 69.2(11) . .
O5 O3 La2 96.0(12) 2_655 .
O1 O3 La2 38.8(12) . .
O3 O3 La2 37.5(8) 2_655 .
O5 O3 La2 162.5(11) 1_655 .
Ta O3 La2 129.9(10) 1_655 .
Ga1 O3 La2 129.9(10) 1_655 .
O1 O3 La2 77.3(8) 2_655 .
Ga2 O3 La2 51.1(5) 2_655 .
O3 O3 La2 123.1(13) 2_755 .
Ga4 O3 La2 101.3(8) 3_544 .
Ga2 O3 O7 75.2(11) . 2_655
Ga3 O3 O7 109.1(16) . 2_655
La2 O3 O7 33.0(7) 1_655 2_655
La1 O3 O7 127.5(12) 2_656 2_655
O6 O3 O7 161.6(13) . 2_655
O1 O3 O7 75.1(15) 1_655 2_655
O2 O3 O7 94.9(16) 4_645 2_655
O4 O3 O7 52.1(14) 1_655 2_655
O5 O3 O7 134.1(14) . 2_655
O5 O3 O7 108.6(13) 2_655 2_655
O1 O3 O7 84.8(14) . 2_655
O3 O3 O7 77.2(9) 2_655 2_655
O5 O3 O7 117.1(11) 1_655 2_655
Ta O3 O7 127.1(11) 1_655 2_655
Ga1 O3 O7 127.1(11) 1_655 2_655
O1 O3 O7 48.8(12) 2_655 2_655
Ga2 O3 O7 52.9(8) 2_655 2_655
O3 O3 O7 72.4(7) 2_755 2_655
Ga4 O3 O7 162.4(13) 3_544 2_655
La2 O3 O7 66.3(8) . 2_655
Ga2 O3 La1 56.3(9) . 2_556
Ga3 O3 La1 69.6(10) . 2_556
La2 O3 La1 152.5(10) 1_655 2_556
La1 O3 La1 91.6(8) 2_656 2_556
O6 O3 La1 77.9(10) . 2_556
O1 O3 La1 125.8(16) 1_655 2_556
O2 O3 La1 68.9(14) 4_645 2_556
O4 O3 La1 86.9(13) 1_655 2_556
O5 O3 La1 36.1(9) . 2_556
O5 O3 La1 101.4(10) 2_655 2_556
O1 O3 La1 36.0(11) . 2_556
O3 O3 La1 76.0(12) 2_655 2_556
O5 O3 La1 122.4(9) 1_655 2_556
Ta O3 La1 107.5(7) 1_655 2_556
Ga1 O3 La1 107.5(7) 1_655 2_556
O1 O3 La1 131.7(11) 2_655 2_556
Ga2 O3 La1 104.3(9) 2_655 2_556
O3 O3 La1 163.0(7) 2_755 2_556
Ga4 O3 La1 57.0(4) 3_544 2_556
La2 O3 La1 59.7(5) . 2_556
O7 O3 La1 119.9(9) 2_655 2_556
Ga2 O3 La1 50.0(8) . 3_654
Ga3 O3 La1 165.3(14) . 3_654
La2 O3 La1 68.1(7) 1_655 3_654
La1 O3 La1 67.3(7) 2_656 3_654
O6 O3 La1 117.6(13) . 3_654
O1 O3 La1 34.1(10) 1_655 3_654
O2 O3 La1 34.0(14) 4_645 3_654
O4 O3 La1 29.3(10) 1_655 3_654
O5 O3 La1 134.4(12) . 3_654
O5 O3 La1 157.4(12) 2_655 3_654
O1 O3 La1 78.6(12) . 3_654
O3 O3 La1 135.4(6) 2_655 3_654
O5 O3 La1 95.2(10) 1_655 3_654
Ta O3 La1 128.5(10) 1_655 3_654
Ga1 O3 La1 128.5(10) 1_655 3_654
O1 O3 La1 110.2(11) 2_655 3_654
Ga2 O3 La1 119.4(7) 2_655 3_654
O3 O3 La1 96.1(10) 2_755 3_654
Ga4 O3 La1 129.9(9) 3_544 3_654
La2 O3 La1 101.5(6) . 3_654
O7 O3 La1 66.8(8) 2_655 3_654
La1 O3 La1 99.7(6) 2_556 3_654
Ga2 O3 Ga4 40.3(8) . 2_656
Ga3 O3 Ga4 118.9(13) . 2_656
La2 O3 Ga4 121.8(10) 1_655 2_656
La1 O3 Ga4 56.8(6) 2_656 2_656
O6 O3 Ga4 84.1(10) . 2_656
O1 O3 Ga4 75.1(14) 1_655 2_656
O2 O3 Ga4 19.9(13) 4_645 2_656
O4 O3 Ga4 58.4(12) 1_655 2_656
O5 O3 Ga4 81.3(11) . 2_656
O5 O3 Ga4 140.1(10) 2_655 2_656
O1 O3 Ga4 53.1(13) . 2_656
O3 O3 Ga4 123.1(15) 2_655 2_656
O5 O3 Ga4 102.0(10) 1_655 2_656
Ta O3 Ga4 117.5(9) 1_655 2_656
Ga1 O3 Ga4 117.5(9) 1_655 2_656
O1 O3 Ga4 159.0(12) 2_655 2_656
Ga2 O3 Ga4 142.4(9) 2_655 2_656
O3 O3 Ga4 139.6(16) 2_755 2_656
Ga4 O3 Ga4 81.5(6) 3_544 2_656
La2 O3 Ga4 91.9(6) . 2_656
O7 O3 Ga4 110.4(9) 2_655 2_656
La1 O3 Ga4 50.7(4) 2_556 2_656
La1 O3 Ga4 53.8(4) 3_654 2_656
Ga2 O3 Ga4 39.4(7) . 3_554
Ga3 O3 Ga4 118.5(15) . 3_554
La2 O3 Ga4 63.5(6) 1_655 3_554
La1 O3 Ga4 115.9(9) 2_656 3_554
O6 O3 Ga4 160.6(13) . 3_554
O1 O3 Ga4 76.4(12) 1_655 3_554
O2 O3 Ga4 65.1(14) 4_645 3_554
O4 O3 Ga4 22.3(10) 1_655 3_554
O5 O3 Ga4 118.5(12) . 3_554
O5 O3 Ga4 138.2(13) 2_655 3_554
O1 O3 Ga4 53.8(11) . 3_554
O3 O3 Ga4 85.9(6) 2_655 3_554
O5 O3 Ga4 138.1(10) 1_655 3_554
Ta O3 Ga4 162.4(9) 1_655 3_554
Ga1 O3 Ga4 162.4(9) 1_655 3_554
O1 O3 Ga4 82.5(11) 2_655 3_554
Ga2 O3 Ga4 75.7(6) 2_655 3_554
O3 O3 Ga4 105.6(4) 2_755 3_554
Ga4 O3 Ga4 146.6(9) 3_544 3_554
La2 O3 Ga4 55.3(4) . 3_554
O7 O3 Ga4 35.8(6) 2_655 3_554
La1 O3 Ga4 89.6(6) 2_556 3_554
La1 O3 Ga4 49.5(3) 3_654 3_554
Ga4 O3 Ga4 76.5(5) 2_656 3_554
Ga2 O3 O2 84.2(14) . 1_545
Ga3 O3 O2 66.2(14) . 1_545
La2 O3 O2 172.4(11) 1_655 1_545
La1 O3 O2 68.2(10) 2_656 1_545
O6 O3 O2 43.6(12) . 1_545
O1 O3 O2 118(2) 1_655 1_545
O2 O3 O2 77.3(13) 4_645 1_545
O4 O3 O2 112.6(17) 1_655 1_545
O5 O3 O2 30.1(12) . 1_545
O5 O3 O2 82.9(12) 2_655 1_545
O1 O3 O2 69.9(15) . 1_545
O3 O3 O2 90.5(11) 2_655 1_545
O5 O3 O2 88.5(10) 1_655 1_545
Ta O3 O2 75.6(10) 1_655 1_545
Ga1 O3 O2 75.6(10) 1_655 1_545
O1 O3 O2 138.7(15) 2_655 1_545
Ga2 O3 O2 120.2(13) 2_655 1_545
O3 O3 O2 132.2(8) 2_755 1_545
Ga4 O3 O2 26.1(9) 3_544 1_545
La2 O3 O2 90.2(10) . 1_545
O7 O3 O2 154.3(12) 2_655 1_545
La1 O3 O2 34.4(9) 2_556 1_545
La1 O3 O2 110.9(13) 3_654 1_545
Ga4 O3 O2 57.9(10) 2_656 1_545
Ga4 O3 O2 122.0(11) 3_554 1_545
Ga2 O3 Ga3 140.0(15) . 1_655
Ga3 O3 Ga3 104.4(11) . 1_655
La2 O3 Ga3 59.0(7) 1_655 1_655
La1 O3 Ga3 64.2(7) 2_656 1_655
O6 O3 Ga3 70.7(9) . 1_655
O1 O3 Ga3 56.1(11) 1_655 1_655
O2 O3 Ga3 108.5(18) 4_645 1_655
O4 O3 Ga3 113.7(14) 1_655 1_655
O5 O3 Ga3 122.1(10) . 1_655
O5 O3 Ga3 67.7(9) 2_655 1_655
O1 O3 Ga3 168.5(15) . 1_655
O3 O3 Ga3 117.3(14) 2_655 1_655
O5 O3 Ga3 25.8(6) 1_655 1_655
Ta O3 Ga3 46.1(4) 1_655 1_655
Ga1 O3 Ga3 46.1(4) 1_655 1_655
O1 O3 Ga3 70.5(7) 2_655 1_655
Ga2 O3 Ga3 97.0(7) 2_655 1_655
O3 O3 Ga3 24.8(6) 2_755 1_655
Ga4 O3 Ga3 93.6(6) 3_544 1_655
La2 O3 Ga3 147.8(9) . 1_655
O7 O3 Ga3 91.9(8) 2_655 1_655
La1 O3 Ga3 148.1(8) 2_556 1_655
La1 O3 Ga3 90.0(7) 3_654 1_655
Ga4 O3 Ga3 118.6(9) 2_656 1_655
Ga4 O3 Ga3 118.9(7) 3_554 1_655
O2 O3 Ga3 113.8(9) 1_545 1_655
Ga2 O3 O7 48.0(10) . .
Ga3 O3 O7 93.3(14) . .
La2 O3 O7 73.3(9) 1_655 .
La1 O3 O7 138.7(11) 2_656 .
O6 O3 O7 156.1(16) . .
O1 O3 O7 101.0(15) 1_655 .
O2 O3 O7 83.3(16) 4_645 .
O4 O3 O7 45.8(12) 1_655 .
O5 O3 O7 99.2(14) . .
O5 O3 O7 117.2(14) 2_655 .
O1 O3 O7 45.9(13) . .
O3 O3 O7 61.0(8) 2_655 .
O5 O3 O7 157.3(11) 1_655 .
Ta O3 O7 152.1(12) 1_655 .
Ga1 O3 O7 152.1(12) 1_655 .
O1 O3 O7 73.1(11) 2_655 .
Ga2 O3 O7 56.8(7) 2_655 .
O3 O3 O7 110.9(9) 2_755 .
Ga4 O3 O7 131.2(11) 3_544 .
La2 O3 O7 31.1(6) . .
O7 O3 O7 40.3(11) 2_655 .
La1 O3 O7 79.8(8) 2_556 .
La1 O3 O7 74.5(7) 3_654 .
Ga4 O3 O7 88.3(8) 2_656 .
Ga4 O3 O7 25.3(6) 3_554 .
O2 O3 O7 114.0(10) 1_545 .
Ga3 O3 O7 132.2(10) 1_655 .
Ga2 O3 O4 54.2(10) . 4_545
Ga3 O3 O4 94.2(14) . 4_545
La2 O3 O4 147.3(13) 1_655 4_545
La1 O3 O4 62.6(12) 2_656 4_545
O6 O3 O4 68.1(14) . 4_545
O1 O3 O4 97.4(17) 1_655 4_545
O2 O3 O4 45.3(13) 4_645 4_545
O4 O3 O4 80.0(10) 1_655 4_545
O5 O3 O4 56.2(11) . 4_545
O5 O3 O4 116.2(12) 2_655 4_545
O1 O3 O4 51.4(15) . 4_545
O3 O3 O4 106.6(15) 2_655 4_545
O5 O3 O4 101.8(14) 1_655 4_545
Ta O3 O4 103.3(12) 1_655 4_545
Ga1 O3 O4 103.3(12) 1_655 4_545
O1 O3 O4 162.3(14) 2_655 4_545
Ga2 O3 O4 134.7(12) 2_655 4_545
O3 O3 O4 150.5(17) 2_755 4_545
Ga4 O3 O4 58.5(9) 3_544 4_545
La2 O3 O4 86.3(10) . 4_545
O7 O3 O4 129.4(12) 2_655 4_545
La1 O3 O4 30.7(8) 2_556 4_545
La1 O3 O4 79.3(9) 3_654 4_545
Ga4 O3 O4 25.5(8) 2_656 4_545
Ga4 O3 O4 93.6(9) 3_554 4_545
O2 O3 O4 33.3(11) 1_545 4_545
Ga3 O3 O4 125.7(13) 1_655 4_545
O7 O3 O4 96.1(11) . 4_545
Ga2 O3 Ga2 97.8(12) . 1_655
Ga3 O3 Ga2 146.6(13) . 1_655
La2 O3 Ga2 52.5(7) 1_655 1_655
La1 O3 Ga2 52.6(6) 2_656 1_655
O6 O3 Ga2 92.3(11) . 1_655
O1 O3 Ga2 13.9(10) 1_655 1_655
O2 O3 Ga2 70.4(16) 4_645 1_655
O4 O3 Ga2 73.9(12) 1_655 1_655
O5 O3 Ga2 148.1(12) . 1_655
O5 O3 Ga2 109.9(11) 2_655 1_655
O1 O3 Ga2 126.4(14) . 1_655
O3 O3 Ga2 146.5(14) 2_655 1_655
O5 O3 Ga2 51.7(7) 1_655 1_655
Ta O3 Ga2 83.8(7) 1_655 1_655
Ga1 O3 Ga2 83.8(7) 1_655 1_655
O1 O3 Ga2 90.6(8) 2_655 1_655
Ga2 O3 Ga2 116.5(8) 2_655 1_655
O3 O3 Ga2 53.9(9) 2_755 1_655
Ga4 O3 Ga2 116.9(8) 3_544 1_655
La2 O3 Ga2 141.0(7) . 1_655
O7 O3 Ga2 77.8(7) 2_655 1_655
La1 O3 Ga2 136.6(9) 2_556 1_655
La1 O3 Ga2 47.9(4) 3_654 1_655
Ga4 O3 Ga2 86.5(7) 2_656 1_655
Ga4 O3 Ga2 86.6(6) 3_554 1_655
O2 O3 Ga2 120.8(11) 1_545 1_655
Ga3 O3 Ga2 42.2(4) 1_655 1_655
O7 O3 Ga2 109.9(8) . 1_655
O4 O3 Ga2 106.4(12) 4_545 1_655
Ga2 O3 O6 117.3(13) . 2_655
Ga3 O3 O6 2.4(8) . 2_655
La2 O3 O6 117.6(11) 1_655 2_655
La1 O3 O6 119.3(9) 2_656 2_655
O6 O3 O6 68.8(12) . 2_655
O1 O3 O6 158.7(14) 1_655 2_655
O2 O3 O6 138.4(17) 4_645 2_655
O4 O3 O6 139.1(14) 1_655 2_655
O5 O3 O6 37.7(9) . 2_655
O5 O3 O6 35.1(7) 2_655 2_655
O1 O3 O6 88.7(13) . 2_655
O3 O3 O6 36.3(5) 2_655 2_655
O5 O3 O6 96.8(8) 1_655 2_655
Ta O3 O6 63.5(6) 1_655 2_655
Ga1 O3 O6 63.5(6) 1_655 2_655
O1 O3 O6 73.8(10) 2_655 2_655
Ga2 O3 O6 58.5(7) 2_655 2_655
O3 O3 O6 95.2(11) 2_755 2_655
Ga4 O3 O6 51.3(5) 3_544 2_655
La2 O3 O6 66.9(7) . 2_655
O7 O3 O6 111.0(11) 2_655 2_655
La1 O3 O6 70.0(6) 2_556 2_655
La1 O3 O6 167.2(8) 3_654 2_655
Ga4 O3 O6 118.8(8) 2_656 2_655
Ga4 O3 O6 121.0(9) 3_554 2_655
O2 O3 O6 65.1(11) 1_545 2_655
Ga3 O3 O6 102.8(6) 1_655 2_655
O7 O3 O6 95.7(8) . 2_655
O4 O3 O6 93.9(10) 4_545 2_655
Ga2 O3 O6 144.9(8) 1_655 2_655
Ga2 O3 O1 88.0(13) . 4_645
Ga3 O3 O1 101.0(13) . 4_645
La2 O3 O1 132.1(13) 1_655 4_645
La1 O3 O1 27.2(5) 2_656 4_645
O6 O3 O1 38.2(11) . 4_645
O1 O3 O1 78.2(12) 1_655 4_645
O2 O3 O1 58.1(16) 4_645 4_645
O4 O3 O1 101.9(15) 1_655 4_645
O5 O3 O1 70.3(10) . 4_645
O5 O3 O1 98.1(12) 2_655 4_645
O1 O3 O1 92.4(12) . 4_645
O3 O3 O1 130.8(11) 2_655 4_645
O5 O3 O1 60.7(9) 1_655 4_645
Ta O3 O1 69.8(9) 1_655 4_645
Ga1 O3 O1 69.8(9) 1_655 4_645
O1 O3 O1 151.6(15) 2_655 4_645
Ga2 O3 O1 157.5(10) 2_655 4_645
O3 O3 O1 109.5(11) 2_755 4_645
Ga4 O3 O1 47.8(9) 3_544 4_645
La2 O3 O1 126.0(8) . 4_645
O7 O3 O1 149.6(13) 2_655 4_645
La1 O3 O1 66.4(5) 2_556 4_645
La1 O3 O1 83.0(10) 3_654 4_645
Ga4 O3 O1 47.8(8) 2_656 4_645
Ga4 O3 O1 123.0(10) 3_554 4_645
O2 O3 O1 41.1(10) 1_545 4_645
Ga3 O3 O1 84.9(7) 1_655 4_645
O7 O3 O1 135.3(10) . 4_645
O4 O3 O1 41.1(10) 4_545 4_645
Ga2 O3 O1 79.7(7) 1_655 4_645
O6 O3 O1 99.1(10) 2_655 4_645
Ga2 O3 O7 84.5(10) . 1_655
Ga3 O3 O7 133.8(15) . 1_655
La2 O3 O7 18.5(7) 1_655 1_655
La1 O3 O7 96.1(11) 2_656 1_655
O6 O3 O7 134.8(15) . 1_655
O1 O3 O7 43.9(14) 1_655 1_655
O2 O3 O7 83.6(16) 4_645 1_655
O4 O3 O7 54.0(12) 1_655 1_655
O5 O3 O7 166.9(15) . 1_655
O5 O3 O7 114.0(11) 2_655 1_655
O1 O3 O7 105.9(13) . 1_655
O3 O3 O7 107.2(10) 2_655 1_655
O5 O3 O7 88.8(9) 1_655 1_655
Ta O3 O7 111.4(10) 1_655 1_655
Ga1 O3 O7 111.4(10) 1_655 1_655
O1 O3 O7 61.2(12) 2_655 1_655
Ga2 O3 O7 78.6(8) 2_655 1_655
O3 O3 O7 56.2(7) 2_755 1_655
Ga4 O3 O7 159.7(11) 3_544 1_655
La2 O3 O7 98.2(7) . 1_655
O7 O3 O7 32.8(10) 2_655 1_655
La1 O3 O7 140.5(8) 2_556 1_655
La1 O3 O7 49.7(6) 3_654 1_655
Ga4 O3 O7 103.4(8) 2_656 1_655
Ga4 O3 O7 52.3(5) 3_554 1_655
O2 O3 O7 160.0(15) 1_545 1_655
Ga3 O3 O7 66.7(7) 1_655 1_655
O7 O3 O7 69.0(7) . 1_655
O4 O3 O7 128.8(11) 4_545 1_655
Ga2 O3 O7 45.0(7) 1_655 1_655
O6 O3 O7 134.9(10) 2_655 1_655
O1 O3 O7 122.0(11) 4_645 1_655
Ga2 O3 Ga2 76.6(10) . 4_645
Ga3 O3 Ga2 88.8(11) . 4_645
La2 O3 Ga2 152.0(13) 1_655 4_645
La1 O3 Ga2 48.5(5) 2_656 4_645
O6 O3 Ga2 45.4(8) . 4_645
O1 O3 Ga2 95.8(17) 1_655 4_645
O2 O3 Ga2 58.1(13) 4_645 4_645
O4 O3 Ga2 99.3(14) 1_655 4_645
O5 O3 Ga2 52.9(9) . 4_645
O5 O3 Ga2 99.3(9) 2_655 4_645
O1 O3 Ga2 73.3(14) . 4_645
O3 O3 Ga2 112.7(11) 2_655 4_645
O5 O3 Ga2 80.5(8) 1_655 4_645
Ta O3 Ga2 80.6(6) 1_655 4_645
Ga1 O3 Ga2 80.6(6) 1_655 4_645
O1 O3 Ga2 159.2(12) 2_655 4_645
Ga2 O3 Ga2 142.8(9) 2_655 4_645
O3 O3 Ga2 129.6(10) 2_755 4_645
Ga4 O3 Ga2 41.1(4) 3_544 4_645
La2 O3 Ga2 104.2(7) . 4_645
O7 O3 Ga2 151.1(10) 2_655 4_645
La1 O3 Ga2 44.4(3) 2_556 4_645
La1 O3 Ga2 90.1(7) 3_654 4_645
Ga4 O3 Ga2 41.0(3) 2_656 4_645
Ga4 O3 Ga2 115.7(7) 3_554 4_645
O2 O3 Ga2 22.9(9) 1_545 4_645
Ga3 O3 Ga2 105.8(7) 1_655 4_645
O7 O3 Ga2 118.9(9) . 4_645
O4 O3 Ga2 23.1(9) 4_545 4_645
Ga2 O3 Ga2 100.0(7) 1_655 4_645
O6 O3 Ga2 87.5(6) 2_655 4_645
O1 O3 Ga2 22.1(3) 4_645 4_645
O7 O3 Ga2 137.4(10) 1_655 4_645
Ga2 O3 O6 176.4(17) . 2_755
Ga3 O3 O6 67.7(9) . 2_755
La2 O3 O6 79.1(8) 1_655 2_755
La1 O3 O6 83.2(8) 2_656 2_755
O6 O3 O6 57.2(10) . 2_755
O1 O3 O6 92.7(13) 1_655 2_755
O2 O3 O6 138.6(18) 4_645 2_755
O4 O3 O6 147.5(15) 1_655 2_755
O5 O3 O6 90.4(10) . 2_755
O5 O3 O6 31.2(7) 2_655 2_755
O1 O3 O6 154.7(15) . 2_755
O3 O3 O6 86.6(12) 2_655 2_755
O5 O3 O6 39.1(8) 1_655 2_755
Ta O3 O6 22.0(4) 1_655 2_755
Ga1 O3 O6 22.0(4) 1_655 2_755
O1 O3 O6 61.7(10) 2_655 2_755
Ga2 O3 O6 78.7(7) 2_655 2_755
O3 O3 O6 37.8(5) 2_755 2_755
Ga4 O3 O6 70.5(6) 3_544 2_755
La2 O3 O6 123.9(9) . 2_755
O7 O3 O6 105.2(9) 2_655 2_755
La1 O3 O6 125.4(7) 2_556 2_755
La1 O3 O6 126.7(9) 3_654 2_755
Ga4 O3 O6 137.5(9) 2_656 2_755
Ga4 O3 O6 140.9(8) 3_554 2_755
O2 O3 O6 96.4(11) 1_545 2_755
Ga3 O3 O6 36.7(5) 1_655 2_755
O7 O3 O6 134.3(10) . 2_755
O4 O3 O6 125.3(12) 4_545 2_755
Ga2 O3 O6 78.9(7) 1_655 2_755
O6 O3 O6 66.0(5) 2_655 2_755
O1 O3 O6 90.1(10) 4_645 2_755
O7 O3 O6 94.0(8) 1_655 2_755
Ga2 O3 O6 102.5(6) 4_645 2_755
Ga2 O3 La1 152.3(14) . 1_654
Ga3 O3 La1 59.9(9) . 1_654
La2 O3 La1 64.5(7) 1_655 1_654
La1 O3 La1 112.0(9) 2_656 1_654
O6 O3 La1 83.8(9) . 1_654
O1 O3 La1 103.2(14) 1_655 1_654
O2 O3 La1 160.7(19) 4_645 1_654
O4 O3 La1 132.2(15) 1_655 1_654
O5 O3 La1 95.2(10) . 1_654
O5 O3 La1 31.4(8) 2_655 1_654
O1 O3 La1 136.4(16) . 1_654
O3 O3 La1 64.0(11) 2_655 1_654
O5 O3 La1 66.7(8) 1_655 1_654
Ta O3 La1 49.9(4) 1_655 1_654
Ga1 O3 La1 49.9(4) 1_655 1_654
O1 O3 La1 33.1(9) 2_655 1_654
Ga2 O3 La1 49.2(4) 2_655 1_654
O3 O3 La1 36.6(8) 2_755 1_654
Ga4 O3 La1 89.1(5) 3_544 1_654
La2 O3 La1 98.2(8) . 1_654
O7 O3 La1 80.8(9) 2_655 1_654
La1 O3 La1 129.5(8) 2_556 1_654
La1 O3 La1 130.4(7) 3_654 1_654
Ga4 O3 La1 167.4(8) 2_656 1_654
Ga4 O3 La1 115.5(7) 3_554 1_654
O2 O3 La1 114.2(12) 1_545 1_654
Ga3 O3 La1 53.3(4) 1_655 1_654
O7 O3 La1 104.3(9) . 1_654
O4 O3 La1 147.4(11) 4_545 1_654
Ga2 O3 La1 90.3(6) 1_655 1_654
O6 O3 La1 59.4(5) 2_655 1_654
O1 O3 La1 119.6(9) 4_645 1_654
O7 O3 La1 82.7(8) 1_655 1_654
Ga2 O3 La1 128.1(6) 4_645 1_654
O6 O3 La1 30.0(4) 2_755 1_654
Ga2 O3 Ga1 97.6(12) . .
Ga3 O3 Ga1 24.2(7) . .
La2 O3 Ga1 139.5(12) 1_655 .
La1 O3 Ga1 110.0(8) 2_656 .
O6 O3 Ga1 65.5(9) . .
O1 O3 Ga1 162.6(17) 1_655 .
O2 O3 Ga1 114.1(16) 4_645 .
O4 O3 Ga1 125.6(13) 1_655 .
O5 O3 Ga1 15.1(8) . .
O5 O3 Ga1 56.5(8) 2_655 .
O1 O3 Ga1 70.0(12) . .
O3 O3 Ga1 46.3(6) 2_655 .
O5 O3 Ga1 106.3(8) 1_655 .
Ta O3 Ga1 75.6(5) 1_655 .
Ga1 O3 Ga1 75.6(5) 1_655 .
O1 O3 Ga1 95.8(10) 2_655 .
Ga2 O3 Ga1 75.2(6) 2_655 .
O3 O3 Ga1 118.4(10) 2_755 .
Ga4 O3 Ga1 41.6(3) 3_544 .
La2 O3 Ga1 61.6(5) . .
O7 O3 Ga1 122.2(11) 2_655 .
La1 O3 Ga1 46.0(3) 2_556 .
La1 O3 Ga1 145.5(8) 3_654 .
Ga4 O3 Ga1 94.7(6) 2_656 .
Ga4 O3 Ga1 115.6(8) 3_554 .
O2 O3 Ga1 45.1(10) 1_545 .
Ga3 O3 Ga1 120.7(6) 1_655 .
O7 O3 Ga1 92.7(9) . .
O4 O3 Ga1 70.2(9) 4_545 .
Ga2 O3 Ga1 157.5(7) 1_655 .
O6 O3 Ga1 24.2(4) 2_655 .
O1 O3 Ga1 84.5(8) 4_645 .
O7 O3 Ga1 153.5(10) 1_655 .
Ga2 O3 Ga1 67.9(4) 4_645 .
O6 O3 Ga1 85.2(6) 2_755 .
La1 O3 Ga1 83.5(5) 1_654 .
Ga2 O3 Ta 97.6(12) . .
Ga3 O3 Ta 24.2(7) . .
La2 O3 Ta 139.5(12) 1_655 .
La1 O3 Ta 110.0(8) 2_656 .
O6 O3 Ta 65.5(9) . .
O1 O3 Ta 162.6(17) 1_655 .
O2 O3 Ta 114.1(16) 4_645 .
O4 O3 Ta 125.6(13) 1_655 .
O5 O3 Ta 15.1(8) . .
O5 O3 Ta 56.5(8) 2_655 .
O1 O3 Ta 70.0(12) . .
O3 O3 Ta 46.3(6) 2_655 .
O5 O3 Ta 106.3(8) 1_655 .
Ta O3 Ta 75.6(5) 1_655 .
Ga1 O3 Ta 75.6(5) 1_655 .
O1 O3 Ta 95.8(10) 2_655 .
Ga2 O3 Ta 75.2(6) 2_655 .
O3 O3 Ta 118.4(10) 2_755 .
Ga4 O3 Ta 41.6(3) 3_544 .
La2 O3 Ta 61.6(5) . .
O7 O3 Ta 122.2(11) 2_655 .
La1 O3 Ta 46.0(3) 2_556 .
La1 O3 Ta 145.5(8) 3_654 .
Ga4 O3 Ta 94.7(6) 2_656 .
Ga4 O3 Ta 115.6(8) 3_554 .
O2 O3 Ta 45.1(10) 1_545 .
Ga3 O3 Ta 120.7(6) 1_655 .
O7 O3 Ta 92.7(9) . .
O4 O3 Ta 70.2(9) 4_545 .
Ga2 O3 Ta 157.5(7) 1_655 .
O6 O3 Ta 24.2(4) 2_655 .
O1 O3 Ta 84.5(8) 4_645 .
O7 O3 Ta 153.5(10) 1_655 .
Ga2 O3 Ta 67.9(4) 4_645 .
O6 O3 Ta 85.2(6) 2_755 .
La1 O3 Ta 83.5(5) 1_654 .
Ga1 O3 Ta 0.00(16) . .
Ga2 O3 O7 143.7(13) . 2_645
Ga3 O3 O7 47.1(9) . 2_645
La2 O3 O7 116.2(10) 1_655 2_645
La1 O3 O7 78.9(8) 2_656 2_645
O6 O3 O7 31.2(9) . 2_645
O1 O3 O7 116.6(14) 1_655 2_645
O2 O3 O7 127.3(15) 4_645 2_645
O4 O3 O7 171.1(17) 1_655 2_645
O5 O3 O7 54.6(10) . 2_645
O5 O3 O7 28.9(9) 2_655 2_645
O1 O3 O7 121.5(13) . 2_645
O3 O3 O7 79.2(8) 2_655 2_645
O5 O3 O7 53.6(7) 1_655 2_645
Ta O3 O7 21.9(5) 1_655 2_645
Ga1 O3 O7 21.9(5) 1_655 2_645
O1 O3 O7 88.0(12) 2_655 2_645
Ga2 O3 O7 90.6(9) 2_655 2_645
O3 O3 O7 75.2(6) 2_755 2_645
Ga4 O3 O7 33.9(5) 3_544 2_645
La2 O3 O7 111.3(9) . 2_645
O7 O3 O7 136.7(14) 2_655 2_645
La1 O3 O7 88.1(6) 2_556 2_645
La1 O3 O7 145.4(11) 3_654 2_645
Ga4 O3 O7 112.9(9) 2_656 2_645
Ga4 O3 O7 165.0(11) 3_554 2_645
O2 O3 O7 60.0(10) 1_545 2_645
Ga3 O3 O7 67.9(6) 1_655 2_645
O7 O3 O7 140.1(9) . 2_645
O4 O3 O7 92.0(11) 4_545 2_645
Ga2 O3 O7 105.1(8) 1_655 2_645
O6 O3 O7 44.7(5) 2_655 2_645
O1 O3 O7 69.3(11) 4_645 2_645
O7 O3 O7 131.4(7) 1_655 2_645
Ga2 O3 O7 72.0(7) 4_645 2_645
O6 O3 O7 37.5(6) 2_755 2_645
La1 O3 O7 56.2(6) 1_654 2_645
Ga1 O3 O7 53.8(5) . 2_645
Ta O3 O7 53.8(5) . 2_645
Ga2 O3 O4 87.2(14) . 2
Ga3 O3 O4 70.7(13) . 2
La2 O3 O4 60.5(8) 1_655 2
La1 O3 O4 165.2(11) 2_656 2
O6 O3 O4 139.4(13) . 2
O1 O3 O4 113.0(16) 1_655 2
O2 O3 O4 121.6(18) 4_645 2
O4 O3 O4 79.5(17) 1_655 2
O5 O3 O4 98.1(14) . 2
O5 O3 O4 81.0(12) 2_655 2
O1 O3 O4 77.8(16) . 2
O3 O3 O4 38.5(7) 2_655 2
O5 O3 O4 129.0(10) 1_655 2
Ta O3 O4 113.4(9) 1_655 2
Ga1 O3 O4 113.4(9) 1_655 2
O1 O3 O4 36.7(8) 2_655 2
Ga2 O3 O4 18.5(6) 2_655 2
O3 O3 O4 81.5(10) 2_755 2
Ga4 O3 O4 123.7(10) 3_544 2
La2 O3 O4 42.0(8) . 2
O7 O3 O4 38.7(9) 2_655 2
La1 O3 O4 101.1(10) 2_556 2
La1 O3 O4 102.8(8) 3_654 2
Ga4 O3 O4 127.1(9) 2_656 2
Ga4 O3 O4 57.3(8) 3_554 2
O2 O3 O4 126.5(12) 1_545 2
Ga3 O3 O4 106.3(8) 1_655 2
O7 O3 O4 39.2(10) . 2
O4 O3 O4 128.1(15) 4_545 2
Ga2 O3 O4 112.7(8) 1_655 2
O6 O3 O4 72.8(8) 2_655 2
O1 O3 O4 167.2(10) 4_645 2
O7 O3 O4 69.2(8) 1_655 2
Ga2 O3 O4 145.3(10) 4_645 2
O6 O3 O4 95.3(9) 2_755 2
La1 O3 O4 65.3(7) 1_654 2
Ga1 O3 O4 84.4(8) . 2
Ta O3 O4 84.4(8) . 2
O7 O3 O4 108.7(10) 2_645 2
Ga2 O3 O4 93.1(13) . 4_645
Ga3 O3 O4 132.2(15) . 4_645
La2 O3 O4 92.5(12) 1_655 4_645
La1 O3 O4 12.8(7) 2_656 4_645
O6 O3 O4 61.3(11) . 4_645
O1 O3 O4 39.9(16) 1_655 4_645
O2 O3 O4 55.1(14) 4_645 4_645
O4 O3 O4 86.8(12) 1_655 4_645
O5 O3 O4 109.5(11) . 4_645
O5 O3 O4 108.9(12) 2_655 4_645
O1 O3 O4 113.8(16) . 4_645
O3 O3 O4 166.1(7) 2_655 4_645
O5 O3 O4 44.4(11) 1_655 4_645
Ta O3 O4 73.4(10) 1_655 4_645
Ga1 O3 O4 73.4(10) 1_655 4_645
O1 O3 O4 125.9(12) 2_655 4_645
Ga2 O3 O4 153.6(11) 2_655 4_645
O3 O3 O4 81.0(14) 2_755 4_645
Ga4 O3 O4 82.0(9) 3_544 4_645
La2 O3 O4 152.1(9) . 4_645
O7 O3 O4 115.0(11) 2_655 4_645
La1 O3 O4 101.8(9) 2_556 4_645
La1 O3 O4 58.4(8) 3_654 4_645
Ga4 O3 O4 60.9(8) 2_656 4_645
Ga4 O3 O4 107.9(9) 3_554 4_645
O2 O3 O4 80.8(11) 1_545 4_645
Ga3 O3 O4 57.9(9) 1_655 4_645
O7 O3 O4 132.6(11) . 4_645
O4 O3 O4 71.7(11) 4_545 4_645
Ga2 O3 O4 40.0(8) 1_655 4_645
O6 O3 O4 129.9(10) 2_655 4_645
O1 O3 O4 39.7(8) 4_645 4_645
O7 O3 O4 83.4(11) 1_655 4_645
Ga2 O3 O4 60.3(7) 4_645 4_645
O6 O3 O4 83.5(10) 2_755 4_645
La1 O3 O4 109.7(10) 1_654 4_645
Ga1 O3 O4 122.7(9) . 4_645
Ta O3 O4 122.7(9) . 4_645
O7 O3 O4 87.0(10) 2_645 4_645
O4 O3 O4 152.5(13) 2 4_645
Ga2 O3 O2 115.9(17) . 1_645
Ga3 O3 O2 104.3(14) . 1_645
La2 O3 O2 104.1(11) 1_655 1_645
La1 O3 O2 22.7(7) 2_656 1_645
O6 O3 O2 35.1(12) . 1_645
O1 O3 O2 63.8(16) 1_655 1_645
O2 O3 O2 78.8(14) 4_645 1_645
O4 O3 O2 115.3(16) 1_655 1_645
O5 O3 O2 90.6(12) . 1_645
O5 O3 O2 81.6(12) 2_655 1_645
O1 O3 O2 126.8(18) . 1_645
O3 O3 O2 137.5(11) 2_655 1_645
O5 O3 O2 26.2(10) 1_655 1_645
Ta O3 O2 46.3(9) 1_655 1_645
Ga1 O3 O2 46.3(9) 1_655 1_645
O1 O3 O2 118.5(12) 2_655 1_645
Ga2 O3 O2 140.0(12) 2_655 1_645
O3 O3 O2 74.8(9) 2_755 1_645
Ga4 O3 O2 59.1(9) 3_544 1_645
La2 O3 O2 158.4(9) . 1_645
O7 O3 O2 134.9(11) 2_655 1_645
La1 O3 O2 99.5(9) 2_556 1_645
La1 O3 O2 87.0(11) 3_654 1_645
Ga4 O3 O2 77.1(10) 2_656 1_645
Ga4 O3 O2 136.6(12) 3_554 1_645
O2 O3 O2 68.3(10) 1_545 1_645
Ga3 O3 O2 50.3(8) 1_655 1_645
O7 O3 O2 161.0(14) . 1_645
O4 O3 O2 75.8(13) 4_545 1_645
Ga2 O3 O2 57.9(8) 1_655 1_645
O6 O3 O2 101.9(10) 2_655 1_645
O1 O3 O2 34.7(9) 4_645 1_645
O7 O3 O2 102.3(10) 1_655 1_645
Ga2 O3 O2 55.6(8) 4_645 1_645
O6 O3 O2 61.2(10) 2_755 1_645
La1 O3 O2 90.9(10) 1_654 1_645
Ga1 O3 O2 100.4(9) . 1_645
Ta O3 O2 100.4(9) . 1_645
O7 O3 O2 58.4(10) 2_645 1_645
O4 O3 O2 155.2(12) 2 1_645
O4 O3 O2 28.6(9) 4_645 1_645
Ga2 O3 Ga4 136.9(14) . 4_645
Ga3 O3 Ga4 24.7(7) . 4_645
La2 O3 Ga4 113.8(10) 1_655 4_645
La1 O3 Ga4 102.0(7) 2_656 4_645
O6 O3 Ga4 52.3(8) . 4_645
O1 O3 Ga4 136.9(13) 1_655 4_645
O2 O3 Ga4 142.4(15) 4_645 4_645
O4 O3 Ga4 161.4(14) 1_655 4_645
O5 O3 Ga4 47.1(8) . 4_645
O5 O3 Ga4 18.5(7) 2_655 4_645
O1 O3 Ga4 108.9(13) . 4_645
O3 O3 Ga4 55.7(5) 2_655 4_645
O5 O3 Ga4 74.4(7) 1_655 4_645
Ta O3 Ga4 41.1(4) 1_655 4_645
Ga1 O3 Ga4 41.1(4) 1_655 4_645
O1 O3 Ga4 74.8(11) 2_655 4_645
Ga2 O3 Ga4 69.8(6) 2_655 4_645
O3 O3 Ga4 80.2(8) 2_755 4_645
Ga4 O3 Ga4 43.4(4) 3_544 4_645
La2 O3 Ga4 89.2(7) . 4_645
O7 O3 Ga4 121.2(11) 2_655 4_645
La1 O3 Ga4 83.1(6) 2_556 4_645
La1 O3 Ga4 168.9(9) 3_654 4_645
Ga4 O3 Ga4 123.6(7) 2_656 4_645
Ga4 O3 Ga4 141.5(9) 3_554 4_645
O2 O3 Ga4 65.7(11) 1_545 4_645
Ga3 O3 Ga4 82.2(5) 1_655 4_645
O7 O3 Ga4 116.6(10) . 4_645
O4 O3 Ga4 98.7(10) 4_545 4_645
Ga2 O3 Ga4 123.6(7) 1_655 4_645
O6 O3 Ga4 22.4(4) 2_655 4_645
O1 O3 Ga4 88.4(9) 4_645 4_645
O7 O3 Ga4 132.2(9) 1_655 4_645
Ga2 O3 Ga4 84.4(5) 4_645 4_645
O6 O3 Ga4 46.0(5) 2_755 4_645
La1 O3 Ga4 49.4(3) 1_654 4_645
Ga1 O3 Ga4 39.3(3) . 4_645
Ta O3 Ga4 39.3(3) . 4_645
O7 O3 Ga4 23.5(5) 2_645 4_645
O4 O3 Ga4 87.1(8) 2 4_645
O4 O3 Ga4 110.5(9) 4_645 4_645
O2 O3 Ga4 81.9(9) 1_645 4_645
Ga2 O3 O6 22.9(8) . 4_655
Ga3 O3 O6 110.7(12) . 4_655
La2 O3 O6 119.7(9) 1_655 4_655
La1 O3 O6 77.6(8) 2_656 4_655
O6 O3 O6 99.1(10) . 4_655
O1 O3 O6 87.0(14) 1_655 4_655
O2 O3 O6 30.0(14) 4_645 4_655
O4 O3 O6 49.5(12) 1_655 4_655
O5 O3 O6 77.7(10) . 4_655
O5 O3 O6 143.2(11) 2_655 4_655
O1 O3 O6 32.9(13) . 4_655
O3 O3 O6 105.0(13) 2_655 4_655
O5 O3 O6 122.8(12) 1_655 4_655
Ta O3 O6 134.2(9) 1_655 4_655
Ga1 O3 O6 134.2(9) 1_655 4_655
O1 O3 O6 142.1(12) 2_655 4_655
Ga2 O3 O6 121.6(8) 2_655 4_655
O3 O3 O6 153.3(14) 2_755 4_655
Ga4 O3 O6 89.2(7) 3_544 4_655
La2 O3 O6 71.5(6) . 4_655
O7 O3 O6 97.9(9) 2_655 4_655
La1 O3 O6 42.1(5) 2_556 4_655
La1 O3 O6 57.6(5) 3_654 4_655
Ga4 O3 O6 20.8(4) 2_656 4_655
Ga4 O3 O6 62.2(5) 3_554 4_655
O2 O3 O6 63.2(10) 1_545 4_655
Ga3 O3 O6 137.7(10) 1_655 4_655
O7 O3 O6 69.0(8) . 4_655
O4 O3 O6 31.5(8) 4_545 4_655
Ga2 O3 O6 100.2(8) 1_655 4_655
O6 O3 O6 111.5(8) 2_655 4_655
O1 O3 O6 66.3(8) 4_645 4_655
O7 O3 O6 102.2(8) 1_655 4_655
Ga2 O3 O6 53.7(5) 4_645 4_655
O6 O3 O6 156.0(10) 2_755 4_655
La1 O3 O6 168.9(10) 1_654 4_655
Ga1 O3 O6 87.9(6) . 4_655
Ta O3 O6 87.9(6) . 4_655
O7 O3 O6 123.1(9) 2_645 4_655
O4 O3 O6 106.9(10) 2 4_655
O4 O3 O6 80.9(9) 4_645 4_655
O2 O3 O6 97.6(11) 1_645 4_655
Ga4 O3 O6 124.7(7) 4_645 4_655
Ga2 O3 O7 111.3(13) . 1_545
Ga3 O3 O7 33.4(10) . 1_545
La2 O3 O7 144.3(11) 1_655 1_545
La1 O3 O7 90.1(8) 2_656 1_545
O6 O3 O7 42.7(8) . 1_545
O1 O3 O7 141.3(17) 1_655 1_545
O2 O3 O7 113.0(15) 4_645 1_545
O4 O3 O7 141.8(15) 1_655 1_545
O5 O3 O7 20.2(7) . 1_545
O5 O3 O7 48.7(9) 2_655 1_545
O1 O3 O7 87.0(13) . 1_545
O3 O3 O7 65.1(7) 2_655 1_545
O5 O3 O7 84.1(9) 1_655 1_545
Ta O3 O7 56.0(5) 1_655 1_545
Ga1 O3 O7 56.0(5) 1_655 1_545
O1 O3 O7 103.2(11) 2_655 1_545
Ga2 O3 O7 90.2(8) 2_655 1_545
O3 O3 O7 108.0(7) 2_755 1_545
Ga4 O3 O7 20.3(5) 3_544 1_545
La2 O3 O7 84.6(8) . 1_545
O7 O3 O7 142.1(9) 2_655 1_545
La1 O3 O7 55.0(6) 2_556 1_545
La1 O3 O7 146.6(9) 3_654 1_545
Ga4 O3 O7 93.5(8) 2_656 1_545
Ga4 O3 O7 137.6(10) 3_554 1_545
O2 O3 O7 35.8(11) 1_545 1_545
Ga3 O3 O7 102.1(7) 1_655 1_545
O7 O3 O7 115.7(12) . 1_545
O4 O3 O7 68.3(11) 4_545 1_545
Ga2 O3 O7 134.4(8) 1_655 1_545
O6 O3 O7 31.7(6) 2_655 1_545
O1 O3 O7 67.6(10) 4_645 1_545
O7 O3 O7 162.7(12) 1_655 1_545
Ga2 O3 O7 56.8(6) 4_645 1_545
O6 O3 O7 70.7(7) 2_755 1_545
La1 O3 O7 80.0(6) 1_654 1_545
Ga1 O3 O7 23.1(5) . 1_545
Ta O3 O7 23.1(5) . 1_545
O7 O3 O7 34.5(8) 2_645 1_545
O4 O3 O7 103.4(10) 2 1_545
O4 O3 O7 102.2(9) 4_645 1_545
O2 O3 O7 77.7(9) 1_645 1_545
Ga4 O3 O7 30.6(5) 4_645 1_545
O6 O3 O7 94.8(8) 4_655 1_545
Ga2 O3 O5 36.4(9) . 4_655
Ga3 O3 O5 141.7(13) . 4_655
La2 O3 O5 97.4(9) 1_655 4_655
La1 O3 O5 59.1(7) 2_656 4_655
O6 O3 O5 100.9(11) . 4_655
O1 O3 O5 55.2(12) 1_655 4_655
O2 O3 O5 5.1(15) 4_645 4_655
O4 O3 O5 39.2(13) 1_655 4_655
O5 O3 O5 105.3(10) . 4_655
O5 O3 O5 160.9(14) 2_655 4_655
O1 O3 O5 61.2(13) . 4_655
O3 O3 O5 133.1(13) 2_655 4_655
O5 O3 O5 101.1(10) 1_655 4_655
Ta O3 O5 128.0(10) 1_655 4_655
Ga1 O3 O5 128.0(10) 1_655 4_655
O1 O3 O5 137.6(12) 2_655 4_655
Ga2 O3 O5 136.1(7) 2_655 4_655
O3 O3 O5 121.8(13) 2_755 4_655
Ga4 O3 O5 104.3(8) 3_544 4_655
La2 O3 O5 95.9(7) . 4_655
O7 O3 O5 89.9(9) 2_655 4_655
La1 O3 O5 72.1(6) 2_556 4_655
La1 O3 O5 29.4(5) 3_654 4_655
Ga4 O3 O5 24.5(5) 2_656 4_655
Ga4 O3 O5 60.7(5) 3_554 4_655
O2 O3 O5 82.2(12) 1_545 4_655
Ga3 O3 O5 107.9(8) 1_655 4_655
O7 O3 O5 79.9(8) . 4_655
O4 O3 O5 49.9(10) 4_545 4_655
Ga2 O3 O5 68.4(6) 1_655 4_655
O6 O3 O5 142.1(9) 2_655 4_655
O1 O3 O5 62.7(10) 4_645 4_655
O7 O3 O5 78.9(8) 1_655 4_655
Ga2 O3 O5 63.2(6) 4_645 4_655
O6 O3 O5 140.1(11) 2_755 4_655
La1 O3 O5 158.3(8) 1_654 4_655
Ga1 O3 O5 117.9(7) . 4_655
Ta O3 O5 117.9(7) . 4_655
O7 O3 O5 132.0(10) 2_645 4_655
O4 O3 O5 117.6(8) 2 4_655
O4 O3 O5 56.8(9) 4_645 4_655
O2 O3 O5 81.8(12) 1_645 4_655
Ga4 O3 O5 147.5(8) 4_645 4_655
O6 O3 O5 31.8(5) 4_655 4_655
O7 O3 O5 117.9(8) 1_545 4_655
Ga2 O3 O3 119.7(11) . 1_655
Ga3 O3 O3 124.7(10) . 1_655
La2 O3 O3 53.2(8) 1_655 1_655
La1 O3 O3 56.1(7) 2_656 1_655
O6 O3 O3 80.5(10) . 1_655
O1 O3 O3 35.8(11) 1_655 1_655
O2 O3 O3 90.1(16) 4_645 1_655
O4 O3 O3 94.6(12) 1_655 1_655
O5 O3 O3 137.2(9) . 1_655
O5 O3 O3 88.0(9) 2_655 1_655
O1 O3 O3 148.2(12) . 1_655
O3 O3 O3 133.3(12) 2_655 1_655
O5 O3 O3 34.8(7) 1_655 1_655
Ta O3 O3 63.8(6) 1_655 1_655
Ga1 O3 O3 63.8(6) 1_655 1_655
O1 O3 O3 79.7(7) 2_655 1_655
Ga2 O3 O3 107.4(5) 2_655 1_655
O3 O3 O3 36.2(12) 2_755 1_655
Ga4 O3 O3 105.5(5) 3_544 1_655
La2 O3 O3 150.7(4) . 1_655
O7 O3 O3 84.9(7) 2_655 1_655
La1 O3 O3 147.7(5) 2_556 1_655
La1 O3 O3 69.8(4) 3_654 1_655
Ga4 O3 O3 103.5(5) 2_656 1_655
Ga4 O3 O3 103.9(5) 3_554 1_655
O2 O3 O3 119.2(8) 1_545 1_655
Ga3 O3 O3 20.3(4) 1_655 1_655
O7 O3 O3 123.3(7) . 1_655
O4 O3 O3 117.9(10) 4_545 1_655
Ga2 O3 O3 21.9(4) 1_655 1_655
O6 O3 O3 123.0(5) 2_655 1_655
O1 O3 O3 81.8(5) 4_645 1_655
O7 O3 O3 54.3(7) 1_655 1_655
Ga2 O3 O3 103.8(4) 4_645 1_655
O6 O3 O3 57.0(6) 2_755 1_655
La1 O3 O3 70.9(5) 1_654 1_655
Ga1 O3 O3 139.5(4) . 1_655
Ta O3 O3 139.5(4) . 1_655
O7 O3 O3 85.7(6) 2_645 1_655
O4 O3 O3 110.9(7) 2 1_655
O4 O3 O3 46.2(7) 4_645 1_655
O2 O3 O3 50.9(7) 1_645 1_655
Ga4 O3 O3 102.2(4) 4_645 1_655
O6 O3 O3 120.1(6) 4_655 1_655
O7 O3 O3 118.5(6) 1_545 1_655
O5 O3 O3 88.8(5) 4_655 1_655
Ga2 O3 O3 60.3(11) . 1_455
Ga3 O3 O3 55.3(10) . 1_455
La2 O3 O3 126.8(8) 1_655 1_455
La1 O3 O3 123.9(7) 2_656 1_455
O6 O3 O3 99.5(10) . 1_455
O1 O3 O3 144.2(11) 1_655 1_455
O2 O3 O3 89.9(16) 4_645 1_455
O4 O3 O3 85.4(12) 1_655 1_455
O5 O3 O3 42.8(9) . 1_455
O5 O3 O3 92.0(9) 2_655 1_455
O1 O3 O3 31.8(12) . 1_455
O3 O3 O3 46.7(12) 2_655 1_455
O5 O3 O3 145.2(7) 1_655 1_455
Ta O3 O3 116.2(6) 1_655 1_455
Ga1 O3 O3 116.2(6) 1_655 1_455
O1 O3 O3 100.3(7) 2_655 1_455
Ga2 O3 O3 72.6(5) 2_655 1_455
O3 O3 O3 143.8(12) 2_755 1_455
Ga4 O3 O3 74.5(5) 3_544 1_455
La2 O3 O3 29.3(4) . 1_455
O7 O3 O3 95.1(7) 2_655 1_455
La1 O3 O3 32.3(5) 2_556 1_455
La1 O3 O3 110.2(4) 3_654 1_455
Ga4 O3 O3 76.5(5) 2_656 1_455
Ga4 O3 O3 76.1(5) 3_554 1_455
O2 O3 O3 60.8(8) 1_545 1_455
Ga3 O3 O3 159.7(4) 1_655 1_455
O7 O3 O3 56.7(7) . 1_455
O4 O3 O3 62.1(10) 4_545 1_455
Ga2 O3 O3 158.1(4) 1_655 1_455
O6 O3 O3 57.0(5) 2_655 1_455
O1 O3 O3 98.2(5) 4_645 1_455
O7 O3 O3 125.7(7) 1_655 1_455
Ga2 O3 O3 76.2(4) 4_645 1_455
O6 O3 O3 123.0(6) 2_755 1_455
La1 O3 O3 109.1(5) 1_654 1_455
Ga1 O3 O3 40.5(4) . 1_455
Ta O3 O3 40.5(4) . 1_455
O7 O3 O3 94.3(6) 2_645 1_455
O4 O3 O3 69.1(7) 2 1_455
O4 O3 O3 133.8(7) 4_645 1_455
O2 O3 O3 129.1(7) 1_645 1_455
Ga4 O3 O3 77.8(4) 4_645 1_455
O6 O3 O3 59.9(6) 4_655 1_455
O7 O3 O3 61.5(6) 1_545 1_455
O5 O3 O3 91.2(5) 4_655 1_455
O3 O3 O3 180.0(12) 1_655 1_455
Ga2 O3 O6 64.8(11) . 4_755
Ga3 O3 O6 157.6(14) . 4_755
La2 O3 O6 84.0(9) 1_655 4_755
La1 O3 O6 39.3(6) 2_656 4_755
O6 O3 O6 89.6(10) . 4_755
O1 O3 O6 30.0(13) 1_655 4_755
O2 O3 O6 30.2(15) 4_645 4_755
O4 O3 O6 55.3(12) 1_655 4_755
O5 O3 O6 121.5(12) . 4_755
O5 O3 O6 140.0(12) 2_655 4_755
O1 O3 O6 90.7(14) . 4_755
O3 O3 O6 161.1(10) 2_655 4_755
O5 O3 O6 73.7(9) 1_655 4_755
Ta O3 O6 104.8(9) 1_655 4_755
Ga1 O3 O6 104.8(9) 1_655 4_755
O1 O3 O6 127.6(11) 2_655 4_755
Ga2 O3 O6 145.5(8) 2_655 4_755
O3 O3 O6 94.9(13) 2_755 4_755
Ga4 O3 O6 104.7(8) 3_544 4_755
La2 O3 O6 123.8(7) . 4_755
O7 O3 O6 92.8(9) 2_655 4_755
La1 O3 O6 96.0(7) 2_556 4_755
La1 O3 O6 28.0(4) 3_654 4_755
Ga4 O3 O6 45.4(5) 2_656 4_755
Ga4 O3 O6 76.9(6) 3_554 4_755
O2 O3 O6 92.1(12) 1_545 4_755
Ga3 O3 O6 78.5(7) 1_655 4_755
O7 O3 O6 101.1(9) . 4_755
O4 O3 O6 67.4(10) 4_545 4_755
Ga2 O3 O6 41.1(4) 1_655 4_755
O6 O3 O6 156.0(10) 2_655 4_755
O1 O3 O6 56.9(8) 4_645 4_755
O7 O3 O6 68.1(8) 1_655 4_755
Ga2 O3 O6 69.3(6) 4_645 4_755
O6 O3 O6 111.6(9) 2_755 4_755
La1 O3 O6 130.8(8) 1_654 4_755
Ga1 O3 O6 136.5(8) . 4_755
Ta O3 O6 136.5(8) . 4_755
O7 O3 O6 118.1(10) 2_645 4_755
O4 O3 O6 130.4(9) 2 4_755
O4 O3 O6 31.6(7) 4_645 4_755
O2 O3 O6 60.0(10) 1_645 4_755
Ga4 O3 O6 141.3(8) 4_645 4_755
O6 O3 O6 60.1(5) 4_655 4_755
O7 O3 O6 124.3(9) 1_545 4_755
O5 O3 O6 29.5(5) 4_655 4_755
O3 O3 O6 60.0(5) 1_655 4_755
O3 O3 O6 120.0(5) 1_455 4_755
Ga2 O3 O7 56.3(11) . 4_645
Ga3 O3 O7 126.7(13) . 4_645
La2 O3 O7 116.4(11) 1_655 4_645
La1 O3 O7 38.4(6) 2_656 4_645
O6 O3 O7 73.7(9) . 4_645
O1 O3 O7 62.6(15) 1_655 4_645
O2 O3 O7 22.6(13) 4_645 4_645
O4 O3 O7 66.4(13) 1_655 4_645
O5 O3 O7 88.9(10) . 4_645
O5 O3 O7 133.6(12) 2_655 4_645
O1 O3 O7 71.8(14) . 4_645
O3 O3 O7 140.2(15) 2_655 4_645
O5 O3 O7 83.7(10) 1_655 4_645
Ta O3 O7 103.4(9) 1_655 4_645
Ga1 O3 O7 103.4(9) 1_655 4_645
O1 O3 O7 160.4(11) 2_655 4_645
Ga2 O3 O7 160.3(8) 2_655 4_645
O3 O3 O7 122.3(15) 2_755 4_645
Ga4 O3 O7 78.9(7) 3_544 4_645
La2 O3 O7 110.6(7) . 4_645
O7 O3 O7 116.6(11) 2_655 4_645
La1 O3 O7 64.8(6) 2_556 4_645
La1 O3 O7 51.4(5) 3_654 4_645
Ga4 O3 O7 18.7(4) 2_656 4_645
Ga4 O3 O7 87.6(7) 3_554 4_645
O2 O3 O7 60.6(11) 1_545 4_645
Ga3 O3 O7 100.1(8) 1_655 4_645
O7 O3 O7 104.0(9) . 4_645
O4 O3 O7 34.8(10) 4_545 4_645
Ga2 O3 O7 71.8(6) 1_655 4_645
O6 O3 O7 125.7(8) 2_655 4_645
O1 O3 O7 35.5(8) 4_645 4_645
O7 O3 O7 99.4(8) 1_655 4_645
Ga2 O3 O7 38.7(5) 4_645 4_645
O6 O3 O7 120.9(10) 2_755 4_645
La1 O3 O7 150.4(9) 1_654 4_645
Ga1 O3 O7 103.8(6) . 4_645
Ta O3 O7 103.8(6) . 4_645
O7 O3 O7 104.8(10) 2_645 4_645
O4 O3 O7 143.1(10) 2 4_645
O4 O3 O7 42.3(8) 4_645 4_645
O2 O3 O7 59.7(10) 1_645 4_645
Ga4 O3 O7 122.0(7) 4_645 4_645
O6 O3 O7 39.3(5) 4_655 4_645
O7 O3 O7 95.5(8) 1_545 4_645
O5 O3 O7 27.3(5) 4_655 4_645
O3 O3 O7 86.3(5) 1_655 4_645
O3 O3 O7 93.7(5) 1_455 4_645
O6 O3 O7 32.9(4) 4_755 4_645
Ga2 O3 Ga4 75.5(9) . 4_655
Ga3 O3 Ga4 91.5(13) . 4_655
La2 O3 Ga4 48.1(6) 1_655 4_655
La1 O3 Ga4 146.3(10) 2_656 4_655
O6 O3 Ga4 159.1(12) . 4_655
O1 O3 Ga4 94.1(14) 1_655 4_655
O2 O3 Ga4 104.5(15) 4_645 4_655
O4 O3 Ga4 60.8(12) 1_655 4_655
O5 O3 Ga4 115.2(12) . 4_655
O5 O3 Ga4 99.2(11) 2_655 4_655
O1 O3 Ga4 75.9(13) . 4_655
O3 O3 Ga4 58.5(5) 2_655 4_655
O5 O3 Ga4 129.7(10) 1_655 4_655
Ta O3 Ga4 127.1(8) 1_655 4_655
Ga1 O3 Ga4 127.1(8) 1_655 4_655
O1 O3 Ga4 44.4(9) 2_655 4_655
Ga2 O3 Ga4 37.8(3) 2_655 4_655
O3 O3 Ga4 81.0(7) 2_755 4_655
Ga4 O3 Ga4 143.9(9) 3_544 4_655
La2 O3 Ga4 49.4(4) . 4_655
O7 O3 Ga4 19.1(7) 2_655 4_655
La1 O3 Ga4 107.5(7) 2_556 4_655
La1 O3 Ga4 82.0(5) 3_654 4_655
Ga4 O3 Ga4 115.2(6) 2_656 4_655
Ga4 O3 Ga4 39.6(3) 3_554 4_655
O2 O3 Ga4 139.6(9) 1_545 4_655
Ga3 O3 Ga4 104.0(7) 1_655 4_655
O7 O3 Ga4 30.3(6) . 4_655
O4 O3 Ga4 126.4(10) 4_545 4_655
Ga2 O3 Ga4 96.6(6) 1_655 4_655
O6 O3 Ga4 93.6(8) 2_655 4_655
O1 O3 Ga4 162.5(10) 4_645 4_655
O7 O3 Ga4 51.7(6) 1_655 4_655
Ga2 O3 Ga4 149.2(7) 4_645 4_655
O6 O3 Ga4 106.0(7) 2_755 4_655
La1 O3 Ga4 77.3(5) 1_654 4_655
Ga1 O3 Ga4 103.1(7) . 4_655
Ta O3 Ga4 103.1(7) . 4_655
O7 O3 Ga4 127.9(10) 2_645 4_655
O4 O3 Ga4 20.9(6) 2 4_655
O4 O3 Ga4 134.0(10) 4_645 4_655
O2 O3 Ga4 152.1(8) 1_645 4_655
Ga4 O3 Ga4 107.5(7) 4_645 4_655
O6 O3 Ga4 97.9(6) 4_655 4_655
O7 O3 Ga4 123.6(9) 1_545 4_655
O5 O3 Ga4 99.9(6) 4_655 4_655
O3 O3 Ga4 101.3(4) 1_655 4_655
O3 O3 Ga4 78.7(4) 1_455 4_655
O6 O3 Ga4 109.5(6) 4_755 4_655
O7 O3 Ga4 127.1(7) 4_645 4_655
Ga2 O3 O7 147.1(15) . 1_645
Ga3 O3 O7 75.0(10) . 1_645
La2 O3 O7 102.1(10) 1_655 1_645
La1 O3 O7 57.0(7) 2_656 1_645
O6 O3 O7 28.4(8) . 1_645
O1 O3 O7 88.3(14) 1_655 1_645
O2 O3 O7 112.6(16) 4_645 1_645
O4 O3 O7 147.9(15) 1_655 1_645
O5 O3 O7 78.4(8) . 1_645
O5 O3 O7 47.3(9) 2_655 1_645
O1 O3 O7 141.4(15) . 1_645
O3 O3 O7 105.0(8) 2_655 1_645
O5 O3 O7 25.5(8) 1_655 1_645
Ta O3 O7 12.0(6) 1_655 1_645
Ga1 O3 O7 12.0(6) 1_655 1_645
O1 O3 O7 92.8(10) 2_655 1_645
Ga2 O3 O7 107.3(8) 2_655 1_645
O3 O3 O7 60.9(6) 2_755 1_645
Ga4 O3 O7 49.0(6) 3_544 1_645
La2 O3 O7 139.5(9) . 1_645
O7 O3 O7 133.2(7) 2_655 1_645
La1 O3 O7 105.4(7) 2_556 1_645
La1 O3 O7 118.6(9) 3_654 1_645
Ga4 O3 O7 106.8(8) 2_656 1_645
Ga4 O3 O7 163.1(10) 3_554 1_645
O2 O3 O7 71.5(10) 1_545 1_645
Ga3 O3 O7 44.6(5) 1_655 1_645
O7 O3 O7 164.0(13) . 1_645
O4 O3 O7 95.5(12) 4_545 1_645
Ga2 O3 O7 77.1(7) 1_655 1_645
O6 O3 O7 72.6(8) 2_655 1_645
O1 O3 O7 59.1(10) 4_645 1_645
O7 O3 O7 111.3(10) 1_655 1_645
Ga2 O3 O7 72.4(6) 4_645 1_645
O6 O3 O7 31.1(6) 2_755 1_645
La1 O3 O7 60.6(6) 1_654 1_645
Ga1 O3 O7 81.0(6) . 1_645
Ta O3 O7 81.0(6) . 1_645
O7 O3 O7 28.3(9) 2_645 1_645
O4 O3 O7 125.1(9) 2 1_645
O4 O3 O7 61.9(9) 4_645 1_645
O2 O3 O7 34.4(10) 1_645 1_645
Ga4 O3 O7 50.5(6) 4_645 1_645
O6 O3 O7 124.9(9) 4_655 1_645
O7 O3 O7 59.2(5) 1_545 1_645
O5 O3 O7 116.0(10) 4_655 1_645
O3 O3 O7 59.3(6) 1_655 1_645
O3 O3 O7 120.7(6) 1_455 1_645
O6 O3 O7 93.5(7) 4_755 1_645
O7 O3 O7 91.8(9) 4_645 1_645
Ga4 O3 O7 137.1(8) 4_655 1_645
Ga2 O3 O4 113.1(13) . 2_655
Ga3 O3 O4 102.2(13) . 2_655
La2 O3 O4 15.7(8) 1_655 2_655
La1 O3 O4 111.1(10) 2_656 2_655
O6 O3 O4 121.6(11) . 2_655
O1 O3 O4 68.2(15) 1_655 2_655
O2 O3 O4 117.6(18) 4_645 2_655
O4 O3 O4 84.8(17) 1_655 2_655
O5 O3 O4 140.4(13) . 2_655
O5 O3 O4 80.3(11) 2_655 2_655
O1 O3 O4 124.3(15) . 2_655
O3 O3 O4 85.2(12) 2_655 2_655
O5 O3 O4 80.2(9) 1_655 2_655
Ta O3 O4 87.8(7) 1_655 2_655
Ga1 O3 O4 87.8(7) 1_655 2_655
O1 O3 O4 30.3(9) 2_655 2_655
Ga2 O3 O4 55.2(7) 2_655 2_655
O3 O3 O4 32.6(7) 2_755 2_655
Ga4 O3 O4 136.4(8) 3_544 2_655
La2 O3 O4 96.6(9) . 2_655
O7 O3 O4 40.0(9) 2_655 2_655
La1 O3 O4 156.3(10) 2_556 2_655
La1 O3 O4 83.6(7) 3_654 2_655
Ga4 O3 O4 137.5(9) 2_656 2_655
Ga4 O3 O4 74.6(8) 3_554 2_655
O2 O3 O4 162.5(13) 1_545 2_655
Ga3 O3 O4 54.5(6) 1_655 2_655
O7 O3 O4 78.6(10) . 2_655
O4 O3 O4 162.9(14) 4_545 2_655
Ga2 O3 O4 61.4(6) 1_655 2_655
O6 O3 O4 102.7(8) 2_655 2_655
O1 O3 O4 137.1(9) 4_645 2_655
O7 O3 O4 34.2(9) 1_655 2_655
Ga2 O3 O4 159.1(10) 4_645 2_655
O6 O3 O4 66.5(7) 2_755 2_655
La1 O3 O4 48.9(6) 1_654 2_655
Ga1 O3 O4 125.8(9) . 2_655
Ta O3 O4 125.8(9) . 2_655
O7 O3 O4 102.5(9) 2_645 2_655
O4 O3 O4 55.5(7) 2 2_655
O4 O3 O4 99.8(10) 4_645 2_655
O2 O3 O4 104.1(9) 1_645 2_655
Ga4 O3 O4 98.2(7) 4_645 2_655
O6 O3 O4 134.3(8) 4_655 2_655
O7 O3 O4 128.7(8) 1_545 2_655
O5 O3 O4 113.0(7) 4_655 2_655
O3 O3 O4 55.4(7) 1_655 2_655
O3 O3 O4 124.6(7) 1_455 2_655
O6 O3 O4 97.4(8) 4_755 2_655
O7 O3 O4 130.4(8) 4_645 2_655
Ga4 O3 O4 49.4(7) 4_655 2_655
O7 O3 O4 93.2(8) 1_645 2_655
Ga2 O3 La1 12.1(8) . 3_554
Ga3 O3 La1 103.7(12) . 3_554
La2 O3 La1 105.4(8) 1_655 3_554
La1 O3 La1 102.4(8) 2_656 3_554
O6 O3 La1 121.6(11) . 3_554
O1 O3 La1 95.8(12) 1_655 3_554
O2 O3 La1 48.5(14) 4_645 3_554
O4 O3 La1 39.6(11) 1_655 3_554
O5 O3 La1 82.5(10) . 3_554
O5 O3 La1 140.2(12) 2_655 3_554
O1 O3 La1 16.9(10) . 3_554
O3 O3 La1 85.6(11) 2_655 3_554
O5 O3 La1 147.5(11) 1_655 3_554
Ta O3 La1 155.6(8) 1_655 3_554
Ga1 O3 La1 155.6(8) 1_655 3_554
O1 O3 La1 116.3(10) 2_655 3_554
Ga2 O3 La1 96.3(6) 2_655 3_554
O3 O3 La1 147.4(3) 2_755 3_554
Ga4 O3 La1 105.1(6) 3_544 3_554
La2 O3 La1 48.7(3) . 3_554
O7 O3 La1 76.7(7) 2_655 3_554
La1 O3 La1 48.7(3) 2_556 3_554
La1 O3 La1 61.8(3) 3_654 3_554
Ga4 O3 La1 46.4(3) 2_656 3_554
Ga4 O3 La1 42.0(3) 3_554 3_554
O2 O3 La1 80.0(10) 1_545 3_554
Ga3 O3 La1 151.8(8) 1_655 3_554
O7 O3 La1 43.2(6) . 3_554
O4 O3 La1 54.0(8) 4_545 3_554
Ga2 O3 La1 109.7(6) 1_655 3_554
O6 O3 La1 105.4(7) 2_655 3_554
O1 O3 La1 92.1(8) 4_645 3_554
O7 O3 La1 91.9(6) 1_655 3_554
Ga2 O3 La1 77.1(5) 4_645 3_554
O6 O3 La1 171.4(9) 2_755 3_554
La1 O3 La1 145.5(8) 1_654 3_554
Ga1 O3 La1 86.8(5) . 3_554
Ta O3 La1 86.8(5) . 3_554
O7 O3 La1 136.7(7) 2_645 3_554
O4 O3 La1 80.9(9) 2 3_554
O4 O3 La1 103.4(8) 4_645 3_554
O2 O3 La1 123.5(11) 1_645 3_554
Ga4 O3 La1 125.8(7) 4_645 3_554
O6 O3 La1 26.1(4) 4_655 3_554
O7 O3 La1 102.6(7) 1_545 3_554
O5 O3 La1 47.5(5) 4_655 3_554
O3 O3 La1 131.6(4) 1_655 3_554
O3 O3 La1 48.4(4) 1_455 3_554
O6 O3 La1 76.5(5) 4_755 3_554
O7 O3 La1 64.1(5) 4_645 3_554
Ga4 O3 La1 72.9(4) 4_655 3_554
O7 O3 La1 149.5(8) 1_645 3_554
O4 O3 La1 116.4(8) 2_655 3_554
Ga2 O3 O2 23.7(12) . .
Ga3 O3 O2 119.2(12) . .
La2 O3 O2 77.9(8) 1_655 .
La1 O3 O2 107.7(12) 2_656 .
O6 O3 O2 145.4(13) . .
O1 O3 O2 78.8(13) 1_655 .
O2 O3 O2 53.0(17) 4_645 .
O4 O3 O2 17.7(11) 1_655 .
O5 O3 O2 108.4(10) . .
O5 O3 O2 148.1(13) 2_655 .
O1 O3 O2 41.6(12) . .
O3 O3 O2 90.4(8) 2_655 .
O5 O3 O2 141.7(11) 1_655 .
Ta O3 O2 175.0(10) 1_655 .
Ga1 O3 O2 175.0(10) 1_655 .
O1 O3 O2 97.5(12) 2_655 .
Ga2 O3 O2 87.0(7) 2_655 .
O3 O3 O2 119.9(6) 2_755 .
Ga4 O3 O2 132.6(9) 3_544 .
La2 O3 O2 54.8(5) . .
O7 O3 O2 51.5(8) 2_655 .
La1 O3 O2 76.1(7) 2_556 .
La1 O3 O2 46.7(8) 3_654 .
Ga4 O3 O2 61.8(9) 2_656 .
Ga4 O3 O2 15.7(7) 3_554 .
O2 O3 O2 107.1(12) 1_545 .
Ga3 O3 O2 129.2(7) 1_655 .
O7 O3 O2 30.9(9) . .
O4 O3 O2 77.9(12) 4_545 .
Ga2 O3 O2 91.2(8) 1_655 .
O6 O3 O2 121.4(8) 2_655 .
O1 O3 O2 109.2(12) 4_645 .
O7 O3 O2 64.6(8) 1_655 .
Ga2 O3 O2 100.2(9) 4_645 .
O6 O3 O2 156.4(9) 2_755 .
La1 O3 O2 130.6(8) 1_654 .
Ga1 O3 O2 109.3(6) . .
Ta O3 O2 109.3(6) . .
O7 O3 O2 162.9(9) 2_645 .
O4 O3 O2 68.7(9) 2 .
O4 O3 O2 102.6(12) 4_645 .
O2 O3 O2 130.2(17) 1_645 .
Ga4 O3 O2 143.8(8) 4_645 .
O6 O3 O2 46.6(9) 4_655 .
O7 O3 O2 128.5(8) 1_545 .
O5 O3 O2 49.3(10) 4_655 .
O3 O3 O2 111.2(6) 1_655 .
O3 O3 O2 68.8(6) 1_455 .
O6 O3 O2 71.0(9) 4_755 .
O7 O3 O2 74.8(10) 4_645 .
Ga4 O3 O2 53.5(7) 4_655 .
O7 O3 O2 164.5(11) 1_645 .
O4 O3 O2 89.9(9) 2_655 .
La1 O3 O2 27.5(7) 3_554 .
Ga2 O3 Ga2 130.0(12) . 2_755
Ga3 O3 Ga2 99.0(11) . 2_755
La2 O3 Ga2 30.1(5) 1_655 2_755
La1 O3 Ga2 97.8(9) 2_656 2_755
O6 O3 Ga2 102.3(10) . 2_755
O1 O3 Ga2 66.1(13) 1_655 2_755
O2 O3 Ga2 122.8(18) 4_645 2_755
O4 O3 Ga2 99.9(13) 1_655 2_755
O5 O3 Ga2 134.4(11) . 2_755
O5 O3 Ga2 69.1(9) 2_655 2_755
O1 O3 Ga2 143.7(14) . 2_755
O3 O3 Ga2 92.5(13) 2_655 2_755
O5 O3 Ga2 61.5(7) 1_655 2_755
Ta O3 Ga2 69.3(5) 1_655 2_755
Ga1 O3 Ga2 69.3(5) 1_655 2_755
O1 O3 Ga2 37.5(5) 2_655 2_755
Ga2 O3 Ga2 65.2(5) 2_655 2_755
O3 O3 Ga2 13.1(4) 2_755 2_755
Ga4 O3 Ga2 119.5(6) 3_544 2_755
La2 O3 Ga2 112.8(7) . 2_755
O7 O3 Ga2 59.3(7) 2_655 2_755
La1 O3 Ga2 168.0(9) 2_556 2_755
La1 O3 Ga2 90.9(6) 3_654 2_755
Ga4 O3 Ga2 141.3(8) 2_656 2_755
Ga4 O3 Ga2 93.1(5) 3_554 2_755
O2 O3 Ga2 144.9(10) 1_545 2_755
Ga3 O3 Ga2 36.2(3) 1_655 2_755
O7 O3 Ga2 97.9(8) . 2_755
O4 O3 Ga2 160.2(13) 4_545 2_755
Ga2 O3 Ga2 55.4(4) 1_655 2_755
O6 O3 Ga2 98.7(7) 2_655 2_755
O1 O3 Ga2 121.0(8) 4_645 2_755
O7 O3 Ga2 46.0(6) 1_655 2_755
Ga2 O3 Ga2 142.0(8) 4_645 2_755
O6 O3 Ga2 49.0(5) 2_755 2_755
La1 O3 Ga2 39.5(3) 1_654 2_755
Ga1 O3 Ga2 122.9(7) . 2_755
Ta O3 Ga2 122.9(7) . 2_755
O7 O3 Ga2 86.3(7) 2_645 2_755
O4 O3 Ga2 70.8(6) 2 2_755
O4 O3 Ga2 88.5(9) 4_645 2_755
O2 O3 Ga2 86.5(8) 1_645 2_755
Ga4 O3 Ga2 87.5(5) 4_645 2_755
O6 O3 Ga2 147.8(7) 4_655 2_755
O7 O3 Ga2 117.2(7) 1_545 2_755
O5 O3 Ga2 119.2(7) 4_655 2_755
O3 O3 Ga2 42.2(4) 1_655 2_755
O3 O3 Ga2 137.8(4) 1_455 2_755
O6 O3 Ga2 96.0(6) 4_755 2_755
O7 O3 Ga2 127.0(8) 4_645 2_755
Ga4 O3 Ga2 68.2(5) 4_655 2_755
O7 O3 Ga2 73.9(6) 1_645 2_755
O4 O3 Ga2 19.4(5) 2_655 2_755
La1 O3 Ga2 135.1(6) 3_554 2_755
O2 O3 Ga2 107.9(6) . 2_755
Ga2 O3 O2 149.6(19) . 2_645
Ga3 O3 O2 35.1(8) . 2_645
La2 O3 O2 92.8(9) 1_655 2_645
La1 O3 O2 109.5(11) 2_656 2_645
O6 O3 O2 65.5(12) . 2_645
O1 O3 O2 125.7(16) 1_655 2_645
O2 O3 O2 161(2) 4_645 2_645
O4 O3 O2 154.4(17) 1_655 2_645
O5 O3 O2 66.9(11) . 2_645
O5 O3 O2 5.7(11) 2_655 2_645
O1 O3 O2 121.6(17) . 2_645
O3 O3 O2 54.2(9) 2_655 2_645
O5 O3 O2 70.9(11) 1_655 2_645
Ta O3 O2 40.7(8) 1_655 2_645
Ga1 O3 O2 40.7(8) 1_655 2_645
O1 O3 O2 55.2(12) 2_655 2_645
Ga2 O3 O2 56.9(7) 2_655 2_645
O3 O3 O2 61.8(8) 2_755 2_645
Ga4 O3 O2 63.0(9) 3_544 2_645
La2 O3 O2 91.7(10) . 2_645
O7 O3 O2 103.5(11) 2_655 2_645
La1 O3 O2 102.3(11) 2_556 2_645
La1 O3 O2 157.9(12) 3_654 2_645
Ga4 O3 O2 144.3(10) 2_656 2_645
Ga4 O3 O2 132.6(10) 3_554 2_645
O2 O3 O2 86.5(17) 1_545 2_645
Ga3 O3 O2 69.9(8) 1_655 2_645
O7 O3 O2 111.8(11) . 2_645
O4 O3 O2 119.7(14) 4_545 2_645
Ga2 O3 O2 111.8(11) 1_655 2_645
O6 O3 O2 33.9(8) 2_655 2_645
O1 O3 O2 103.7(11) 4_645 2_645
O7 O3 O2 111.2(11) 1_655 2_645
Ga2 O3 O2 104.0(9) 4_645 2_645
O6 O3 O2 34.0(8) 2_755 2_645
La1 O3 O2 28.6(6) 1_654 2_645
Ga1 O3 O2 56.6(8) . 2_645
Ta O3 O2 56.6(8) . 2_645
O7 O3 O2 34.4(10) 2_645 2_645
O4 O3 O2 75.3(8) 2 2_645
O4 O3 O2 113.9(13) 4_645 2_645
O2 O3 O2 87.0(16) 1_645 2_645
Ga4 O3 O2 21.0(7) 4_645 2_645
O6 O3 O2 144.4(11) 4_655 2_645
O7 O3 O2 51.5(9) 1_545 2_645
O5 O3 O2 166.4(9) 4_655 2_645
O3 O3 O2 90.1(9) 1_655 2_645
O3 O3 O2 89.9(9) 1_455 2_645
O6 O3 O2 144.6(11) 4_755 2_645
O7 O3 O2 139.1(10) 4_645 2_645
Ga4 O3 O2 93.6(8) 4_655 2_645
O7 O3 O2 52.6(9) 1_645 2_645
O4 O3 O2 77.2(8) 2_655 2_645
La1 O3 O2 137.5(12) 3_554 2_645
O2 O3 O2 142.7(9) . 2_645
Ga2 O3 O2 67.4(7) 2_755 2_645
Ga2 O3 Ta 72.5(9) . 1_665
Ga3 O3 Ta 124.1(14) . 1_665
La2 O3 Ta 28.2(4) 1_655 1_665
La1 O3 Ta 112.3(9) 2_656 1_665
O6 O3 Ta 154.7(13) . 1_665
O1 O3 Ta 60.0(14) 1_655 1_665
O2 O3 Ta 84.1(15) 4_645 1_665
O4 O3 Ta 44.6(12) 1_655 1_665
O5 O3 Ta 147.5(12) . 1_665
O5 O3 Ta 118.1(11) 2_655 1_665
O1 O3 Ta 88.9(12) . 1_665
O3 O3 Ta 92.4(6) 2_655 1_665
O5 O3 Ta 108.5(9) 1_655 1_665
Ta O3 Ta 127.2(8) 1_655 1_665
Ga1 O3 Ta 127.2(8) 1_655 1_665
O1 O3 Ta 58.6(11) 2_655 1_665
Ga2 O3 Ta 67.5(5) 2_655 1_665
O3 O3 Ta 70.3(3) 2_755 1_665
Ga4 O3 Ta 176.7(8) 3_544 1_665
La2 O3 Ta 78.4(5) . 1_665
O7 O3 Ta 15.3(6) 2_655 1_665
La1 O3 Ta 124.9(6) 2_556 1_665
La1 O3 Ta 53.2(3) 3_654 1_665
Ga4 O3 Ta 101.8(5) 2_656 1_665
Ga4 O3 Ta 35.4(2) 3_554 1_665
O2 O3 Ta 156.7(12) 1_545 1_665
Ga3 O3 Ta 85.2(5) 1_655 1_665
O7 O3 Ta 49.2(6) . 1_665
O4 O3 Ta 124.6(10) 4_545 1_665
Ga2 O3 Ta 63.9(4) 1_655 1_665
O6 O3 Ta 125.9(8) 2_655 1_665
O1 O3 Ta 134.9(10) 4_645 1_665
O7 O3 Ta 20.0(5) 1_655 1_665
Ga2 O3 Ta 142.2(7) 4_645 1_665
O6 O3 Ta 106.9(7) 2_755 1_665
La1 O3 Ta 87.7(5) 1_654 1_665
Ga1 O3 Ta 137.0(8) . 1_665
Ta O3 Ta 137.0(8) . 1_665
O7 O3 Ta 143.1(8) 2_645 1_665
O4 O3 Ta 54.0(6) 2 1_665
O4 O3 Ta 99.9(9) 4_645 1_665
O2 O3 Ta 121.8(9) 1_645 1_665
Ga4 O3 Ta 133.3(7) 4_645 1_665
O6 O3 Ta 93.8(5) 4_655 1_665
O7 O3 Ta 157.3(9) 1_545 1_665
O5 O3 Ta 79.0(5) 4_655 1_665
O3 O3 Ta 74.2(4) 1_655 1_665
O3 O3 Ta 105.8(4) 1_455 1_665
O6 O3 Ta 78.1(5) 4_755 1_665
O7 O3 Ta 104.4(6) 4_645 1_665
Ga4 O3 Ta 34.1(2) 4_655 1_665
O7 O3 Ta 129.5(8) 1_645 1_665
O4 O3 Ta 40.7(6) 2_655 1_665
La1 O3 Ta 77.2(3) 3_554 1_665
O2 O3 Ta 49.8(6) . 1_665
Ga2 O3 Ta 58.0(3) 2_755 1_665
O2 O3 Ta 113.7(8) 2_645 1_665
Ga2 O3 Ga1 72.5(9) . 1_665
Ga3 O3 Ga1 124.1(14) . 1_665
La2 O3 Ga1 28.2(4) 1_655 1_665
La1 O3 Ga1 112.3(9) 2_656 1_665
O6 O3 Ga1 154.7(13) . 1_665
O1 O3 Ga1 60.0(14) 1_655 1_665
O2 O3 Ga1 84.1(15) 4_645 1_665
O4 O3 Ga1 44.6(12) 1_655 1_665
O5 O3 Ga1 147.5(12) . 1_665
O5 O3 Ga1 118.1(11) 2_655 1_665
O1 O3 Ga1 88.9(12) . 1_665
O3 O3 Ga1 92.4(6) 2_655 1_665
O5 O3 Ga1 108.5(9) 1_655 1_665
Ta O3 Ga1 127.2(8) 1_655 1_665
Ga1 O3 Ga1 127.2(8) 1_655 1_665
O1 O3 Ga1 58.6(11) 2_655 1_665
Ga2 O3 Ga1 67.5(5) 2_655 1_665
O3 O3 Ga1 70.3(3) 2_755 1_665
Ga4 O3 Ga1 176.7(8) 3_544 1_665
La2 O3 Ga1 78.4(5) . 1_665
O7 O3 Ga1 15.3(6) 2_655 1_665
La1 O3 Ga1 124.9(6) 2_556 1_665
La1 O3 Ga1 53.2(3) 3_654 1_665
Ga4 O3 Ga1 101.8(5) 2_656 1_665
Ga4 O3 Ga1 35.4(2) 3_554 1_665
O2 O3 Ga1 156.7(12) 1_545 1_665
Ga3 O3 Ga1 85.2(5) 1_655 1_665
O7 O3 Ga1 49.2(6) . 1_665
O4 O3 Ga1 124.6(10) 4_545 1_665
Ga2 O3 Ga1 63.9(4) 1_655 1_665
O6 O3 Ga1 125.9(8) 2_655 1_665
O1 O3 Ga1 134.9(10) 4_645 1_665
O7 O3 Ga1 20.0(5) 1_655 1_665
Ga2 O3 Ga1 142.2(7) 4_645 1_665
O6 O3 Ga1 106.9(7) 2_755 1_665
La1 O3 Ga1 87.7(5) 1_654 1_665
Ga1 O3 Ga1 137.0(8) . 1_665
Ta O3 Ga1 137.0(8) . 1_665
O7 O3 Ga1 143.1(8) 2_645 1_665
O4 O3 Ga1 54.0(6) 2 1_665
O4 O3 Ga1 99.9(9) 4_645 1_665
O2 O3 Ga1 121.8(9) 1_645 1_665
Ga4 O3 Ga1 133.3(7) 4_645 1_665
O6 O3 Ga1 93.8(5) 4_655 1_665
O7 O3 Ga1 157.3(9) 1_545 1_665
O5 O3 Ga1 79.0(5) 4_655 1_665
O3 O3 Ga1 74.2(4) 1_655 1_665
O3 O3 Ga1 105.8(4) 1_455 1_665
O6 O3 Ga1 78.1(5) 4_755 1_665
O7 O3 Ga1 104.4(6) 4_645 1_665
Ga4 O3 Ga1 34.1(2) 4_655 1_665
O7 O3 Ga1 129.5(8) 1_645 1_665
O4 O3 Ga1 40.7(6) 2_655 1_665
La1 O3 Ga1 77.2(3) 3_554 1_665
O2 O3 Ga1 49.8(6) . 1_665
Ga2 O3 Ga1 58.0(3) 2_755 1_665
O2 O3 Ga1 113.7(8) 2_645 1_665
Ta O3 Ga1 0.0 1_665 1_665
Ga2 O3 Ga4 134.5(14) . 3_644
Ga3 O3 Ga4 95.4(10) . 3_644
La2 O3 Ga4 93.9(9) 1_655 3_644
La1 O3 Ga4 40.7(5) 2_656 3_644
O6 O3 Ga4 37.0(8) . 3_644
O1 O3 Ga4 68.5(13) 1_655 3_644
O2 O3 Ga4 96.7(16) 4_645 3_644
O4 O3 Ga4 127.5(14) 1_655 3_644
O5 O3 Ga4 93.7(9) . 3_644
O5 O3 Ga4 66.2(9) 2_655 3_644
O1 O3 Ga4 144.5(15) . 3_644
O3 O3 Ga4 124.8(8) 2_655 3_644
O5 O3 Ga4 9.8(6) 1_655 3_644
Ta O3 Ga4 30.9(4) 1_655 3_644
Ga1 O3 Ga4 30.9(4) 1_655 3_644
O1 O3 Ga4 100.0(9) 2_655 3_644
Ga2 O3 Ga4 121.0(7) 2_655 3_644
O3 O3 Ga4 58.4(7) 2_755 3_644
Ga4 O3 Ga4 61.9(4) 3_544 3_644
La2 O3 Ga4 159.8(7) . 3_644
O7 O3 Ga4 126.9(8) 2_655 3_644
La1 O3 Ga4 112.6(6) 2_556 3_644
La1 O3 Ga4 98.2(7) 3_654 3_644
Ga4 O3 Ga4 96.2(7) 2_656 3_644
Ga4 O3 Ga4 144.8(8) 3_554 3_644
O2 O3 Ga4 78.7(8) 1_545 3_644
Ga3 O3 Ga4 35.5(3) 1_655 3_644
O7 O3 Ga4 166.9(9) . 3_644
O4 O3 Ga4 93.1(11) 4_545 3_644
Ga2 O3 Ga4 58.3(4) 1_655 3_644
O6 O3 Ga4 93.0(6) 2_655 3_644
O1 O3 Ga4 52.3(6) 4_645 3_644
O7 O3 Ga4 97.9(8) 1_655 3_644
Ga2 O3 Ga4 71.3(5) 4_645 3_644
O6 O3 Ga4 42.5(5) 2_755 3_644
La1 O3 Ga4 71.8(4) 1_654 3_644
Ga1 O3 Ga4 99.2(5) . 3_644
Ta O3 Ga4 99.2(5) . 3_644
O7 O3 Ga4 48.5(6) 2_645 3_644
O4 O3 Ga4 136.3(8) 2 3_644
O4 O3 Ga4 42.8(8) 4_645 3_644
O2 O3 Ga4 19.1(8) 1_645 3_644
Ga4 O3 Ga4 70.9(4) 4_645 3_644
O6 O3 Ga4 116.7(8) 4_655 3_644
O7 O3 Ga4 76.5(6) 1_545 3_644
O5 O3 Ga4 99.1(7) 4_655 3_644
O3 O3 Ga4 43.6(3) 1_655 3_644
O3 O3 Ga4 136.4(3) 1_455 3_644
O6 O3 Ga4 74.0(6) 4_755 3_644
O7 O3 Ga4 78.6(6) 4_645 3_644
Ga4 O3 Ga4 139.2(7) 4_655 3_644
O7 O3 Ga4 20.4(5) 1_645 3_644
O4 O3 Ga4 89.9(7) 2_655 3_644
La1 O3 Ga4 142.6(7) 3_554 3_644
O2 O3 Ga4 144.7(10) . 3_644
Ga2 O3 Ga4 71.0(4) 2_755 3_644
O2 O3 Ga4 71.1(8) 2_645 3_644
Ta O3 Ga4 117.7(6) 1_665 3_644
Ga1 O3 Ga4 117.7(6) 1_665 3_644
Ga2 O3 O2 106.8(12) . 3_544
Ga3 O3 O2 47.7(13) . 3_544
La2 O3 O2 73.6(10) 1_655 3_544
La1 O3 O2 159.4(11) 2_656 3_544
O6 O3 O2 113.9(14) . 3_544
O1 O3 O2 129.9(16) 1_655 3_544
O2 O3 O2 144.4(19) 4_645 3_544
O4 O3 O2 104.6(15) 1_655 3_544
O5 O3 O2 81.5(12) . 3_544
O5 O3 O2 56.4(13) 2_655 3_544
O1 O3 O2 88.8(14) . 3_544
O3 O3 O2 22.8(11) 2_655 3_544
O5 O3 O2 114.8(12) 1_655 3_544
Ta O3 O2 90.7(11) 1_655 3_544
Ga1 O3 O2 90.7(11) 1_655 3_544
O1 O3 O2 33.4(9) 2_655 3_544
Ga2 O3 O2 9.1(8) 2_655 3_544
O3 O3 O2 76.6(14) 2_755 3_544
Ga4 O3 O2 100.8(10) 3_544 3_544
La2 O3 O2 50.1(6) . 3_544
O7 O3 O2 61.8(10) 2_655 3_544
La1 O3 O2 98.4(7) 2_556 3_544
La1 O3 O2 127.8(8) 3_654 3_544
Ga4 O3 O2 141.8(7) 2_656 3_544
Ga4 O3 O2 82.3(8) 3_554 3_544
O2 O3 O2 111.5(13) 1_545 3_544
Ga3 O3 O2 99.3(9) 1_655 3_544
O7 O3 O2 61.4(9) . 3_544
O4 O3 O2 129.1(10) 4_545 3_544
Ga2 O3 O2 123.8(8) 1_655 3_544
O6 O3 O2 49.5(9) 2_655 3_544
O1 O3 O2 148.6(11) 4_645 3_544
O7 O3 O2 87.6(9) 1_655 3_544
Ga2 O3 O2 134.3(8) 4_645 3_544
O6 O3 O2 76.3(10) 2_755 3_544
La1 O3 O2 48.3(8) 1_654 3_544
Ga1 O3 O2 66.5(8) . 3_544
Ta O3 O2 66.5(8) . 3_544
O7 O3 O2 83.4(11) 2_645 3_544
O4 O3 O2 25.4(8) 2 3_544
O4 O3 O2 157.2(10) 4_645 3_544
O2 O3 O2 136.8(16) 1_645 3_544
Ga4 O3 O2 61.7(9) 4_645 3_544
O6 O3 O2 121.5(8) 4_655 3_544
O7 O3 O2 81.2(10) 1_545 3_544
O5 O3 O2 141.3(8) 4_655 3_544
O3 O3 O2 112.3(6) 1_655 3_544
O3 O3 O2 67.7(6) 1_455 3_544
O6 O3 O2 154.5(9) 4_755 3_544
O7 O3 O2 160.5(9) 4_645 3_544
Ga4 O3 O2 45.9(7) 4_655 3_544
O7 O3 O2 102.7(11) 1_645 3_544
O4 O3 O2 62.5(9) 2_655 3_544
La1 O3 O2 97.7(7) 3_554 3_544
O2 O3 O2 92.2(10) . 3_544
Ga2 O3 O2 70.4(7) 2_755 3_544
O2 O3 O2 50.8(7) 2_645 3_544
Ta O3 O2 76.4(7) 1_665 3_544
Ga1 O3 O2 76.4(7) 1_665 3_544
Ga4 O3 O2 118.7(9) 3_644 3_544
Ga2 O3 La1 105.7(13) . 1_554
Ga3 O3 La1 22.5(9) . 1_554
La2 O3 La1 101.1(10) 1_655 1_554
La1 O3 La1 144.1(8) 2_656 1_554
O6 O3 La1 93.5(10) . 1_554
O1 O3 La1 157.1(16) 1_655 1_554
O2 O3 La1 140.0(18) 4_645 1_554
O4 O3 La1 118.2(13) 1_655 1_554
O5 O3 La1 53.7(9) . 1_554
O5 O3 La1 48.5(9) 2_655 1_554
O1 O3 La1 79.5(13) . 1_554
O3 O3 La1 11.8(4) 2_655 1_554
O5 O3 La1 115.0(9) 1_655 1_554
Ta O3 La1 82.9(6) 1_655 1_554
Ga1 O3 La1 82.9(6) 1_655 1_554
O1 O3 La1 58.7(8) 2_655 1_554
Ga2 O3 La1 36.6(4) 2_655 1_554
O3 O3 La1 94.6(12) 2_755 1_554
Ga4 O3 La1 75.2(5) 3_544 1_554
La2 O3 La1 47.5(4) . 1_554
O7 O3 La1 87.2(9) 2_655 1_554
La1 O3 La1 75.5(6) 2_556 1_554
La1 O3 La1 147.2(7) 3_654 1_554
Ga4 O3 La1 125.6(7) 2_656 1_554
Ga4 O3 La1 97.7(7) 3_554 1_554
O2 O3 La1 83.7(11) 1_545 1_554
Ga3 O3 La1 111.4(6) 1_655 1_554
O7 O3 La1 72.7(8) . 1_554
O4 O3 La1 105.1(10) 4_545 1_554
Ga2 O3 La1 147.8(7) 1_655 1_554
O6 O3 La1 24.8(4) 2_655 1_554
O1 O3 La1 122.1(8) 4_645 1_554
O7 O3 La1 115.3(8) 1_655 1_554
Ga2 O3 La1 106.6(6) 4_645 1_554
O6 O3 La1 77.9(6) 2_755 1_554
La1 O3 La1 58.9(4) 1_654 1_554
Ga1 O3 La1 38.7(3) . 1_554
Ta O3 La1 38.7(3) . 1_554
O7 O3 La1 67.4(7) 2_645 1_554
O4 O3 La1 48.5(7) 2 1_554
O4 O3 La1 154.3(9) 4_645 1_554
O2 O3 La1 125.8(10) 1_645 1_554
Ga4 O3 La1 43.9(3) 4_645 1_554
O6 O3 La1 110.1(7) 4_655 1_554
O7 O3 La1 54.9(6) 1_545 1_554
O5 O3 La1 140.7(7) 4_655 1_554
O3 O3 La1 129.8(3) 1_655 1_554
O3 O3 La1 50.2(3) 1_455 1_554
O6 O3 La1 170.1(7) 4_755 1_554
O7 O3 La1 139.9(7) 4_645 1_554
Ga4 O3 La1 69.1(5) 4_655 1_554
O7 O3 La1 93.7(7) 1_645 1_554
O4 O3 La1 88.9(8) 2_655 1_554
La1 O3 La1 93.9(5) 3_554 1_554
O2 O3 La1 101.5(7) . 1_554
Ga2 O3 La1 92.5(5) 2_755 1_554
O2 O3 La1 44.4(7) 2_645 1_554
Ta O3 La1 102.4(6) 1_665 1_554
Ga1 O3 La1 102.4(6) 1_665 1_554
Ga4 O3 La1 113.8(5) 3_644 1_554
O2 O3 La1 27.8(7) 3_544 1_554
Ga2 O3 O1 83.3(13) . 2
Ga3 O3 O1 46.0(12) . 2
La2 O3 O1 93.8(11) 1_655 2
La1 O3 O1 161.3(11) 2_656 2
O6 O3 O1 116.0(13) . 2
O1 O3 O1 145(2) 1_655 2
O2 O3 O1 120.8(17) 4_645 2
O4 O3 O1 92.9(14) 1_655 2
O5 O3 O1 65.1(12) . 2
O5 O3 O1 73.0(11) 2_655 2
O1 O3 O1 60.9(18) . 2
O3 O3 O1 14.2(9) 2_655 2
O5 O3 O1 139.0(11) 1_655 2
Ta O3 O1 108.1(9) 1_655 2
Ga1 O3 O1 108.1(9) 1_655 2
O1 O3 O1 60.8(9) 2_655 2
Ga2 O3 O1 33.1(6) 2_655 2
O3 O3 O1 105.5(13) 2_755 2
Ga4 O3 O1 93.8(9) 3_544 2
La2 O3 O1 23.7(7) . 2
O7 O3 O1 69.7(10) 2_655 2
La1 O3 O1 71.4(7) 2_556 2
La1 O3 O1 122.0(8) 3_654 2
Ga4 O3 O1 113.3(8) 2_656 2
Ga4 O3 O1 72.8(8) 3_554 2
O2 O3 O1 93.0(11) 1_545 2
Ga3 O3 O1 128.0(8) 1_655 2
O7 O3 O1 47.6(9) . 2
O4 O3 O1 101.5(11) 4_545 2
Ga2 O3 O1 146.1(9) 1_655 2
O6 O3 O1 48.4(8) 2_655 2
O1 O3 O1 134.1(10) 4_645 2
O7 O3 O1 102.0(10) 1_655 2
Ga2 O3 O1 113.1(8) 4_645 2
O6 O3 O1 100.2(9) 2_755 2
La1 O3 O1 75.5(7) 1_654 2
Ga1 O3 O1 52.5(7) . 2
Ta O3 O1 52.5(7) . 2
O7 O3 O1 92.5(10) 2_645 2
O4 O3 O1 33.5(9) 2 2
O4 O3 O1 173.2(10) 4_645 2
O2 O3 O1 150.3(11) 1_645 2
Ga4 O3 O1 69.1(8) 4_645 2
O6 O3 O1 93.7(8) 4_655 2
O7 O3 O1 74.0(9) 1_545 2
O5 O3 O1 119.7(9) 4_655 2
O3 O3 O1 140.5(6) 1_655 2
O3 O3 O1 39.5(6) 1_455 2
O6 O3 O1 147.0(9) 4_755 2
O7 O3 O1 131.8(8) 4_645 2
Ga4 O3 O1 50.6(7) 4_655 2
O7 O3 O1 119.0(9) 1_645 2
O4 O3 O1 86.9(9) 2_655 2
La1 O3 O1 72.4(7) 3_554 2
O2 O3 O1 76.3(9) . 2
Ga2 O3 O1 98.3(7) 2_755 2
O2 O3 O1 68.3(10) 2_645 2
Ta O3 O1 84.6(7) 1_665 2
Ga1 O3 O1 84.6(7) 1_665 2
Ga4 O3 O1 139.0(8) 3_644 2
O2 O3 O1 28.9(7) 3_544 2
La1 O3 O1 25.4(7) 1_554 2
Ga2 O3 Ga4 82.3(11) . 2_756
Ga3 O3 Ga4 148.4(13) . 2_756
La2 O3 Ga4 82.6(9) 1_655 2_756
La1 O3 Ga4 27.3(4) 2_656 2_756
O6 O3 Ga4 77.4(10) . 2_756
O1 O3 Ga4 26.7(14) 1_655 2_756
O2 O3 Ga4 46.0(14) 4_645 2_756
O4 O3 Ga4 71.4(12) 1_655 2_756
O5 O3 Ga4 121.6(11) . 2_756
O5 O3 Ga4 122.5(11) 2_655 2_756
O1 O3 Ga4 107.1(14) . 2_756
O3 O3 Ga4 177.6(5) 2_655 2_756
O5 O3 Ga4 56.1(8) 1_655 2_756
Ta O3 Ga4 87.7(7) 1_655 2_756
Ga1 O3 Ga4 87.7(7) 1_655 2_756
O1 O3 Ga4 122.4(9) 2_655 2_756
Ga2 O3 Ga4 147.7(8) 2_655 2_756
O3 O3 Ga4 82.1(12) 2_755 2_756
Ga4 O3 Ga4 97.0(7) 3_544 2_756
La2 O3 Ga4 141.3(6) . 2_756
O7 O3 Ga4 100.4(8) 2_655 2_756
La1 O3 Ga4 105.3(7) 2_556 2_756
La1 O3 Ga4 42.5(3) 3_654 2_756
Ga4 O3 Ga4 57.5(4) 2_656 2_756
Ga4 O3 Ga4 92.0(6) 3_554 2_756
O2 O3 Ga4 91.7(10) 1_545 2_756
Ga3 O3 Ga4 62.7(5) 1_655 2_756
O7 O3 Ga4 117.0(8) . 2_756
O4 O3 Ga4 74.8(10) 4_545 2_756
Ga2 O3 Ga4 31.8(3) 1_655 2_756
O6 O3 Ga4 146.1(7) 2_655 2_756
O1 O3 Ga4 51.6(7) 4_645 2_756
O7 O3 Ga4 70.4(8) 1_655 2_756
Ga2 O3 Ga4 69.4(5) 4_645 2_756
O6 O3 Ga4 94.2(7) 2_755 2_756
La1 O3 Ga4 116.0(6) 1_654 2_756
Ga1 O3 Ga4 136.1(7) . 2_756
Ta O3 Ga4 136.1(7) . 2_756
O7 O3 Ga4 102.9(8) 2_645 2_756
O4 O3 Ga4 139.0(8) 2 2_756
O4 O3 Ga4 16.2(6) 4_645 2_756
O2 O3 Ga4 44.6(9) 1_645 2_756
Ga4 O3 Ga4 126.4(6) 4_645 2_756
O6 O3 Ga4 75.1(6) 4_655 2_756
O7 O3 Ga4 117.3(8) 1_545 2_756
O5 O3 Ga4 46.3(5) 4_655 2_756
O3 O3 Ga4 46.0(3) 1_655 2_756
O3 O3 Ga4 134.0(3) 1_455 2_756
O6 O3 Ga4 17.6(4) 4_755 2_756
O7 O3 Ga4 40.8(5) 4_645 2_756
Ga4 O3 Ga4 119.0(6) 4_655 2_756
O7 O3 Ga4 76.7(7) 1_645 2_756
O4 O3 Ga4 93.0(7) 2_655 2_756
La1 O3 Ga4 93.7(5) 3_554 2_756
O2 O3 Ga4 88.0(9) . 2_756
Ga2 O3 Ga4 86.3(5) 2_755 2_756
O2 O3 Ga4 127.0(11) 2_645 2_756
Ta O3 Ga4 85.1(5) 1_665 2_756
Ga1 O3 Ga4 85.1(5) 1_665 2_756
Ga4 O3 Ga4 56.8(4) 3_644 2_756
O2 O3 Ga4 155.5(7) 3_544 2_756
La1 O3 Ga4 170.3(5) 1_554 2_756
O1 O3 Ga4 164.2(8) 2 2_756
Ga2 O3 O2 92.1(12) . 4_745
Ga3 O3 O2 150.0(13) . 4_745
La2 O3 O2 65.4(11) 1_655 4_745
La1 O3 O2 40.4(7) 2_656 4_745
O6 O3 O2 85.0(12) . 4_745
O1 O3 O2 13.9(15) 1_655 4_745
O2 O3 O2 60.2(14) 4_645 4_745
O4 O3 O2 73.2(12) 1_655 4_745
O5 O3 O2 137.1(12) . 4_745
O5 O3 O2 115.2(12) 2_655 4_745
O1 O3 O2 119.7(14) . 4_745
O3 O3 O2 160.0(14) 2_655 4_745
O5 O3 O2 50.9(11) 1_655 4_745
Ta O3 O2 84.3(10) 1_655 4_745
Ga1 O3 O2 84.3(10) 1_655 4_745
O1 O3 O2 104.0(11) 2_655 4_745
Ga2 O3 O2 129.9(10) 2_655 4_745
O3 O3 O2 65.1(14) 2_755 4_745
Ga4 O3 O2 108.2(9) 3_544 4_745
La2 O3 O2 145.0(8) . 4_745
O7 O3 O2 88.0(10) 2_655 4_745
La1 O3 O2 123.6(8) 2_556 4_745
La1 O3 O2 44.5(8) 3_654 4_745
Ga4 O3 O2 74.5(7) 2_656 4_745
Ga4 O3 O2 89.9(8) 3_554 4_745
O2 O3 O2 108.2(10) 1_545 4_745
Ga3 O3 O2 49.0(9) 1_655 4_745
O7 O3 O2 114.8(10) . 4_745
O4 O3 O2 93.2(11) 4_545 4_745
Ga2 O3 O2 13.5(7) 1_655 4_745
O6 O3 O2 147.8(9) 2_655 4_745
O1 O3 O2 67.2(8) 4_645 4_745
O7 O3 O2 55.8(10) 1_655 4_745
Ga2 O3 O2 86.8(7) 4_645 4_745
O6 O3 O2 84.3(10) 2_755 4_745
La1 O3 O2 100.7(9) 1_654 4_745
Ga1 O3 O2 149.7(8) . 4_745
Ta O3 O2 149.7(8) . 4_745
O7 O3 O2 103.7(10) 2_645 4_745
O4 O3 O2 124.8(11) 2 4_745
O4 O3 O2 27.6(8) 4_645 4_745
O2 O3 O2 49.9(4) 1_645 4_745
Ga4 O3 O2 125.3(9) 4_645 4_745
O6 O3 O2 90.2(8) 4_655 4_745
O7 O3 O2 127.5(9) 1_545 4_745
O5 O3 O2 59.1(9) 4_655 4_745
O3 O3 O2 29.9(7) 1_655 4_745
O3 O3 O2 150.1(7) 1_455 4_745
O6 O3 O2 30.1(7) 4_755 4_745
O7 O3 O2 58.9(8) 4_645 4_745
Ga4 O3 O2 107.1(9) 4_655 4_745
O7 O3 O2 75.4(9) 1_645 4_745
O4 O3 O2 74.8(10) 2_655 4_745
La1 O3 O2 104.2(8) 3_554 4_745
O2 O3 O2 90.8(10) . 4_745
Ga2 O3 O2 68.1(8) 2_755 4_745
O2 O3 O2 118.3(14) 2_645 4_745
Ta O3 O2 73.3(8) 1_665 4_745
Ga1 O3 O2 73.3(8) 1_665 4_745
Ga4 O3 O2 55.2(8) 3_644 4_745
O2 O3 O2 137.2(8) 3_544 4_745
La1 O3 O2 159.6(9) 1_554 4_745
O1 O3 O2 157.7(9) 2 4_745
Ga4 O3 O2 18.4(6) 2_756 4_745
Ga2 O3 O2 63.7(12) . 1_655
Ga3 O3 O2 158.1(14) . 1_655
La2 O3 O2 46.2(6) 1_655 1_655
La1 O3 O2 79.7(11) 2_656 1_655
O6 O3 O2 129.2(13) . 1_655
O1 O3 O2 31.2(14) 1_655 1_655
O2 O3 O2 55.9(17) 4_645 1_655
O4 O3 O2 34.6(12) 1_655 1_655
O5 O3 O2 154.6(12) . 1_655
O5 O3 O2 139.9(12) 2_655 1_655
O1 O3 O2 90.5(13) . 1_655
O3 O3 O2 125.2(7) 2_655 1_655
O5 O3 O2 92.9(9) 1_655 1_655
Ta O3 O2 124.3(8) 1_655 1_655
Ga1 O3 O2 124.3(8) 1_655 1_655
O1 O3 O2 88.5(12) 2_655 1_655
Ga2 O3 O2 101.5(7) 2_655 1_655
O3 O3 O2 78.2(7) 2_755 1_655
Ga4 O3 O2 148.6(11) 3_544 1_655
La2 O3 O2 100.7(6) . 1_655
O7 O3 O2 49.0(9) 2_655 1_655
La1 O3 O2 118.6(9) 2_556 1_655
La1 O3 O2 22.0(7) 3_654 1_655
Ga4 O3 O2 75.7(9) 2_656 1_655
Ga4 O3 O2 45.6(7) 3_554 1_655
O2 O3 O2 132.7(18) 1_545 1_655
Ga3 O3 O2 79.1(6) 1_655 1_655
O7 O3 O2 69.9(9) . 1_655
O4 O3 O2 101.1(13) 4_545 1_655
Ga2 O3 O2 41.2(7) 1_655 1_655
O6 O3 O2 160.0(10) 2_655 1_655
O1 O3 O2 100.9(11) 4_645 1_655
O7 O3 O2 27.7(8) 1_655 1_655
Ga2 O3 O2 111.3(10) 4_645 1_655
O6 O3 O2 113.8(7) 2_755 1_655
La1 O3 O2 109.6(7) 1_654 1_655
Ga1 O3 O2 160.0(7) . 1_655
Ta O3 O2 160.0(7) . 1_655
O7 O3 O2 146.1(9) 2_645 1_655
O4 O3 O2 87.5(9) 2 1_655
O4 O3 O2 68.2(11) 4_645 1_655
O2 O3 O2 94.5(11) 1_645 1_655
Ga4 O3 O2 158.3(8) 4_645 1_655
O6 O3 O2 77.0(9) 4_655 1_655
O7 O3 O2 168.0(11) 1_545 1_655
O5 O3 O2 51.2(8) 4_655 1_655
O3 O3 O2 60.5(5) 1_655 1_655
O3 O3 O2 119.5(5) 1_455 1_655
O6 O3 O2 44.0(9) 4_755 1_655
O7 O3 O2 72.6(10) 4_645 1_655
Ga4 O3 O2 66.8(7) 4_655 1_655
O7 O3 O2 118.4(8) 1_645 1_655
O4 O3 O2 61.8(8) 2_655 1_655
La1 O3 O2 73.9(7) 3_554 1_655
O2 O3 O2 50.7(6) . 1_655
Ga2 O3 O2 70.8(5) 2_755 1_655
O2 O3 O2 138.1(8) 2_645 1_655
Ta O3 O2 34.1(7) 1_665 1_655
Ga1 O3 O2 34.1(7) 1_665 1_655
Ga4 O3 O2 99.2(7) 3_644 1_655
O2 O3 O2 110.5(12) 3_544 1_655
La1 O3 O2 136.0(7) 1_554 1_655
O1 O3 O2 114.8(9) 2 1_655
Ga4 O3 O2 52.4(8) 2_756 1_655
O2 O3 O2 45.0(6) 4_745 1_655
Ga2 O3 O2 34.8(11) . 4_545
Ga3 O3 O2 83.0(14) . 4_545
La2 O3 O2 128.5(10) 1_655 4_545
La1 O3 O2 101.9(9) 2_656 4_545
O6 O3 O2 101.4(11) . 4_545
O1 O3 O2 115.9(14) 1_655 4_545
O2 O3 O2 60.0(13) 4_645 4_545
O4 O3 O2 64.6(14) 1_655 4_545
O5 O3 O2 57.4(12) . 4_545
O5 O3 O2 119.0(14) 2_655 4_545
O1 O3 O2 12.1(14) . 4_545
O3 O3 O2 75.5(15) 2_655 4_545
O5 O3 O2 142.5(11) 1_655 4_545
Ta O3 O2 131.7(9) 1_655 4_545
Ga1 O3 O2 131.7(9) 1_655 4_545
O1 O3 O2 123.4(11) 2_655 4_545
Ga2 O3 O2 97.0(10) 2_655 4_545
O3 O3 O2 168.4(11) 2_755 4_545
Ga4 O3 O2 81.3(8) 3_544 4_545
La2 O3 O2 46.1(8) . 4_545
O7 O3 O2 96.9(10) 2_655 4_545
La1 O3 O2 24.3(7) 2_556 4_545
La1 O3 O2 83.5(8) 3_654 4_545
Ga4 O3 O2 47.9(7) 2_656 4_545
Ga4 O3 O2 65.3(8) 3_554 4_545
O2 O3 O2 57.9(5) 1_545 4_545
Ga3 O3 O2 166.0(11) 1_655 4_545
O7 O3 O2 57.7(9) . 4_545
O4 O3 O2 40.9(10) 4_545 4_545
Ga2 O3 O2 129.6(9) 1_655 4_545
O6 O3 O2 84.2(10) 2_655 4_545
O1 O3 O2 82.0(8) 4_645 4_545
O7 O3 O2 116.8(9) 1_655 4_545
Ga2 O3 O2 62.0(6) 4_645 4_545
O6 O3 O2 147.7(10) 2_755 4_545
La1 O3 O2 138.9(11) 1_654 4_545
Ga1 O3 O2 63.0(9) . 4_545
Ta O3 O2 63.0(9) . 4_545
O7 O3 O2 111.5(9) 2_645 4_545
O4 O3 O2 87.3(11) 2 4_545
O4 O3 O2 108.3(9) 4_645 4_545
O2 O3 O2 116.7(9) 1_645 4_545
Ga4 O3 O2 102.2(10) 4_645 4_545
O6 O3 O2 30.1(8) 4_655 4_545
O7 O3 O2 77.4(10) 1_545 4_545
O5 O3 O2 61.4(8) 4_655 4_545
O3 O3 O2 150.1(8) 1_655 4_545
O3 O3 O2 29.9(8) 1_455 4_545
O6 O3 O2 90.2(8) 4_755 4_545
O7 O3 O2 66.2(8) 4_645 4_545
Ga4 O3 O2 87.5(8) 4_655 4_545
O7 O3 O2 129.4(9) 1_645 4_545
O4 O3 O2 136.3(10) 2_655 4_545
La1 O3 O2 25.2(7) 3_554 4_545
O2 O3 O2 52.2(7) . 4_545
Ga2 O3 O2 155.6(9) 2_755 4_545
O2 O3 O2 118.1(15) 2_645 4_545
Ta O3 O2 100.6(8) 1_665 4_545
Ga1 O3 O2 100.6(8) 1_665 4_545
Ga4 O3 O2 133.3(8) 3_644 4_545
O2 O3 O2 94.4(10) 3_544 4_545
La1 O3 O2 80.0(9) 1_554 4_545
O1 O3 O2 65.6(9) 2 4_545
Ga4 O3 O2 104.8(8) 2_756 4_545
O2 O3 O2 120.2(13) 4_745 4_545
O2 O3 O2 98.5(11) 1_655 4_545
Ga2 O3 La1 109.5(12) . 3_644
Ga3 O3 La1 87.0(10) . 3_644
La2 O3 La1 128.7(10) 1_655 3_644
La1 O3 La1 34.6(4) 2_656 3_644
O6 O3 La1 17.3(8) . 3_644
O1 O3 La1 85.8(15) 1_655 3_644
O2 O3 La1 79.8(13) 4_645 3_644
O4 O3 La1 123.2(14) 1_655 3_644
O5 O3 La1 66.1(9) . 3_644
O5 O3 La1 76.7(8) 2_655 3_644
O1 O3 La1 108.9(14) . 3_644
O3 O3 La1 120.5(4) 2_655 3_644
O5 O3 La1 46.0(7) 1_655 3_644
Ta O3 La1 47.9(4) 1_655 3_644
Ga1 O3 La1 47.9(4) 1_655 3_644
O1 O3 La1 130.5(10) 2_655 3_644
Ga2 O3 La1 138.8(7) 2_655 3_644
O3 O3 La1 94.3(7) 2_755 3_644
Ga4 O3 La1 35.9(4) 3_544 3_644
La2 O3 La1 133.5(7) . 3_644
O7 O3 La1 159.8(10) 2_655 3_644
La1 O3 La1 76.5(5) 2_556 3_644
La1 O3 La1 100.6(7) 3_654 3_644
Ga4 O3 La1 69.7(5) 2_656 3_644
Ga4 O3 La1 144.9(8) 3_554 3_644
O2 O3 La1 43.6(8) 1_545 3_644
Ga3 O3 La1 71.8(5) 1_655 3_644
O7 O3 La1 154.6(9) . 3_644
O4 O3 La1 58.6(10) 4_545 3_644
Ga2 O3 La1 82.1(5) 1_655 3_644
O6 O3 La1 84.7(5) 2_655 3_644
O1 O3 La1 22.1(8) 4_645 3_644
O7 O3 La1 127.0(9) 1_655 3_644
Ga2 O3 La1 35.7(3) 4_645 3_644
O6 O3 La1 68.9(5) 2_755 3_644
La1 O3 La1 97.8(5) 1_654 3_644
Ga1 O3 La1 77.3(4) . 3_644
Ta O3 La1 77.3(4) . 3_644
O7 O3 La1 48.3(6) 2_645 3_644
O4 O3 La1 156.6(8) 2 3_644
O4 O3 La1 46.3(7) 4_645 3_644
O2 O3 La1 25.1(7) 1_645 3_644
Ga4 O3 La1 69.5(4) 4_645 3_644
O6 O3 La1 87.2(6) 4_655 3_644
O7 O3 La1 55.9(5) 1_545 3_644
O5 O3 La1 84.2(6) 4_655 3_644
O3 O3 La1 75.7(3) 1_655 3_644
O3 O3 La1 104.3(3) 1_455 3_644
O6 O3 La1 72.7(6) 4_755 3_644
O7 O3 La1 57.3(5) 4_645 3_644
Ga4 O3 La1 174.9(6) 4_655 3_644
O7 O3 La1 37.8(5) 1_645 3_644
O4 O3 La1 126.2(8) 2_655 3_644
La1 O3 La1 112.2(6) 3_554 3_644
O2 O3 La1 131.3(10) . 3_644
Ga2 O3 La1 107.2(5) 2_755 3_644
O2 O3 La1 82.4(8) 2_645 3_644
Ta O3 La1 145.6(7) 1_665 3_644
Ga1 O3 La1 145.6(7) 1_665 3_644
Ga4 O3 La1 36.3(2) 3_644 3_644
O2 O3 La1 131.2(9) 3_544 3_644
La1 O3 La1 109.5(5) 1_554 3_644
O1 O3 La1 129.7(8) 2 3_644
Ga4 O3 La1 61.9(4) 2_756 3_644
O2 O3 La1 72.4(7) 4_745 3_644
O2 O3 La1 114.3(8) 1_655 3_644
O2 O3 La1 97.2(7) 4_545 3_644
Ga2 O3 O2 134.1(12) . 3_644
Ga3 O3 O2 82.4(13) . 3_644
La2 O3 O2 38.7(7) 1_655 3_644
La1 O3 O2 112.8(9) 2_656 3_644
O6 O3 O2 103.6(12) . 3_644
O1 O3 O2 83.9(14) 1_655 3_644
O2 O3 O2 139.1(18) 4_645 3_644
O4 O3 O2 107.7(15) 1_655 3_644
O5 O3 O2 119.7(13) . 3_644
O5 O3 O2 57.1(12) 2_655 3_644
O1 O3 O2 135.6(15) . 3_644
O3 O3 O2 74.7(14) 2_655 3_644
O5 O3 O2 71.4(10) 1_655 3_644
Ta O3 O2 68.3(9) 1_655 3_644
Ga1 O3 O2 68.3(9) 1_655 3_644
O1 O3 O2 21.7(9) 2_655 3_644
Ga2 O3 O2 48.9(8) 2_655 3_644
O3 O3 O2 24.2(11) 2_755 3_644
Ga4 O3 O2 113.8(9) 3_544 3_644
La2 O3 O2 99.0(8) . 3_644
O7 O3 O2 58.9(9) 2_655 3_644
La1 O3 O2 150.0(10) 2_556 3_644
La1 O3 O2 105.7(8) 3_654 3_644
Ga4 O3 O2 158.6(10) 2_656 3_644
Ga4 O3 O2 94.7(8) 3_554 3_644
O2 O3 O2 139.6(17) 1_545 3_644
Ga3 O3 O2 48.8(7) 1_655 3_644
O7 O3 O2 91.7(9) . 3_644
O4 O3 O2 171.7(12) 4_545 3_644
Ga2 O3 O2 73.4(6) 1_655 3_644
O6 O3 O2 82.4(9) 2_655 3_644
O1 O3 O2 131.9(9) 4_645 3_644
O7 O3 O2 57.1(8) 1_655 3_644
Ga2 O3 O2 148.7(8) 4_645 3_644
O6 O3 O2 46.4(8) 2_755 3_644
La1 O3 O2 25.7(7) 1_654 3_644
Ga1 O3 O2 106.6(9) . 3_644
Ta O3 O2 106.6(9) . 3_644
O7 O3 O2 80.1(10) 2_645 3_644
O4 O3 O2 58.0(10) 2 3_644
O4 O3 O2 105.0(10) 4_645 3_644
O2 O3 O2 97.6(9) 1_645 3_644
Ga4 O3 O2 75.1(9) 4_645 3_644
O6 O3 O2 156.7(9) 4_655 3_644
O7 O3 O2 105.7(10) 1_545 3_644
O5 O3 O2 135.0(9) 4_655 3_644
O3 O3 O2 59.2(6) 1_655 3_644
O3 O3 O2 120.8(6) 1_455 3_644
O6 O3 O2 113.9(8) 4_755 3_644
O7 O3 O2 145.0(9) 4_645 3_644
Ga4 O3 O2 61.5(7) 4_655 3_644
O7 O3 O2 76.3(9) 1_645 3_644
O4 O3 O2 23.3(7) 2_655 3_644
La1 O3 O2 134.2(7) 3_554 3_644
O2 O3 O2 110.4(11) . 3_644
Ga2 O3 O2 18.1(6) 2_755 3_644
O2 O3 O2 54.1(7) 2_645 3_644
Ta O3 O2 63.1(7) 1_665 3_644
Ga1 O3 O2 63.1(7) 1_665 3_644
Ga4 O3 O2 79.7(7) 3_644 3_644
O2 O3 O2 53.0(7) 3_544 3_644
La1 O3 O2 74.4(8) 1_554 3_644
O1 O3 O2 81.6(9) 2 3_644
Ga4 O3 O2 104.2(7) 2_756 3_644
O2 O3 O2 86.2(11) 4_745 3_644
O2 O3 O2 84.2(8) 1_655 3_644
O2 O3 O2 145.1(8) 4_545 3_644
La1 O3 O2 113.5(7) 3_644 3_644
Ga2 O3 La1 111.4(11) . 4_655
Ga3 O3 La1 84.8(12) . 4_655
La2 O3 La1 32.5(6) 1_655 4_655
La1 O3 La1 131.5(10) 2_656 4_655
O6 O3 La1 126.5(10) . 4_655
O1 O3 La1 88.4(15) 1_655 4_655
O2 O3 La1 130.2(15) 4_645 4_655
O4 O3 La1 89.3(13) 1_655 4_655
O5 O3 La1 122.0(12) . 4_655
O5 O3 La1 72.1(9) 2_655 4_655
O1 O3 La1 112.0(14) . 4_655
O3 O3 La1 64.2(9) 2_655 4_655
O5 O3 La1 94.7(8) 1_655 4_655
Ta O3 La1 91.5(6) 1_655 4_655
Ga1 O3 La1 91.5(6) 1_655 4_655
O1 O3 La1 12.6(10) 2_655 4_655
Ga2 O3 La1 34.1(3) 2_655 4_655
O3 O3 La1 45.7(7) 2_755 4_655
Ga4 O3 La1 130.5(7) 3_544 4_655
La2 O3 La1 78.3(5) . 4_655
O7 O3 La1 37.5(7) 2_655 4_655
La1 O3 La1 137.0(8) 2_556 4_655
La1 O3 La1 97.6(5) 3_654 4_655
Ga4 O3 La1 147.6(6) 2_656 4_655
Ga4 O3 La1 72.6(4) 3_554 4_655
O2 O3 La1 151.0(13) 1_545 4_655
Ga3 O3 La1 70.4(5) 1_655 4_655
O7 O3 La1 67.4(7) . 4_655
O4 O3 La1 163.3(11) 4_545 4_655
Ga2 O3 La1 82.4(5) 1_655 4_655
O6 O3 La1 85.9(6) 2_655 4_655
O1 O3 La1 155.3(8) 4_645 4_655
O7 O3 La1 49.0(6) 1_655 4_655
Ga2 O3 La1 171.4(6) 4_645 4_655
O6 O3 La1 69.6(5) 2_755 4_655
La1 O3 La1 43.3(3) 1_654 4_655
Ga1 O3 La1 106.9(7) . 4_655
Ta O3 La1 106.9(7) . 4_655
O7 O3 La1 99.4(8) 2_645 4_655
O4 O3 La1 36.3(6) 2 4_655
O4 O3 La1 120.7(9) 4_645 4_655
O2 O3 La1 120.5(9) 1_645 4_655
Ga4 O3 La1 87.4(5) 4_645 4_655
O6 O3 La1 134.3(6) 4_655 4_655
O7 O3 La1 115.8(8) 1_545 4_655
O5 O3 La1 125.1(6) 4_655 4_655
O3 O3 La1 75.4(4) 1_655 4_655
O3 O3 La1 104.6(4) 1_455 4_655
O6 O3 La1 116.5(6) 4_755 4_655
O7 O3 La1 148.4(7) 4_645 4_655
Ga4 O3 La1 37.2(3) 4_655 4_655
O7 O3 La1 100.3(7) 1_645 4_655
O4 O3 La1 21.1(6) 2_655 4_655
La1 O3 La1 110.0(5) 3_554 4_655
O2 O3 La1 88.0(7) . 4_655
Ga2 O3 La1 34.5(2) 2_755 4_655
O2 O3 La1 67.5(7) 2_645 4_655
Ta O3 La1 46.2(3) 1_665 4_655
Ga1 O3 La1 46.2(3) 1_665 4_655
Ga4 O3 La1 103.5(5) 3_644 4_655
O2 O3 La1 41.7(7) 3_544 4_655
La1 O3 La1 68.8(4) 1_554 4_655
O1 O3 La1 66.0(6) 2 4_655
Ga4 O3 La1 113.9(6) 2_756 4_655
O2 O3 La1 95.9(8) 4_745 4_655
O2 O3 La1 76.0(6) 1_655 4_655
O2 O3 La1 122.7(9) 4_545 4_655
La1 O3 La1 137.7(5) 3_644 4_655
O2 O3 La1 24.3(7) 3_644 4_655
Ga2 O3 O1 37.7(8) . 4_655
Ga3 O3 O1 148.9(13) . 4_655
La2 O3 O1 68.4(8) 1_655 4_655
La1 O3 O1 82.8(8) 2_656 4_655
O6 O3 O1 131.6(13) . 4_655
O1 O3 O1 49.5(10) 1_655 4_655
O2 O3 O1 38.0(15) 4_645 4_655
O4 O3 O1 12.3(11) 1_655 4_655
O5 O3 O1 128.7(11) . 4_655
O5 O3 O1 164.0(11) 2_655 4_655
O1 O3 O1 65.3(11) . 4_655
O3 O3 O1 118.7(7) 2_655 4_655
O5 O3 O1 112.0(9) 1_655 4_655
Ta O3 O1 145.3(10) 1_655 4_655
Ga1 O3 O1 145.3(10) 1_655 4_655
O1 O3 O1 104.8(13) 2_655 4_655
Ga2 O3 O1 106.8(8) 2_655 4_655
O3 O3 O1 104.2(8) 2_755 4_655
Ga4 O3 O1 137.0(9) 3_544 4_655
La2 O3 O1 84.5(6) . 4_655
O7 O3 O1 57.0(9) 2_655 4_655
La1 O3 O1 92.7(6) 2_556 4_655
La1 O3 O1 17.1(4) 3_654 4_655
Ga4 O3 O1 55.6(6) 2_656 4_655
Ga4 O3 O1 33.2(6) 3_554 4_655
O2 O3 O1 113.0(13) 1_545 4_655
Ga3 O3 O1 103.7(6) 1_655 4_655
O7 O3 O1 57.6(8) . 4_655
O4 O3 O1 79.7(10) 4_545 4_655
Ga2 O3 O1 62.6(4) 1_655 4_655
O6 O3 O1 151.2(8) 2_655 4_655
O1 O3 O1 94.4(11) 4_645 4_655
O7 O3 O1 50.4(7) 1_655 4_655
Ga2 O3 O1 96.0(8) 4_645 4_655
O6 O3 O1 139.6(8) 2_755 4_655
La1 O3 O1 132.7(8) 1_654 4_655
Ga1 O3 O1 135.2(6) . 4_655
Ta O3 O1 135.2(6) . 4_655
O7 O3 O1 161.8(11) 2_645 4_655
O4 O3 O1 89.0(9) 2 4_655
O4 O3 O1 75.0(9) 4_645 4_655
O2 O3 O1 103.6(11) 1_645 4_655
Ga4 O3 O1 173.6(8) 4_645 4_655
O6 O3 O1 51.9(6) 4_655 4_655
O7 O3 O1 146.8(9) 1_545 4_655
O5 O3 O1 33.0(7) 4_655 4_655
O3 O3 O1 84.0(4) 1_655 4_655
O3 O3 O1 96.0(4) 1_455 4_655
O6 O3 O1 43.7(6) 4_755 4_655
O7 O3 O1 59.7(7) 4_645 4_655
Ga4 O3 O1 69.1(7) 4_655 4_655
O7 O3 O1 135.7(9) 1_645 4_655
O4 O3 O1 83.8(8) 2_655 4_655
La1 O3 O1 48.4(3) 3_554 4_655
O2 O3 O1 29.8(7) . 4_655
Ga2 O3 O1 96.0(6) 2_755 4_655
O2 O3 O1 160.0(10) 2_645 4_655
Ta O3 O1 46.3(6) 1_665 4_655
Ga1 O3 O1 46.3(6) 1_665 4_655
Ga4 O3 O1 115.3(7) 3_644 4_655
O2 O3 O1 114.4(10) 3_544 4_655
La1 O3 O1 130.3(7) 1_554 4_655
O1 O3 O1 105.0(9) 2 4_655
Ga4 O3 O1 59.4(5) 2_756 4_655
O2 O3 O1 61.0(8) 4_745 4_655
O2 O3 O1 26.1(7) 1_655 4_655
O2 O3 O1 72.5(8) 4_545 4_655
La1 O3 O1 114.3(8) 3_644 4_655
O2 O3 O1 107.0(9) 3_644 4_655
La1 O3 O1 92.5(7) 4_655 4_655
Ga2 O3 O2 87.4(10) . 2_655
Ga3 O3 O2 91.9(16) . 2_655
La2 O3 O2 37.5(6) 1_655 2_655
La1 O3 O2 141.4(12) 2_656 2_655
O6 O3 O2 150.0(13) . 2_655
O1 O3 O2 89.3(16) 1_655 2_655
O2 O3 O2 112.3(17) 4_645 2_655
O4 O3 O2 68.6(14) 1_655 2_655
O5 O3 O2 121.9(15) . 2_655
O5 O3 O2 91.5(13) 2_655 2_655
O1 O3 O2 89.3(15) . 2_655
O3 O3 O2 61.8(8) 2_655 2_655
O5 O3 O2 116.4(11) 1_655 2_655
Ta O3 O2 115.4(10) 1_655 2_655
Ga1 O3 O2 115.4(10) 1_655 2_655
O1 O3 O2 33.1(12) 2_655 2_655
Ga2 O3 O2 35.2(8) 2_655 2_655
O3 O3 O2 67.6(8) 2_755 2_655
Ga4 O3 O2 144.9(11) 3_544 2_655
La2 O3 O2 60.9(7) . 2_655
O7 O3 O2 18.1(10) 2_655 2_655
La1 O3 O2 120.1(10) 2_556 2_655
La1 O3 O2 84.8(6) 3_654 2_655
Ga4 O3 O2 125.9(7) 2_656 2_655
Ga4 O3 O2 49.4(6) 3_554 2_655
O2 O3 O2 149.9(8) 1_545 2_655
Ga3 O3 O2 90.9(8) 1_655 2_655
O7 O3 O2 43.7(7) . 2_655
O4 O3 O2 139.7(12) 4_545 2_655
Ga2 O3 O2 89.0(7) 1_655 2_655
O6 O3 O2 93.7(10) 2_655 2_655
O1 O3 O2 167.1(12) 4_645 2_655
O7 O3 O2 45.5(7) 1_655 2_655
Ga2 O3 O2 162.6(9) 4_645 2_655
O6 O3 O2 93.8(9) 2_755 2_655
La1 O3 O2 66.2(8) 1_654 2_655
Ga1 O3 O2 108.1(10) . 2_655
Ta O3 O2 108.1(10) . 2_655
O7 O3 O2 120.3(11) 2_645 2_655
O4 O3 O2 23.9(8) 2 2_655
O4 O3 O2 128.6(11) 4_645 2_655
O2 O3 O2 140.3(8) 1_645 2_655
Ga4 O3 O2 103.2(10) 4_645 2_655
O6 O3 O2 110.2(7) 4_655 2_655
O7 O3 O2 125.3(11) 1_545 2_655
O5 O3 O2 107.4(7) 4_655 2_655
O3 O3 O2 90.0(7) 1_655 2_655
O3 O3 O2 90.0(7) 1_455 2_655
O6 O3 O2 110.3(8) 4_755 2_655
O7 O3 O2 134.4(8) 4_645 2_655
Ga4 O3 O2 13.4(5) 4_655 2_655
O7 O3 O2 124.5(10) 1_645 2_655
O4 O3 O2 36.4(8) 2_655 2_655
La1 O3 O2 85.8(6) 3_554 2_655
O2 O3 O2 64.5(13) . 2_655
Ga2 O3 O2 54.9(7) 2_755 2_655
O2 O3 O2 86.2(10) 2_645 2_655
Ta O3 O2 32.2(6) 1_665 2_655
Ga1 O3 O2 32.2(6) 1_665 2_655
Ga4 O3 O2 125.9(9) 3_644 2_655
O2 O3 O2 44.2(8) 3_544 2_655
La1 O3 O2 70.8(9) 1_554 2_655
O1 O3 O2 57.2(9) 2 2_655
Ga4 O3 O2 115.8(8) 2_756 2_655
O2 O3 O2 100.9(11) 4_745 2_655
O2 O3 O2 66.3(13) 1_655 2_655
O2 O3 O2 100.8(11) 4_545 2_655
La1 O3 O2 161.7(9) 3_644 2_655
O2 O3 O2 48.3(7) 3_644 2_655
La1 O3 O2 24.2(6) 4_655 2_655
O1 O3 O2 74.8(8) 4_655 2_655
Ga2 O3 O1 65.0(11) . 4_545
Ga3 O3 O1 71.4(12) . 4_545
La2 O3 O1 165.0(10) 1_655 4_545
La1 O3 O1 78.5(8) 2_656 4_545
O6 O3 O1 64.0(10) . 4_545
O1 O3 O1 120.0(12) 1_655 4_545
O2 O3 O1 67.4(15) 4_645 4_545
O4 O3 O1 94.9(14) 1_655 4_545
O5 O3 O1 33.8(11) . 4_545
O5 O3 O1 97.5(10) 2_655 4_545
O1 O3 O1 49.4(8) . 4_545
O3 O3 O1 85.6(12) 2_655 4_545
O5 O3 O1 107.6(10) 1_655 4_545
Ta O3 O1 95.9(8) 1_655 4_545
Ga1 O3 O1 95.9(8) 1_655 4_545
O1 O3 O1 141.3(13) 2_655 4_545
Ga2 O3 O1 115.5(9) 2_655 4_545
O3 O3 O1 152.7(6) 2_755 4_545
Ga4 O3 O1 45.5(7) 3_544 4_545
La2 O3 O1 74.2(6) . 4_545
O7 O3 O1 134.2(10) 2_655 4_545
La1 O3 O1 14.9(5) 2_556 4_545
La1 O3 O1 100.9(8) 3_654 4_545
Ga4 O3 O1 47.6(7) 2_656 4_545
Ga4 O3 O1 101.7(7) 3_554 4_545
O2 O3 O1 20.6(10) 1_545 4_545
Ga3 O3 O1 133.3(8) 1_655 4_545
O7 O3 O1 94.3(8) . 4_545
O4 O3 O1 23.0(9) 4_545 4_545
Ga2 O3 O1 127.8(8) 1_655 4_545
O6 O3 O1 71.2(8) 2_655 4_545
O1 O3 O1 52.4(6) 4_645 4_545
O7 O3 O1 148.4(9) 1_655 4_545
Ga2 O3 O1 30.4(5) 4_645 4_545
O6 O3 O1 115.9(8) 2_755 4_545
La1 O3 O1 128.4(8) 1_654 4_545
Ga1 O3 O1 47.3(7) . 4_545
Ta O3 O1 47.3(7) . 4_545
O7 O3 O1 78.7(8) 2_645 4_545
O4 O3 O1 114.9(10) 2 4_545
O4 O3 O1 89.8(8) 4_645 4_545
O2 O3 O1 84.8(9) 1_645 4_545
Ga4 O3 O1 79.1(7) 4_645 4_545
O6 O3 O1 46.1(7) 4_655 4_545
O7 O3 O1 48.8(8) 1_545 4_545
O5 O3 O1 71.6(8) 4_655 4_545
O3 O3 O1 134.1(5) 1_655 4_545
O3 O3 O1 45.9(5) 1_455 4_545
O6 O3 O1 90.3(7) 4_755 4_545
O7 O3 O1 57.4(7) 4_645 4_545
Ga4 O3 O1 122.4(7) 4_655 4_545
O7 O3 O1 92.1(8) 1_645 4_545
O4 O3 O1 170.4(10) 2_655 4_545
La1 O3 O1 59.7(6) 3_554 4_545
O2 O3 O1 87.1(9) . 4_545
Ga2 O3 O1 164.9(7) 2_755 4_545
O2 O3 O1 99.8(10) 2_645 4_545
Ta O3 O1 136.9(7) 1_665 4_545
Ga1 O3 O1 136.9(7) 1_665 4_545
Ga4 O3 O1 97.8(6) 3_644 4_545
O2 O3 O1 108.4(8) 3_544 4_545
La1 O3 O1 82.7(7) 1_554 4_545
O1 O3 O1 83.5(5) 2 4_545
Ga4 O3 O1 96.0(7) 2_756 4_545
O2 O3 O1 114.4(9) 4_745 4_545
O2 O3 O1 122.1(10) 1_655 4_545
O2 O3 O1 37.3(8) 4_545 4_545
La1 O3 O1 61.7(5) 3_644 4_545
O2 O3 O1 153.4(10) 3_644 4_545
La1 O3 O1 149.4(8) 4_655 4_545
O1 O3 O1 98.0(9) 4_655 4_545
O2 O3 O1 134.9(10) 2_655 4_545
Ga2 O3 O3 11.7(5) . 4_655
Ga3 O3 O3 126.9(15) . 4_655
La2 O3 O3 95.5(6) 1_655 4_655
La1 O3 O3 84.5(9) 2_656 4_655
O6 O3 O3 119.8(12) . 4_655
O1 O3 O3 72.6(12) 1_655 4_655
O2 O3 O3 28.3(13) 4_645 4_655
O4 O3 O3 25.3(11) 1_655 4_655
O5 O3 O3 99.9(12) . 4_655
O5 O3 O3 163.5(14) 2_655 4_655
O1 O3 O3 39.9(11) . 4_655
O3 O3 O3 108.1(12) 2_655 4_655
O5 O3 O3 126.6(13) 1_655 4_655
Ta O3 O3 152.3(11) 1_655 4_655
Ga1 O3 O3 152.3(11) 1_655 4_655
O1 O3 O3 123.3(11) 2_655 4_655
Ga2 O3 O3 112.2(7) 2_655 4_655
O3 O3 O3 133.0(10) 2_755 4_655
Ga4 O3 O3 113.3(8) 3_544 4_655
La2 O3 O3 70.7(5) . 4_655
O7 O3 O3 75.5(6) 2_655 4_655
La1 O3 O3 63.8(6) 2_556 4_655
La1 O3 O3 39.0(3) 3_654 4_655
Ga4 O3 O3 35.7(5) 2_656 4_655
Ga4 O3 O3 40.81(17) 3_554 4_655
O2 O3 O3 87.4(12) 1_545 4_655
Ga3 O3 O3 128.6(10) 1_655 4_655
O7 O3 O3 55.3(7) . 4_655
O4 O3 O3 55.0(9) 4_545 4_655
Ga2 O3 O3 86.5(7) 1_655 4_655
O6 O3 O3 128.4(10) 2_655 4_655
O1 O3 O3 83.0(10) 4_645 4_655
O7 O3 O3 78.4(6) 1_655 4_655
Ga2 O3 O3 75.6(6) 4_645 4_655
O6 O3 O3 164.8(12) 2_755 4_655
La1 O3 O3 156.3(6) 1_654 4_655
Ga1 O3 O3 107.5(8) . 4_655
Ta O3 O3 107.5(8) . 4_655
O7 O3 O3 147.0(9) 2_645 4_655
O4 O3 O3 94.3(9) 2 4_655
O4 O3 O3 82.5(9) 4_645 4_655
O2 O3 O3 107.1(13) 1_645 4_655
Ga4 O3 O3 146.6(9) 4_645 4_655
O6 O3 O3 24.2(5) 4_655 4_655
O7 O3 O3 118.3(9) 1_545 4_655
O5 O3 O3 25.8(5) 4_655 4_655
O3 O3 O3 108.4(6) 1_655 4_655
O3 O3 O3 71.6(6) 1_455 4_655
O6 O3 O3 53.4(6) 4_755 4_655
O7 O3 O3 48.9(6) 4_645 4_655
Ga4 O3 O3 79.7(3) 4_655 4_655
O7 O3 O3 140.6(10) 1_645 4_655
O4 O3 O3 110.1(7) 2_655 4_655
La1 O3 O3 23.7(3) 3_554 4_655
O2 O3 O3 26.3(7) . 4_655
Ga2 O3 O3 124.4(5) 2_755 4_655
O2 O3 O3 161.3(14) 2_645 4_655
Ta O3 O3 69.78(13) 1_665 4_655
Ga1 O3 O3 69.78(13) 1_665 4_655
Ga4 O3 O3 124.8(9) 3_644 4_655
O2 O3 O3 116.1(8) 3_544 4_655
La1 O3 O3 117.3(8) 1_554 4_655
O1 O3 O3 94.3(9) 2 4_655
Ga4 O3 O3 70.9(6) 2_756 4_655
O2 O3 O3 80.5(9) 4_745 4_655
O2 O3 O3 54.9(8) 1_655 4_655
O2 O3 O3 44.7(7) 4_545 4_655
La1 O3 O3 105.1(7) 3_644 4_655
O2 O3 O3 132.9(7) 3_644 4_655
La1 O3 O3 113.0(3) 4_655 4_655
O1 O3 O3 28.8(4) 4_655 4_655
O2 O3 O3 90.2(7) 2_655 4_655
O1 O3 O3 70.1(7) 4_545 4_655
Ga2 O3 O3 75.5(12) . 4_645
Ga3 O3 O3 85.2(9) . 4_645
La2 O3 O3 156.4(15) 1_655 4_645
La1 O3 O3 53.2(6) 2_656 4_645
O6 O3 O3 46.8(7) . 4_645
O1 O3 O3 100.1(18) 1_655 4_645
O2 O3 O3 60.0(13) 4_645 4_645
O4 O3 O3 99.8(15) 1_655 4_645
O5 O3 O3 48.7(8) . 4_645
O5 O3 O3 98.2(8) 2_655 4_645
O1 O3 O3 70.1(14) . 4_645
O3 O3 O3 108.1(12) 2_655 4_645
O5 O3 O3 84.2(8) 1_655 4_645
Ta O3 O3 82.0(3) 1_655 4_645
Ga1 O3 O3 82.0(3) 1_655 4_645
O1 O3 O3 157.1(12) 2_655 4_645
Ga2 O3 O3 138.4(11) 2_655 4_645
O3 O3 O3 133.0(10) 2_755 4_645
Ga4 O3 O3 39.6(2) 3_544 4_645
La2 O3 O3 99.8(8) . 4_645
O7 O3 O3 150.6(10) 2_655 4_645
La1 O3 O3 40.1(4) 2_556 4_645
La1 O3 O3 92.7(8) 3_654 4_645
Ga4 O3 O3 41.9(6) 2_656 4_645
Ga4 O3 O3 114.9(8) 3_554 4_645
O2 O3 O3 19.1(10) 1_545 4_645
Ga3 O3 O3 109.6(8) 1_655 4_645
O7 O3 O3 115.9(10) . 4_645
O4 O3 O3 21.4(10) 4_545 4_645
Ga2 O3 O3 104.6(9) 1_655 4_645
O6 O3 O3 84.1(6) 2_655 4_645
O1 O3 O3 26.6(4) 4_645 4_645
O7 O3 O3 141.0(11) 1_655 4_645
Ga2 O3 O3 4.7(2) 4_645 4_645
O6 O3 O3 103.9(5) 2_755 4_645
La1 O3 O3 128.0(4) 1_654 4_645
Ga1 O3 O3 63.8(4) . 4_645
Ta O3 O3 63.8(4) . 4_645
O7 O3 O3 71.7(5) 2_645 4_645
O4 O3 O3 140.7(11) 2 4_645
O4 O3 O3 65.0(8) 4_645 4_645
O2 O3 O3 59.7(9) 1_645 4_645
Ga4 O3 O3 82.5(3) 4_645 4_645
O6 O3 O3 52.7(6) 4_655 4_645
O7 O3 O3 53.9(6) 1_545 4_645
O5 O3 O3 65.0(7) 4_655 4_645
O3 O3 O3 108.4(6) 1_655 4_645
O3 O3 O3 71.6(6) 1_455 4_645
O6 O3 O3 73.1(8) 4_755 4_645
O7 O3 O3 41.8(6) 4_645 4_645
Ga4 O3 O3 146.0(8) 4_655 4_645
O7 O3 O3 74.5(5) 1_645 4_645
O4 O3 O3 163.6(11) 2_655 4_645
La1 O3 O3 75.1(6) 3_554 4_645
O2 O3 O3 99.2(9) . 4_645
Ga2 O3 O3 145.7(8) 2_755 4_645
O2 O3 O3 102.6(9) 2_645 4_645
Ta O3 O3 143.7(7) 1_665 4_645
Ga1 O3 O3 143.7(7) 1_665 4_645
Ga4 O3 O3 74.7(4) 3_644 4_645
O2 O3 O3 130.0(9) 3_544 4_645
La1 O3 O3 102.4(7) 1_554 4_645
O1 O3 O3 108.4(9) 2 4_645
Ga4 O3 O3 73.9(7) 2_756 4_645
O2 O3 O3 91.4(8) 4_745 4_645
O2 O3 O3 114.3(11) 1_655 4_645
O2 O3 O3 58.5(8) 4_545 4_645
La1 O3 O3 38.7(3) 3_644 4_645
O2 O3 O3 150.3(8) 3_644 4_645
La1 O3 O3 169.7(7) 4_655 4_645
O1 O3 O3 97.4(8) 4_655 4_645
O2 O3 O3 159.4(11) 2_655 4_645
O1 O3 O3 25.8(6) 4_545 4_645
O3 O3 O3 75.4(7) 4_655 4_645
Ga2 O3 La2 76.0(11) . 3_645
Ga3 O3 La2 118.4(12) . 3_645
La2 O3 La2 119.9(11) 1_655 3_645
La1 O3 La2 21.7(4) 2_656 3_645
O6 O3 La2 55.4(9) . 3_645
O1 O3 La2 63.7(15) 1_655 3_645
O2 O3 La2 41.7(13) 4_645 3_645
O4 O3 La2 84.8(13) 1_655 3_645
O5 O3 La2 84.7(10) . 3_645
O5 O3 La2 115.1(10) 2_655 3_645
O1 O3 La2 88.1(14) . 3_645
O3 O3 La2 144.7(12) 2_655 3_645
O5 O3 La2 65.8(8) 1_655 3_645
Ta O3 La2 83.5(6) 1_655 3_645
Ga1 O3 La2 83.5(6) 1_655 3_645
O1 O3 La2 156.1(9) 2_655 3_645
Ga2 O3 La2 174.9(8) 2_655 3_645
O3 O3 La2 110.3(12) 2_755 3_645
Ga4 O3 La2 65.8(5) 3_544 3_645
La2 O3 La2 126.3(6) . 3_645
O7 O3 La2 131.4(10) 2_655 3_645
La1 O3 La2 71.4(5) 2_556 3_645
La1 O3 La2 64.7(5) 3_654 3_645
Ga4 O3 La2 36.5(3) 2_656 3_645
Ga4 O3 La2 106.7(6) 3_554 3_645
O2 O3 La2 54.7(10) 1_545 3_645
Ga3 O3 La2 85.9(6) 1_655 3_645
O7 O3 La2 123.9(8) . 3_645
O4 O3 La2 41.4(9) 4_545 3_645
Ga2 O3 La2 68.4(5) 1_655 3_645
O6 O3 La2 116.7(6) 2_655 3_645
O1 O3 La2 18.3(8) 4_645 3_645
O7 O3 La2 106.4(8) 1_655 3_645
Ga2 O3 La2 32.1(3) 4_645 3_645
O6 O3 La2 101.4(7) 2_755 3_645
La1 O3 La2 131.3(6) 1_654 3_645
Ga1 O3 La2 99.7(5) . 3_645
Ta O3 La2 99.7(5) . 3_645
O7 O3 La2 86.6(8) 2_645 3_645
O4 O3 La2 163.0(8) 2 3_645
O4 O3 La2 30.5(7) 4_645 3_645
O2 O3 La2 40.6(9) 1_645 3_645
Ga4 O3 La2 106.6(5) 4_645 3_645
O6 O3 La2 57.1(5) 4_655 3_645
O7 O3 La2 85.0(6) 1_545 3_645
O5 O3 La2 46.0(5) 4_655 3_645
O3 O3 La2 76.6(3) 1_655 3_645
O3 O3 La2 103.4(3) 1_455 3_645
O6 O3 La2 39.2(4) 4_755 3_645
O7 O3 La2 19.9(4) 4_645 3_645
Ga4 O3 La2 145.5(6) 4_655 3_645
O7 O3 La2 71.9(6) 1_645 3_645
O4 O3 La2 129.7(8) 2_655 3_645
La1 O3 La2 82.9(4) 3_554 3_645
O2 O3 La2 94.5(10) . 3_645
Ga2 O3 La2 118.8(6) 2_755 3_645
O2 O3 La2 120.7(9) 2_645 3_645
Ta O3 La2 117.1(6) 1_665 3_645
Ga1 O3 La2 117.1(6) 1_665 3_645
Ga4 O3 La2 59.6(4) 3_644 3_645
O2 O3 La2 166.0(8) 3_544 3_645
La1 O3 La2 138.3(5) 1_554 3_645
O1 O3 La2 142.7(7) 2 3_645
Ga4 O3 La2 37.3(3) 2_756 3_645
O2 O3 La2 55.0(6) 4_745 3_645
O2 O3 La2 83.2(9) 1_655 3_645
O2 O3 La2 80.1(7) 4_545 3_645
La1 O3 La2 38.4(2) 3_644 3_645
O2 O3 La2 134.5(7) 3_644 3_645
La1 O3 La2 150.8(6) 4_655 3_645
O1 O3 La2 76.4(7) 4_655 3_645
O2 O3 La2 149.3(8) 2_655 3_645
O1 O3 La2 59.8(6) 4_545 3_645
O3 O3 La2 68.8(6) 4_655 3_645
O3 O3 La2 36.6(5) 4_645 3_645
Ga2 O3 O3 55.5(8) . 4_755
Ga3 O3 O3 170.7(15) . 4_755
La2 O3 O3 69.6(6) 1_655 4_755
La1 O3 O3 60.0(8) 2_656 4_755
O6 O3 O3 110.6(13) . 4_755
O1 O3 O3 28.5(10) 1_655 4_755
O2 O3 O3 33.4(14) 4_645 4_755
O4 O3 O3 36.9(10) 1_655 4_755
O5 O3 O3 134.5(13) . 4_755
O5 O3 O3 152.3(13) 2_655 4_755
O1 O3 O3 84.0(12) . 4_755
O3 O3 O3 143.0(6) 2_655 4_755
O5 O3 O3 88.0(10) 1_655 4_755
Ta O3 O3 121.1(11) 1_655 4_755
Ga1 O3 O3 121.1(11) 1_655 4_755
O1 O3 O3 113.0(11) 2_655 4_755
Ga2 O3 O3 125.3(5) 2_655 4_755
O3 O3 O3 93.2(11) 2_755 4_755
Ga4 O3 O3 124.8(9) 3_544 4_755
La2 O3 O3 108.9(5) . 4_755
O7 O3 O3 72.4(7) 2_655 4_755
La1 O3 O3 101.6(7) 2_556 4_755
La1 O3 O3 7.6(3) 3_654 4_755
Ga4 O3 O3 53.2(5) 2_656 4_755
Ga4 O3 O3 57.1(2) 3_554 4_755
O2 O3 O3 108.3(14) 1_545 4_755
Ga3 O3 O3 84.6(8) 1_655 4_755
O7 O3 O3 82.1(6) . 4_755
O4 O3 O3 78.3(10) 4_545 4_755
Ga2 O3 O3 42.5(5) 1_655 4_755
O6 O3 O3 171.6(9) 2_655 4_755
O1 O3 O3 77.2(10) 4_645 4_755
O7 O3 O3 51.8(6) 1_655 4_755
Ga2 O3 O3 86.5(7) 4_645 4_755
O6 O3 O3 121.1(10) 2_755 4_755
La1 O3 O3 129.0(8) 1_654 4_755
Ga1 O3 O3 147.4(9) . 4_755
Ta O3 O3 147.4(9) . 4_755
O7 O3 O3 137.8(10) 2_645 4_755
O4 O3 O3 109.4(7) 2 4_755
O4 O3 O3 50.9(8) 4_645 4_755
O2 O3 O3 79.5(11) 1_645 4_755
Ga4 O3 O3 161.3(8) 4_645 4_755
O6 O3 O3 60.1(6) 4_655 4_755
O7 O3 O3 143.2(9) 1_545 4_755
O5 O3 O3 29.6(5) 4_655 4_755
O3 O3 O3 64.3(5) 1_655 4_755
O3 O3 O3 115.7(5) 1_455 4_755
O6 O3 O3 21.0(5) 4_755 4_755
O7 O3 O3 47.8(6) 4_645 4_755
Ga4 O3 O3 88.5(2) 4_655 4_755
O7 O3 O3 111.0(9) 1_645 4_755
O4 O3 O3 84.8(7) 2_655 4_755
La1 O3 O3 67.5(4) 3_554 4_755
O2 O3 O3 54.1(7) . 4_755
Ga2 O3 O3 89.7(6) 2_755 4_755
O2 O3 O3 154.1(13) 2_645 4_755
Ta O3 O3 58.15(16) 1_665 4_755
Ga1 O3 O3 58.15(16) 1_665 4_755
Ga4 O3 O3 90.7(7) 3_644 4_755
O2 O3 O3 134.0(7) 3_544 4_755
La1 O3 O3 154.8(6) 1_554 4_755
O1 O3 O3 129.6(8) 2 4_755
Ga4 O3 O3 34.9(4) 2_756 4_755
O2 O3 O3 37.6(7) 4_745 4_755
O2 O3 O3 24.9(7) 1_655 4_755
O2 O3 O3 87.7(8) 4_545 4_755
La1 O3 O3 93.8(7) 3_644 4_755
O2 O3 O3 105.7(7) 3_644 4_755
La1 O3 O3 100.7(5) 4_655 4_755
O1 O3 O3 24.7(4) 4_655 4_755
O2 O3 O3 90.3(7) 2_655 4_755
O1 O3 O3 100.8(8) 4_545 4_755
O3 O3 O3 44.1(4) 4_655 4_755
O3 O3 O3 89.5(9) 4_645 4_755
La2 O3 O3 59.1(5) 3_645 4_755
Ga2 O3 O3 97.2(14) . 4_745
Ga3 O3 O3 109.8(9) . 4_745
La2 O3 O3 115.5(13) 1_655 4_745
La1 O3 O3 12.2(5) 2_656 4_745
O6 O3 O3 39.6(8) . 4_745
O1 O3 O3 64.7(16) 1_655 4_745
O2 O3 O3 61.7(14) 4_645 4_745
O4 O3 O3 102.8(15) 1_655 4_745
O5 O3 O3 84.9(9) . 4_745
O5 O3 O3 96.3(8) 2_655 4_745
O1 O3 O3 107.5(16) . 4_745
O3 O3 O3 143.0(6) 2_655 4_745
O5 O3 O3 45.7(7) 1_655 4_745
Ta O3 O3 62.9(4) 1_655 4_745
Ga1 O3 O3 62.9(4) 1_655 4_745
O1 O3 O3 138.0(11) 2_655 4_745
Ga2 O3 O3 158.3(7) 2_655 4_745
O3 O3 O3 93.2(11) 2_755 4_745
Ga4 O3 O3 57.6(3) 3_544 4_745
La2 O3 O3 143.2(9) . 4_745
O7 O3 O3 139.6(11) 2_655 4_745
La1 O3 O3 83.9(6) 2_556 4_745
La1 O3 O3 78.0(8) 3_654 4_745
Ga4 O3 O3 57.6(6) 2_656 4_745
Ga4 O3 O3 125.1(9) 3_554 4_745
O2 O3 O3 57.3(10) 1_545 4_745
Ga3 O3 O3 68.4(6) 1_655 4_745
O7 O3 O3 144.9(10) . 4_745
O4 O3 O3 57.3(11) 4_545 4_745
Ga2 O3 O3 63.8(7) 1_655 4_745
O6 O3 O3 107.6(5) 2_655 4_745
O1 O3 O3 17.5(3) 4_645 4_745
O7 O3 O3 108.0(10) 1_655 4_745
Ga2 O3 O3 39.5(3) 4_645 4_745
O6 O3 O3 80.2(6) 2_755 4_745
La1 O3 O3 110.1(6) 1_654 4_745
Ga1 O3 O3 97.9(4) . 4_745
Ta O3 O3 97.9(4) . 4_745
O7 O3 O3 69.3(6) 2_645 4_745
O4 O3 O3 174.7(10) 2 4_745
O4 O3 O3 24.8(7) 4_645 4_745
O2 O3 O3 19.7(8) 1_645 4_745
Ga4 O3 O3 91.7(2) 4_645 4_745
O6 O3 O3 78.0(8) 4_655 4_745
O7 O3 O3 77.9(5) 1_545 4_745
O5 O3 O3 65.4(7) 4_655 4_745
O3 O3 O3 64.3(5) 1_655 4_745
O3 O3 O3 115.7(5) 1_455 4_745
O6 O3 O3 50.0(7) 4_755 4_745
O7 O3 O3 40.9(6) 4_645 4_745
Ga4 O3 O3 158.4(8) 4_655 4_745
O7 O3 O3 51.0(6) 1_645 4_745
O4 O3 O3 119.6(9) 2_655 4_745
La1 O3 O3 104.0(7) 3_554 4_745
O2 O3 O3 114.7(11) . 4_745
Ga2 O3 O3 104.0(8) 2_755 4_745
O2 O3 O3 101.9(9) 2_645 4_745
Ta O3 O3 124.4(8) 1_665 4_745
Ga1 O3 O3 124.4(8) 1_665 4_745
Ga4 O3 O3 38.7(3) 3_644 4_745
O2 O3 O3 152.6(9) 3_544 4_745
La1 O3 O3 132.3(4) 1_554 4_745
O1 O3 O3 149.9(8) 2 4_745
Ga4 O3 O3 39.4(5) 2_756 4_745
O2 O3 O3 52.2(7) 4_745 4_745
O2 O3 O3 91.7(9) 1_655 4_745
O2 O3 O3 98.1(8) 4_545 4_745
La1 O3 O3 22.89(16) 3_644 4_745
O2 O3 O3 116.7(8) 3_644 4_745
La1 O3 O3 138.5(8) 4_655 4_745
O1 O3 O3 92.6(8) 4_655 4_745
O2 O3 O3 152.8(11) 2_655 4_745
O1 O3 O3 69.9(6) 4_545 4_745
O3 O3 O3 89.5(9) 4_655 4_745
O3 O3 O3 44.1(4) 4_645 4_745
La2 O3 O3 21.2(3) 3_645 4_745
O3 O3 O3 71.0(7) 4_755 4_745
Ga2 O3 O1 162.4(15) . 3_644
Ga3 O3 O1 56.9(9) . 3_644
La2 O3 O1 73.3(8) 1_655 3_644
La1 O3 O1 103.7(8) 2_656 3_644
O6 O3 O1 72.6(10) . 3_644
O1 O3 O1 104.6(11) 1_655 3_644
O2 O3 O1 158.2(18) 4_645 3_644
O4 O3 O1 142.7(16) 1_655 3_644
O5 O3 O1 88.7(10) . 3_644
O5 O3 O1 23.3(9) 2_655 3_644
O1 O3 O1 140.4(17) . 3_644
O3 O3 O1 68.1(11) 2_655 3_644
O5 O3 O1 59.1(8) 1_655 3_644
Ta O3 O1 38.9(6) 1_655 3_644
Ga1 O3 O1 38.9(6) 1_655 3_644
O1 O3 O1 44.3(5) 2_655 3_644
Ga2 O3 O1 58.3(7) 2_655 3_644
O3 O3 O1 39.5(8) 2_755 3_644
Ga4 O3 O1 78.8(6) 3_544 3_644
La2 O3 O1 104.5(8) . 3_644
O7 O3 O1 91.9(10) 2_655 3_644
La1 O3 O1 124.5(7) 2_556 3_644
La1 O3 O1 135.6(7) 3_654 3_644
Ga4 O3 O1 156.4(8) 2_656 3_644
Ga4 O3 O1 126.8(9) 3_554 3_644
O2 O3 O1 104.4(11) 1_545 3_644
Ga3 O3 O1 50.5(4) 1_655 3_644
O7 O3 O1 114.5(10) . 3_644
O4 O3 O1 137.3(11) 4_545 3_644
Ga2 O3 O1 90.9(6) 1_655 3_644
O6 O3 O1 55.9(5) 2_655 3_644
O1 O3 O1 108.7(13) 4_645 3_644
O7 O3 O1 91.1(9) 1_655 3_644
Ga2 O3 O1 117.0(7) 4_645 3_644
O6 O3 O1 20.5(6) 2_755 3_644
La1 O3 O1 11.3(6) 1_654 3_644
Ga1 O3 O1 78.9(5) . 3_644
Ta O3 O1 78.9(5) . 3_644
O7 O3 O1 45.4(8) 2_645 3_644
O4 O3 O1 75.4(9) 2 3_644
O4 O3 O1 103.3(9) 4_645 3_644
O2 O3 O1 81.7(10) 1_645 3_644
Ga4 O3 O1 41.8(5) 4_645 3_644
O6 O3 O1 166.5(8) 4_655 3_644
O7 O3 O1 71.8(7) 1_545 3_644
O5 O3 O1 158.4(8) 4_655 3_644
O3 O3 O1 69.9(4) 1_655 3_644
O3 O3 O1 110.1(4) 1_455 3_644
O6 O3 O1 128.9(7) 4_755 3_644
O7 O3 O1 141.3(9) 4_645 3_644
Ga4 O3 O1 88.4(8) 4_655 3_644
O7 O3 O1 50.0(7) 1_645 3_644
O4 O3 O1 58.2(7) 2_655 3_644
La1 O3 O1 153.2(8) 3_554 3_644
O2 O3 O1 141.8(11) . 3_644
Ga2 O3 O1 45.8(5) 2_755 3_644
O2 O3 O1 22.3(7) 2_645 3_644
Ta O3 O1 98.1(7) 1_665 3_644
Ga1 O3 O1 98.1(7) 1_665 3_644
Ga4 O3 O1 63.0(5) 3_644 3_644
O2 O3 O1 55.9(10) 3_544 3_644
La1 O3 O1 61.0(5) 1_554 3_644
O1 O3 O1 81.0(5) 2 3_644
Ga4 O3 O1 112.3(6) 2_756 3_644
O2 O3 O1 99.5(9) 4_745 3_644
O2 O3 O1 116.6(8) 1_655 3_644
O2 O3 O1 139.5(10) 4_545 3_644
La1 O3 O1 86.7(6) 3_644 3_644
O2 O3 O1 35.1(9) 3_644 3_644
La1 O3 O1 54.5(6) 4_655 3_644
O1 O3 O1 141.5(8) 4_655 3_644
O2 O3 O1 77.4(9) 2_655 3_644
O1 O3 O1 120.5(10) 4_545 3_644
O3 O3 O1 167.4(8) 4_655 3_644
O3 O3 O1 117.1(6) 4_645 3_644
La2 O3 O1 121.5(7) 3_645 3_644
O3 O3 O1 132.4(8) 4_755 3_644
O3 O3 O1 100.4(6) 4_745 3_644
Ga2 O3 O1 124.9(14) . 3_544
Ga3 O3 O1 18.0(9) . 3_544
La2 O3 O1 99.0(10) 1_655 3_544
La1 O3 O1 129.7(8) 2_656 3_544
O6 O3 O1 80.0(11) . 3_544
O1 O3 O1 147.0(16) 1_655 3_544
O2 O3 O1 155.2(18) 4_645 3_544
O4 O3 O1 136.1(14) 1_655 3_544
O5 O3 O1 56.2(10) . 3_544
O5 O3 O1 29.0(8) 2_655 3_544
O1 O3 O1 97.7(13) . 3_544
O3 O3 O1 30.0(7) 2_655 3_544
O5 O3 O1 95.5(8) 1_655 3_544
Ta O3 O1 63.9(6) 1_655 3_544
Ga1 O3 O1 63.9(6) 1_655 3_544
O1 O3 O1 55.2(6) 2_655 3_544
Ga2 O3 O1 42.9(7) 2_655 3_544
O3 O3 O1 80.4(11) 2_755 3_544
Ga4 O3 O1 67.3(7) 3_544 3_544
La2 O3 O1 67.0(6) . 3_544
O7 O3 O1 95.6(11) 2_655 3_544
La1 O3 O1 86.5(6) 2_556 3_544
La1 O3 O1 162.2(9) 3_654 3_544
Ga4 O3 O1 136.7(8) 2_656 3_544
Ga4 O3 O1 114.3(9) 3_554 3_544
O2 O3 O1 83.6(11) 1_545 3_544
Ga3 O3 O1 93.5(5) 1_655 3_544
O7 O3 O1 90.3(9) . 3_544
O4 O3 O1 112.2(11) 4_545 3_544
Ga2 O3 O1 133.9(7) 1_655 3_544
O6 O3 O1 18.6(5) 2_655 3_544
O1 O3 O1 114.7(14) 4_645 3_544
O7 O3 O1 116.4(10) 1_655 3_544
Ga2 O3 O1 105.7(7) 4_645 3_544
O6 O3 O1 58.7(6) 2_755 3_544
La1 O3 O1 43.8(4) 1_654 3_544
Ga1 O3 O1 42.0(5) . 3_544
Ta O3 O1 42.0(5) . 3_544
O7 O3 O1 50.8(8) 2_645 3_544
O4 O3 O1 59.5(9) 2 3_544
O4 O3 O1 137.0(9) 4_645 3_544
O2 O3 O1 108.6(10) 1_645 3_544
Ga4 O3 O1 27.8(6) 4_645 3_544
O6 O3 O1 125.9(7) 4_655 3_544
O7 O3 O1 49.1(7) 1_545 3_544
O5 O3 O1 157.7(8) 4_655 3_544
O3 O3 O1 113.1(3) 1_655 3_544
O3 O3 O1 66.9(3) 1_455 3_544
O6 O3 O1 168.6(8) 4_755 3_544
O7 O3 O1 144.2(8) 4_645 3_544
Ga4 O3 O1 80.2(7) 4_655 3_544
O7 O3 O1 75.1(7) 1_645 3_544
O4 O3 O1 84.2(8) 2_655 3_544
La1 O3 O1 113.0(6) 3_554 3_544
O2 O3 O1 120.3(9) . 3_544
Ga2 O3 O1 81.8(6) 2_755 3_544
O2 O3 O1 24.9(8) 2_645 3_544
Ta O3 O1 109.7(8) 1_665 3_544
Ga1 O3 O1 109.7(8) 1_665 3_544
Ga4 O3 O1 94.8(5) 3_644 3_544
O2 O3 O1 34.3(10) 3_544 3_544
La1 O3 O1 19.5(3) 1_554 3_544
O1 O3 O1 44.2(4) 2 3_544
Ga4 O3 O1 151.5(6) 2_756 3_544
O2 O3 O1 142.5(9) 4_745 3_544
O2 O3 O1 142.9(10) 1_655 3_544
O2 O3 O1 96.4(10) 4_545 3_544
La1 O3 O1 97.1(6) 3_644 3_544
O2 O3 O1 64.7(9) 3_644 3_544
La1 O3 O1 67.4(6) 4_655 3_544
O1 O3 O1 147.5(10) 4_655 3_544
O2 O3 O1 77.6(10) 2_655 3_544
O1 O3 O1 89.4(10) 4_545 3_544
O3 O3 O1 136.6(9) 4_655 3_544
O3 O3 O1 102.5(7) 4_645 3_544
La2 O3 O1 132.9(7) 3_645 3_544
O3 O3 O1 167.7(8) 4_755 3_544
O3 O3 O1 119.5(6) 4_745 3_544
O1 O3 O1 43.3(5) 3_644 3_544
Ga4 O4 Ga2 115(3) 3_454 1_455
Ga4 O4 La1 131(3) 3_454 3_554
Ga2 O4 La1 113(2) 1_455 3_554
Ga4 O4 La2 94(2) 3_454 .
Ga2 O4 La2 73.6(18) 1_455 .
La1 O4 La2 92.0(17) 3_554 .
Ga4 O4 O1 136(3) 3_454 .
Ga2 O4 O1 76(2) 1_455 .
La1 O4 O1 52.2(14) 3_554 .
La2 O4 O1 45.8(15) . .
Ga4 O4 O3 115(3) 3_454 1_455
Ga2 O4 O3 30.5(11) 1_455 1_455
La1 O4 O3 102.3(18) 3_554 1_455
La2 O4 O3 43.9(9) . 1_455
O1 O4 O3 53.1(16) . 1_455
Ga4 O4 O2 161(4) 3_454 4_545
Ga2 O4 O2 50(2) 1_455 4_545
La1 O4 O2 67(2) 3_554 4_545
La2 O4 O2 93(2) . 4_545
O1 O4 O2 59(2) . 4_545
O3 O4 O2 59(3) 1_455 4_545
Ga4 O4 O2 43(2) 3_454 1_455
Ga2 O4 O2 118(3) 1_455 1_455
La1 O4 O2 116(3) 3_554 1_455
La2 O4 O2 137(2) . 1_455
O1 O4 O2 165(3) . 1_455
O3 O4 O2 141(3) 1_455 1_455
O2 O4 O2 128(3) 4_545 1_455
Ga4 O4 O1 92(2) 3_454 1_455
Ga2 O4 O1 33.1(13) 1_455 1_455
La1 O4 O1 136(3) 3_554 1_455
La2 O4 O1 98(2) . 1_455
O1 O4 O1 109(3) . 1_455
O3 O4 O1 60.7(17) 1_455 1_455
O2 O4 O1 69(3) 4_545 1_455
O2 O4 O1 85(2) 1_455 1_455
Ga4 O4 O1 86(2) 3_454 4
Ga2 O4 O1 152(3) 1_455 4
La1 O4 O1 52.5(14) 3_554 4
La2 O4 O1 126.2(19) . 4
O1 O4 O1 102.5(17) . 4
O3 O4 O1 155(2) 1_455 4
O2 O4 O1 105(3) 4_545 4
O2 O4 O1 63.9(18) 1_455 4
O1 O4 O1 136(2) 1_455 4
Ga4 O4 O2 92(2) 3_454 .
Ga2 O4 O2 143(2) 1_455 .
La1 O4 O2 41.0(14) 3_554 .
La2 O4 O2 80.7(14) . .
O1 O4 O2 67.0(15) . .
O3 O4 O2 116.5(18) 1_455 .
O2 O4 O2 107(2) 4_545 .
O2 O4 O2 98(2) 1_455 .
O1 O4 O2 176(2) 1_455 .
O1 O4 O2 45.6(13) 4 .
Ga4 O4 O3 92(2) 3_454 4
Ga2 O4 O3 105(2) 1_455 4
La1 O4 O3 83.8(18) 3_554 4
La2 O4 O3 174.3(17) . 4
O1 O4 O3 129(2) . 4
O3 O4 O3 133(2) 1_455 4
O2 O4 O3 82(2) 4_545 4
O2 O4 O3 48.9(16) 1_455 4
O1 O4 O3 82.5(19) 1_455 4
O1 O4 O3 53.5(12) 4 4
O2 O4 O3 98.4(16) . 4
Ga3 O5 Ga1 106.9(19) . .
Ga3 O5 Ta 106.9(19) . .
Ga1 O5 Ta 0.0(4) . .
Ga3 O5 La1 126.7(19) . 2_556
Ga1 O5 La1 101.5(14) . 2_556
Ta O5 La1 101.5(14) . 2_556
Ga3 O5 O2 139(3) . 1_545
Ga1 O5 O2 109(2) . 1_545
Ta O5 O2 109(2) . 1_545
La1 O5 O2 63.0(19) 2_556 1_545
Ga3 O5 O3 36.2(9) . .
Ga1 O5 O3 142.1(18) . .
Ta O5 O3 142.1(18) . .
La1 O5 O3 100.0(13) 2_556 .
O2 O5 O3 108(2) 1_545 .
Ga3 O5 O3 34.8(10) . 2_655
Ga1 O5 O3 82.8(15) . 2_655
Ta O5 O3 82.8(15) . 2_655
La1 O5 O3 110.0(13) 2_556 2_655
O2 O5 O3 167(3) 1_545 2_655
O3 O5 O3 60.5(15) . 2_655
Ga3 O5 O1 80.1(15) . .
Ga1 O5 O1 118.5(16) . .
Ta O5 O1 118.5(16) . .
La1 O5 O1 46.7(11) 2_556 .
O2 O5 O1 99(3) 1_545 .
O3 O5 O1 60.0(9) . .
O3 O5 O1 69.9(14) 2_655 .
Ga3 O5 O3 100.5(14) . 1_455
Ga1 O5 O3 69.8(12) . 1_455
Ta O5 O3 69.8(12) . 1_455
La1 O5 O3 49.9(9) 2_556 1_455
O2 O5 O3 109(2) 1_545 1_455
O3 O5 O3 102.3(12) . 1_455
O3 O5 O3 68.7(12) 2_655 1_455
O1 O5 O3 49.2(9) . 1_455
Ga3 O5 O1 157.6(18) . 4_545
Ga1 O5 O1 90.7(13) . 4_545
Ta O5 O1 90.7(13) . 4_545
La1 O5 O1 33.2(10) 2_556 4_545
O2 O5 O1 37.8(18) 1_545 4_545
O3 O5 O1 123.2(15) . 4_545
O3 O5 O1 140.2(14) 2_655 4_545
O1 O5 O1 79.3(11) . 4_545
O3 O5 O1 72.2(11) 1_455 4_545
Ga3 O5 O2 74.8(14) . 4_645
Ga1 O5 O2 161.7(17) . 4_645
Ta O5 O2 161.7(17) . 4_645
La1 O5 O2 65.2(11) 2_556 4_645
O2 O5 O2 76.8(15) 1_545 4_645
O3 O5 O2 39.0(10) . 4_645
O3 O5 O2 90.0(14) 2_655 4_645
O1 O5 O2 43.4(12) . 4_645
O3 O5 O2 91.9(12) 1_455 4_645
O1 O5 O2 84.2(13) 4_545 4_645
Ga3 O5 O2 111.9(18) . 4_545
Ga1 O5 O2 98.8(15) . 4_545
Ta O5 O2 98.8(15) . 4_545
La1 O5 O2 18.0(8) 2_556 4_545
O2 O5 O2 80.8(17) 1_545 4_545
O3 O5 O2 92.2(14) . 4_545
O3 O5 O2 92.0(13) 2_655 4_545
O1 O5 O2 33.2(11) . 4_545
O3 O5 O2 35.6(10) 1_455 4_545
O1 O5 O2 50.1(12) 4_545 4_545
O2 O5 O2 64.6(11) 4_645 4_545
Ga4 O6 Ta 113.9(16) 3_544 1_655
Ga4 O6 Ga1 113.9(16) 3_544 1_655
Ta O6 Ga1 0.0(5) 1_655 1_655
Ga4 O6 La1 138.4(15) 3_544 2_656
Ta O6 La1 107.3(13) 1_655 2_656
Ga1 O6 La1 107.3(13) 1_655 2_656
Ga4 O6 O3 113.7(17) 3_544 .
Ta O6 O3 87.9(12) 1_655 .
Ga1 O6 O3 87.9(12) 1_655 .
La1 O6 O3 61.7(10) 2_656 .
Ga4 O6 O2 38.3(15) 3_544 1_545
Ta O6 O2 149(2) 1_655 1_545
Ga1 O6 O2 149(2) 1_655 1_545
La1 O6 O2 100.4(15) 2_656 1_545
O3 O6 O2 94.3(18) . 1_545
Ga4 O6 O1 91.7(13) 3_544 4_645
Ta O6 O1 144.1(17) 1_655 4_645
Ga1 O6 O1 144.1(17) 1_655 4_645
La1 O6 O1 55.0(12) 2_656 4_645
O3 O6 O1 105.0(16) . 4_645
O2 O6 O1 64.2(15) 1_545 4_645
Ga4 O6 O2 131(2) 3_544 1_645
Ta O6 O2 87.2(17) 1_655 1_645
Ga1 O6 O2 87.2(17) 1_655 1_645
La1 O6 O2 54.8(15) 2_656 1_645
O3 O6 O2 111.0(19) . 1_645
O2 O6 O2 120(3) 1_545 1_645
O1 O6 O2 56.9(15) 4_645 1_645
Ga4 O6 O2 112.7(14) 3_544 4_645
Ta O6 O2 122.4(13) 1_655 4_645
Ga1 O6 O2 122.4(13) 1_655 4_645
La1 O6 O2 33.5(9) 2_656 4_645
O3 O6 O2 42.4(10) . 4_645
O2 O6 O2 76.1(13) 1_545 4_645
O1 O6 O2 62.5(16) 4_645 4_645
O2 O6 O2 87.2(15) 1_645 4_645
Ga4 O6 O1 148.6(14) 3_544 1_655
Ta O6 O1 87.3(11) 1_655 1_655
Ga1 O6 O1 87.3(11) 1_655 1_655
La1 O6 O1 27.1(10) 2_656 1_655
O3 O6 O1 40.9(11) . 1_655
O2 O6 O1 113.8(16) 1_545 1_655
O1 O6 O1 81.8(14) 4_645 1_655
O2 O6 O1 70.1(17) 1_645 1_655
O2 O6 O1 37.7(10) 4_645 1_655
Ga4 O6 O3 82.8(12) 3_544 2_655
Ta O6 O3 79.1(10) 1_655 2_655
Ga1 O6 O3 79.1(10) 1_655 2_655
La1 O6 O3 100.2(9) 2_656 2_655
O3 O6 O3 38.7(11) . 2_655
O2 O6 O3 83.7(17) 1_545 2_655
O1 O6 O3 131.0(12) 4_645 2_655
O2 O6 O3 146.4(17) 1_645 2_655
O2 O6 O3 74.9(10) 4_645 2_655
O1 O6 O3 78.7(9) 1_655 2_655
Ga4 O6 O2 82.7(12) 3_544 2_645
Ta O6 O2 37.4(10) 1_655 2_645
Ga1 O6 O2 37.4(10) 1_655 2_645
La1 O6 O2 132.1(12) 2_656 2_645
O3 O6 O2 81.8(14) . 2_645
O2 O6 O2 112.8(16) 1_545 2_645
O1 O6 O2 172.6(16) 4_645 2_645
O2 O6 O2 123.9(14) 1_645 2_645
O2 O6 O2 124.1(16) 4_645 2_645
O1 O6 O2 105.5(13) 1_655 2_645
O3 O6 O2 53.2(9) 2_655 2_645
Ga4 O7 Ta 107.0(19) 3_554 1_565
Ga4 O7 Ga1 107.0(19) 3_554 1_565
Ta O7 Ga1 0.0 1_565 1_565
Ga4 O7 La2 139(2) 3_554 .
Ta O7 La2 109.4(18) 1_565 .
Ga1 O7 La2 109.4(18) 1_565 .
Ga4 O7 O2 37.9(13) 3_554 .
Ta O7 O2 86(2) 1_565 .
Ga1 O7 O2 86(2) 1_565 .
La2 O7 O2 127(2) . .
Ga4 O7 O1 86.9(18) 3_554 .
Ta O7 O1 134.4(17) 1_565 .
Ga1 O7 O1 134.4(17) 1_565 .
La2 O7 O1 53.2(13) . .
O2 O7 O1 80(2) . .
Ga4 O7 O3 118.8(15) 3_554 2_655
Ta O7 O3 133.1(19) 1_565 2_655
Ga1 O7 O3 133.1(19) 1_565 2_655
La2 O7 O3 36.3(8) . 2_655
O2 O7 O3 137(2) . 2_655
O1 O7 O3 61.3(13) . 2_655
Ga4 O7 O1 159.6(17) 3_554 2
Ta O7 O1 92.5(16) 1_565 2
Ga1 O7 O1 92.5(16) 1_565 2
La2 O7 O1 30.9(10) . 2
O2 O7 O1 154(2) . 2
O1 O7 O1 84(2) . 2
O3 O7 O1 41.0(9) 2_655 2
Ga4 O7 O3 77.8(13) 3_554 .
Ta O7 O3 174.9(19) 1_565 .
Ga1 O7 O3 174.9(19) 1_565 .
La2 O7 O3 66.9(9) . .
O2 O7 O3 99.3(19) . .
O1 O7 O3 46.6(8) . .
O3 O7 O3 41.8(10) 2_655 .
O1 O7 O3 82.5(10) 2 .
Ga4 O7 O2 91.3(15) 3_554 2_655
Ta O7 O2 84.7(16) 1_565 2_655
Ga1 O7 O2 84.7(16) 1_565 2_655
La2 O7 O2 111.2(17) . 2_655
O2 O7 O2 121(2) . 2_655
O1 O7 O2 139.4(15) . 2_655
O3 O7 O2 84.8(13) 2_655 2_655
O1 O7 O2 84.4(14) 2 2_655
O3 O7 O2 93.4(10) . 2_655
Ga4 O7 O3 125.6(17) 3_554 1_455
Ta O7 O3 108.8(14) 1_565 1_455
Ga1 O7 O3 108.8(14) 1_565 1_455
La2 O7 O3 20.2(7) . 1_455
O2 O7 O3 106.9(18) . 1_455
O1 O7 O3 39.2(11) . 1_455
O3 O7 O3 51.4(9) 2_655 1_455
O1 O7 O3 49.5(9) 2 1_455
O3 O7 O3 69.0(7) . 1_455
O2 O7 O3 131.3(14) 2_655 1_455
Ga4 O7 O2 142.9(18) 3_554 2
Ta O7 O2 43.5(14) 1_565 2
Ga1 O7 O2 43.5(14) 1_565 2
La2 O7 O2 78.6(14) . 2
O2 O7 O2 129(2) . 2
O1 O7 O2 129.1(15) . 2
O3 O7 O2 90.6(14) 2_655 2
O1 O7 O2 52.4(13) 2 2
O3 O7 O2 131.4(14) . 2
O2 O7 O2 67.8(11) 2_655 2
O3 O7 O2 89.9(10) 1_455 2

loop_
_geom_bond_atom_site_label_1
_geom_bond_atom_site_label_2
_geom_bond_distance
_geom_bond_site_symmetry_2
La1 O4 2.14(6) 3_545
La1 O5 2.49(4) 2_556
La1 O6 2.36(3) 2_656
La1 O1 2.46(6) 2_556
La1 O2 2.62(7) 3_545
La1 O1 2.48(6) 3_545
La1 O3 2.68(4) 2_656
La1 O2 2.47(7) 2_546
La1 Ga2 3.370(10) 3_445
La1 Ga2 3.377(9) 2_656
La1 Ta 3.470(6) 1_556
La1 Ga1 3.470(6) 1_556
La2 O7 2.28(4) .
La2 O7 2.28(4) 2
La2 O1 2.54(7) 2
La2 O1 2.54(7) .
La2 O3 2.48(3) 1_455
La2 O3 2.48(3) 2_655
La2 O4 3.37(6) 2
La2 O4 3.37(6) .
La2 Ga2 3.363(5) 1_455
La2 Ga2 3.363(5) 2_655
La2 Ta 3.466(10) 1_565
La2 Ga1 3.466(10) 1_565
Ga1 O6 1.94(3) 1_455
Ga1 O6 1.94(3) 2_655
Ga1 O7 1.96(4) 2_545
Ga1 O7 1.96(4) 1_545
Ga1 O5 1.97(4) .
Ga1 O5 1.97(4) 2
Ga1 O2 3.41(7) 2_545
Ga1 O2 3.41(7) 1_545
Ga1 La2 3.466(10) 1_545
Ga1 La1 3.470(6) 2_556
Ga1 La1 3.470(6) 1_554
Ga1 O3 3.36(3) 1_455
Ta O6 1.94(3) 1_455
Ta O6 1.94(3) 2_655
Ta O7 1.96(4) 2_545
Ta O7 1.96(4) 1_545
Ta O5 1.97(4) .
Ta O5 1.97(4) 2
Ta Ga3 3.095(9) .
Ta Ga3 3.095(9) 1_455
Ta Ga4 3.154(10) 3_444
Ta Ga4 3.154(10) 4_645
Ta Ga4 3.115(12) 4_545
Ta Ga4 3.115(12) 3_544
Ga2 O3 1.89(3) .
Ga2 O1 1.764(19) .
Ga2 O2 1.82(7) 4_645
Ga2 O4 1.89(5) 1_655
Ga2 O1 3.25(2) 1_655
Ga2 La1 3.370(10) 3_654
Ga2 La2 3.363(5) 1_655
Ga2 La1 3.377(9) 2_656
Ga2 La1 3.491(9) 2_556
Ga2 La1 3.515(8) 3_554
Ga2 O2 3.98(7) .
Ga3 O5 1.88(4) .
Ga3 O5 1.88(4) 2_655
Ga3 O3 1.80(3) .
Ga3 O3 1.80(3) 2_655
Ga3 Ta 3.095(9) 1_655
Ga3 O1 3.56(5) .
Ga3 O1 3.56(5) 2_655
Ga3 O2 3.83(7) 1_545
Ga3 O2 3.83(7) 2_645
Ga3 O3 4.25(3) 1_455
Ga3 O3 4.25(3) 2_755
Ga4 O2 1.85(6) 3_545
Ga4 O7 1.91(4) 3_545
Ga4 O4 1.84(5) 3_645
Ga4 O6 1.82(3) 3
Ga4 Ta 3.154(10) 3_655
Ga4 Ta 3.115(12) 3
Ga4 O1 3.48(6) 2_656
Ga4 O1 3.58(6) 3_545
Ga4 La1 3.616(12) 1_655
Ga4 O3 3.92(3) 3
Ga4 O3 4.28(3) 2_656
O1 La1 2.46(6) 2_556
O1 La1 2.48(6) 3_554
O1 O3 2.86(6) 1_455
O1 O4 3.13(6) .
O1 O2 2.77(7) 4_545
O1 O7 3.13(7) .
O1 O3 3.17(4) .
O1 O5 3.37(7) .
O1 O6 2.91(7) 4_655
O1 O2 3.08(8) 4_645
O1 Ga2 3.25(2) 1_455
O1 O4 3.01(7) 1_655
O1 O4 3.08(9) 4_545
O1 Ga4 3.48(6) 2_656
O1 Ga4 3.58(6) 3_554
O1 O2 3.88(9) .
O1 O3 3.65(7) 2_655
O1 O6 4.31(6) 1_455
O1 O5 4.16(6) 4
O1 O7 4.21(7) 2
O1 O3 4.54(7) 4_655
O1 Ga3 4.59(5) 1_455
O1 O2 4.30(10) 1_545
O1 Ga4 4.49(4) 2_556
O1 Ga4 4.63(5) 3_454
O1 O4 5.33(9) 2
O1 O5 4.50(7) 4_655
O1 O7 4.79(7) 4_545
O1 Ga1 4.62(6) 3
O1 Ta 4.62(6) 3
O1 Ga1 4.72(6) 1_565
O1 Ta 4.72(6) 1_565
O1 O6 4.56(6) 1_465
O1 La1 4.79(4) 2_656
O1 La2 4.82(3) 1_655
O1 O6 5.01(5) .
O1 La1 4.78(4) 3_654
O1 O1 4.95(13) 2
O1 Ga2 4.83(6) 4_645
O1 Ga2 4.87(6) 2_655
O1 Ga2 4.85(6) 4_655
O1 O1 4.84(6) 4_545
O1 O1 4.84(6) 4
O1 O5 5.15(7) 2
O1 O7 4.81(6) 2_655
O1 O1 5.01298(17) 1_455
O1 O1 5.0130(3) 1_655
O1 Ga4 5.16(6) 3_544
O1 Ga4 5.32(6) 4_655
O1 Ga3 5.19(6) 3
O1 O2 5.80(8) 1_455
O1 O1 5.74(10) 2_655
O1 O3 5.65(6) 2
O1 Ga2 5.71(5) 4_545
O1 O1 5.65(6) 4_645
O1 O1 5.65(6) 4_655
O1 Ga2 5.74(6) 2
O1 Ga2 5.73(5) 4
O1 La1 5.85(6) 1_554
O1 La2 5.75(7) 3_545
O1 La1 5.83(6) 2_566
O1 O3 6.18(7) 4_645
O1 O2 6.08(8) 1_445
O1 O3 6.26(5) 4
O1 O2 6.19(9) 3_544
O1 La1 6.28(3) 2_456
O1 La2 6.32(4) 1_455
O1 La1 6.30(3) 3_454
O1 O2 6.97(10) 2
O1 O2 6.84(7) 1_655
O1 O3 6.71(5) 2_755
O1 O2 7.10(9) 2_655
O1 O3 6.73(7) 3_455
O1 O3 6.87(7) 3
O1 O3 7.23(6) 4_755
O2 Ga4 1.85(6) 3_554
O2 Ga2 1.82(7) 4_655
O2 O5 2.21(8) 1_565
O2 La1 2.62(7) 3_554
O2 O7 2.94(8) .
O2 La1 2.47(7) 2_566
O2 O3 2.88(7) 4_655
O2 O4 2.32(7) 4
O2 O6 2.89(7) 1_565
O2 O1 2.77(7) 4
O2 O4 2.72(7) 1_655
O2 O6 2.90(8) 1_465
O2 O1 3.08(8) 4_655
O2 Ta 3.41(7) 1_565
O2 Ga1 3.41(7) 1_565
O2 O4 3.83(7) .
O2 Ga3 3.83(7) 1_565
O2 O6 4.24(8) 4_655
O2 La1 4.12(7) 3_654
O2 La1 4.05(6) 2_666
O2 O5 4.49(9) 4_655
O2 Ga4 4.31(6) 3_454
O2 O3 4.19(6) 1_565
O2 La2 4.17(6) 3
O2 Ga4 4.10(6) 2_666
O2 Ga3 4.39(8) 3
O2 O7 4.42(7) 2_655
O2 Ga2 4.37(6) 4
O2 O2 4.53(6) 4_645
O2 O2 4.53(6) 4_655
O2 O1 4.30(10) 1_565
O2 O7 4.56(8) 2
O2 O5 4.88(7) 4
O2 Ta 4.67(6) 1_665
O2 Ga1 4.67(6) 1_665
O2 O6 4.74(8) 2_665
O2 Ga2 4.41(7) 1_565
O2 Ga4 4.86(6) 4_655
O2 O3 4.71(7) 1_465
O2 O5 4.83(7) 2_665
O2 O2 5.0130(5) 1_455
O2 O2 5.0130(6) 1_655
O2 O7 4.94(7) 4_655
O2 Ga4 5.22(8) 2_656
O2 O2 5.02(7) 4_545
O2 O2 5.02(7) 4
O2 O3 5.63(7) .
O2 Ga2 5.47(6) 1_455
O2 La2 5.26(6) 3_655
O2 O3 5.16(8) 2_665
O2 La2 5.66(6) 1_655
O2 Ta 5.53(7) 3
O2 Ga1 5.53(7) 3
O2 Ga3 5.44(7) 1_465
O2 O3 5.39(8) 3
O2 O1 5.80(8) 1_655
O2 O3 5.78(8) 4_755
O2 O3 6.03(7) 1_455
O2 O3 5.79(7) 4
O2 La1 6.15(7) 2_556
O2 La2 5.83(8) 1_565
O2 O3 5.81(7) 3_455
O2 O3 6.39(7) 2_655
O2 O1 6.08(8) 1_665
O2 O2 6.44(13) 2_655
O2 O1 6.19(9) 3
O2 O2 6.80(14) 2
O2 O1 6.97(10) 2
O2 O1 6.84(7) 1_455
O2 O1 7.10(9) 2_655
O2 O1 7.21(10) 2_565
O2 O1 7.08(8) 1_465
O2 O3 7.19(7) 2_765
O2 O1 7.34(9) 2_665
O2 O3 7.20(8) 2_565
O2 O1 7.54(9) 3_655
O2 O1 7.49(6) 4_455
O3 La2 2.48(3) 1_655
O3 La1 2.68(4) 2_656
O3 O6 2.82(4) .
O3 O1 2.86(6) 1_655
O3 O2 2.88(7) 4_645
O3 O4 3.25(6) 1_655
O3 O5 2.93(4) .
O3 O5 2.98(5) 2_655
O3 O3 2.98(8) 2_655
O3 O5 3.49(5) 1_655
O3 Ta 3.36(3) 1_655
O3 Ga1 3.36(3) 1_655
O3 O1 3.65(7) 2_655
O3 Ga2 3.71(4) 2_655
O3 O3 3.67(6) 2_755
O3 Ga4 3.92(3) 3_544
O3 O7 3.91(5) 2_655
O3 La1 4.16(3) 2_556
O3 La1 4.26(3) 3_654
O3 Ga4 4.28(3) 2_656
O3 Ga4 4.37(3) 3_554
O3 O2 4.19(6) 1_545
O3 Ga3 4.25(3) 1_655
O3 O7 4.36(5) .
O3 O4 3.81(6) 4_545
O3 Ga2 4.40(4) 1_655
O3 O6 4.60(5) 2_655
O3 O1 4.54(7) 4_645
O3 O7 4.49(5) 1_655
O3 Ga2 4.66(3) 4_645
O3 O6 4.60(4) 2_755
O3 La1 4.49(3) 1_654
O3 O7 4.63(5) 2_645
O3 O4 5.01(7) 2
O3 O4 4.67(7) 4_645
O3 O2 4.71(7) 1_645
O3 Ga4 4.73(3) 4_645
O3 O6 5.01(4) 4_655
O3 O7 5.02(5) 1_545
O3 O5 5.06(5) 4_655
O3 O3 5.01300(13) 1_655
O3 O3 5.01300(10) 1_455
O3 O6 5.00(5) 4_755
O3 O7 5.38(6) 4_645
O3 Ga4 5.11(3) 4_655
O3 O7 5.13(5) 1_645
O3 O4 5.68(6) 2_655
O3 La1 5.34(3) 3_554
O3 Ga2 5.27(3) 2_755
O3 O2 5.16(8) 2_645
O3 Ta 5.45(3) 1_665
O3 Ga1 5.45(3) 1_665
O3 Ga4 5.48(3) 3_644
O3 O2 5.39(8) 3_544
O3 La1 5.53(4) 1_554
O3 O1 5.65(6) 2
O3 Ga4 5.78(4) 2_756
O3 O2 5.78(8) 4_745
O3 O2 6.03(7) 1_655
O3 O2 5.79(7) 4_545
O3 La1 5.97(3) 3_644
O3 O2 5.81(7) 3_644
O3 La1 5.91(3) 4_655
O3 O1 6.18(7) 4_655
O3 O2 6.39(7) 2_655
O3 O1 6.26(5) 4_545
O3 O3 6.49(5) 4_655
O3 O3 6.49(5) 4_645
O3 La2 6.41(4) 3_645
O3 O3 6.84(6) 4_755
O3 O3 6.84(6) 4_745
O3 O1 6.73(7) 3_644
O3 O1 6.87(7) 3_544
O4 Ga4 1.84(5) 3_454
O4 Ga2 1.89(5) 1_455
O4 La1 2.14(6) 3_554
O4 O3 3.25(6) 1_455
O4 O2 2.32(7) 4_545
O4 O2 2.72(7) 1_455
O4 O1 3.01(7) 1_455
O4 O1 3.08(9) 4
O4 O3 3.81(6) 4
O5 La1 2.49(4) 2_556
O5 O2 2.21(8) 1_545
O5 O3 2.98(5) 2_655
O5 O3 3.49(5) 1_455
O5 O1 4.16(6) 4_545
O5 O2 4.49(9) 4_645
O5 O2 4.88(7) 4_545
O6 Ga4 1.82(3) 3_544
O6 Ta 1.94(3) 1_655
O6 Ga1 1.94(3) 1_655
O6 La1 2.36(3) 2_656
O6 O2 2.89(7) 1_545
O6 O1 2.91(7) 4_645
O6 O2 2.90(8) 1_645
O6 O2 4.24(8) 4_645
O6 O1 4.31(6) 1_655
O6 O3 4.60(5) 2_655
O6 O2 4.74(8) 2_645
O7 Ga4 1.91(4) 3_554
O7 Ta 1.96(4) 1_565
O7 Ga1 1.96(4) 1_565
O7 O3 3.91(5) 2_655
O7 O1 4.21(7) 2
O7 O2 4.42(7) 2_655
O7 O3 4.49(5) 1_455
O7 O2 4.56(8) 2

loop_
_cod_related_suboptimal_struct
2103513
2103514
